data_1572635
loop_
_publ_author_name
'Stawski, Wojciech'
'Anderson, Harry L.'

_publ_section_title
;
 Polymorphism and flexibility of six-porphyrin nanorings in the solid
 state.
;
_journal_issue 41
_journal_name_full 'Chemical science'
_journal_page_first 16938
_journal_page_last 16946
_journal_paper_doi 10.1039/d4sc05255b
_journal_volume 15
_journal_year 2024
_chemical_formula_moiety '2(C192 H174 N15 Zn3), C6 H4 Cl2'
_chemical_formula_sum 'C390 H352 Cl2 N30 Zn6'
_chemical_formula_weight 5922.11
_space_group_crystal_system triclinic
_space_group_IT_number 2
_space_group_name_Hall '-P 1'
_space_group_name_H-M_alt 'P -1'
_atom_sites_solution_hydrogens geom
_audit_creation_date 2024-05-16
_audit_creation_method
;
Olex2 1.5
(compiled 2024.02.16 svn.r378c4104 for OlexSys, GUI svn.r6928)
;
_audit_update_record
;
2024-07-31 deposited with the CCDC.	2024-09-18 downloaded from the CCDC.
;
_cell_angle_alpha 81.8780(10)
_cell_angle_beta 80.2100(10)
_cell_angle_gamma 74.8970(10)
_cell_formula_units_Z 2
_cell_length_a 20.6135(2)
_cell_length_b 38.7108(3)
_cell_length_c 39.1085(4)
_cell_measurement_reflns_used 151461
_cell_measurement_temperature 100.00(10)
_cell_measurement_theta_max 54.1250
_cell_measurement_theta_min 1.5490
_cell_volume 29535.9(5)
_computing_cell_refinement 'CrysAlisPro 1.171.43.95a (Rigaku OD, 2023)'
_computing_data_collection 'CrysAlisPro system (CCD 43.95a 64-bit (release 03-11-2023))'
_computing_data_reduction 'CrysAlisPro 1.171.43.95a (Rigaku OD, 2023)'
_computing_molecular_graphics 'Olex2 1.5 (Dolomanov et al., 2009)'
_computing_publication_material 'Olex2 1.5 (Dolomanov et al., 2009)'
_computing_structure_refinement 'SHELXL 2018/3 (Sheldrick, 2015)'
_computing_structure_solution 'SHELXT 2018/2 (Sheldrick, 2018)'
_diffrn_ambient_environment N~2~
_diffrn_ambient_temperature 100.00(10)
_diffrn_detector 'Hybrid Pixel Array Detector'
_diffrn_detector_area_resol_mean 10.0000
_diffrn_detector_type 'HyPix-Arc 150'
_diffrn_measured_fraction_theta_full 0.994
_diffrn_measured_fraction_theta_max 0.994
_diffrn_measurement_details
;
List of Runs (angles in degrees, time in seconds):

  # Type    Start    End  Width  t~exp~   \w     \q     \k     \f   Frames
#--------------------------------------------------------------------------
  1  \w      7.00  70.00   0.50   12.00    --   52.77-104.00 -79.00  126
  2  \w     27.00  52.00   0.50   12.00    --   63.40-104.00 -79.00   50
  3  \w      7.00  32.00   0.50   12.00    --   22.00  94.00  48.94   50
  4  \w     13.00  39.00   0.50   12.00    --   22.00  88.00 -68.46   52
  5  \w     16.00  43.00   0.50   12.00    --   26.00  87.00 119.74   54
  6  \w     14.00  42.00   0.50   12.00    --   26.00  90.00-177.21   56
  7  \w     16.00  42.00   0.50   12.00    --   26.00  89.00-142.78   52
  8  \w     22.00  49.00   0.50   12.00    --   52.77 -94.00 150.00   54
  9  \w     22.00  68.00   0.50   12.00    --   52.77 -94.00   0.00   92
 10  \w      0.00  25.00   0.50   12.00    --   52.77 -30.00 -90.00   50
 11  \w      2.00  28.00   0.50   12.00    --   52.77 -30.00-120.00   52
 12  \w     10.00  65.00   0.50   12.00    --   52.77 -94.00 -30.00  110
 13  \w     53.00  93.00   0.50   12.00    --   52.77  77.00-150.00   80
 14  \w      1.00  27.00   0.50   12.00    --   52.77 -15.00-180.00   52
 15  \w     15.00  96.00   0.50   12.00    --   52.77   0.00  90.00  162
 16  \w      1.00  26.00   0.50   12.00    --   52.77 -15.00  90.00   50
 17  \w      2.00  38.00   0.50   12.00    --   52.77 -45.00 150.00   72
 18  \w     66.00  91.00   0.50   12.00    --   52.77  77.00 -30.00   50
 19  \w     64.00 100.00   0.50   12.00    --   52.77  45.00 120.00   72
 20  \w      1.00  26.00   0.50   12.00    --   52.77 -15.00 150.00   50
 21  \w     19.00  87.00   0.50   12.00    --   52.77-125.00  90.00  136
 22  \w     11.00  37.00   0.50   12.00    --   52.77 -30.00  30.00   52
 23  \w      1.00  26.00   0.50   12.00    --   52.77 -15.00-120.00   50
 24  \w      4.00  48.00   0.50   12.00    --   52.77 -45.00  90.00   88
 25  \w      1.00  26.00   0.50   12.00    --   52.77 -30.00-150.00   50
 26  \w     61.00 117.00   0.50   12.00    --   63.40  30.00  90.00  112
 27  \w     39.00  76.00   0.50   12.00    --   63.40 -94.00-180.00   74
 28  \w     70.00 109.00   0.50   12.00    --   63.40  61.00 -90.00   78
 29  \w     20.00  45.00   0.50   12.00    --   63.40-125.00 -60.00   50
 30  \w     20.00  97.00   0.50   12.00    --   63.40-125.00 -90.00  154
 31  \w     66.00 111.00   0.50   12.00    --   63.40  61.00-180.00   90
 32  \w     63.00  97.00   0.50   12.00    --   63.40-125.00 150.00   68
 33  \w     68.00  96.00   0.50   12.00    --   63.40-125.00  30.00   56
 34  \w     27.00  58.00   0.50   12.00    --   63.40-125.00 150.00   62
 35  \w     56.00  97.00   0.50   12.00    --   63.40-125.00  60.00   82
 36  \w     69.00 108.00   0.50   12.00    --   63.40  61.00 -60.00   78
 37  \w     71.00  97.00   0.50   12.00    --   63.40-125.00   0.00   52
 38  \w     20.00  55.00   0.50   12.00    --   63.40-125.00   0.00   70
 39  \w     23.00  49.00   0.50   12.00    --   63.40-125.00  60.00   52
 40  \w     15.00  53.00   0.50   12.00    --   63.40 -45.00  60.00   76
 41  \w     35.00  97.00   0.50   12.00    --   63.40-125.00  90.00  124
 42  \w     12.00  37.00   0.50   12.00    --   63.40 -30.00  60.00   50
 43  \w     49.00  75.00   0.50   12.00    --   63.40 -94.00  90.00   52
 44  \w     89.00 114.00   0.50   12.00    --   63.40  45.00-150.00   50
 45  \w     20.00  46.00   0.50   12.00    --   63.40-125.00 -30.00   52
 46  \w     59.00  97.00   0.50   12.00    --   63.40-125.00 -30.00   76
 47  \w     13.00  53.00   0.50   12.00    --   63.40 -45.00 -30.00   80
 48  \w     24.00  96.00   0.50   12.00    --   63.40-125.00-180.00  144
 49  \w     10.00  35.00   0.50   12.00    --   63.40 -30.00 -60.00   50
 50  \w     29.00  54.00   0.50   12.00    --   63.40 -61.00   0.00   50
 51  \w     71.00  96.00   0.50   12.00    --   63.40-125.00-150.00   50
 52  \w     10.00  35.00   0.50   12.00    --   63.40 -30.00-120.00   50
 53  \w     10.00  35.00   0.50   12.00    --   63.40 -30.00-180.00   50
 54  \w     67.00  97.00   0.50   12.00    --   63.40-125.00 -60.00   60
 55  \w     59.00 102.00   0.50   12.00    --   63.40  30.00-180.00   86
 56  \w     16.00  41.00   0.50   12.00    --   52.77-104.00 -79.00   50
 57  \w     -4.00  23.00   0.50   12.00    --   -6.75  61.00   0.00   54
 58  \w     -1.00  38.00   0.50   12.00    --   -6.75  61.00-120.00   78
 59  \w     -7.00  19.00   0.50   12.00    --   10.00  99.00 -23.02   52
 60  \w     -9.00  16.00   0.50   12.00    --   10.00 101.00 132.73   50
 61  \w      2.00  27.00   0.50   12.00    --   18.00  97.00  16.90   50
 62  \w     23.00  48.00   0.50   12.00    --   26.00  77.00  90.79   50
 63  \w     28.00  53.00   0.50   12.00    --   30.00  74.00   5.34   50
 64  \w     27.00  52.00   0.50   12.00    --   30.00  76.00 -30.21   50
 65  \w     31.00  56.00   0.50   12.00    --   34.00  77.00-142.26   50
 66  \w     33.00  58.00   0.50   12.00    --   34.00  73.00-117.41   50
 67  \w     31.00  56.00   0.50   12.00    --   34.00  76.00  36.95   50
 68  \w     34.00  59.00   0.50   12.00    --   34.00  71.00 102.89   50
 69  \w     35.00  60.00   0.50   12.00    --   38.00  77.00 -85.80   50
 70  \w     35.00  60.00   0.50   12.00    --   38.00  77.00 125.84   50
 71  \w     36.00  61.00   0.50   12.00    --   38.00  74.00  60.89   50
 72  \w     36.00  61.00   0.50   12.00    --   38.00  75.00 109.98   50
 73  \w     39.00  64.00   0.50   12.00    --   42.00  76.00-101.45   50
 74  \w     42.00  72.00   0.50   12.00    --   42.00  72.00 -10.33   60
 75  \w     39.00  64.00   0.50   12.00    --   42.00  76.00 135.51   50
 76  \w     39.00  64.00   0.50   12.00    --   42.00  77.00-176.25   50
 77  \w     39.00  64.00   0.50   12.00    --   42.00  77.00 -37.56   50
 78  \w     39.00  64.00   0.50   12.00    --   42.00  77.00 151.43   50
 79  \w     40.00  65.00   0.50   12.00    --   42.00  75.00-153.84   50
 80  \w     39.00  64.00   0.50   12.00    --   42.00  76.00   4.05   50
 81  \w     47.00  72.00   0.50   12.00    --   46.00  70.00-128.99   50
 82  \w     44.00  69.00   0.50   12.00    --   46.00  75.00  30.89   50
 83  \w     44.00  69.00   0.50   12.00    --   46.00  74.00 161.25   50
 84  \w     49.00  88.00   0.50   12.00    --   50.00  74.00 -69.42   78
 85  \w     49.00  89.00   0.50   12.00    --   52.77  77.00   0.00   80
 86  \w      0.00  25.00   0.50   12.00    --   52.77 -30.00 -30.00   50
 87  \w     36.00  84.00   0.50   12.00    --   52.77-125.00-120.00   96
 88  \w     49.00  92.00   0.50   12.00    --   52.77  77.00  60.00   86
 89  \w      1.00  27.00   0.50   12.00    --   52.77 -15.00   0.00   52
 90  \w      1.00  28.00   0.50   12.00    --   52.77 -30.00  60.00   54
 91  \w     49.00  85.00   0.50   12.00    --   52.77  77.00 -90.00   72
 92  \w     49.00  86.00   0.50   12.00    --   52.77-125.00 150.00   74
 93  \w     16.00 105.00   0.50   12.00    --   52.77  15.00-120.00  178
 94  \w      1.00  26.00   0.50   12.00    --   52.77 -15.00 -60.00   50
 95  \w     49.00  74.00   0.50   12.00    --   52.77  77.00 120.00   50
 96  \w     49.00  74.00   0.50   12.00    --   52.77  77.00  30.00   50
 97  \w     49.00  76.00   0.50   12.00    --   52.77  77.00  90.00   54
 98  \w     49.00  90.00   0.50   12.00    --   52.77  77.00 -60.00   82
;
_diffrn_measurement_device 'four-circle diffractometer'
_diffrn_measurement_device_type 'XtaLAB Synergy R, DW system, HyPix-Arc 150'
_diffrn_measurement_method '\w scans'
_diffrn_orient_matrix_type 'CrysAlisPro convention (1999,Acta A55,543-557)'
_diffrn_orient_matrix_UB_11 -0.0350945000
_diffrn_orient_matrix_UB_12 0.0170871000
_diffrn_orient_matrix_UB_13 0.0337270000
_diffrn_orient_matrix_UB_21 0.0003381000
_diffrn_orient_matrix_UB_22 0.0376421000
_diffrn_orient_matrix_UB_23 -0.0190064000
_diffrn_orient_matrix_UB_31 -0.0698512000
_diffrn_orient_matrix_UB_32 0.0028404000
_diffrn_orient_matrix_UB_33 -0.0107683000
_diffrn_radiation_monochromator mirror
_diffrn_radiation_probe x-ray
_diffrn_radiation_type 'Cu K\a'
_diffrn_radiation_wavelength 1.54184
_diffrn_reflns_av_R_equivalents 0.0657
_diffrn_reflns_av_unetI/netI 0.0361
_diffrn_reflns_Laue_measured_fraction_full 0.994
_diffrn_reflns_Laue_measured_fraction_max 0.994
_diffrn_reflns_limit_h_max 21
_diffrn_reflns_limit_h_min -21
_diffrn_reflns_limit_k_max 40
_diffrn_reflns_limit_k_min -40
_diffrn_reflns_limit_l_max 41
_diffrn_reflns_limit_l_min -41
_diffrn_reflns_number 584195
_diffrn_reflns_point_group_measured_fraction_full 0.994
_diffrn_reflns_point_group_measured_fraction_max 0.994
_diffrn_reflns_theta_full 54.521
_diffrn_reflns_theta_max 54.521
_diffrn_reflns_theta_min 1.737
_diffrn_source 'Rotating-anode X-ray tube'
_diffrn_source_type 'Rigaku (Cu) X-ray Source'
_exptl_absorpt_coefficient_mu 0.614
_exptl_absorpt_correction_T_max 1.00000
_exptl_absorpt_correction_T_min 0.44149
_exptl_absorpt_correction_type multi-scan
_exptl_absorpt_process_details
;
CrysAlisPro 1.171.43.95a (Rigaku Oxford Diffraction, 2023)
Empirical absorption correction using spherical harmonics,
implemented in SCALE3 ABSPACK scaling algorithm.
;
_exptl_crystal_colour brown
_exptl_crystal_colour_primary brown
_exptl_crystal_density_diffrn 0.666
_exptl_crystal_description plate
_exptl_crystal_F_000 6232
_exptl_crystal_preparation 'As described in the main text.'
_exptl_crystal_recrystallization_method 'Vapour diffusion of methanol into o-DCB solution.'
_exptl_crystal_size_max 0.22
_exptl_crystal_size_mid 0.11
_exptl_crystal_size_min 0.04
_refine_diff_density_max 1.068
_refine_diff_density_min -0.732
_refine_diff_density_rms 0.144
_refine_ls_extinction_method none
_refine_ls_goodness_of_fit_ref 1.030
_refine_ls_hydrogen_treatment constr
_refine_ls_matrix_type full
_refine_ls_number_parameters 4166
_refine_ls_number_reflns 72418
_refine_ls_number_restraints 21316
_refine_ls_restrained_S_all 1.031
_refine_ls_R_factor_all 0.2045
_refine_ls_R_factor_gt 0.1815
_refine_ls_shift/su_max 0.003
_refine_ls_shift/su_mean 0.000
_refine_ls_structure_factor_coef Fsqd
_refine_ls_weighting_details 'w=1/[\s^2^(Fo^2^)+(0.4456P)^2^+15.6500P] where P=(Fo^2^+2Fc^2^)/3'
_refine_ls_weighting_scheme calc
_refine_ls_wR_factor_gt 0.5064
_refine_ls_wR_factor_ref 0.5353
_reflns_Friedel_coverage 0.000
_reflns_number_gt 45142
_reflns_number_total 72418
_reflns_threshold_expression 'I > 2\s(I)'
_cod_data_source_file d4sc05255b2.cif
_cod_data_source_block P6-IV
_cod_depositor_comments 'Adding full bibliography for 1572633--1572636.cif.'
_cod_database_code 1572635
_shelx_shelxl_version_number 2018/3
_chemical_oxdiff_formula 'C700 H700 N60 Zn12 Cl12'
_chemical_oxdiff_usercomment 'triclinic polymorph'
_shelx_space_group_comment
;
The symmetry employed for this shelxl refinement is uniquely defined
by the following loop, which should always be used as a source of
symmetry information in preference to the above space-group names.
They are only intended as comments.
;
_olex2_refinement_description
;
1. Restrained distances
 C1_1-C2_1 = C2_1-C3_1
 1.54 with sigma of 0.02
 C441-N403 = N403-C445
 1.35 with sigma of 0.01
 C441-C442 = C445-C444
 1.39 with sigma of 0.01
 C442-C443 = C443-C444
 1.37 with sigma of 0.01
 Cl2-C983 = Cl1-C982
 1.73 with sigma of 0.02
 N403-C442 = N403-C444
 2.39 with sigma of 0.02
 C441-C445
 2.36 with sigma of 0.02
 C442-C444
 2.29 with sigma of 0.02
 C443-C441 = C443-C445
 2.7 with sigma of 0.02
 C401-N401 = N401-C405 = N401-C601 = N401-C605
 1.35 with sigma of 0.01
 C401-C402 = C405-C404 = C601-C602 = C605-C604
 1.39 with sigma of 0.01
 C402-C403 = C403-C404 = C602-C403 = C403-C604
 1.37 with sigma of 0.01
 N401-C402 = N401-C404 = N401-C602 = N401-C604
 2.39 with sigma of 0.02
 C401-C405 = C601-C605
 2.36 with sigma of 0.02
 C402-C404 = C602-C604
 2.29 with sigma of 0.02
 C403-C401 = C403-C405 = C403-C601 = C403-C605
 2.7 with sigma of 0.02
 C421-N402 = N402-C425 = N402-C621 = N402-C625
 1.35 with sigma of 0.01
 C421-C422 = C425-C424 = C621-C622 = C625-C624
 1.39 with sigma of 0.01
 C422-C423 = C423-C424 = C622-C423 = C423-C624
 1.37 with sigma of 0.01
 N402-C422 = N402-C424 = N402-C622 = N402-C624
 2.39 with sigma of 0.02
 C421-C425 = C621-C625
 2.36 with sigma of 0.02
 C422-C424 = C622-C624
 2.29 with sigma of 0.02
 C423-C421 = C423-C425 = C423-C621 = C423-C625
 2.7 with sigma of 0.02
 C983-C982 = C983-C984 = C987-C986 = C986-C985 = C985-C984
 1.38 with sigma of 0.02
 C521-N502 = N502-C525
 1.35 with sigma of 0.01
 C521-C522 = C525-C524
 1.39 with sigma of 0.01
 C522-C523 = C523-C524
 1.37 with sigma of 0.01
 C982-C987
 1.39 with sigma of 0.02
 N502-C522 = N502-C524
 2.39 with sigma of 0.02
 C521-C525
 2.36 with sigma of 0.02
 C522-C524
 2.29 with sigma of 0.02
 C523-C521 = C523-C525
 2.7 with sigma of 0.02
 C541-N503 = N503-C545 = N503-C741 = N503-C745
 1.35 with sigma of 0.01
 C541-C542 = C545-C544 = C741-C742 = C745-C744
 1.39 with sigma of 0.01
 C542-C543 = C543-C544 = C742-C543 = C543-C744
 1.37 with sigma of 0.01
 N503-C542 = N503-C544 = N503-C742 = N503-C744
 2.39 with sigma of 0.02
 C541-C545 = C741-C745
 2.36 with sigma of 0.02
 C542-C544 = C742-C744
 2.29 with sigma of 0.02
 C543-C541 = C543-C545 = C543-C741 = C543-C745
 2.7 with sigma of 0.02
 C501-N501 = N501-C505 = N501-C701 = N501-C705
 1.35 with sigma of 0.01
 C501-C502 = C505-C504 = C701-C702 = C705-C704
 1.39 with sigma of 0.01
 C502-C503 = C503-C504 = C702-C503 = C503-C704
 1.37 with sigma of 0.01
 N501-C502 = N501-C504 = N501-C702 = N501-C704
 2.39 with sigma of 0.02
 C501-C505 = C701-C705
 2.36 with sigma of 0.02
 C502-C504 = C702-C704
 2.29 with sigma of 0.02
 C503-C501 = C503-C505 = C503-C701 = C503-C705
 2.7 with sigma of 0.02
 Cl2-C982 = Cl1-C983
 2.71 with sigma of 0.04
 Cl2-C984
 2.67 with sigma of 0.04
 Cl1-C987
 2.69 with sigma of 0.04
 C983-C987 = C982-C986 = C986-C984
 2.4 with sigma of 0.04
 C983-C985 = C987-C985
 2.39 with sigma of 0.04
 C241-C242 \\sim C244-C241 \\sim C244-C1_1 \\sim C243-C1_1 \\sim C243-C1_2
\\sim C242-C1_2 \\sim C252-
 C251 \\sim C251-C254 \\sim C254-C1_3 \\sim C253-C1_3 \\sim C253-C1_4 \\sim
C252-C1_4 \\sim C224-C1_5 ~
 C223-C1_5 \\sim C223-C1_6 \\sim C222-C1_6 \\sim C222-C221 \\sim C224-C221
\\sim C232-C231 \\sim C232-
 C1_8 \\sim C233-C1_8 \\sim C233-C1_7 \\sim C234-C1_7 \\sim C234-C231 \\sim
C204-C1_10 \\sim C203-C1_10
 \\sim C203-C1_9 \\sim C202-C1_9 \\sim C202-C201 \\sim C201-C204 \\sim
C211-C214 \\sim C214-C1_20 ~
 C213-C1_20 \\sim C213-C1_19 \\sim C431-C436 \\sim C212-C1_19 \\sim C212-C211
\\sim C301-C302 ~
 C304-C301 \\sim C304-C1_14 \\sim C303-C1_14 \\sim C303-C1_13 \\sim C302-C1_13
\\sim C312-C1_12 ~
 C312-C311 \\sim C314-C311 \\sim C314-C1_11 \\sim C313-C1_11 \\sim C313-C1_12
\\sim C321-C322 ~
 C322-C1_18 \\sim C323-C1_18 \\sim C323-C1_17 \\sim C324-C1_17 \\sim C324-C321
\\sim C354-C1_23 ~
 C354-C351 \\sim C352-C351 \\sim C352-C1_24 \\sim C353-C1_24 \\sim C353-C1_23
\\sim C332-C1_15 ~
 C331-C332 \\sim C331-C334 \\sim C334-C1_16 \\sim C333-C1_16 \\sim C333-C1_15
\\sim C343-C1_22 ~
 C343-C1_21 \\sim C342-C1_21 \\sim C342-C341 \\sim C341-C344
 with sigma of 0.02
 C233-C2_8 \\sim C232-C2_8
 with sigma of 0.04
 C204-C2_10 \\sim C203-C2_10
 with sigma of 0.04
 C234-C1_7 \\sim C233-C1_7 \\sim C233-C1_8 \\sim C232-C1_8 \\sim C232-C231
\\sim C234-C231
 with sigma of 0.02
 C231-C1_8 \\sim C232-C233 \\sim C1_8-C1_7 \\sim C233-C234 \\sim C1_7-C231
\\sim C234-C232
 with sigma of 0.04
 C222-C1_6 \\sim C222-C221 \\sim C224-C221 \\sim C224-C1_5 \\sim C223-C1_5
\\sim C223-C1_6
 with sigma of 0.02
 C221-C1_5 \\sim C224-C223 \\sim C1_5-C1_6 \\sim C223-C222 \\sim C1_6-C221
\\sim C222-C224
 with sigma of 0.04
 C323-C2_18 \\sim C2_18-C322
 with sigma of 0.04
 C732-C531 \\sim C532-C531 \\sim C532-C533 \\sim C533-C534 \\sim C732-C733
\\sim C736-C735 \\sim C736-
 C531 \\sim C536-C531 \\sim C536-C535 \\sim C535-C534 \\sim C735-C534 \\sim
C733-C534
 with sigma of 0.02
 C243-C2_2 \\sim C2_2-C242
 with sigma of 0.04
 C223-C2_6 \\sim C222-C2_6
 with sigma of 0.04
 C201-C1_10 \\sim C204-C203 \\sim C1_10-C1_9 \\sim C203-C202 \\sim C1_9-C201
\\sim C202-C204
 with sigma of 0.04
 C241-C1_1 \\sim C244-C243 \\sim C1_1-C1_2 \\sim C243-C242 \\sim C1_2-C241
\\sim C242-C244
 with sigma of 0.03
 C531-C735 \\sim C736-C534 \\sim C735-C733 \\sim C534-C732 \\sim C733-C531
\\sim C732-C736 \\sim C531-
 C535 \\sim C536-C534 \\sim C535-C533 \\sim C534-C532 \\sim C533-C531 \\sim
C532-C536
 with sigma of 0.04
 C983-Cl2 \\sim C982-Cl1
 with sigma of 0.02
 C983-C982 \\sim C982-C987 \\sim C987-C986 \\sim C986-C985 \\sim C985-C984
\\sim C984-C983
 with sigma of 0.02
 C514-C513 \\sim C514-C713 \\sim C715-C514 \\sim C515-C514 \\sim C516-C515
\\sim C716-C715 \\sim C512-
 C513 \\sim C712-C713 \\sim C712-C511 \\sim C512-C511 \\sim C516-C511 \\sim
C716-C511
 with sigma of 0.02
 C983-C987 \\sim C983-C985 \\sim C986-C982 \\sim C986-C984 \\sim C982-C984
\\sim C987-C985
 with sigma of 0.04
 Cl2-C984 \\sim Cl2-C982 \\sim Cl1-C983 \\sim Cl1-C987
 with sigma of 0.04
 C715-C514 \\sim C515-C514 \\sim C514-C513 \\sim C512-C513 \\sim C514-C713
\\sim C712-C713 \\sim C712-
 C511 \\sim C512-C511 \\sim C516-C511 \\sim C516-C515 \\sim C716-C715 \\sim
C716-C511
 with sigma of 0.02
 C514-C512 \\sim C513-C511 \\sim C512-C516 \\sim C511-C515 \\sim C516-C514
\\sim C515-C513 \\sim C514-
 C712 \\sim C713-C511 \\sim C712-C716 \\sim C511-C715 \\sim C716-C514 \\sim
C715-C713
 with sigma of 0.04
 C554-C556 \\sim C555-C551 \\sim C556-C552 \\sim C551-C553 \\sim C552-C554
\\sim C553-C555 \\sim C554-
 C756 \\sim C755-C551 \\sim C756-C752 \\sim C551-C753 \\sim C752-C554 \\sim
C753-C755
 with sigma of 0.04
 C651-C451 \\sim C456-C451 \\sim C455-C456 \\sim C455-C454 \\sim C652-C454
\\sim C453-C454 \\sim C452-
 C453 \\sim C651-C652 \\sim C655-C654 \\sim C452-C451 \\sim C654-C454 \\sim
C655-C451
 with sigma of 0.02
 C451-C652 \\sim C651-C454 \\sim C652-C654 \\sim C454-C655 \\sim C654-C451
\\sim C655-C651 \\sim C451-
 C453 \\sim C452-C454 \\sim C453-C455 \\sim C454-C456 \\sim C455-C451 \\sim
C456-C452
 with sigma of 0.04
 C556-C551 \\sim C551-C756 \\sim C556-C555 \\sim C755-C756 \\sim C554-C555
\\sim C554-C755 \\sim C753-
 C752 \\sim C551-C752 \\sim C554-C753 \\sim C553-C552 \\sim C551-C552 \\sim
C553-C554
 with sigma of 0.02
 C107-C106 \\sim C106-C105
 with sigma of 0.01
2. Restrained planarity
 N503, C541, C542, C543, C544, C545
 with sigma of 0.001
 C454, C451, C455, C456, C453, C452
 with sigma of 0.001
 N403, C441, C442, C443, C444, C445
 with sigma of 0.001
 C741, C742, C744, C745, N503, C543
 with sigma of 0.001
 C241, C244, C243, C242, C1_1, C1_2
 with sigma of 0.001
 C251, C252, C253, C254, C1_3, C1_4
 with sigma of 0.001
 C221, C224, C1_5, C223, C1_6, C222
 with sigma of 0.001
 C403, C404, C405, N401, C401, C402
 with sigma of 0.001
 C211, C212, C214, C213, C1_20, C1_19
 with sigma of 0.001
 C201, C202, C203, C204, C1_9, C1_10
 with sigma of 0.001
 C311, C314, C313, C312, C1_11, C1_12
 with sigma of 0.001
 C302, C301, C304, C303, C1_13, C1_14
 with sigma of 0.001
 C602, C601, N401, C605, C604, C403
 with sigma of 0.001
 C321, C322, C324, C323, C1_17, C1_18
 with sigma of 0.001
 N402, C421, C422, C424, C425, C423
 with sigma of 0.001
 C334, C331, C333, C332, C1_15, C1_16
 with sigma of 0.001
 C341, C344, C342, C343, C1_21, C1_22
 with sigma of 0.001
 C351, C354, C352, C353, C1_23, C1_24
 with sigma of 0.0001
 C503, C502, C504, C501, C505, N501
 with sigma of 0.001
 C531, C736, C735, C534, C732, C733
 with sigma of 0.001
 C702, C701, N501, C705, C704, C503
 with sigma of 0.001
 C233, C234, C231, C232, C1_7, C1_8
 with sigma of 0.001
 C1_6, C222, C221, C224, C1_5, C223
 with sigma of 0.001
 N402, C625, C624, C622, C621, C423
 with sigma of 0.001
 C531, C536, C535, C534, C533, C532
 with sigma of 0.001
 N402, C421, C422, C423, C424, C425
 with sigma of 0.001
 C2_8, C1_8, C232, C233
 with sigma of 0.01
 C323, C1_18, C2_18, C322
 with sigma of 0.01
 C1_10, C2_10, C204, C203
 with sigma of 0.01
 C522, C523, C524, C525, N502, C521
 with sigma of 0.001
 C451, C655, C651, C654, C652, C454
 with sigma of 0.001
 C203, C1_9, C202, C2_9
 with sigma of 0.01
 C2_2, C1_2, C242, C243
 with sigma of 0.01
 C1_9, C2_9, C202, C203
 with sigma of 0.001
 C2_16, C1_16, C334, C333
 with sigma of 0.001
 C224, C1_5, C2_5, C223
 with sigma of 0.001
 C223, C1_6, C222, C2_6
 with sigma of 0.001
 C514, C515, C516, C511, C513, C512
 with sigma of 0.01
 C451, C456, C455, C454, C453, C452
 with sigma of 0.001
 C514, C513, C512, C511, C516, C515
 with sigma of 0.001
 C514, C715, C716, C511, C712, C713
 with sigma of 0.001
 Cl2, Cl1, C983, C982, C987, C986, C985, C984
 with sigma of 0.1
 C434, C433, C435, C432, C436, C431
 with sigma of 0.001
 C633, C632, C431, C636, C635, C434
 with sigma of 0.001
 C555, C554, C553, C552, C556, C551
 with sigma of 0.001
 C753, C554, C755, C756, C551, C752
 with sigma of 0.001
3. Uiso/Uaniso restraints and constraints
C441 \\sim N403 \\sim C445 \\sim C442 \\sim C444 \\sim C443: within 2A with
sigma of 0.01 and sigma for terminal atoms of 0.02 within 2A
N503 \\sim C543 \\sim C744 \\sim C544 \\sim C541 \\sim C542 \\sim C745 \\sim
C545 \\sim C742 \\sim C741: within 2A with sigma of 0.01 and sigma for terminal
atoms of 0.02 within 2A
N401 \\sim C403 \\sim C402 \\sim C604 \\sim C605 \\sim C404 \\sim C401 \\sim
C405 \\sim C602 \\sim C601: within 2A with sigma of 0.01 and sigma for terminal
atoms of 0.02 within 2A
N501 \\sim C503 \\sim C704 \\sim C505 \\sim C705 \\sim C701 \\sim C702 \\sim
C502 \\sim C504 \\sim C501: within 2A with sigma of 0.01 and sigma for terminal
atoms of 0.02 within 2A
N402 \\sim C423 \\sim C421 \\sim C422 \\sim C424 \\sim C425 \\sim C625 \\sim
C624 \\sim C622 \\sim C621: within 2A with sigma of 0.01 and sigma for terminal
atoms of 0.02 within 2A
N402 \\sim C423 \\sim C421 \\sim C424 \\sim C425 \\sim C625 \\sim C624 \\sim
C622 \\sim C621 \\sim C422: within 2A with sigma of 0.01 and sigma for terminal
atoms of 0.02 within 2A
C522 \\sim C523 \\sim C524 \\sim C525 \\sim N502 \\sim C521: within 2A with
sigma of 0.01 and sigma for terminal atoms of 0.02 within 2A
C4_13 \\sim C5_13 \\sim C3_13: within 2A with sigma of 0.01 and sigma for
terminal atoms of 0.02 within 2A
C241 \\sim C244 \\sim C243 \\sim C242 \\sim C5_1 \\sim C1_1 \\sim C4_1 \\sim
C2_1 \\sim C3_1 \\sim C1_2 \\sim C5_2 \\sim C4_2 \\sim C2_2 \\sim C3_2: within
2A with sigma of 0.01 and sigma for terminal atoms of 0.02 within 2A
C201 \\sim C202 \\sim C203 \\sim C204 \\sim C1_9 \\sim C5_9 \\sim C4_9 \\sim
C2_9 \\sim C3_9 \\sim C4_10 \\sim C5_10 \\sim C1_10 \\sim C2_10 \\sim C3_10:
within 2A with sigma of 0.01 and sigma for terminal atoms of 0.02 within 2A
C5_5 \\sim C2_5 \\sim C4_5 \\sim C3_5 \\sim C3_6 \\sim C5_6 \\sim C4_6: within
2A with sigma of 0.01 and sigma for terminal atoms of 0.02 within 2A
C2_18 \\sim C5_18 \\sim C4_18 \\sim C3_18: within 2A with sigma of 0.01 and
sigma for terminal atoms of 0.02 within 2A
C2_6 \\sim C4_6 \\sim C3_6 \\sim C5_6: within 2A with sigma of 0.01 and sigma
for terminal atoms of 0.02 within 2A
C3_6 \\sim C5_6 \\sim C4_6 \\sim C2_6: within 2A with sigma of 0.01 and sigma
for terminal atoms of 0.02 within 2A
C533 \\sim C532 \\sim C536 \\sim C535 \\sim C736 \\sim C735 \\sim C732 \\sim
C733 \\sim C534 \\sim C531: within 2A with sigma of 0.01 and sigma for terminal
atoms of 0.02 within 2A
C5_8 \\sim C4_8 \\sim C2_8 \\sim C3_8: within 2A with sigma of 0.01 and sigma
for terminal atoms of 0.02 within 2A
C5_7 \\sim C4_7 \\sim C2_7 \\sim C3_7: within 2A with sigma of 0.01 and sigma
for terminal atoms of 0.02 within 2A
C233 \\sim C234 \\sim C231 \\sim C232 \\sim C5_7 \\sim C1_7 \\sim C2_7 \\sim
C3_7 \\sim C5_8 \\sim C1_8 \\sim C4_8 \\sim C2_8 \\sim C3_8 \\sim C4_7: within
2A with sigma of 0.01 and sigma for terminal atoms of 0.02 within 2A
C302 \\sim C301 \\sim C304 \\sim C303 \\sim C3_13 \\sim C5_13 \\sim C4_13 \\sim
C2_13 \\sim C1_13 \\sim C5_14 \\sim C1_14 \\sim C2_14 \\sim C3_14 \\sim C4_14:
within 2A with sigma of 0.01 and sigma for terminal atoms of 0.02 within 2A
C302 \\sim C301 \\sim C304 \\sim C303 \\sim C3_13 \\sim C5_13 \\sim C4_13 \\sim
C2_13 \\sim C1_13 \\sim C5_14 \\sim C1_14 \\sim C4_14 \\sim C2_14 \\sim C3_14:
within 2A with sigma of 0.01 and sigma for terminal atoms of 0.02 within 2A
C4_21 \\sim C5_21 \\sim C2_21 \\sim C3_21: within 2A with sigma of 0.01 and
sigma for terminal atoms of 0.02 within 2A
C5_22 \\sim C2_22 \\sim C3_22 \\sim C4_22: within 2A with sigma of 0.01 and
sigma for terminal atoms of 0.02 within 2A
C5_12 \\sim C2_12 \\sim C3_12 \\sim C4_12: within 2A with sigma of 0.01 and
sigma for terminal atoms of 0.02 within 2A
C5_11 \\sim C2_11 \\sim C4_11 \\sim C3_11: within 2A with sigma of 0.01 and
sigma for terminal atoms of 0.02 within 2A
C4_16 \\sim C3_16 \\sim C2_16 \\sim C5_16 \\sim C1_16 \\sim C334 \\sim C331
\\sim C332 \\sim C333 \\sim C1_15 \\sim C4_15 \\sim C3_15 \\sim C5_15 \\sim
C2_15: within 2A with sigma of 0.01 and sigma for terminal atoms of 0.02 within
2A
C322 \\sim C321 \\sim C324 \\sim C1_17 \\sim C323 \\sim C1_18 \\sim C2_18 \\sim
C4_18 \\sim C3_18 \\sim C5_18 \\sim C4_17 \\sim C3_17 \\sim C2_17 \\sim C5_17:
within 2A with sigma of 0.01 and sigma for terminal atoms of 0.02 within 2A
C455 \\sim C456 \\sim C453 \\sim C452 \\sim C651 \\sim C652 \\sim C655 \\sim
C654 \\sim C451 \\sim C454: within 2A with sigma of 0.01 and sigma for terminal
atoms of 0.02 within 2A
C515 \\sim C516 \\sim C512 \\sim C513 \\sim C713 \\sim C712 \\sim C716 \\sim
C715 \\sim C511 \\sim C514: within 2A with sigma of 0.01 and sigma for terminal
atoms of 0.02 within 2A
C431 \\sim C434 \\sim C632 \\sim C432 \\sim C633 \\sim C635 \\sim C636 \\sim
C433 \\sim C436 \\sim C435: within 2A with sigma of 0.01 and sigma for terminal
atoms of 0.02 within 2A
C551 \\sim C554 \\sim C752 \\sim C753 \\sim C553 \\sim C756 \\sim C755 \\sim
C552 \\sim C556 \\sim C555: within 2A with sigma of 0.01 and sigma for terminal
atoms of 0.02 within 2A
C414 \\sim C411 \\sim C413 \\sim C412 \\sim C415 \\sim C416: within 2A with
sigma of 0.01 and sigma for terminal atoms of 0.02 within 2A
Cl2 \\sim Cl1 \\sim C982 \\sim C983 \\sim C984 \\sim C985 \\sim C986 \\sim
C987: within 2A with sigma of 0.01 and sigma for terminal atoms of 0.02 within
2A
N2 \\sim N8 \\sim N503 \\sim N109 \\sim N12 \\sim N403 \\sim N11 \\sim N111
\\sim N112 \\sim N110 \\sim N1 \\sim N9 \\sim N106 \\sim N5 \\sim N3 \\sim N401
\\sim N402 \\sim N501 \\sim N10 \\sim N107 \\sim N103 \\sim N4 \\sim N101 \\sim
N7 \\sim N108 \\sim N6 \\sim N105 \\sim N102 \\sim N104 \\sim N502 \\sim C563
\\sim C534 \\sim C562 \\sim C551 \\sim C543 \\sim C431 \\sim C37 \\sim C511
\\sim C561 \\sim C454 \\sim C155 \\sim C554 \\sim C514 \\sim C423 \\sim C503
\\sim C45 \\sim C15 \\sim C531 \\sim C147 \\sim C17 \\sim C434 \\sim C461 \\sim
C52 \\sim C163 \\sim C16 \\sim C51 \\sim C157 \\sim C127 \\sim C150 \\sim C463
\\sim C61 \\sim C115 \\sim C46 \\sim C462 \\sim C403 \\sim C36 \\sim C251 \\sim
C142 \\sim C62 \\sim C156 \\sim C145 \\sim C137 \\sim C12 \\sim C152 \\sim C135
\\sim C451 \\sim C6 \\sim C57 \\sim C35 \\sim C141 \\sim C134 \\sim C7 \\sim
C162 \\sim C164 \\sim C47 \\sim C50 \\sim C146 \\sim C112 \\sim C105 \\sim C25
\\sim C43 \\sim C116 \\sim C53 \\sim C5 \\sim C42 \\sim C351 \\sim C144 \\sim
C136 \\sim C38 \\sim C55 \\sim C32 \\sim C66 \\sim C44 \\sim C172 \\sim C354
\\sim C56 \\sim C132 \\sim C252 \\sim C60 \\sim C160 \\sim C148 \\sim C161
\\sim C125 \\sim C58 \\sim C443 \\sim C114 \\sim C143 \\sim C122 \\sim C138
\\sim C48 \\sim C130 \\sim C171 \\sim C14 \\sim C321 \\sim C67 \\sim C154 \\sim
C149 \\sim C63 \\sim C139 \\sim C117 \\sim C64 \\sim C13 \\sim C22 \\sim C110
\\sim C65 \\sim C20 \\sim C158 \\sim C18 \\sim C253 \\sim C140 \\sim C151 \\sim
C33 \\sim C159 \\sim C59 \\sim C10 \\sim C123 \\sim C102 \\sim C153 \\sim C341
\\sim C49 \\sim C2 \\sim C41 \\sim C241 \\sim C311 \\sim C314 \\sim C313 \\sim
C312 \\sim C71 \\sim C34 \\sim C30 \\sim C104 \\sim C111 \\sim C68 \\sim C344
\\sim C211 \\sim C40 \\sim C121 \\sim C54 \\sim C352 \\sim C126 \\sim C72 \\sim
C113 \\sim C4 \\sim C3 \\sim C169 \\sim C133 \\sim C168 \\sim C124 \\sim C212
\\sim C353 \\sim C106 \\sim C170 \\sim C26 \\sim C39 \\sim C214 \\sim C27 \\sim
C70 \\sim C244 \\sim C254 \\sim C31 \\sim C533 \\sim C532 \\sim C632 \\sim C302
\\sim C342 \\sim C131 \\sim C445 \\sim C120 \\sim C107 \\sim C19 \\sim C69
\\sim C11 \\sim C8 \\sim C432 \\sim C334 \\sim C101 \\sim C515 \\sim C9 \\sim
C455 \\sim C129 \\sim C128 \\sim C21 \\sim C1 \\sim C223 \\sim C222 \\sim C221
\\sim C224 \\sim C456 \\sim C322 \\sim C421 \\sim C29 \\sim C109 \\sim C24
\\sim C167 \\sim C343 \\sim C453 \\sim C28 \\sim C103 \\sim C108 \\sim C213
\\sim C444 \\sim C301 \\sim C744 \\sim C118 \\sim C201 \\sim C202 \\sim C203
\\sim C204 \\sim C752 \\sim C119 \\sim C516 \\sim C324 \\sim C331 \\sim C166
\\sim C536 \\sim C633 \\sim C544 \\sim C541 \\sim C635 \\sim C333 \\sim C512
\\sim C636 \\sim C753 \\sim C542 \\sim C304 \\sim C553 \\sim C441 \\sim C323
\\sim C422 \\sim C513 \\sim C452 \\sim C165 \\sim C424 \\sim C442 \\sim C745
\\sim C332 \\sim C433 \\sim C704 \\sim C505 \\sim C545 \\sim C402 \\sim C705
\\sim C243 \\sim C604 \\sim C742 \\sim C23 \\sim C741 \\sim C605 \\sim C701
\\sim C404 \\sim C702 \\sim C401 \\sim C242 \\sim C436 \\sim C502 \\sim C405
\\sim C504 \\sim C435 \\sim C303 \\sim C525 \\sim C524 \\sim C523 \\sim C521
\\sim C425 \\sim C602 \\sim C601 \\sim C233 \\sim C234 \\sim C231 \\sim C232
\\sim C756 \\sim C755 \\sim C552 \\sim C535 \\sim C556 \\sim C555 \\sim C501
\\sim C713 \\sim C712 \\sim C716 \\sim C715 \\sim C651 \\sim C652 \\sim C655
\\sim C654 \\sim C413 \\sim C412 \\sim C411 \\sim C416 \\sim C415 \\sim C414
\\sim C625 \\sim C624 \\sim C622 \\sim C621 \\sim C522 \\sim C983 \\sim C982
\\sim C987 \\sim C986 \\sim C985 \\sim C984 \\sim C736 \\sim C735 \\sim C732
\\sim C733 \\sim Cl2 \\sim Cl1: within 2A with sigma of 0.01 and sigma for
terminal atoms of 0.02 within 2A
Uanis(C4_21) \\sim Ueq, Uanis(C3_21) \\sim Ueq, Uanis(C5_21) \\sim Ueq: with
sigma of 0.1 and sigma for terminal atoms of 0.2
Uanis(C3_22) \\sim Ueq, Uanis(C5_22) \\sim Ueq, Uanis(C2_22) \\sim Ueq,
Uanis(C4_22) \\sim Ueq: with sigma of 0.1 and sigma for terminal atoms of 0.2
4. Rigid body (RIGU) restrains
 All non-hydrogen atoms
 with sigma for 1-2 distances of 0.004 and sigma for 1-3 distances of 0.004
5. Others
 Fixed Sof: C533(0.5) H533(0.5) C532(0.5) H532(0.5) C632(0.5) HW(0.5)
 C432(0.5) H1(0.5) C515(0.5) H515(0.5) C455(0.5) H3(0.5) C456(0.5) H7(0.5)
 C421(0.5) H8(0.5) C453(0.5) H11(0.5) C744(0.5) H744(0.5) C752(0.5) H752(0.5)
 C516(0.5) H516(0.5) C536(0.5) H536(0.5) C633(0.5) H18(0.5) C544(0.5) H544(0.5)
 C541(0.5) H541(0.5) C635(0.5) H19(0.5) C512(0.5) H512(0.5) C636(0.5) H20(0.5)
 C753(0.5) H753(0.5) C542(0.5) H542(0.5) C553(0.5) H553(0.5) C422(0.5) H22(0.5)
 C513(0.5) H513(0.5) C452(0.5) H23(0.5) C424(0.5) H24(0.5) C745(0.5) H745(0.5)
 C433(0.5) H26(0.5) C704(0.5) H704(0.5) C505(0.5) H505(0.5) C545(0.5) H545(0.5)
 C402(0.5) H27(0.5) C705(0.5) H705(0.5) C604(0.5) H29(0.5) C742(0.5) H742(0.5)
 C741(0.5) H741(0.5) C605(0.5) H31(0.5) C701(0.5) H701(0.5) C404(0.5) H32(0.5)
 C702(0.5) H702(0.5) C401(0.5) H33(0.5) C436(0.5) H35(0.5) C502(0.5) H502(0.5)
 C405(0.5) H36(0.5) C504(0.5) H504(0.5) C435(0.5) H37(0.5) C425(0.5) H38(0.5)
 C602(0.5) H39(0.5) C601(0.5) H40(0.5) C756(0.5) H756(0.5) C755(0.5) H755(0.5)
 C552(0.5) H552(0.5) C535(0.5) H535(0.5) C556(0.5) H556(0.5) C555(0.5)
 H555(0.5) C501(0.5) H501(0.5) C713(0.5) H713(0.5) C712(0.5) H712(0.5)
 C716(0.5) H716(0.5) C715(0.5) H715(0.5) C651(0.5) H44(0.5) C652(0.5) H45(0.5)
 C655(0.5) H46(0.5) C654(0.5) H47(0.5) C625(0.5) H52(0.5) C624(0.5) H53(0.5)
 C622(0.5) H54(0.5) C621(0.5) H55(0.5) C736(0.5) H736(0.5) C735(0.5) H735(0.5)
 C732(0.5) H732(0.5) C733(0.5) H733(0.5)
6.a Me refined with riding coordinates:
 C5(H,HA,HB), C4(HC,HD,HE), C3(HF,HG,HH), C5(H,HA,HB), C4(HC,HD,HE), C3(HF,HG,
 HH), C5(H,HA,HB), C4(HC,HD,HE), C3(HF,HG,HH), C5(H,HA,HB), C4(HC,HD,HE), C3(HF,
 HG,HH), C5(H,HA,HB), C4(HC,HD,HE), C3(HF,HG,HH), C5(H,HA,HB), C4(HC,HD,HE),
 C3(HF,HG,HH), C5(H,HA,HB), C4(HC,HD,HE), C3(HF,HG,HH), C5(H,HA,HB), C4(HC,HD,
 HE), C3(HF,HG,HH), C5(H,HA,HB), C4(HC,HD,HE), C3(HF,HG,HH), C4(H,HA,HB), C5(HC,
 HD,HE), C3(HF,HG,HH), C3(H3A,H3B,H3C), C5(H5A,H5B,H5C), C4(H4A,H4B,H4C),
 C5(H5A,H5B,H5C), C4(H4A,H4B,H4C), C3(H3A,H3B,H3C), C3(H3A,H3B,H3C), C5(H5A,H5B,
 H5C), C4(H4A,H4B,H4C), C5(H5A,H5B,H5C), C4(H4A,H4B,H4C), C3(H3A,H3B,H3C),
 C5(H5A,H5B,H5C), C4(H4A,H4B,H4C), C3(H3A,H3B,H3C), C5(H5A,H5B,H5C), C4(H4A,H4B,
 H4C), C3(H3A,H3B,H3C), C5(H5A,H5B,H5C), C4(H4A,H4B,H4C), C3(H3A,H3B,H3C),
 C3(H3A,H3B,H3C), C5(H5A,H5B,H5C), C4(H4A,H4B,H4C), C5(H,HA,HB), C4(HC,HD,HE),
 C3(HF,HG,HH), C5(H,HA,HB), C4(HC,HD,HE), C3(H3A,H3B,H3C), C5(H5A,H5B,H5C),
 C4(H4A,H4B,H4C), C5(H5A,H5B,H5C), C4(H4A,H4B,H4C), C3(H3A,H3B,H3C), C5(H5A,H5B,
 H5C), C4(H4A,H4B,H4C), C3(H3A,H3B,H3C), C3(H3A,H3B,H3C), C5(H5A,H5B,H5C),
 C4(H4A,H4B,H4C)
6.b Aromatic/amide H refined with riding coordinates:
 C134(H134), C43(H), C53(HA), C144(H144), C38(HB), C44(HC), C354(H354),
 C252(HD), C148(H148), C58(HE), C114(H114), C143(H143), C138(H138), C48(HF),
 C14(HG), C154(H154), C149(H149), C139(H139), C13(HH), C158(H158), C18(HI),
 C253(HJ), C33(HK), C159(H159), C59(HL), C123(H123), C153(H153), C49(HM),
 C314(H314), C313(H313), C312(H312), C34(HN), C104(H104), C344(H344), C54(HO),
 C352(H352), C113(H113), C4(HP), C3(HQ), C133(H133), C124(H124), C212(HR),
 C353(H353), C39(HS), C214(HT), C244(HU), C254(HV), C533(H533), C532(H532),
 C632(HW), C302(H302), C342(H342), C445(HX), C19(HY), C8(HZ), C432(H1),
 C334(H334), C515(H515), C9(H2), C455(H3), C129(H129), C128(H128), C223(H4),
 C222(H5), C224(H6), C456(H7), C322(H322), C421(H8), C29(H9), C109(H109),
 C24(H10), C343(H343), C453(H11), C28(H12), C103(H103), C108(H108), C213(H13),
 C444(H14), C744(H744), C118(H118), C202(H15), C203(H16), C204(H17), C752(H752),
  C119(H119), C516(H516), C324(H324), C536(H536), C633(H18), C544(H544),
 C541(H541), C635(H19), C333(H333), C512(H512), C636(H20), C753(H753),
 C542(H542), C304(H304), C553(H553), C441(H21), C323(H323), C422(H22),
 C513(H513), C452(H23), C424(H24), C442(H25), C745(H745), C332(H332), C433(H26),
  C704(H704), C505(H505), C545(H545), C402(H27), C705(H705), C243(H28),
 C604(H29), C742(H742), C23(H30), C741(H741), C605(H31), C701(H701), C404(H32),
 C702(H702), C401(H33), C242(H34), C436(H35), C502(H502), C405(H36), C504(H504),
  C435(H37), C303(H303), C525(H525), C524(H524), C521(H521), C425(H38),
 C602(H39), C601(H40), C233(H41), C234(H42), C232(H43), C756(H756), C755(H755),
 C552(H552), C535(H535), C556(H556), C555(H555), C501(H501), C713(H713),
 C712(H712), C716(H716), C715(H715), C651(H44), C652(H45), C655(H46), C654(H47),
  C413(H48), C412(H49), C416(H50), C415(H51), C625(H52), C624(H53), C622(H54),
 C621(H55), C522(H522), C987(H56), C986(H57), C985(H58), C984(H59), C736(H736),
 C735(H735), C732(H732), C733(H733)
6.c Fitted hexagon refined as free rotating group:
 C413(C412,C411,C416,C415,C414)
6.d Idealised Me refined as rotating group:
 C3(HF,HG,HH)
;
_smtbx_masks_void_probe_radius 1.2
_smtbx_masks_void_truncation_radius 1.2

loop_
_space_group_symop_operation_xyz
'x, y, z'
'-x, -y, -z'

loop_
_atom_site_label
_atom_site_type_symbol
_atom_site_fract_x
_atom_site_fract_y
_atom_site_fract_z
_atom_site_U_iso_or_equiv
_atom_site_adp_type
_atom_site_occupancy
_atom_site_site_symmetry_order
_atom_site_calc_flag
_atom_site_refinement_flags_posn
_atom_site_refinement_flags_adp
_atom_site_refinement_flags_occupancy
_atom_site_disorder_assembly
_atom_site_disorder_group
Zn3 Zn 0.64851(5) 0.23504(3) 0.28386(3) 0.0863(3) Uani 1 1 d . . . . .
Zn1 Zn 0.27998(6) 0.06605(3) 0.79827(3) 0.0877(3) Uani 1 1 d . . . . .
Zn6 Zn 0.03014(5) 0.18794(2) 1.11154(3) 0.0887(3) Uani 1 1 d . . . . .
Zn2 Zn 0.41521(6) 0.30516(3) 0.57409(3) 0.0945(4) Uani 1 1 d . . . . .
Zn5 Zn 0.21747(7) 0.26249(3) 0.80765(4) 0.1047(4) Uani 1 1 d . . . . .
Zn4 Zn 0.18391(7) 0.57199(3) 0.69109(3) 0.1035(4) Uani 1 1 d . . . . .
N2 N 0.2134(4) 0.11530(17) 0.79150(17) 0.0917(16) Uani 1 1 d . U . . .
N8 N 0.4631(4) 0.2913(2) 0.6177(2) 0.1018(18) Uani 1 1 d . U . . .
N503 N 0.0244(2) 0.24238(13) 1.09091(12) 0.0890(16) Uani 1 1 d D U . . .
N109 N -0.0686(4) 0.19591(17) 1.1382(2) 0.0979(17) Uani 1 1 d . U . . .
N12 N 0.6911(4) 0.2551(2) 0.3176(2) 0.1002(17) Uani 1 1 d . U . . .
N403 N 0.6121(3) 0.19473(16) 0.31895(15) 0.111(2) Uani 1 1 d D U . . .
N11 N 0.5665(3) 0.27930(18) 0.28715(19) 0.0886(15) Uani 1 1 d . U . . .
N111 N 0.1278(3) 0.16413(16) 1.0922(2) 0.0911(16) Uani 1 1 d . U . . .
N112 N -0.0032(4) 0.17012(19) 1.0729(2) 0.1007(17) Uani 1 1 d . U . . .
N110 N 0.0648(4) 0.18851(16) 1.1577(2) 0.0952(16) Uani 1 1 d . U . . .
N1 N 0.3520(4) 0.09104(19) 0.8028(2) 0.1050(18) Uani 1 1 d . U . . .
C563 C 0.0028(4) 0.46431(17) 1.01343(19) 0.0718(15) Uani 1 1 d . U . . .
N9 N 0.7448(4) 0.2025(2) 0.2694(2) 0.0995(17) Uani 1 1 d . U . . .
N106 N 0.2842(4) 0.2256(2) 0.8351(2) 0.1094(19) Uani 1 1 d . U . . .
N5 N 0.5006(5) 0.3193(3) 0.5480(2) 0.123(2) Uani 1 1 d . U . . .
C534 C 0.0534(3) 0.44336(16) 0.95455(16) 0.0805(15) Uani 1 1 d D U . . .
N3 N 0.1991(4) 0.04327(19) 0.8100(2) 0.1016(18) Uani 1 1 d . U . . .
N401 N 0.3131(2) 0.05528(13) 0.74498(15) 0.0979(17) Uani 1 1 d D U . . .
C562 C 0.0258(4) 0.47289(17) 0.97771(19) 0.0733(16) Uani 1 1 d . U . . .
N402 N 0.4295(3) 0.25275(15) 0.55948(11) 0.1023(17) Uani 1 1 d D U . . .
N501 N -0.1581(3) 0.44356(14) 1.25487(16) 0.1041(18) Uani 1 1 d D U . . .
N10 N 0.6208(4) 0.22640(19) 0.23768(19) 0.0924(16) Uani 1 1 d . U . . .
N107 N 0.2969(4) 0.2805(2) 0.7782(2) 0.115(2) Uani 1 1 d . U . . .
C551 C 0.0133(3) 0.35296(17) 1.05224(16) 0.0778(15) Uani 1 1 d D U . . .
N103 N 0.2446(5) 0.6064(2) 0.6938(2) 0.113(2) Uani 1 1 d . U . . .
N4 N 0.3379(4) 0.01906(18) 0.8202(2) 0.0985(17) Uani 1 1 d . U . . .
C543 C 0.0183(3) 0.31632(15) 1.06384(14) 0.0860(17) Uani 1 1 d D U . . .
C431 C 0.4583(4) 0.1450(2) 0.53378(13) 0.0915(17) Uani 1 1 d D U . . .
N101 N 0.1314(5) 0.5429(2) 0.6706(2) 0.120(2) Uani 1 1 d . U . . .
N7 N 0.3258(4) 0.30938(18) 0.6059(2) 0.0977(17) Uani 1 1 d . U . . .
C37 C 0.4391(5) 0.2772(3) 0.6490(3) 0.0995(19) Uani 1 1 d . U . . .
N108 N 0.1595(5) 0.2873(2) 0.7687(2) 0.114(2) Uani 1 1 d . U . . .
N6 N 0.3598(6) 0.3354(2) 0.5353(2) 0.119(2) Uani 1 1 d . U . . .
C511 C -0.0923(3) 0.46692(14) 1.14512(18) 0.0831(16) Uani 1 1 d D U . . .
C561 C -0.0228(4) 0.49135(18) 1.03521(19) 0.0742(16) Uani 1 1 d . U . . .
C454 C 0.5329(3) 0.05587(14) 0.44733(14) 0.0926(17) Uani 1 1 d D U . . .
C155 C 0.1498(5) 0.1539(2) 1.0597(3) 0.0977(19) Uani 1 1 d . U . . .
N105 N 0.1454(4) 0.2337(2) 0.8275(2) 0.1052(18) Uani 1 1 d . U . . .
C554 C 0.0057(2) 0.42538(14) 1.02696(9) 0.0741(14) Uani 1 1 d D U . . .
C514 C -0.0470(3) 0.48286(10) 1.07346(16) 0.0774(15) Uani 1 1 d D U . . .
C423 C 0.4498(4) 0.17906(18) 0.54187(16) 0.1015(19) Uani 1 1 d D U . . .
C503 C -0.1141(3) 0.45946(11) 1.18051(16) 0.0968(18) Uani 1 1 d D U . . .
C45 C 0.7591(5) 0.1782(2) 0.2465(3) 0.102(2) Uani 1 1 d . U . . .
C15 C 0.2314(5) 0.1465(2) 0.7815(2) 0.0919(18) Uani 1 1 d . U . . .
C531 C 0.1056(3) 0.38756(14) 0.91020(14) 0.0913(17) Uani 1 1 d D U . . .
C147 C 0.0266(5) 0.2042(2) 1.1864(3) 0.105(2) Uani 1 1 d . U . . .
C17 C 0.3500(5) 0.1276(2) 0.7925(3) 0.102(2) Uani 1 1 d . U . . .
C434 C 0.4785(3) 0.07341(19) 0.51748(12) 0.0891(17) Uani 1 1 d . U . . .
C461 C 0.4736(5) 0.0084(2) 0.53353(19) 0.092(2) Uani 1 1 d . U . . .
N102 N 0.2738(5) 0.5324(2) 0.6783(2) 0.124(2) Uani 1 1 d . U . . .
C52 C 0.5126(5) 0.2875(2) 0.2678(3) 0.0954(18) Uani 1 1 d . U . . .
C163 C 0.1191(6) 0.7181(3) 0.7353(3) 0.111(2) Uani 1 1 d . U . . .
C16 C 0.2985(5) 0.1521(2) 0.7796(2) 0.0909(18) Uani 1 1 d . U . . .
C51 C 0.5092(4) 0.2711(2) 0.2392(3) 0.0939(18) Uani 1 1 d . U . . .
C157 C 0.0336(5) 0.1611(2) 1.0409(3) 0.103(2) Uani 1 1 d . U . . .
C127 C 0.2695(6) 0.2015(3) 0.8614(3) 0.114(2) Uani 1 1 d . U . . .
C150 C 0.1323(5) 0.1817(2) 1.1639(3) 0.0986(19) Uani 1 1 d . U . . .
C463 C 0.5164(5) 0.0272(2) 0.4748(2) 0.0873(19) Uani 1 1 d . U . . .
C61 C 0.2665(5) -0.1457(3) 0.7965(3) 0.107(2) Uani 1 1 d . U . . .
C115 C 0.2217(6) 0.6402(3) 0.7018(2) 0.111(2) Uani 1 1 d . U . . .
C46 C 0.7167(5) 0.1764(2) 0.2225(3) 0.098(2) Uani 1 1 d . U . . .
C462 C 0.4899(5) 0.0347(2) 0.50874(19) 0.0863(18) Uani 1 1 d . U . . .
C403 C 0.3661(3) 0.04012(15) 0.67417(16) 0.0928(18) Uani 1 1 d D U . . .
C36 C 0.3676(5) 0.2762(2) 0.6582(2) 0.0926(18) Uani 1 1 d . U . . .
C251 C 0.4454(4) 0.28389(15) 0.22204(16) 0.107(2) Uani 1 1 d D U . . .
C142 C -0.1275(5) 0.1947(2) 1.1263(3) 0.1024(19) Uani 1 1 d . U . . .
C62 C 0.2548(5) -0.1167(3) 0.8107(3) 0.107(2) Uani 1 1 d . U . . .
C156 C 0.1073(5) 0.1538(2) 1.0350(3) 0.1007(19) Uani 1 1 d . U . . .
C145 C -0.0895(5) 0.2088(2) 1.1698(3) 0.106(2) Uani 1 1 d . U . . .
C137 C 0.1717(6) 0.3123(3) 0.7429(3) 0.118(2) Uani 1 1 d . U . . .
C12 C 0.1454(5) 0.1219(2) 0.7893(2) 0.0966(19) Uani 1 1 d . U . . .
N104 N 0.1012(5) 0.6163(2) 0.6860(2) 0.116(2) Uani 1 1 d . U . . .
C152 C 0.1867(5) 0.1579(2) 1.1086(3) 0.0982(19) Uani 1 1 d . U . . .
C135 C 0.2929(6) 0.3080(3) 0.7518(3) 0.114(2) Uani 1 1 d . U . . .
C451 C 0.5627(3) 0.11177(11) 0.39654(10) 0.0974(18) Uani 1 1 d D U . . .
C6 C 0.2622(6) -0.0201(3) 0.8227(3) 0.111(2) Uani 1 1 d . U . . .
C57 C 0.6580(6) 0.2814(3) 0.3401(3) 0.106(2) Uani 1 1 d . U . . .
C35 C 0.3159(5) 0.2917(2) 0.6388(3) 0.0960(19) Uani 1 1 d . U . . .
C141 C -0.1266(5) 0.1839(2) 1.0940(3) 0.110(2) Uani 1 1 d . U . . .
C134 C 0.3596(6) 0.3155(3) 0.7409(4) 0.125(3) Uani 1 1 d . U . . .
H134 H 0.371041 0.332971 0.722842 0.150 Uiso 1 1 calc R U . . .
C7 C 0.1991(6) 0.0081(3) 0.8186(3) 0.114(2) Uani 1 1 d . U . . .
C162 C 0.0961(6) 0.7439(3) 0.7589(3) 0.115(3) Uani 1 1 d . U . . .
C164 C 0.1363(6) 0.6930(3) 0.7202(3) 0.115(2) Uani 1 1 d . U . . .
C47 C 0.6536(5) 0.2004(2) 0.2178(3) 0.0982(19) Uani 1 1 d . U . . .
C50 C 0.5603(5) 0.2436(2) 0.2246(3) 0.0965(19) Uani 1 1 d . U . . .
C146 C -0.0451(5) 0.2149(2) 1.1912(3) 0.106(2) Uani 1 1 d . U . . .
C112 C 0.3138(6) 0.5965(3) 0.6938(3) 0.123(2) Uani 1 1 d . U . . .
C105 C 0.1552(7) 0.5065(3) 0.6661(3) 0.124(2) Uani 1 1 d D U . . .
C25 C 0.5151(7) 0.3290(4) 0.5134(3) 0.132(2) Uani 1 1 d . U . . .
C43 C 0.8473(6) 0.1647(3) 0.2765(3) 0.123(3) Uani 1 1 d . U . . .
H H 0.889418 0.153933 0.284868 0.148 Uiso 1 1 calc R U . . .
C116 C 0.1528(6) 0.6602(3) 0.7027(3) 0.112(2) Uani 1 1 d . U . . .
C53 C 0.4627(5) 0.3177(3) 0.2829(3) 0.109(2) Uani 1 1 d . U . . .
HA H 0.420841 0.329586 0.274727 0.130 Uiso 1 1 calc R U . . .
C5 C 0.3262(6) -0.0129(3) 0.8229(3) 0.109(2) Uani 1 1 d . U . . .
C42 C 0.7999(5) 0.1940(3) 0.2888(3) 0.114(2) Uani 1 1 d . U . . .
C351 C 0.2584(3) 0.15648(2) 1.15380(2) 0.116(2) Uani 1 1 d D U . . .
C144 C -0.1589(5) 0.2145(3) 1.1784(4) 0.117(2) Uani 1 1 d . U . . .
H144 H -0.185359 0.222589 1.199375 0.140 Uiso 1 1 calc R U . . .
C136 C 0.2375(6) 0.3231(2) 0.7357(3) 0.115(2) Uani 1 1 d . U . . .
C38 C 0.4903(6) 0.2646(3) 0.6714(3) 0.115(2) Uani 1 1 d . U . . .
HB H 0.486809 0.251864 0.694006 0.138 Uiso 1 1 calc R U . . .
C55 C 0.5480(5) 0.3018(3) 0.3117(3) 0.1019(19) Uani 1 1 d . U . . .
C32 C 0.2602(6) 0.3219(3) 0.5966(3) 0.118(2) Uani 1 1 d . U . . .
C66 C 0.3211(5) 0.2092(2) 0.7400(2) 0.100(2) Uani 1 1 d . U . . .
C44 C 0.8237(5) 0.1535(3) 0.2502(3) 0.114(2) Uani 1 1 d . U . . .
HC H 0.845398 0.133640 0.237144 0.137 Uiso 1 1 calc R U . . .
C172 C 0.1363(6) 0.1516(3) 1.0001(3) 0.114(2) Uani 1 1 d . U . . .
C354 C 0.3094(4) 0.17223(2) 1.13715(3) 0.126(3) Uani 1 1 d D U . . .
H354 H 0.302895 0.189003 1.117075 0.151 Uiso 1 1 calc R U . . .
C56 C 0.5906(5) 0.3022(3) 0.3378(3) 0.1060(19) Uani 1 1 d . U . . .
C132 C 0.3663(6) 0.2708(3) 0.7855(3) 0.123(2) Uani 1 1 d . U . . .
C252 C 0.3927(4) 0.26778(16) 0.23461(17) 0.113(2) Uani 1 1 d D U . . .
HD H 0.396376 0.249854 0.253931 0.136 Uiso 1 1 calc R U . . .
C60 C 0.7535(6) 0.2413(3) 0.3301(3) 0.110(2) Uani 1 1 d . U . . .
C160 C -0.0728(5) 0.1720(2) 1.0689(3) 0.106(2) Uani 1 1 d . U . . .
C148 C 0.0717(6) 0.2079(3) 1.2093(3) 0.115(2) Uani 1 1 d . U . . .
H148 H 0.057440 0.219453 1.230104 0.138 Uiso 1 1 calc R U . . .
C161 C 0.0752(5) 0.7644(2) 0.7795(3) 0.110(3) Uani 1 1 d . U . . .
C125 C 0.1486(5) 0.2087(3) 0.8560(3) 0.107(2) Uani 1 1 d . U . . .
C58 C 0.7013(6) 0.2826(3) 0.3645(3) 0.122(2) Uani 1 1 d . U . . .
HE H 0.690054 0.297720 0.382908 0.146 Uiso 1 1 calc R U . . .
C443 C 0.5753(4) 0.1393(2) 0.37091(19) 0.114(2) Uani 1 1 d D U . . .
C114 C 0.2774(6) 0.6541(3) 0.7078(3) 0.123(3) Uani 1 1 d . U . . .
H114 H 0.274267 0.677602 0.713501 0.148 Uiso 1 1 calc R U . . .
C143 C -0.1809(6) 0.2063(2) 1.1517(3) 0.116(2) Uani 1 1 d . U . . .
H143 H -0.227178 0.208199 1.150175 0.139 Uiso 1 1 calc R U . . .
C122 C 0.0807(6) 0.2406(3) 0.8206(3) 0.111(2) Uani 1 1 d . U . . .
C138 C 0.1184(7) 0.3279(3) 0.7270(3) 0.128(3) Uani 1 1 d . U . . .
H138 H 0.116610 0.346450 0.708234 0.154 Uiso 1 1 calc R U . . .
C48 C 0.6161(5) 0.2008(2) 0.1885(3) 0.104(2) Uani 1 1 d . U . . .
HF H 0.629144 0.186309 0.169575 0.124 Uiso 1 1 calc R U . . .
C130 C 0.3517(6) 0.2224(3) 0.8349(3) 0.125(2) Uani 1 1 d . U . . .
C171 C 0.1595(6) 0.1543(3) 0.9700(3) 0.122(3) Uani 1 1 d . U . . .
C14 C 0.1724(5) 0.1734(2) 0.7714(2) 0.100(2) Uani 1 1 d . U . . .
HG H 0.173115 0.197425 0.762398 0.121 Uiso 1 1 calc R U . . .
C321 C -0.0190(6) 0.27271(14) 0.7897(2) 0.154(3) Uani 1 1 d D U . . .
C67 C 0.3376(5) 0.2337(2) 0.7143(3) 0.104(2) Uani 1 1 d . U . . .
C154 C 0.2240(5) 0.1413(2) 1.0532(3) 0.108(2) Uani 1 1 d . U . . .
H154 H 0.250398 0.133342 1.032098 0.129 Uiso 1 1 calc R U . . .
C149 C 0.1371(6) 0.1928(3) 1.1971(3) 0.112(2) Uani 1 1 d . U . . .
H149 H 0.176516 0.190058 1.207708 0.134 Uiso 1 1 calc R U . . .
C63 C 0.2535(5) -0.0860(3) 0.8185(3) 0.113(2) Uani 1 1 d . U . . .
C139 C 0.0677(7) 0.3132(3) 0.7420(3) 0.133(3) Uani 1 1 d . U . . .
H139 H 0.022919 0.319092 0.736125 0.160 Uiso 1 1 calc R U . . .
C117 C 0.0969(6) 0.6488(3) 0.6950(3) 0.116(2) Uani 1 1 d . U . . .
C64 C 0.2596(5) -0.0553(3) 0.8234(3) 0.113(2) Uani 1 1 d . U . . .
C13 C 0.1161(5) 0.1602(2) 0.7762(2) 0.103(2) Uani 1 1 d . U . . .
HH H 0.070986 0.171987 0.772318 0.123 Uiso 1 1 calc R U . . .
C22 C 0.5600(7) 0.3153(4) 0.5570(3) 0.140(3) Uani 1 1 d . U . . .
C110 C 0.3376(7) 0.5346(3) 0.6804(3) 0.132(2) Uani 1 1 d . U . . .
C65 C 0.3092(5) 0.1851(2) 0.7613(2) 0.098(2) Uani 1 1 d . U . . .
C20 C 0.4152(6) 0.0760(3) 0.8117(4) 0.130(2) Uani 1 1 d . U . . .
C158 C -0.0064(6) 0.1564(3) 1.0185(3) 0.117(2) Uani 1 1 d . U . . .
H158 H 0.008652 0.149485 0.995573 0.141 Uiso 1 1 calc R U . . .
C18 C 0.4121(6) 0.1351(3) 0.7968(3) 0.119(2) Uani 1 1 d . U . . .
HI H 0.422474 0.157921 0.790686 0.143 Uiso 1 1 calc R U . . .
C253 C 0.3306(5) 0.30410(19) 0.1908(2) 0.121(2) Uani 1 1 d D U . . .
HJ H 0.291062 0.311469 0.179608 0.146 Uiso 1 1 calc R U . . .
C140 C 0.0943(6) 0.2869(3) 0.7684(3) 0.119(2) Uani 1 1 d . U . . .
C151 C 0.1885(5) 0.1660(2) 1.1403(3) 0.1039(19) Uani 1 1 d . U . . .
C33 C 0.2138(6) 0.3132(3) 0.6249(3) 0.126(3) Uani 1 1 d . U . . .
HK H 0.165891 0.319644 0.625429 0.152 Uiso 1 1 calc R U . . .
C159 C -0.0715(6) 0.1634(3) 1.0346(3) 0.115(2) Uani 1 1 d . U . . .
H159 H -0.109975 0.162618 1.024617 0.139 Uiso 1 1 calc R U . . .
C59 C 0.7595(6) 0.2593(3) 0.3572(3) 0.119(2) Uani 1 1 d . U . . .
HL H 0.798460 0.255386 0.368526 0.142 Uiso 1 1 calc R U . . .
C10 C 0.1324(6) 0.0589(3) 0.8074(3) 0.113(2) Uani 1 1 d . U . . .
C123 C 0.0457(6) 0.2192(3) 0.8432(3) 0.120(2) Uani 1 1 d . U . . .
H123 H -0.000173 0.218901 0.842944 0.144 Uiso 1 1 calc R U . . .
C102 C 0.0627(7) 0.5521(4) 0.6676(3) 0.135(3) Uani 1 1 d . U . . .
C153 C 0.2469(5) 0.1433(2) 1.0822(3) 0.109(2) Uani 1 1 d . U . . .
H153 H 0.293118 0.136763 1.085893 0.131 Uiso 1 1 calc R U . . .
C341 C -0.1965(5) 0.1836(2) 1.08462(13) 0.127(2) Uani 1 1 d D U . . .
C49 C 0.5577(5) 0.2271(3) 0.1955(3) 0.110(2) Uani 1 1 d . U . . .
HM H 0.520882 0.233239 0.182312 0.131 Uiso 1 1 calc R U . . .
C2 C 0.4083(6) 0.0129(3) 0.8226(3) 0.123(2) Uani 1 1 d . U . . .
C41 C 0.8016(6) 0.2121(3) 0.3163(3) 0.119(2) Uani 1 1 d . U . . .
C241 C 0.8616(5) 0.19812(14) 0.3374(2) 0.150(3) Uani 1 1 d D U . . .
C311 C 0.4300(7) 0.55995(13) 0.6924(4) 0.165(3) Uani 1 1 d D U . . .
C314 C 0.4503(6) 0.55789(13) 0.7246(4) 0.178(4) Uani 1 1 d D U . . .
H314 H 0.417121 0.559594 0.744796 0.214 Uiso 1 1 calc R U . . .
C313 C 0.5635(8) 0.55113(17) 0.6981(4) 0.207(4) Uani 1 1 d D U . . .
H313 H 0.609882 0.548059 0.700393 0.249 Uiso 1 1 calc R U . . .
C312 C 0.4799(6) 0.55734(16) 0.6642(4) 0.180(4) Uani 1 1 d D U . . .
H312 H 0.466355 0.558736 0.641908 0.216 Uiso 1 1 calc R U . . .
C71 C 0.5363(7) 0.3347(3) 0.3935(3) 0.128(3) Uani 1 1 d . U . . .
C34 C 0.2453(6) 0.2950(3) 0.6503(3) 0.117(2) Uani 1 1 d . U . . .
HN H 0.225202 0.285742 0.672167 0.140 Uiso 1 1 calc R U . . .
C30 C 0.2911(8) 0.3455(3) 0.5361(3) 0.135(3) Uani 1 1 d . U . . .
C104 C 0.0992(7) 0.4931(4) 0.6597(3) 0.137(3) Uani 1 1 d . U . . .
H104 H 0.099668 0.468995 0.657032 0.165 Uiso 1 1 calc R U . . .
C111 C 0.3572(7) 0.5642(3) 0.6896(3) 0.134(2) Uani 1 1 d . U . . .
C68 C 0.3526(5) 0.2542(2) 0.6899(3) 0.098(2) Uani 1 1 d . U . . .
C344 C -0.2116(6) 0.1516(3) 1.08173(15) 0.135(3) Uani 1 1 d D U . . .
H344 H -0.178490 0.129749 1.085475 0.162 Uiso 1 1 calc R U . . .
C211 C 0.0332(5) 0.10780(13) 0.7900(2) 0.122(2) Uani 1 1 d D U . . .
C40 C 0.5292(6) 0.2879(4) 0.6206(3) 0.126(2) Uani 1 1 d . U . . .
C121 C 0.0557(6) 0.2661(3) 0.7926(3) 0.125(2) Uani 1 1 d . U . . .
C54 C 0.4849(6) 0.3259(3) 0.3094(3) 0.117(2) Uani 1 1 d . U . . .
HO H 0.462707 0.344356 0.323985 0.140 Uiso 1 1 calc R U . . .
C352 C 0.2670(4) 0.13217(2) 1.18286(3) 0.131(3) Uani 1 1 d D U . . .
H352 H 0.231233 0.121525 1.194067 0.158 Uiso 1 1 calc R U . . .
C126 C 0.2071(6) 0.1950(3) 0.8739(3) 0.117(2) Uani 1 1 d . U . . .
C72 C 0.5611(6) 0.3224(3) 0.3666(3) 0.117(2) Uani 1 1 d . U . . .
C113 C 0.3327(7) 0.6283(3) 0.7039(3) 0.127(3) Uani 1 1 d . U . . .
H113 H 0.376860 0.629378 0.706808 0.152 Uiso 1 1 calc R U . . .
C4 C 0.3856(6) -0.0417(3) 0.8269(3) 0.124(3) Uani 1 1 d . U . . .
HP H 0.388617 -0.066772 0.829032 0.149 Uiso 1 1 calc R U . . .
C3 C 0.4339(7) -0.0260(3) 0.8271(3) 0.126(3) Uani 1 1 d . U . . .
HQ H 0.479442 -0.038177 0.829725 0.152 Uiso 1 1 calc R U . . .
C169 C 0.1957(6) 0.1750(3) 0.9067(3) 0.124(3) Uani 1 1 d . U . . .
C133 C 0.4014(7) 0.2930(3) 0.7614(4) 0.134(3) Uani 1 1 d . U . . .
H133 H 0.448351 0.291961 0.759900 0.160 Uiso 1 1 calc R U . . .
C168 C 0.2380(6) 0.3532(3) 0.7128(3) 0.126(3) Uani 1 1 d . U . . .
C124 C 0.0868(5) 0.1980(3) 0.8665(3) 0.117(2) Uani 1 1 d . U . . .
H124 H 0.076364 0.180633 0.884853 0.140 Uiso 1 1 calc R U . . .
C212 C 0.0111(5) 0.10119(16) 0.7611(3) 0.135(3) Uani 1 1 d D U . . .
HR H 0.044079 0.090692 0.742977 0.162 Uiso 1 1 calc R U . . .
C353 C 0.3814(5) 0.13841(6) 1.17989(8) 0.142(3) Uani 1 1 d D U . . .
H353 H 0.423365 0.132124 1.188927 0.171 Uiso 1 1 calc R U . . .
C106 C 0.2200(5) 0.4874(3) 0.6700(3) 0.132(2) Uani 1 1 d D U . . .
C170 C 0.1790(6) 0.1632(3) 0.9366(3) 0.125(3) Uani 1 1 d . U . . .
C26 C 0.4593(8) 0.3413(3) 0.4922(3) 0.136(2) Uani 1 1 d . U . . .
C39 C 0.5434(6) 0.2748(3) 0.6535(3) 0.124(2) Uani 1 1 d . U . . .
HS H 0.584666 0.273336 0.662070 0.149 Uiso 1 1 calc R U . . .
C214 C -0.0171(5) 0.12298(15) 0.8151(3) 0.135(3) Uani 1 1 d D U . . .
HT H -0.003763 0.127978 0.835644 0.162 Uiso 1 1 calc R U . . .
C27 C 0.3881(8) 0.3470(3) 0.5024(3) 0.131(2) Uani 1 1 d . U . . .
C70 C 0.5069(7) 0.3440(4) 0.4247(3) 0.133(3) Uani 1 1 d . U . . .
C244 C 0.9266(5) 0.19895(14) 0.3222(2) 0.164(4) Uani 1 1 d D U . . .
HU H 0.936056 0.208303 0.298607 0.197 Uiso 1 1 calc R U . . .
C254 C 0.4424(4) 0.30965(19) 0.19447(19) 0.113(2) Uani 1 1 d D U . . .
HV H 0.479445 0.320384 0.186251 0.135 Uiso 1 1 calc R U . . .
C31 C 0.2433(8) 0.3399(3) 0.5655(4) 0.144(3) Uani 1 1 d . U . . .
C533 C 0.1227(6) 0.4344(3) 0.9407(2) 0.085(3) Uani 0.5 1 d D U P A 1
H533 H 0.152571 0.447088 0.946247 0.102 Uiso 0.5 1 calc R U P A 1
C532 C 0.1477(7) 0.4069(3) 0.9189(2) 0.088(3) Uani 0.5 1 d D U P A 1
H532 H 0.194562 0.401163 0.909847 0.105 Uiso 0.5 1 calc R U P A 1
C632 C 0.3949(7) 0.1297(3) 0.53842(13) 0.092(3) Uani 0.5 1 d . U P B 2
HW H 0.350603 0.143161 0.546335 0.111 Uiso 0.5 1 calc R U P B 2
C302 C -0.1033(7) 0.59638(16) 0.6886(4) 0.196(4) Uani 1 1 d D U . . .
H302 H -0.094350 0.600446 0.710596 0.235 Uiso 1 1 calc R U . . .
C342 C -0.2429(4) 0.2155(3) 1.07941(15) 0.140(3) Uani 1 1 d D U . . .
H342 H -0.231606 0.237321 1.081507 0.169 Uiso 1 1 calc R U . . .
C131 C 0.3927(6) 0.2441(3) 0.8093(4) 0.133(2) Uani 1 1 d . U . . .
C445 C 0.5564(4) 0.2033(2) 0.3427(2) 0.138(3) Uani 1 1 d D U . . .
HX H 0.529008 0.227208 0.342577 0.165 Uiso 1 1 calc R U . . .
C120 C 0.0408(7) 0.6158(3) 0.6778(3) 0.132(2) Uani 1 1 d . U . . .
C107 C 0.2764(7) 0.4990(3) 0.6748(3) 0.131(2) Uani 1 1 d D U . . .
C19 C 0.4535(6) 0.1060(3) 0.8104(4) 0.131(3) Uani 1 1 d . U . . .
HY H 0.496213 0.104009 0.817600 0.157 Uiso 1 1 calc R U . . .
C69 C 0.4814(8) 0.3462(4) 0.4550(3) 0.142(3) Uani 1 1 d . U . . .
C11 C 0.1059(5) 0.0972(3) 0.7961(3) 0.110(2) Uani 1 1 d . U . . .
C8 C 0.1372(6) 0.0012(3) 0.8225(3) 0.125(3) Uani 1 1 d . U . . .
HZ H 0.125785 -0.021361 0.828409 0.150 Uiso 1 1 calc R U . . .
C432 C 0.4255(7) 0.1355(4) 0.5120(3) 0.094(2) Uani 0.5 1 d . U P B 1
H1 H 0.393041 0.154183 0.501296 0.113 Uiso 0.5 1 calc R U P B 1
C334 C 0.5102(5) 0.21906(14) 0.7823(3) 0.176(4) Uani 1 1 d D U . . .
H334 H 0.493707 0.213561 0.762917 0.212 Uiso 1 1 calc R U . . .
C101 C 0.0250(7) 0.5855(4) 0.6702(4) 0.143(3) Uani 1 1 d . U . . .
C515 C 0.0004(6) 0.4621(2) 1.0955(3) 0.086(3) Uani 0.5 1 d D U P C 1
H515 H 0.046744 0.453725 1.086226 0.103 Uiso 0.5 1 calc R U P C 1
C9 C 0.0965(6) 0.0328(3) 0.8164(3) 0.131(3) Uani 1 1 d . U . . .
H2 H 0.048616 0.037195 0.817933 0.157 Uiso 1 1 calc R U . . .
C455 C 0.4941(4) 0.06860(15) 0.41997(16) 0.098(3) Uani 0.5 1 d D U P D 1
H3 H 0.457541 0.058386 0.418495 0.118 Uiso 0.5 1 calc R U P D 1
C129 C 0.3808(7) 0.1959(4) 0.8603(4) 0.136(3) Uani 1 1 d . U . . .
H129 H 0.427001 0.189660 0.864029 0.163 Uiso 1 1 calc R U . . .
C128 C 0.3335(6) 0.1815(4) 0.8776(3) 0.132(3) Uani 1 1 d . U . . .
H128 H 0.337464 0.162784 0.896250 0.158 Uiso 1 1 calc R U . . .
C21 C 0.5781(7) 0.2986(4) 0.5933(3) 0.143(3) Uani 1 1 d . U . . .
C1 C 0.4419(7) 0.0400(3) 0.8224(4) 0.149(3) Uani 1 1 d . U . . .
C223 C 0.7727(7) 0.2955(4) 0.60812(12) 0.204(4) Uani 1 1 d D U . . .
H4 H 0.818290 0.294039 0.610890 0.245 Uiso 1 1 calc R U . . .
C222 C 0.6646(7) 0.3268(4) 0.60421(9) 0.192(4) Uani 1 1 d D U . . .
H5 H 0.630656 0.348735 0.604129 0.231 Uiso 1 1 calc R U . . .
C221 C 0.6445(7) 0.2970(4) 0.60009(10) 0.179(3) Uani 1 1 d D U . . .
C224 C 0.6904(7) 0.2646(4) 0.59993(10) 0.196(4) Uani 1 1 d D U . . .
H6 H 0.678922 0.243014 0.597145 0.235 Uiso 1 1 calc R U . . .
C456 C 0.5085(4) 0.09663(15) 0.39433(17) 0.099(3) Uani 0.5 1 d D U P D 1
H7 H 0.481847 0.105039 0.375908 0.119 Uiso 0.5 1 calc R U P D 1
C322 C -0.0428(6) 0.26280(18) 0.7625(3) 0.172(3) Uani 1 1 d D U . . .
H322 H -0.011254 0.251033 0.744619 0.206 Uiso 1 1 calc R U . . .
C421 C 0.4765(3) 0.2257(2) 0.57421(14) 0.112(3) Uani 0.5 1 d D U P E 1
H8 H 0.503077 0.230039 0.590050 0.135 Uiso 0.5 1 calc R U P E 1
C29 C 0.2774(8) 0.3632(3) 0.5027(4) 0.146(3) Uani 1 1 d . U . . .
H9 H 0.233693 0.373465 0.496062 0.176 Uiso 1 1 calc R U . . .
C109 C 0.3872(8) 0.4982(3) 0.6756(4) 0.151(3) Uani 1 1 d . U . . .
H109 H 0.434745 0.491477 0.676253 0.182 Uiso 1 1 calc R U . . .
C24 C 0.5762(8) 0.3354(4) 0.5017(4) 0.154(3) Uani 1 1 d . U . . .
H10 H 0.592143 0.345577 0.479300 0.185 Uiso 1 1 calc R U . . .
C167 C 0.2391(7) 0.3823(3) 0.6935(4) 0.137(3) Uani 1 1 d . U . . .
C343 C -0.3155(6) 0.1832(3) 1.0689(2) 0.166(3) Uani 1 1 d D U . . .
H343 H -0.358502 0.183070 1.063262 0.199 Uiso 1 1 calc R U . . .
C453 C 0.5882(5) 0.0705(2) 0.4505(2) 0.098(3) Uani 0.5 1 d D U P D 1
H11 H 0.614344 0.061737 0.469110 0.118 Uiso 0.5 1 calc R U P D 1
C28 C 0.3380(8) 0.3628(3) 0.4819(4) 0.150(3) Uani 1 1 d . U . . .
H12 H 0.344286 0.371662 0.457952 0.180 Uiso 1 1 calc R U . . .
C103 C 0.0494(8) 0.5204(4) 0.6587(4) 0.144(3) Uani 1 1 d . U . . .
H103 H 0.007193 0.519848 0.652406 0.173 Uiso 1 1 calc R U . . .
C108 C 0.3429(8) 0.4765(4) 0.6697(4) 0.152(3) Uani 1 1 d . U . . .
H108 H 0.355762 0.452433 0.663757 0.182 Uiso 1 1 calc R U . . .
C213 C -0.1042(7) 0.1241(2) 0.7828(3) 0.152(3) Uani 1 1 d D U . . .
H13 H -0.150938 0.129615 0.780252 0.182 Uiso 1 1 calc R U . . .
C444 C 0.5396(5) 0.1755(2) 0.3679(2) 0.141(3) Uani 1 1 d D U . . .
H14 H 0.500082 0.182132 0.384310 0.169 Uiso 1 1 calc R U . . .
C301 C -0.0477(8) 0.58936(13) 0.6629(4) 0.179(3) Uani 1 1 d D U . . .
C744 C 0.0713(4) 0.2868(2) 1.05562(18) 0.095(3) Uani 0.5 1 d D U P F 2
H744 H 0.108434 0.291969 1.039567 0.113 Uiso 0.5 1 calc R U P F 2
C118 C 0.0286(7) 0.6714(4) 0.6916(3) 0.134(3) Uani 1 1 d . U . . .
H118 H 0.013051 0.696276 0.694802 0.161 Uiso 1 1 calc R U . . .
C201 C 0.5169(7) 0.02722(15) 0.8266(2) 0.205(4) Uani 1 1 d D U . . .
C202 C 0.5290(7) 0.00539(14) 0.8567(2) 0.237(5) Uani 1 1 d D U . . .
H15 H 0.492462 -0.002175 0.871326 0.285 Uiso 1 1 calc R U . . .
C203 C 0.6463(8) 0.00500(18) 0.8452(2) 0.274(5) Uani 1 1 d D U . . .
H16 H 0.690733 -0.002585 0.851498 0.329 Uiso 1 1 calc R U . . .
C204 C 0.5703(7) 0.0378(2) 0.8060(3) 0.237(5) Uani 1 1 d D U . . .
H17 H 0.562547 0.052954 0.784995 0.285 Uiso 1 1 calc R U . . .
C752 C 0.0492(5) 0.3726(3) 1.0656(3) 0.079(2) Uani 0.5 1 d D U P G 2
H752 H 0.076590 0.361852 1.083308 0.095 Uiso 0.5 1 calc R U P G 2
C119 C -0.0073(8) 0.6509(3) 0.6834(4) 0.142(3) Uani 1 1 d . U . . .
H119 H -0.054325 0.657308 0.681482 0.171 Uiso 1 1 calc R U . . .
C516 C -0.0216(5) 0.4539(2) 1.1316(3) 0.081(3) Uani 0.5 1 d D U P C 1
H516 H 0.009653 0.440041 1.146508 0.097 Uiso 0.5 1 calc R U P C 1
C324 C -0.0676(6) 0.28963(17) 0.8147(3) 0.178(4) Uani 1 1 d D U . . .
H324 H -0.052131 0.296648 0.833555 0.214 Uiso 1 1 calc R U . . .
C331 C 0.4664(6) 0.23412(14) 0.8107(3) 0.165(3) Uani 1 1 d D U . . .
C166 C 0.2360(7) 0.4161(3) 0.6795(4) 0.142(3) Uani 1 1 d . U . . .
C536 C 0.0370(5) 0.39668(19) 0.92404(14) 0.087(3) Uani 0.5 1 d D U P A 1
H536 H 0.007429 0.383838 0.918405 0.104 Uiso 0.5 1 calc R U P A 1
C633 C 0.4083(8) 0.0947(4) 0.53002(14) 0.092(3) Uani 0.5 1 d . U P B 2
H18 H 0.371543 0.083640 0.532288 0.111 Uiso 0.5 1 calc R U P B 2
C544 C -0.0244(5) 0.2960(2) 1.0574(2) 0.092(2) Uani 0.5 1 d D U P F 1
H544 H -0.057914 0.307698 1.042900 0.111 Uiso 0.5 1 calc R U P F 1
C541 C 0.0695(4) 0.2589(2) 1.09943(15) 0.096(3) Uani 0.5 1 d D U P F 1
H541 H 0.102754 0.246766 1.113971 0.115 Uiso 0.5 1 calc R U P F 1
C635 C 0.5260(10) 0.0904(4) 0.5151(2) 0.092(2) Uani 0.5 1 d . U P B 2
H19 H 0.570858 0.077640 0.507234 0.110 Uiso 0.5 1 calc R U P B 2
C333 C 0.5994(8) 0.22106(17) 0.8123(3) 0.212(4) Uani 1 1 d D U . . .
H333 H 0.647018 0.216177 0.812310 0.255 Uiso 1 1 calc R U . . .
C512 C -0.1370(5) 0.48698(15) 1.1230(2) 0.088(3) Uani 0.5 1 d D U P C 1
H512 H -0.183462 0.495537 1.131958 0.106 Uiso 0.5 1 calc R U P C 1
C636 C 0.5175(10) 0.1267(4) 0.5231(2) 0.092(2) Uani 0.5 1 d . U P B 2
H20 H 0.555577 0.136860 0.520544 0.110 Uiso 0.5 1 calc R U P B 2
C753 C 0.0443(4) 0.4079(3) 1.05261(19) 0.079(2) Uani 0.5 1 d D U P G 2
H753 H 0.068997 0.421096 1.061893 0.095 Uiso 0.5 1 calc R U P G 2
C542 C 0.0641(4) 0.2952(2) 1.08540(16) 0.095(3) Uani 0.5 1 d D U P F 1
H542 H 0.095709 0.306499 1.091432 0.114 Uiso 0.5 1 calc R U P F 1
C304 C -0.0586(8) 0.58321(17) 0.6301(4) 0.204(4) Uani 1 1 d D U . . .
H304 H -0.022976 0.578236 0.611256 0.245 Uiso 1 1 calc R U . . .
C553 C 0.0689(6) 0.4009(2) 1.03053(14) 0.078(2) Uani 0.5 1 d D U P G 1
H553 H 0.109539 0.408916 1.024307 0.093 Uiso 0.5 1 calc R U P G 1
C441 C 0.6514(3) 0.16038(18) 0.31910(15) 0.150(3) Uani 1 1 d D U . . .
H21 H 0.690761 0.154095 0.302493 0.180 Uiso 1 1 calc R U . . .
C323 C -0.1548(9) 0.2864(3) 0.7868(4) 0.207(4) Uani 1 1 d D U . . .
H323 H -0.202060 0.291144 0.785767 0.249 Uiso 1 1 calc R U . . .
C422 C 0.4836(3) 0.1910(2) 0.56454(15) 0.111(3) Uani 0.5 1 d D U P E 1
H22 H 0.516652 0.172570 0.575126 0.134 Uiso 0.5 1 calc R U P E 1
C513 C -0.1145(4) 0.49492(12) 1.0874(2) 0.086(3) Uani 0.5 1 d D U P C 1
H513 H -0.146068 0.508773 1.072633 0.103 Uiso 0.5 1 calc R U P C 1
C452 C 0.6031(5) 0.0986(2) 0.4249(2) 0.100(3) Uani 0.5 1 d D U P D 1
H23 H 0.639642 0.108827 0.426389 0.120 Uiso 0.5 1 calc R U P D 1
C165 C 0.2296(8) 0.4459(3) 0.6727(4) 0.142(3) Uani 1 1 d . U . . .
C424 C 0.4043(5) 0.2097(3) 0.5294(2) 0.108(3) Uani 0.5 1 d D U P E 1
H24 H 0.377334 0.205942 0.513532 0.130 Uiso 0.5 1 calc R U P E 1
C442 C 0.6310(3) 0.1348(2) 0.34484(16) 0.151(3) Uani 1 1 d D U . . .
H25 H 0.659076 0.111054 0.344438 0.181 Uiso 1 1 calc R U . . .
C745 C 0.0774(4) 0.2500(2) 1.06791(18) 0.098(3) Uani 0.5 1 d D U P F 2
H745 H 0.116111 0.231814 1.060546 0.117 Uiso 0.5 1 calc R U P F 2
C332 C 0.4893(6) 0.2422(2) 0.8387(4) 0.191(4) Uani 1 1 d D U . . .
H332 H 0.457032 0.252400 0.857240 0.229 Uiso 1 1 calc R U . . .
C433 C 0.4336(4) 0.1004(4) 0.5031(2) 0.095(2) Uani 0.5 1 d . U P B 1
H26 H 0.407484 0.096115 0.487003 0.114 Uiso 0.5 1 calc R U P B 1
C704 C -0.1515(4) 0.4343(2) 1.1955(3) 0.104(3) Uani 0.5 1 d D U P H 2
H704 H -0.163436 0.421355 1.179647 0.124 Uiso 0.5 1 calc R U P H 2
C505 C -0.0920(5) 0.4296(2) 1.2414(3) 0.111(3) Uani 0.5 1 d D U P H 1
H505 H -0.060060 0.414948 1.255522 0.133 Uiso 0.5 1 calc R U P H 1
C545 C -0.0231(4) 0.2597(2) 1.0701(2) 0.094(2) Uani 0.5 1 d D U P F 1
H545 H -0.054299 0.247930 1.064377 0.113 Uiso 0.5 1 calc R U P F 1
C402 C 0.3239(4) 0.0221(3) 0.6977(2) 0.100(3) Uani 0.5 1 d D U P I 1
H27 H 0.312024 0.003186 0.689083 0.120 Uiso 0.5 1 calc R U P I 1
C705 C -0.1740(5) 0.4257(2) 1.2311(3) 0.104(3) Uani 0.5 1 d D U P H 2
H705 H -0.199267 0.407948 1.238284 0.125 Uiso 0.5 1 calc R U P H 2
C243 C 0.9653(6) 0.17225(18) 0.3762(3) 0.198(4) Uani 1 1 d D U . . .
H28 H 1.001689 0.163279 0.389530 0.237 Uiso 1 1 calc R U . . .
C604 C 0.3180(4) 0.0708(2) 0.6841(3) 0.104(3) Uani 0.5 1 d D U P I 2
H29 H 0.301733 0.088003 0.665683 0.125 Uiso 0.5 1 calc R U P I 2
C742 C -0.0322(3) 0.3035(2) 1.08793(14) 0.095(3) Uani 0.5 1 d D U P F 2
H742 H -0.071344 0.321320 1.095628 0.114 Uiso 0.5 1 calc R U P F 2
C23 C 0.6094(8) 0.3239(5) 0.5294(4) 0.157(3) Uani 1 1 d . U . . .
H30 H 0.656029 0.321836 0.530303 0.189 Uiso 1 1 calc R U . . .
C741 C -0.0316(3) 0.2677(2) 1.10192(14) 0.096(3) Uani 0.5 1 d D U P F 2
H741 H -0.068025 0.261752 1.118014 0.116 Uiso 0.5 1 calc R U P F 2
C605 C 0.2904(5) 0.0795(3) 0.7185(2) 0.104(3) Uani 0.5 1 d D U P I 2
H31 H 0.257485 0.101302 0.722772 0.125 Uiso 0.5 1 calc R U P I 2
C701 C -0.1224(3) 0.46841(19) 1.2441(3) 0.108(3) Uani 0.5 1 d D U P H 2
H701 H -0.110955 0.481142 1.260340 0.130 Uiso 0.5 1 calc R U P H 2
C404 C 0.3787(3) 0.0669(2) 0.6906(2) 0.100(3) Uani 0.5 1 d D U P I 1
H32 H 0.407075 0.081130 0.677164 0.120 Uiso 0.5 1 calc R U P I 1
C702 C -0.1023(3) 0.4752(2) 1.2080(2) 0.106(3) Uani 0.5 1 d D U P H 2
H702 H -0.077103 0.492971 1.201486 0.127 Uiso 0.5 1 calc R U P H 2
C401 C 0.2963(5) 0.0283(2) 0.7327(3) 0.102(3) Uani 0.5 1 d D U P I 1
H33 H 0.267826 0.014389 0.746561 0.123 Uiso 0.5 1 calc R U P I 1
C242 C 0.8493(6) 0.18464(17) 0.3712(3) 0.187(4) Uani 1 1 d D U . . .
H34 H 0.804105 0.184281 0.381254 0.224 Uiso 1 1 calc R U . . .
C436 C 0.5059(6) 0.1168(4) 0.5492(3) 0.091(3) Uani 0.5 1 d D U P B 1
H35 H 0.530948 0.122308 0.565157 0.109 Uiso 0.5 1 calc R U P B 1
C502 C -0.1784(4) 0.47097(16) 1.1989(2) 0.106(3) Uani 0.5 1 d D U P H 1
H502 H -0.211282 0.485716 1.185323 0.127 Uiso 0.5 1 calc R U P H 1
C405 C 0.3535(3) 0.0751(2) 0.7253(2) 0.101(3) Uani 0.5 1 d D U P I 1
H36 H 0.364735 0.093901 0.734464 0.122 Uiso 0.5 1 calc R U P I 1
C504 C -0.0739(4) 0.43835(16) 1.2051(2) 0.111(3) Uani 0.5 1 d D U P H 1
H504 H -0.027898 0.428490 1.196173 0.133 Uiso 0.5 1 calc R U P H 1
C435 C 0.5188(5) 0.0793(4) 0.5420(2) 0.090(2) Uani 0.5 1 d . U P B 1
H37 H 0.551043 0.060354 0.552491 0.108 Uiso 0.5 1 calc R U P B 1
C303 C -0.1784(10) 0.5920(3) 0.6536(5) 0.225(4) Uani 1 1 d D U . . .
H303 H -0.222555 0.592598 0.649103 0.270 Uiso 1 1 calc R U . . .
C525 C 0.1373(4) 0.3340(2) 0.8305(3) 0.148(3) Uani 1 1 d D U . . .
H525 H 0.122466 0.336919 0.808377 0.178 Uiso 1 1 calc R U . . .
C524 C 0.1129(3) 0.3606(2) 0.8545(2) 0.149(3) Uani 1 1 d D U . . .
H524 H 0.080784 0.381568 0.846938 0.179 Uiso 1 1 calc R U . . .
C523 C 0.1301(3) 0.35996(16) 0.8876(2) 0.114(2) Uani 1 1 d D U . . .
C521 C 0.2048(4) 0.2997(2) 0.8731(2) 0.151(3) Uani 1 1 d D U . . .
H521 H 0.236955 0.278689 0.880380 0.181 Uiso 1 1 calc R U . . .
N502 N 0.1834(4) 0.30418(19) 0.8418(2) 0.119(2) Uani 1 1 d D U . . .
C425 C 0.3923(5) 0.2459(3) 0.5369(2) 0.108(3) Uani 0.5 1 d D U P E 1
H38 H 0.359392 0.264528 0.526556 0.130 Uiso 0.5 1 calc R U P E 1
C602 C 0.3848(3) 0.01763(19) 0.7041(2) 0.101(3) Uani 0.5 1 d D U P I 2
H39 H 0.417701 -0.004291 0.700327 0.121 Uiso 0.5 1 calc R U P I 2
C601 C 0.3603(3) 0.02394(16) 0.7391(3) 0.104(3) Uani 0.5 1 d D U P I 2
H40 H 0.375998 0.007081 0.757861 0.125 Uiso 0.5 1 calc R U P I 2
C233 C 0.0284(9) 0.3611(2) 0.5635(3) 0.268(5) Uani 1 1 d D U . . .
H41 H -0.019143 0.365027 0.563769 0.322 Uiso 1 1 calc R U . . .
C234 C 0.1203(8) 0.37226(19) 0.5859(2) 0.235(5) Uani 1 1 d D U . . .
H42 H 0.136090 0.383793 0.601554 0.282 Uiso 1 1 calc R U . . .
C231 C 0.1666(7) 0.35041(18) 0.5633(2) 0.203(4) Uani 1 1 d D U . . .
C232 C 0.1407(8) 0.3347(3) 0.5415(3) 0.231(5) Uani 1 1 d D U . . .
H43 H 0.171814 0.319575 0.525852 0.278 Uiso 1 1 calc R U . . .
C756 C -0.0264(5) 0.3698(3) 1.0262(2) 0.078(2) Uani 0.5 1 d D U P G 2
H756 H -0.050930 0.356456 1.017044 0.094 Uiso 0.5 1 calc R U P G 2
C755 C -0.0311(4) 0.4057(2) 1.0131(2) 0.076(2) Uani 0.5 1 d D U P G 2
H755 H -0.058420 0.416682 0.995395 0.091 Uiso 0.5 1 calc R U P G 2
C552 C 0.0723(6) 0.3652(3) 1.04302(18) 0.080(3) Uani 0.5 1 d D U P G 1
H552 H 0.115147 0.348991 1.045286 0.096 Uiso 0.5 1 calc R U P G 1
C535 C 0.0107(6) 0.4239(2) 0.94581(17) 0.084(3) Uani 0.5 1 d D U P A 1
H535 H -0.036234 0.429464 0.954787 0.100 Uiso 0.5 1 calc R U P A 1
C556 C -0.0488(6) 0.3773(3) 1.04866(18) 0.078(3) Uani 0.5 1 d D U P G 1
H556 H -0.089293 0.369126 1.054907 0.093 Uiso 0.5 1 calc R U P G 1
C555 C -0.0530(6) 0.4127(2) 1.03633(14) 0.078(2) Uani 0.5 1 d D U P G 1
H555 H -0.096099 0.428659 1.034167 0.093 Uiso 0.5 1 calc R U P G 1
C501 C -0.2024(5) 0.4641(2) 1.2348(3) 0.111(3) Uani 0.5 1 d D U P H 1
H501 H -0.248264 0.473804 1.244057 0.133 Uiso 0.5 1 calc R U P H 1
C713 C -0.1063(5) 0.46988(18) 1.0832(3) 0.078(2) Uani 0.5 1 d D U P C 2
H713 H -0.130663 0.466551 1.065912 0.093 Uiso 0.5 1 calc R U P C 2
C712 C -0.1292(6) 0.4619(2) 1.1191(3) 0.081(2) Uani 0.5 1 d D U P C 2
H712 H -0.168989 0.453146 1.125865 0.097 Uiso 0.5 1 calc R U P C 2
C716 C -0.0337(5) 0.47986(14) 1.1344(3) 0.080(2) Uani 0.5 1 d D U P C 2
H716 H -0.009090 0.483257 1.151603 0.096 Uiso 0.5 1 calc R U P C 2
C715 C -0.0103(5) 0.48791(13) 1.0992(3) 0.080(2) Uani 0.5 1 d D U P C 2
H715 H 0.029514 0.496630 1.092622 0.096 Uiso 0.5 1 calc R U P C 2
C651 C 0.6159(6) 0.08340(19) 0.40759(16) 0.099(3) Uani 0.5 1 d D U P D 2
H44 H 0.661728 0.082904 0.398123 0.118 Uiso 0.5 1 calc R U P D 2
C652 C 0.6001(6) 0.0553(3) 0.4333(2) 0.095(3) Uani 0.5 1 d D U P D 2
H45 H 0.635706 0.036184 0.440803 0.114 Uiso 0.5 1 calc R U P D 2
C655 C 0.4922(5) 0.1136(2) 0.41031(16) 0.093(3) Uani 0.5 1 d D U P D 2
H46 H 0.456867 0.132780 0.402662 0.112 Uiso 0.5 1 calc R U P D 2
C654 C 0.4778(7) 0.0851(2) 0.4359(2) 0.091(3) Uani 0.5 1 d D U P D 2
H47 H 0.432205 0.085400 0.445574 0.109 Uiso 0.5 1 calc R U P D 2
C413 C 0.3737(3) 0.0250(3) 0.58175(15) 0.137(3) Uani 1 1 d G U . . .
H48 H 0.343720 0.025000 0.565772 0.164 Uiso 1 1 calc R U . . .
C412 C 0.3478(3) 0.0326(3) 0.61581(17) 0.142(3) Uani 1 1 d G U . . .
H49 H 0.300239 0.037814 0.623102 0.170 Uiso 1 1 calc R U . . .
C411 C 0.3916(3) 0.0326(2) 0.63918(12) 0.106(2) Uani 1 1 d G U . . .
C416 C 0.4613(3) 0.0250(3) 0.62851(15) 0.143(3) Uani 1 1 d G U . . .
H50 H 0.491209 0.024996 0.644487 0.172 Uiso 1 1 calc R U . . .
C415 C 0.4871(3) 0.0174(3) 0.59445(17) 0.142(3) Uani 1 1 d G U . . .
H51 H 0.534692 0.012182 0.587157 0.171 Uiso 1 1 calc R U . . .
C414 C 0.4433(4) 0.0174(2) 0.57107(12) 0.105(2) Uani 1 1 d G U . . .
C625 C 0.3744(5) 0.2398(3) 0.55860(12) 0.107(3) Uani 0.5 1 d D U P E 2
H52 H 0.329443 0.254003 0.563550 0.128 Uiso 0.5 1 calc R U P E 2
C624 C 0.3875(6) 0.2040(2) 0.54992(14) 0.108(3) Uani 0.5 1 d D U P E 2
H53 H 0.348344 0.195562 0.549480 0.129 Uiso 0.5 1 calc R U P E 2
C622 C 0.4997(6) 0.1969(3) 0.5441(2) 0.107(3) Uani 0.5 1 d D U P E 2
H54 H 0.545062 0.183172 0.539201 0.128 Uiso 0.5 1 calc R U P E 2
C621 C 0.4929(5) 0.2324(3) 0.55242(19) 0.107(3) Uani 0.5 1 d D U P E 2
H55 H 0.531516 0.241251 0.552988 0.129 Uiso 0.5 1 calc R U P E 2
C522 C 0.1771(3) 0.32789(18) 0.8946(3) 0.152(3) Uani 1 1 d D U . . .
H522 H 0.192676 0.324404 0.916609 0.182 Uiso 1 1 calc R U . . .
Cl2 Cl 0.0022(3) 0.1312(2) 0.92739(13) 0.226(2) Uani 1 1 d D U . . .
Cl1 Cl -0.1129(5) 0.1006(3) 0.9699(2) 0.300(4) Uani 1 1 d D U . . .
C983 C -0.0735(7) 0.1597(4) 0.9407(2) 0.255(5) Uani 1 1 d D U . . .
C982 C -0.1258(8) 0.1457(4) 0.9598(4) 0.261(5) Uani 1 1 d D U . . .
C987 C -0.1898(8) 0.1669(5) 0.9710(4) 0.261(6) Uani 1 1 d D U . . .
H56 H -0.225472 0.156639 0.983081 0.313 Uiso 1 1 calc R U . . .
C986 C -0.1986(10) 0.2040(5) 0.9636(5) 0.269(6) Uani 1 1 d D U . . .
H57 H -0.240558 0.219765 0.971569 0.323 Uiso 1 1 calc R U . . .
C985 C -0.1463(10) 0.2178(5) 0.9448(5) 0.270(6) Uani 1 1 d D U . . .
H58 H -0.154099 0.243179 0.939593 0.324 Uiso 1 1 calc R U . . .
C984 C -0.0828(10) 0.1967(5) 0.9329(4) 0.264(6) Uani 1 1 d D U . . .
H59 H -0.047760 0.206990 0.920082 0.317 Uiso 1 1 calc R U . . .
C736 C 0.0411(4) 0.41109(16) 0.90770(19) 0.088(3) Uani 0.5 1 d D U P A 2
H736 H 0.015010 0.408152 0.890968 0.105 Uiso 0.5 1 calc R U P A 2
C735 C 0.0151(5) 0.43867(19) 0.9295(2) 0.087(3) Uani 0.5 1 d D U P A 2
H735 H -0.028408 0.454283 0.927499 0.104 Uiso 0.5 1 calc R U P A 2
C732 C 0.1424(6) 0.3926(3) 0.9350(2) 0.088(3) Uani 0.5 1 d D U P A 2
H732 H 0.185885 0.377098 0.937087 0.105 Uiso 0.5 1 calc R U P A 2
C733 C 0.1168(5) 0.4202(2) 0.9569(3) 0.086(3) Uani 0.5 1 d D U P A 2
H733 H 0.143024 0.423014 0.973627 0.103 Uiso 0.5 1 calc R U P A 2
C5_1 C 1.0686(10) 0.1653(6) 0.2940(5) 0.259(7) Uani 1 1 d D U . . .
H_1 H 1.069407 0.140179 0.302396 0.388 Uiso 1 1 calc R U . . .
HA_1 H 1.035022 0.174354 0.277806 0.388 Uiso 1 1 calc R U . . .
HB_1 H 1.113522 0.167053 0.281904 0.388 Uiso 1 1 calc R U . . .
C1_1 C 0.9776(5) 0.18551(18) 0.3429(3) 0.190(4) Uani 1 1 d D U . . .
C4_1 C 1.1033(8) 0.1741(6) 0.3499(5) 0.251(8) Uani 1 1 d D U . . .
HC_1 H 1.091553 0.188363 0.369844 0.376 Uiso 1 1 calc R U . . .
HD_1 H 1.105043 0.148799 0.358227 0.376 Uiso 1 1 calc R U . . .
HE_1 H 1.147791 0.176167 0.337395 0.376 Uiso 1 1 calc R U . . .
C2_1 C 1.0493(5) 0.1881(4) 0.3251(4) 0.214(5) Uani 1 1 d D U . . .
C3_1 C 1.0482(7) 0.2275(4) 0.3115(5) 0.211(6) Uani 1 1 d D U . . .
HF_1 H 1.036000 0.242226 0.331089 0.316 Uiso 1 1 calc R U . . .
HG_1 H 1.093226 0.229061 0.299332 0.316 Uiso 1 1 calc R U . . .
HH_1 H 1.014726 0.236361 0.295234 0.316 Uiso 1 1 calc R U . . .
C1_2 C 0.9009(6) 0.17152(18) 0.3910(2) 0.210(4) Uani 1 1 d D U . . .
C5_2 C 0.8401(11) 0.1882(5) 0.4497(5) 0.262(8) Uani 1 1 d D U . . .
H_2 H 0.798247 0.198281 0.439361 0.393 Uiso 1 1 calc R U . . .
HA_2 H 0.828922 0.179432 0.474208 0.393 Uiso 1 1 calc R U . . .
HB_2 H 0.865129 0.206792 0.448228 0.393 Uiso 1 1 calc R U . . .
C4_2 C 0.8450(11) 0.1273(5) 0.4328(6) 0.270(8) Uani 1 1 d D U . . .
HC_2 H 0.803901 0.136967 0.421721 0.406 Uiso 1 1 calc R U . . .
HD_2 H 0.873430 0.106516 0.421295 0.406 Uiso 1 1 calc R U . . .
HE_2 H 0.832360 0.119799 0.457537 0.406 Uiso 1 1 calc R U . . .
C2_2 C 0.8847(8) 0.1565(3) 0.4296(3) 0.243(5) Uani 1 1 d D U . . .
C3_2 C 0.9493(9) 0.1418(7) 0.4468(5) 0.277(8) Uani 1 1 d D U . . .
HF_2 H 0.974116 0.160552 0.444591 0.415 Uiso 1 1 calc R U . . .
HG_2 H 0.936911 0.134315 0.471573 0.415 Uiso 1 1 calc R U . . .
HH_2 H 0.977982 0.121032 0.435331 0.415 Uiso 1 1 calc R U . . .
C1_3 C 0.3842(4) 0.31987(19) 0.17866(19) 0.128(2) Uani 1 1 d D U . . .
C5_3 C 0.3702(9) 0.3253(5) 0.1154(4) 0.195(5) Uani 1 1 d D U . . .
H_3 H 0.328320 0.316963 0.121495 0.293 Uiso 1 1 calc R U . . .
HA_3 H 0.368433 0.341136 0.093543 0.293 Uiso 1 1 calc R U . . .
HB_3 H 0.409141 0.304518 0.112560 0.293 Uiso 1 1 calc R U . . .
C4_3 C 0.3164(7) 0.3781(4) 0.1489(5) 0.196(6) Uani 1 1 d D U . . .
HC_3 H 0.275310 0.369325 0.156900 0.294 Uiso 1 1 calc R U . . .
HD_3 H 0.322016 0.392995 0.165991 0.294 Uiso 1 1 calc R U . . .
HE_3 H 0.312185 0.392593 0.126341 0.294 Uiso 1 1 calc R U . . .
C2_3 C 0.3779(6) 0.3463(3) 0.1450(3) 0.161(4) Uani 1 1 d D U . . .
C3_3 C 0.4442(7) 0.3577(5) 0.1326(4) 0.201(6) Uani 1 1 d D U . . .
HF_3 H 0.481932 0.336219 0.130561 0.301 Uiso 1 1 calc R U . . .
HG_3 H 0.441767 0.371828 0.109824 0.301 Uiso 1 1 calc R U . . .
HH_3 H 0.451598 0.372230 0.149473 0.301 Uiso 1 1 calc R U . . .
C1_4 C 0.3331(4) 0.27810(19) 0.2186(2) 0.121(2) Uani 1 1 d D U . . .
C5_4 C 0.2986(6) 0.2181(3) 0.2310(4) 0.162(4) Uani 1 1 d D U . . .
H_4 H 0.341929 0.207812 0.239890 0.242 Uiso 1 1 calc R U . . .
HA_4 H 0.264144 0.206184 0.244204 0.242 Uiso 1 1 calc R U . . .
HB_4 H 0.303856 0.214403 0.206275 0.242 Uiso 1 1 calc R U . . .
C4_4 C 0.2606(8) 0.2602(5) 0.2752(3) 0.192(5) Uani 1 1 d D U . . .
HC_4 H 0.302508 0.249991 0.285524 0.287 Uiso 1 1 calc R U . . .
HD_4 H 0.242473 0.285230 0.280329 0.287 Uiso 1 1 calc R U . . .
HE_4 H 0.227176 0.246240 0.285040 0.287 Uiso 1 1 calc R U . . .
C2_4 C 0.2761(4) 0.2588(3) 0.2350(3) 0.145(3) Uani 1 1 d D U . . .
C3_4 C 0.2083(6) 0.2751(5) 0.2212(5) 0.195(6) Uani 1 1 d D U . . .
HF_4 H 0.194369 0.300926 0.223857 0.292 Uiso 1 1 calc R U . . .
HG_4 H 0.213410 0.271571 0.196470 0.292 Uiso 1 1 calc R U . . .
HH_4 H 0.173698 0.263351 0.234399 0.292 Uiso 1 1 calc R U . . .
C5_5 C 0.7884(11) 0.2037(6) 0.6354(5) 0.267(8) Uani 1 1 d D U . . .
H_5 H 0.822109 0.180571 0.635395 0.401 Uiso 1 1 calc R U . . .
HA_5 H 0.785863 0.214134 0.657159 0.401 Uiso 1 1 calc R U . . .
HB_5 H 0.743903 0.199971 0.633571 0.401 Uiso 1 1 calc R U . . .
C1_5 C 0.7563(6) 0.2657(4) 0.60423(10) 0.211(4) Uani 1 1 d D U . . .
C4_5 C 0.8826(8) 0.2342(7) 0.6006(6) 0.253(7) Uani 1 1 d D U . . .
HC_5 H 0.914682 0.210521 0.600684 0.380 Uiso 1 1 calc R U . . .
HD_5 H 0.892600 0.248769 0.578696 0.380 Uiso 1 1 calc R U . . .
HE_5 H 0.886907 0.246220 0.620256 0.380 Uiso 1 1 calc R U . . .
C2_5 C 0.8092(7) 0.2295(4) 0.60416(19) 0.226(5) Uani 1 1 d D U . . .
C3_5 C 0.8079(10) 0.2098(6) 0.5723(5) 0.248(7) Uani 1 1 d D U . . .
HF_5 H 0.842000 0.186784 0.572809 0.372 Uiso 1 1 calc R U . . .
HG_5 H 0.762833 0.205373 0.573427 0.372 Uiso 1 1 calc R U . . .
HH_5 H 0.818034 0.224758 0.550687 0.372 Uiso 1 1 calc R U . . .
C5_6 C 0.8083(11) 0.3670(7) 0.5812(5) 0.302(9) Uani 1 1 d D U . . .
H_6 H 0.844193 0.344814 0.579343 0.452 Uiso 1 1 calc R U . . .
HA_6 H 0.787230 0.373075 0.559772 0.452 Uiso 1 1 calc R U . . .
HB_6 H 0.827917 0.386647 0.584472 0.452 Uiso 1 1 calc R U . . .
C1_6 C 0.7270(7) 0.3289(4) 0.60838(10) 0.215(4) Uani 1 1 d D U . . .
C4_6 C 0.7952(12) 0.3538(7) 0.6435(5) 0.272(8) Uani 1 1 d D U . . .
HC_6 H 0.827253 0.330210 0.642218 0.407 Uiso 1 1 calc R U . . .
HD_6 H 0.820390 0.372377 0.642021 0.407 Uiso 1 1 calc R U . . .
HE_6 H 0.764853 0.353884 0.665723 0.407 Uiso 1 1 calc R U . . .
C2_6 C 0.7533(8) 0.3616(4) 0.61317(18) 0.243(5) Uani 1 1 d D U . . .
C3_6 C 0.7012(11) 0.3981(5) 0.6127(7) 0.280(8) Uani 1 1 d D U . . .
HF_6 H 0.676363 0.401293 0.592777 0.421 Uiso 1 1 calc R U . . .
HG_6 H 0.669216 0.398935 0.634382 0.421 Uiso 1 1 calc R U . . .
HH_6 H 0.724753 0.417428 0.610680 0.421 Uiso 1 1 calc R U . . .
C5_7 C 0.0307(14) 0.4280(7) 0.6228(8) 0.321(9) Uani 1 1 d D U . . .
H_7 H 0.077376 0.418636 0.627872 0.481 Uiso 1 1 calc R U . . .
HA_7 H 0.030074 0.445711 0.602191 0.481 Uiso 1 1 calc R U . . .
HB_7 H 0.002405 0.439586 0.642811 0.481 Uiso 1 1 calc R U . . .
C1_7 C 0.0517(8) 0.3775(3) 0.5859(3) 0.263(5) Uani 1 1 d D U . . .
C4_7 C -0.0040(14) 0.3690(7) 0.6481(5) 0.311(9) Uani 1 1 d D U . . .
HC_7 H 0.041179 0.357335 0.654445 0.467 Uiso 1 1 calc R U . . .
HD_7 H -0.032219 0.381428 0.667661 0.467 Uiso 1 1 calc R U . . .
HE_7 H -0.025039 0.350867 0.642693 0.467 Uiso 1 1 calc R U . . .
C2_7 C 0.0025(9) 0.3967(5) 0.6157(5) 0.284(6) Uani 1 1 d D U . . .
C3_7 C -0.0704(9) 0.4134(8) 0.6080(7) 0.309(9) Uani 1 1 d D U . . .
HF_7 H -0.097655 0.424892 0.628251 0.463 Uiso 1 1 calc R U . . .
HG_7 H -0.069902 0.431449 0.587692 0.463 Uiso 1 1 calc R U . . .
HH_7 H -0.090242 0.394540 0.603011 0.463 Uiso 1 1 calc R U . . .
C5_8 C -0.0069(13) 0.2999(7) 0.5343(7) 0.321(9) Uani 1 1 d D U . . .
H_8 H 0.012524 0.282685 0.552920 0.481 Uiso 1 1 calc R U . . .
HA_8 H -0.047344 0.316991 0.544305 0.481 Uiso 1 1 calc R U . . .
HB_8 H -0.019534 0.286987 0.517595 0.481 Uiso 1 1 calc R U . . .
C1_8 C 0.0718(8) 0.3394(2) 0.5408(3) 0.263(5) Uani 1 1 d D U . . .
C4_8 C 0.1046(12) 0.2933(7) 0.4961(7) 0.302(9) Uani 1 1 d D U . . .
HC_8 H 0.130124 0.276682 0.513274 0.452 Uiso 1 1 calc R U . . .
HD_8 H 0.085910 0.279677 0.482596 0.452 Uiso 1 1 calc R U . . .
HE_8 H 0.134881 0.306141 0.480436 0.452 Uiso 1 1 calc R U . . .
C2_8 C 0.0461(10) 0.3206(4) 0.5153(4) 0.286(6) Uani 1 1 d D U . . .
C3_8 C 0.0076(14) 0.3460(7) 0.4873(6) 0.319(10) Uani 1 1 d D U . . .
HF_8 H -0.029985 0.363723 0.498652 0.478 Uiso 1 1 calc R U . . .
HG_8 H 0.038656 0.358452 0.471651 0.478 Uiso 1 1 calc R U . . .
HH_8 H -0.010315 0.331988 0.473811 0.478 Uiso 1 1 calc R U . . .
C1_9 C 0.5938(7) -0.00597(14) 0.8663(2) 0.264(5) Uani 1 1 d D U . . .
C5_9 C 0.5647(13) -0.0142(6) 0.9333(5) 0.317(9) Uani 1 1 d D U . . .
H_9 H 0.516628 -0.006301 0.930344 0.475 Uiso 1 1 calc R U . . .
HA_9 H 0.570304 -0.032350 0.953480 0.475 Uiso 1 1 calc R U . . .
HB_9 H 0.580846 0.006425 0.937116 0.475 Uiso 1 1 calc R U . . .
C4_9 C 0.5833(11) -0.0656(4) 0.8987(7) 0.276(8) Uani 1 1 d D U . . .
HC_9 H 0.535795 -0.059421 0.894733 0.415 Uiso 1 1 calc R U . . .
HD_9 H 0.611813 -0.078571 0.879525 0.415 Uiso 1 1 calc R U . . .
HE_9 H 0.588150 -0.080965 0.920761 0.415 Uiso 1 1 calc R U . . .
C2_9 C 0.6060(9) -0.0306(3) 0.9004(3) 0.284(6) Uani 1 1 d D U . . .
C3_9 C 0.6804(9) -0.0424(6) 0.9066(8) 0.307(9) Uani 1 1 d D U . . .
HF_9 H 0.708477 -0.053009 0.886058 0.460 Uiso 1 1 calc R U . . .
HG_9 H 0.695366 -0.021464 0.910654 0.460 Uiso 1 1 calc R U . . .
HH_9 H 0.684824 -0.060238 0.927019 0.460 Uiso 1 1 calc R U . . .
C4_10 C 0.7267(12) 0.0606(7) 0.8113(7) 0.313(8) Uani 1 1 d D U . . .
H_10 H 0.691151 0.079422 0.822421 0.470 Uiso 1 1 calc R U . . .
HA_10 H 0.749957 0.043995 0.829216 0.470 Uiso 1 1 calc R U . . .
HB_10 H 0.759400 0.071560 0.795248 0.470 Uiso 1 1 calc R U . . .
C5_10 C 0.7498(9) 0.0102(6) 0.7734(7) 0.292(8) Uani 1 1 d D U . . .
HC_10 H 0.784475 0.021047 0.758865 0.438 Uiso 1 1 calc R U . . .
HD_10 H 0.770647 -0.007396 0.791449 0.438 Uiso 1 1 calc R U . . .
HE_10 H 0.730025 -0.001823 0.758879 0.438 Uiso 1 1 calc R U . . .
C1_10 C 0.6350(7) 0.0270(2) 0.8148(3) 0.270(5) Uani 1 1 d D U . . .
C2_10 C 0.6942(8) 0.0396(4) 0.7907(4) 0.285(6) Uani 1 1 d D U . . .
C3_10 C 0.6675(13) 0.0672(7) 0.7603(6) 0.318(9) Uani 1 1 d D U . . .
HF_10 H 0.631372 0.086883 0.769781 0.478 Uiso 1 1 calc R U . . .
HG_10 H 0.704720 0.076970 0.747040 0.478 Uiso 1 1 calc R U . . .
HH_10 H 0.649458 0.055288 0.744852 0.478 Uiso 1 1 calc R U . . .
C3_11 C 0.6118(7) 0.5407(7) 0.7665(6) 0.248(7) Uani 1 1 d D U . . .
H3A_11 H 0.629235 0.517201 0.757418 0.373 Uiso 1 1 calc R U . . .
H3B_11 H 0.634620 0.558163 0.752259 0.373 Uiso 1 1 calc R U . . .
H3C_11 H 0.620564 0.538611 0.790695 0.373 Uiso 1 1 calc R U . . .
C5_11 C 0.5038(11) 0.5272(6) 0.7930(5) 0.260(8) Uani 1 1 d D U . . .
H5A_11 H 0.454340 0.533688 0.793721 0.389 Uiso 1 1 calc R U . . .
H5B_11 H 0.521988 0.502519 0.786778 0.389 Uiso 1 1 calc R U . . .
H5C_11 H 0.515079 0.528878 0.815951 0.389 Uiso 1 1 calc R U . . .
C4_11 C 0.5061(10) 0.5901(5) 0.7795(5) 0.235(6) Uani 1 1 d D U . . .
H4A_11 H 0.457226 0.597652 0.778498 0.353 Uiso 1 1 calc R U . . .
H4B_11 H 0.514315 0.588319 0.803723 0.353 Uiso 1 1 calc R U . . .
H4C_11 H 0.528371 0.607870 0.765286 0.353 Uiso 1 1 calc R U . . .
C2_11 C 0.5352(7) 0.5533(5) 0.7654(4) 0.216(5) Uani 1 1 d D U . . .
C1_11 C 0.5174(6) 0.55344(17) 0.7284(4) 0.195(4) Uani 1 1 d D U . . .
C1_12 C 0.5477(6) 0.55290(18) 0.6653(4) 0.204(4) Uani 1 1 d D U . . .
C5_12 C 0.6616(9) 0.5230(5) 0.6335(6) 0.262(9) Uani 1 1 d D U . . .
H5A_12 H 0.645332 0.501095 0.635431 0.392 Uiso 1 1 calc R U . . .
H5B_12 H 0.693683 0.524324 0.612085 0.392 Uiso 1 1 calc R U . . .
H5C_12 H 0.684362 0.522563 0.653713 0.392 Uiso 1 1 calc R U . . .
C4_12 C 0.5730(10) 0.5572(6) 0.5981(4) 0.240(7) Uani 1 1 d D U . . .
H4A_12 H 0.534158 0.577979 0.596387 0.360 Uiso 1 1 calc R U . . .
H4B_12 H 0.608390 0.559390 0.578311 0.360 Uiso 1 1 calc R U . . .
H4C_12 H 0.558489 0.535083 0.597846 0.360 Uiso 1 1 calc R U . . .
C2_12 C 0.6015(7) 0.5559(4) 0.6326(4) 0.224(5) Uani 1 1 d D U . . .
C3_12 C 0.6255(8) 0.5906(4) 0.6296(5) 0.218(6) Uani 1 1 d D U . . .
H3A_12 H 0.586370 0.611322 0.629050 0.327 Uiso 1 1 calc R U . . .
H3B_12 H 0.648103 0.590404 0.649785 0.327 Uiso 1 1 calc R U . . .
H3C_12 H 0.657424 0.592164 0.608157 0.327 Uiso 1 1 calc R U . . .
C3_13 C -0.2241(10) 0.5722(6) 0.7450(5) 0.255(8) Uani 1 1 d D U . . .
H3A_13 H -0.262479 0.577677 0.763636 0.382 Uiso 1 1 calc R U . . .
H3B_13 H -0.225410 0.550675 0.734922 0.382 Uiso 1 1 calc R U . . .
H3C_13 H -0.181507 0.567907 0.754705 0.382 Uiso 1 1 calc R U . . .
C5_13 C -0.2988(8) 0.6108(7) 0.7038(6) 0.267(8) Uani 1 1 d D U . . .
H5A_13 H -0.334845 0.614580 0.723769 0.401 Uiso 1 1 calc R U . . .
H5B_13 H -0.305399 0.632140 0.686786 0.401 Uiso 1 1 calc R U . . .
H5C_13 H -0.300503 0.589831 0.692880 0.401 Uiso 1 1 calc R U . . .
C4_13 C -0.2306(11) 0.6376(6) 0.7343(7) 0.269(8) Uani 1 1 d D U . . .
H4A_13 H -0.268202 0.640804 0.753540 0.403 Uiso 1 1 calc R U . . .
H4B_13 H -0.187713 0.634386 0.743404 0.403 Uiso 1 1 calc R U . . .
H4C_13 H -0.237111 0.658983 0.717279 0.403 Uiso 1 1 calc R U . . .
C2_13 C -0.2287(8) 0.6042(5) 0.7165(5) 0.241(5) Uani 1 1 d D U . . .
C1_13 C -0.1704(7) 0.5982(3) 0.6860(4) 0.220(4) Uani 1 1 d D U . . .
C5_14 C -0.1895(13) 0.6170(6) 0.5779(7) 0.302(9) Uani 1 1 d D U . . .
H5A_14 H -0.197890 0.615174 0.554352 0.453 Uiso 1 1 calc R U . . .
H5B_14 H -0.232279 0.620035 0.593822 0.453 Uiso 1 1 calc R U . . .
H5C_14 H -0.170543 0.637861 0.577458 0.453 Uiso 1 1 calc R U . . .
C1_14 C -0.1249(8) 0.5849(3) 0.6275(4) 0.230(4) Uani 1 1 d D U . . .
C4_14 C -0.1699(13) 0.5502(6) 0.5898(7) 0.293(8) Uani 1 1 d D U . . .
H4A_14 H -0.177887 0.549254 0.566013 0.439 Uiso 1 1 calc R U . . .
H4B_14 H -0.138613 0.527792 0.597496 0.439 Uiso 1 1 calc R U . . .
H4C_14 H -0.212998 0.553342 0.605484 0.439 Uiso 1 1 calc R U . . .
C2_14 C -0.1384(9) 0.5823(5) 0.5905(5) 0.256(5) Uani 1 1 d D U . . .
C3_14 C -0.0735(11) 0.5775(8) 0.5634(6) 0.296(9) Uani 1 1 d D U . . .
H3A_14 H -0.085087 0.576000 0.540430 0.444 Uiso 1 1 calc R U . . .
H3B_14 H -0.053682 0.598161 0.562176 0.444 Uiso 1 1 calc R U . . .
H3C_14 H -0.040668 0.555410 0.570325 0.444 Uiso 1 1 calc R U . . .
C1_15 C 0.5583(6) 0.2360(2) 0.8411(3) 0.218(4) Uani 1 1 d D U . . .
C5_15 C 0.6418(11) 0.2168(6) 0.8878(6) 0.287(9) Uani 1 1 d D U . . .
H5A_15 H 0.674523 0.202038 0.871189 0.430 Uiso 1 1 calc R U . . .
H5B_15 H 0.666166 0.227003 0.901744 0.430 Uiso 1 1 calc R U . . .
H5C_15 H 0.615023 0.201831 0.903314 0.430 Uiso 1 1 calc R U . . .
C4_15 C 0.6410(11) 0.2714(6) 0.8481(7) 0.280(8) Uani 1 1 d D U . . .
H4A_15 H 0.673663 0.258096 0.830319 0.420 Uiso 1 1 calc R U . . .
H4B_15 H 0.613374 0.293153 0.836771 0.420 Uiso 1 1 calc R U . . .
H4C_15 H 0.665454 0.278060 0.864512 0.420 Uiso 1 1 calc R U . . .
C2_15 C 0.5944(8) 0.2473(5) 0.8680(5) 0.246(5) Uani 1 1 d D U . . .
C3_15 C 0.5446(10) 0.2694(7) 0.8953(6) 0.264(8) Uani 1 1 d D U . . .
H3A_15 H 0.513333 0.289279 0.883470 0.397 Uiso 1 1 calc R U . . .
H3B_15 H 0.518695 0.253968 0.910647 0.397 Uiso 1 1 calc R U . . .
H3C_15 H 0.569839 0.279139 0.909077 0.397 Uiso 1 1 calc R U . . .
C5_16 C 0.5972(7) 0.1698(5) 0.7376(6) 0.238(7) Uani 1 1 d D U . . .
H5A_16 H 0.550977 0.181619 0.732801 0.357 Uiso 1 1 calc R U . . .
H5B_16 H 0.625815 0.162447 0.715943 0.357 Uiso 1 1 calc R U . . .
H5C_16 H 0.596194 0.148644 0.754497 0.357 Uiso 1 1 calc R U . . .
C1_16 C 0.5783(6) 0.21270(13) 0.7840(3) 0.204(4) Uani 1 1 d D U . . .
C4_16 C 0.6982(7) 0.1778(6) 0.7603(6) 0.259(8) Uani 1 1 d D U . . .
H4A_16 H 0.716660 0.194677 0.769913 0.388 Uiso 1 1 calc R U . . .
H4B_16 H 0.697261 0.156620 0.777139 0.388 Uiso 1 1 calc R U . . .
H4C_16 H 0.726883 0.170424 0.738585 0.388 Uiso 1 1 calc R U . . .
C2_16 C 0.6261(7) 0.1962(2) 0.7527(4) 0.232(5) Uani 1 1 d D U . . .
C3_16 C 0.6347(12) 0.2264(5) 0.7226(5) 0.292(9) Uani 1 1 d D U . . .
H3A_16 H 0.590009 0.239429 0.716306 0.438 Uiso 1 1 calc R U . . .
H3B_16 H 0.656219 0.243188 0.730262 0.438 Uiso 1 1 calc R U . . .
H3C_16 H 0.663115 0.215648 0.702186 0.438 Uiso 1 1 calc R U . . .
C1_17 C -0.1355(7) 0.2972(3) 0.8147(4) 0.207(4) Uani 1 1 d D U . . .
C5_17 C -0.2574(9) 0.3365(7) 0.8293(6) 0.263(8) Uani 1 1 d D U . . .
H5A_17 H -0.274497 0.318285 0.821011 0.395 Uiso 1 1 calc R U . . .
H5B_17 H -0.289583 0.346979 0.848836 0.395 Uiso 1 1 calc R U . . .
H5C_17 H -0.252352 0.355459 0.810350 0.395 Uiso 1 1 calc R U . . .
C4_17 C -0.1986(13) 0.2924(6) 0.8745(5) 0.293(9) Uani 1 1 d D U . . .
H4A_17 H -0.210920 0.271718 0.867849 0.439 Uiso 1 1 calc R U . . .
H4B_17 H -0.156584 0.284146 0.884969 0.439 Uiso 1 1 calc R U . . .
H4C_17 H -0.235109 0.304637 0.891348 0.439 Uiso 1 1 calc R U . . .
C2_17 C -0.1878(8) 0.3188(5) 0.8417(4) 0.242(5) Uani 1 1 d D U . . .
C3_17 C -0.1686(11) 0.3506(6) 0.8537(7) 0.271(8) Uani 1 1 d D U . . .
H3A_17 H -0.205491 0.362290 0.870736 0.407 Uiso 1 1 calc R U . . .
H3B_17 H -0.126980 0.341750 0.864461 0.407 Uiso 1 1 calc R U . . .
H3C_17 H -0.161203 0.367976 0.833535 0.407 Uiso 1 1 calc R U . . .
C3_18 C -0.0989(11) 0.2681(7) 0.6948(4) 0.268(8) Uani 1 1 d D U . . .
H3A_18 H -0.050430 0.257064 0.694976 0.402 Uiso 1 1 calc R U . . .
H3B_18 H -0.115080 0.259082 0.676506 0.402 Uiso 1 1 calc R U . . .
H3C_18 H -0.106040 0.294306 0.690327 0.402 Uiso 1 1 calc R U . . .
C5_18 C -0.2127(8) 0.2773(6) 0.7268(6) 0.251(7) Uani 1 1 d D U . . .
H5A_18 H -0.218668 0.303472 0.724748 0.377 Uiso 1 1 calc R U . . .
H5B_18 H -0.224574 0.270576 0.705835 0.377 Uiso 1 1 calc R U . . .
H5C_18 H -0.242360 0.269966 0.747340 0.377 Uiso 1 1 calc R U . . .
C4_18 C -0.1340(12) 0.2180(4) 0.7335(6) 0.261(7) Uani 1 1 d D U . . .
H4A_18 H -0.087360 0.204565 0.735973 0.391 Uiso 1 1 calc R U . . .
H4B_18 H -0.164750 0.211479 0.753977 0.391 Uiso 1 1 calc R U . . .
H4C_18 H -0.146964 0.212089 0.712471 0.391 Uiso 1 1 calc R U . . .
C2_18 C -0.1385(7) 0.2586(4) 0.7305(4) 0.228(5) Uani 1 1 d D U . . .
C1_18 C -0.1119(6) 0.2696(2) 0.7608(3) 0.198(4) Uani 1 1 d D U . . .
C5_19 C -0.1419(10) 0.1229(6) 0.7138(5) 0.247(7) Uani 1 1 d D U . . .
H_19 H -0.177636 0.127822 0.733768 0.370 Uiso 1 1 calc R U . . .
HA_19 H -0.130283 0.145336 0.703194 0.370 Uiso 1 1 calc R U . . .
HB_19 H -0.158174 0.112294 0.696574 0.370 Uiso 1 1 calc R U . . .
C1_19 C -0.0556(6) 0.1088(2) 0.7567(3) 0.157(3) Uani 1 1 d D U . . .
C4_19 C -0.0955(12) 0.0593(5) 0.7377(5) 0.233(6) Uani 1 1 d D U . . .
HC_19 H -0.055498 0.042151 0.745726 0.350 Uiso 1 1 calc R U . . .
HD_19 H -0.133446 0.061604 0.756785 0.350 Uiso 1 1 calc R U . . .
HE_19 H -0.107749 0.050582 0.717950 0.350 Uiso 1 1 calc R U . . .
C2_19 C -0.0791(7) 0.0965(4) 0.7262(4) 0.193(4) Uani 1 1 d D U . . .
C3_19 C -0.0238(9) 0.0890(6) 0.6948(4) 0.234(7) Uani 1 1 d D U . . .
HF_19 H 0.016731 0.072143 0.702524 0.351 Uiso 1 1 calc R U . . .
HG_19 H -0.040257 0.078521 0.677603 0.351 Uiso 1 1 calc R U . . .
HH_19 H -0.012366 0.111563 0.684223 0.351 Uiso 1 1 calc R U . . .
C5_20 C -0.1229(9) 0.1806(4) 0.8557(5) 0.206(6) Uani 1 1 d D U . . .
H_20 H -0.075420 0.175850 0.859492 0.309 Uiso 1 1 calc R U . . .
HA_20 H -0.132315 0.200681 0.837501 0.309 Uiso 1 1 calc R U . . .
HB_20 H -0.152690 0.186803 0.877430 0.309 Uiso 1 1 calc R U . . .
C1_20 C -0.0850(5) 0.1315(2) 0.8128(3) 0.142(3) Uani 1 1 d D U . . .
C4_20 C -0.1305(7) 0.1185(5) 0.8768(4) 0.190(5) Uani 1 1 d D U . . .
HC_20 H -0.083744 0.111585 0.881984 0.286 Uiso 1 1 calc R U . . .
HD_20 H -0.160955 0.129011 0.896792 0.286 Uiso 1 1 calc R U . . .
HE_20 H -0.143622 0.097206 0.872151 0.286 Uiso 1 1 calc R U . . .
C2_20 C -0.1358(5) 0.1467(4) 0.8442(3) 0.166(3) Uani 1 1 d D U . . .
C3_20 C -0.2107(6) 0.1554(6) 0.8386(5) 0.218(6) Uani 1 1 d D U . . .
HF_20 H -0.235082 0.140953 0.856173 0.328 Uiso 1 1 calc R U . . .
HG_20 H -0.213570 0.149886 0.815239 0.328 Uiso 1 1 calc R U . . .
HH_20 H -0.231260 0.181020 0.840671 0.328 Uiso 1 1 calc R U . . .
C3_21 C -0.3238(7) 0.2810(4) 1.0417(5) 0.224(7) Uani 1 1 d D U . . .
H3A_21 H -0.280357 0.281749 1.048149 0.336 Uiso 1 1 calc R U . . .
H3B_21 H -0.316238 0.272929 1.018330 0.336 Uiso 1 1 calc R U . . .
H3C_21 H -0.354498 0.305005 1.041656 0.336 Uiso 1 1 calc R U . . .
C5_21 C -0.3752(9) 0.2709(5) 1.1038(5) 0.229(6) Uani 1 1 d D U . . .
H5A_21 H -0.395688 0.254555 1.121258 0.344 Uiso 1 1 calc R U . . .
H5B_21 H -0.334453 0.274064 1.111439 0.344 Uiso 1 1 calc R U . . .
H5C_21 H -0.407849 0.294205 1.101184 0.344 Uiso 1 1 calc R U . . .
C4_21 C -0.4244(7) 0.2518(5) 1.0597(6) 0.244(7) Uani 1 1 d D U . . .
H4A_21 H -0.442547 0.234746 1.077200 0.366 Uiso 1 1 calc R U . . .
H4B_21 H -0.456276 0.275521 1.059871 0.366 Uiso 1 1 calc R U . . .
H4C_21 H -0.418016 0.243445 1.036545 0.366 Uiso 1 1 calc R U . . .
C2_21 C -0.3556(6) 0.2545(3) 1.0682(4) 0.201(4) Uani 1 1 d D U . . .
C1_21 C -0.3054(5) 0.2167(3) 1.0712(2) 0.166(3) Uani 1 1 d D U . . .
C1_22 C -0.2719(6) 0.1504(3) 1.0737(2) 0.154(3) Uani 1 1 d D U . . .
C5_22 C -0.3122(11) 0.1120(6) 1.0374(4) 0.230(6) Uani 1 1 d D U . . .
H5A_22 H -0.276346 0.115327 1.018130 0.344 Uiso 1 1 calc R U . . .
H5B_22 H -0.321655 0.088511 1.037358 0.344 Uiso 1 1 calc R U . . .
H5C_22 H -0.353422 0.131026 1.034408 0.344 Uiso 1 1 calc R U . . .
C4_22 C -0.2299(7) 0.0805(3) 1.0764(5) 0.191(5) Uani 1 1 d D U . . .
H4A_22 H -0.212478 0.080157 1.098318 0.286 Uiso 1 1 calc R U . . .
H4B_22 H -0.246075 0.058797 1.076843 0.286 Uiso 1 1 calc R U . . .
H4C_22 H -0.193475 0.081335 1.056824 0.286 Uiso 1 1 calc R U . . .
C2_22 C -0.2888(6) 0.1140(3) 1.0721(3) 0.165(3) Uani 1 1 d D U . . .
C3_22 C -0.3466(8) 0.1087(4) 1.1014(4) 0.203(6) Uani 1 1 d D U . . .
H3A_22 H -0.333289 0.109795 1.123979 0.304 Uiso 1 1 calc R U . . .
H3B_22 H -0.387614 0.127704 1.097876 0.304 Uiso 1 1 calc R U . . .
H3C_22 H -0.355847 0.085190 1.100825 0.304 Uiso 1 1 calc R U . . .
C1_23 C 0.3719(4) 0.16287(6) 1.15061(7) 0.131(2) Uani 1 1 d D U . . .
C5_23 C 0.4457(7) 0.1720(4) 1.0933(3) 0.159(4) Uani 1 1 d D U . . .
H5A_23 H 0.457827 0.145859 1.092334 0.238 Uiso 1 1 calc R U . . .
H5B_23 H 0.405815 0.182836 1.081508 0.238 Uiso 1 1 calc R U . . .
H5C_23 H 0.483814 0.181942 1.081685 0.238 Uiso 1 1 calc R U . . .
C4_23 C 0.4106(7) 0.2208(3) 1.1331(4) 0.168(5) Uani 1 1 d D U . . .
H4A_23 H 0.400317 0.225959 1.157510 0.252 Uiso 1 1 calc R U . . .
H4B_23 H 0.448710 0.230826 1.121479 0.252 Uiso 1 1 calc R U . . .
H4C_23 H 0.370712 0.231720 1.121302 0.252 Uiso 1 1 calc R U . . .
C2_23 C 0.4296(5) 0.1801(3) 1.1314(3) 0.144(3) Uani 1 1 d D U . . .
C3_23 C 0.4957(5) 0.1649(4) 1.1479(4) 0.161(4) Uani 1 1 d D U . . .
H3A_23 H 0.509612 0.138789 1.147357 0.242 Uiso 1 1 calc R U . . .
H3B_23 H 0.531530 0.175778 1.134649 0.242 Uiso 1 1 calc R U . . .
H3C_23 H 0.487808 0.170643 1.172119 0.242 Uiso 1 1 calc R U . . .
C3_24 C 0.4097(7) 0.0861(6) 1.2387(6) 0.236(7) Uani 1 1 d D U . . .
H3A_24 H 0.412003 0.067305 1.258304 0.353 Uiso 1 1 calc R U . . .
H3B_24 H 0.445210 0.077945 1.219473 0.353 Uiso 1 1 calc R U . . .
H3C_24 H 0.416271 0.107984 1.246091 0.353 Uiso 1 1 calc R U . . .
C5_24 C 0.3379(11) 0.0569(4) 1.2172(5) 0.225(6) Uani 1 1 d D U . . .
H5A_24 H 0.345105 0.039301 1.237650 0.337 Uiso 1 1 calc R U . . .
H5B_24 H 0.293671 0.058254 1.210345 0.337 Uiso 1 1 calc R U . . .
H5C_24 H 0.373786 0.049571 1.197886 0.337 Uiso 1 1 calc R U . . .
C4_24 C 0.2836(9) 0.1026(6) 1.2573(4) 0.242(8) Uani 1 1 d D U . . .
H4A_24 H 0.292243 0.083453 1.276466 0.363 Uiso 1 1 calc R U . . .
H4B_24 H 0.283220 0.125623 1.265142 0.363 Uiso 1 1 calc R U . . .
H4C_24 H 0.239565 0.103973 1.250242 0.363 Uiso 1 1 calc R U . . .
C2_24 C 0.3396(6) 0.0943(3) 1.2263(3) 0.178(4) Uani 1 1 d D U . . .
C1_24 C 0.3287(4) 0.12342(6) 1.19558(7) 0.148(3) Uani 1 1 d D U . . .

loop_
_atom_site_aniso_label
_atom_site_aniso_U_11
_atom_site_aniso_U_22
_atom_site_aniso_U_33
_atom_site_aniso_U_23
_atom_site_aniso_U_13
_atom_site_aniso_U_12
Zn3 0.0891(7) 0.0749(6) 0.0942(7) 0.0220(5) -0.0069(5) -0.0386(5)
Zn1 0.1134(8) 0.0685(6) 0.0758(6) -0.0099(5) 0.0082(5) -0.0250(5)
Zn6 0.0952(7) 0.0502(5) 0.1160(8) 0.0078(5) -0.0081(6) -0.0224(5)
Zn2 0.1257(9) 0.0698(6) 0.0955(8) -0.0174(5) 0.0012(6) -0.0425(6)
Zn5 0.1148(9) 0.0827(7) 0.1173(9) -0.0378(6) 0.0118(7) -0.0283(6)
Zn4 0.1412(10) 0.0834(7) 0.0809(7) 0.0106(5) 0.0020(6) -0.0396(7)
N2 0.120(4) 0.065(3) 0.078(4) -0.011(3) 0.014(3) -0.019(3)
N8 0.124(4) 0.104(4) 0.093(4) -0.025(3) 0.000(3) -0.056(4)
N503 0.089(3) 0.052(3) 0.122(4) 0.011(3) -0.010(3) -0.024(2)
N109 0.101(4) 0.056(3) 0.131(4) 0.015(3) -0.002(3) -0.032(3)
N12 0.109(4) 0.097(4) 0.101(4) 0.031(3) -0.018(3) -0.058(3)
N403 0.124(5) 0.089(4) 0.118(5) 0.016(4) 0.000(4) -0.048(4)
N11 0.093(4) 0.078(4) 0.095(4) 0.007(3) -0.006(3) -0.033(3)
N111 0.091(3) 0.061(3) 0.118(4) -0.002(3) -0.007(3) -0.022(3)
N112 0.103(4) 0.074(4) 0.121(4) 0.011(3) -0.020(3) -0.023(3)
N110 0.112(4) 0.055(3) 0.119(4) 0.000(3) -0.012(3) -0.029(3)
N1 0.122(4) 0.077(3) 0.120(5) -0.007(3) -0.013(4) -0.035(3)
C563 0.090(4) 0.043(3) 0.078(3) 0.004(2) 0.001(3) -0.023(3)
N9 0.099(4) 0.088(4) 0.105(4) 0.028(3) -0.008(3) -0.035(3)
N106 0.112(4) 0.088(4) 0.123(5) -0.038(3) 0.011(4) -0.019(3)
N5 0.157(5) 0.141(5) 0.095(4) -0.021(4) -0.001(4) -0.085(5)
C534 0.103(4) 0.059(3) 0.078(4) -0.007(3) 0.009(3) -0.029(3)
N3 0.114(4) 0.075(3) 0.106(4) -0.002(3) 0.010(4) -0.026(3)
N401 0.137(4) 0.071(3) 0.081(3) -0.015(3) 0.013(3) -0.031(3)
C562 0.088(4) 0.050(3) 0.077(3) -0.001(3) 0.004(3) -0.022(3)
N402 0.134(4) 0.076(3) 0.108(4) -0.020(3) -0.011(4) -0.042(3)
N501 0.132(4) 0.087(4) 0.090(4) 0.004(3) 0.011(3) -0.044(3)
N10 0.094(4) 0.079(4) 0.105(4) 0.008(3) -0.007(3) -0.035(3)
N107 0.125(4) 0.074(4) 0.141(5) -0.040(3) 0.020(4) -0.024(3)
C551 0.087(3) 0.057(3) 0.086(4) 0.003(3) -0.005(3) -0.022(2)
N103 0.139(4) 0.091(4) 0.101(4) 0.023(3) 0.010(4) -0.052(4)
N4 0.117(4) 0.070(3) 0.102(4) -0.002(3) -0.006(4) -0.021(3)
C543 0.093(4) 0.054(3) 0.107(4) 0.008(3) -0.004(3) -0.027(2)
C431 0.133(4) 0.069(3) 0.075(4) -0.014(3) 0.006(3) -0.041(3)
N101 0.153(5) 0.103(4) 0.106(5) -0.006(4) -0.006(4) -0.042(4)
N7 0.119(4) 0.071(4) 0.098(4) -0.022(3) 0.003(3) -0.020(3)
C37 0.118(4) 0.094(4) 0.098(4) -0.023(4) -0.003(3) -0.047(4)
N108 0.127(4) 0.081(4) 0.124(5) -0.030(3) 0.021(4) -0.023(4)
N6 0.172(5) 0.078(4) 0.109(4) -0.004(4) -0.019(4) -0.035(4)
C511 0.102(4) 0.065(3) 0.082(3) 0.002(3) 0.003(3) -0.033(3)
C561 0.090(4) 0.058(3) 0.072(3) -0.001(3) 0.004(3) -0.025(3)
C454 0.148(4) 0.067(3) 0.071(3) -0.010(3) 0.002(3) -0.051(3)
C155 0.102(4) 0.071(4) 0.118(4) 0.000(4) -0.015(4) -0.024(3)
N105 0.115(4) 0.086(4) 0.114(4) -0.029(3) 0.013(4) -0.031(3)
C554 0.093(3) 0.050(3) 0.078(3) 0.001(3) -0.004(3) -0.024(2)
C514 0.099(3) 0.057(3) 0.074(3) 0.002(3) 0.004(3) -0.028(3)
C423 0.139(5) 0.071(3) 0.100(4) -0.012(3) -0.008(4) -0.039(3)
C503 0.122(4) 0.079(4) 0.089(3) 0.003(3) 0.007(3) -0.042(3)
C45 0.105(4) 0.077(4) 0.114(5) 0.029(3) -0.004(4) -0.031(3)
C15 0.124(4) 0.070(4) 0.077(4) -0.016(3) 0.001(4) -0.021(3)
C531 0.114(4) 0.064(3) 0.090(4) -0.010(3) 0.012(3) -0.028(3)
C147 0.122(4) 0.069(4) 0.127(5) -0.004(4) -0.008(4) -0.036(4)
C17 0.124(4) 0.076(4) 0.105(5) -0.012(3) -0.005(4) -0.031(3)
C434 0.134(4) 0.068(3) 0.072(3) -0.007(3) -0.001(3) -0.044(3)
C461 0.137(5) 0.080(4) 0.062(3) -0.012(3) 0.013(4) -0.047(4)
N102 0.146(5) 0.095(4) 0.122(5) 0.011(4) 0.012(4) -0.043(4)
C52 0.096(4) 0.086(4) 0.105(4) 0.004(3) -0.008(3) -0.035(3)
C163 0.133(6) 0.080(5) 0.122(6) -0.005(4) 0.006(5) -0.046(4)
C16 0.123(4) 0.070(4) 0.075(4) -0.018(3) 0.004(3) -0.020(3)
C51 0.093(4) 0.081(4) 0.111(4) 0.004(3) -0.011(3) -0.035(3)
C157 0.112(4) 0.079(4) 0.121(5) -0.007(4) -0.026(4) -0.024(4)
C127 0.114(4) 0.101(5) 0.120(5) -0.034(4) 0.007(4) -0.015(4)
C150 0.113(4) 0.056(4) 0.128(5) -0.004(3) -0.015(4) -0.028(3)
C463 0.132(5) 0.068(4) 0.068(3) -0.004(3) 0.001(3) -0.047(4)
C61 0.093(5) 0.091(5) 0.131(7) 0.002(5) -0.004(5) -0.027(4)
C115 0.141(5) 0.094(4) 0.090(4) 0.016(4) 0.012(4) -0.049(4)
C46 0.099(4) 0.072(4) 0.116(5) 0.018(4) 0.003(4) -0.033(3)
C462 0.134(5) 0.064(3) 0.066(3) -0.008(3) 0.000(3) -0.042(3)
C403 0.127(4) 0.076(4) 0.076(3) -0.016(3) 0.010(3) -0.037(3)
C36 0.115(4) 0.068(4) 0.099(4) -0.019(3) 0.004(3) -0.034(3)
C251 0.096(4) 0.100(5) 0.127(5) -0.002(4) -0.018(4) -0.031(3)
C142 0.096(4) 0.059(4) 0.146(5) 0.012(4) -0.001(4) -0.030(3)
C62 0.099(5) 0.080(4) 0.133(6) 0.006(4) 0.005(4) -0.028(4)
C156 0.113(4) 0.074(4) 0.111(4) -0.003(4) -0.011(3) -0.022(4)
C145 0.109(4) 0.064(4) 0.140(5) 0.005(4) 0.008(4) -0.033(4)
C137 0.134(5) 0.078(4) 0.131(5) -0.023(4) 0.009(4) -0.017(4)
C12 0.123(4) 0.066(3) 0.093(4) -0.020(3) 0.005(4) -0.017(3)
N104 0.154(5) 0.103(4) 0.095(4) 0.002(4) -0.014(4) -0.046(4)
C152 0.100(4) 0.061(4) 0.132(4) -0.008(4) -0.020(3) -0.015(3)
C135 0.130(4) 0.076(4) 0.137(5) -0.044(4) 0.011(4) -0.029(4)
C451 0.145(5) 0.079(4) 0.075(4) -0.001(3) 0.007(3) -0.056(3)
C6 0.123(4) 0.079(4) 0.121(5) 0.002(4) 0.005(4) -0.027(3)
C57 0.123(4) 0.107(5) 0.100(4) 0.018(4) -0.018(4) -0.065(4)
C35 0.111(4) 0.069(4) 0.104(4) -0.019(3) 0.007(3) -0.024(3)
C141 0.102(4) 0.076(4) 0.149(5) 0.016(4) -0.018(4) -0.032(3)
C134 0.130(5) 0.091(5) 0.157(6) -0.037(4) 0.002(5) -0.033(4)
C7 0.122(4) 0.082(4) 0.133(5) -0.008(4) 0.006(4) -0.030(3)
C162 0.137(6) 0.079(5) 0.124(6) -0.001(4) 0.014(5) -0.045(5)
C164 0.141(6) 0.085(5) 0.118(6) 0.001(4) 0.009(5) -0.050(4)
C47 0.099(4) 0.079(4) 0.120(5) 0.006(3) -0.016(4) -0.034(3)
C50 0.105(4) 0.077(4) 0.108(4) 0.001(3) -0.013(4) -0.031(3)
C146 0.119(4) 0.063(4) 0.130(5) 0.007(4) 0.002(4) -0.031(4)
C112 0.139(5) 0.105(4) 0.116(5) 0.028(4) 0.016(5) -0.059(4)
C105 0.154(5) 0.101(4) 0.121(5) -0.010(4) -0.005(5) -0.049(4)
C25 0.167(5) 0.150(6) 0.101(4) -0.023(4) 0.005(4) -0.086(5)
C43 0.113(5) 0.108(5) 0.133(6) 0.030(4) -0.016(4) -0.023(4)
C116 0.149(5) 0.090(4) 0.096(5) 0.005(4) 0.003(4) -0.045(4)
C53 0.105(5) 0.106(5) 0.108(5) -0.004(4) -0.007(4) -0.023(4)
C5 0.127(4) 0.076(4) 0.114(5) 0.005(4) -0.002(4) -0.026(3)
C42 0.106(4) 0.102(5) 0.122(5) 0.034(4) -0.016(4) -0.030(4)
C351 0.111(4) 0.090(5) 0.158(6) -0.012(4) -0.040(4) -0.028(4)
C144 0.110(5) 0.073(4) 0.160(6) -0.001(4) 0.014(5) -0.036(4)
C136 0.137(5) 0.067(4) 0.137(5) -0.033(4) 0.008(4) -0.023(4)
C38 0.119(5) 0.134(6) 0.102(5) -0.033(4) -0.004(4) -0.042(5)
C55 0.115(4) 0.091(4) 0.096(4) 0.010(3) -0.007(4) -0.033(4)
C32 0.129(5) 0.091(5) 0.124(5) -0.023(4) -0.001(4) -0.012(4)
C66 0.138(5) 0.070(4) 0.093(5) -0.021(3) 0.005(4) -0.035(4)
C44 0.107(5) 0.091(5) 0.135(6) 0.031(4) -0.013(4) -0.032(4)
C172 0.126(6) 0.091(5) 0.116(5) -0.008(5) -0.007(4) -0.020(4)
C354 0.115(5) 0.107(5) 0.159(6) -0.018(5) -0.028(5) -0.025(4)
C56 0.125(4) 0.100(5) 0.102(4) 0.013(4) -0.011(4) -0.058(4)
C132 0.126(5) 0.092(5) 0.155(6) -0.048(4) 0.007(4) -0.033(4)
C252 0.085(4) 0.114(5) 0.137(6) -0.004(5) -0.010(4) -0.027(4)
C60 0.113(4) 0.118(5) 0.109(5) 0.025(4) -0.022(4) -0.059(4)
C160 0.111(4) 0.073(4) 0.135(5) 0.007(4) -0.021(4) -0.032(4)
C148 0.131(5) 0.089(5) 0.128(5) -0.009(4) -0.013(4) -0.038(4)
C161 0.129(6) 0.065(5) 0.127(7) 0.001(4) 0.017(5) -0.037(5)
C125 0.115(4) 0.095(5) 0.112(5) -0.024(4) 0.011(4) -0.035(4)
C58 0.138(6) 0.132(6) 0.102(5) 0.008(4) -0.029(4) -0.048(5)
C443 0.152(5) 0.080(4) 0.104(5) 0.011(4) 0.014(4) -0.049(4)
C114 0.148(6) 0.103(5) 0.116(5) 0.016(5) 0.011(5) -0.058(4)
C143 0.104(5) 0.073(4) 0.162(6) 0.006(4) 0.011(4) -0.035(4)
C122 0.118(4) 0.098(5) 0.121(5) -0.030(4) 0.003(4) -0.034(4)
C138 0.139(6) 0.096(5) 0.140(6) -0.014(5) 0.002(5) -0.023(5)
C48 0.107(5) 0.081(4) 0.125(5) -0.005(4) -0.018(4) -0.029(4)
C130 0.122(5) 0.108(5) 0.143(5) -0.040(4) -0.001(4) -0.021(4)
C171 0.130(6) 0.106(5) 0.117(5) -0.014(5) 0.001(5) -0.013(5)
C14 0.130(5) 0.073(4) 0.096(5) -0.017(4) -0.006(4) -0.022(3)
C321 0.135(5) 0.170(7) 0.166(7) -0.025(5) -0.010(5) -0.055(5)
C67 0.139(6) 0.068(4) 0.106(5) -0.019(3) 0.005(4) -0.033(4)
C154 0.111(4) 0.078(4) 0.130(5) -0.012(4) -0.014(4) -0.018(4)
C149 0.121(5) 0.087(5) 0.132(5) -0.013(4) -0.021(4) -0.031(4)
C63 0.114(5) 0.080(4) 0.135(6) 0.003(4) 0.002(5) -0.026(4)
C139 0.140(6) 0.105(6) 0.138(6) -0.013(5) 0.012(5) -0.022(5)
C117 0.146(5) 0.093(4) 0.104(5) 0.009(4) -0.011(4) -0.035(4)
C64 0.120(5) 0.079(4) 0.130(6) 0.004(4) 0.003(5) -0.024(4)
C13 0.120(5) 0.076(4) 0.100(5) -0.014(4) 0.001(4) -0.011(4)
C22 0.158(5) 0.183(6) 0.104(4) -0.031(5) 0.003(4) -0.092(5)
C110 0.143(5) 0.102(4) 0.136(5) 0.022(4) 0.006(5) -0.039(4)
C65 0.134(5) 0.078(4) 0.087(5) -0.024(3) -0.001(4) -0.034(4)
C20 0.135(5) 0.084(4) 0.165(6) -0.003(4) -0.020(5) -0.026(4)
C158 0.122(5) 0.106(5) 0.126(5) -0.003(5) -0.033(4) -0.027(5)
C18 0.135(5) 0.082(4) 0.144(6) -0.016(4) -0.018(5) -0.030(4)
C253 0.092(5) 0.131(6) 0.147(6) -0.014(4) -0.022(4) -0.034(4)
C140 0.129(5) 0.094(5) 0.127(5) -0.025(4) 0.007(4) -0.023(4)
C151 0.109(4) 0.067(4) 0.138(5) -0.006(4) -0.024(4) -0.023(3)
C33 0.123(5) 0.115(6) 0.126(6) -0.022(5) 0.001(4) -0.009(5)
C159 0.119(5) 0.093(5) 0.137(5) 0.001(5) -0.035(5) -0.026(4)
C59 0.122(5) 0.135(6) 0.107(5) 0.019(4) -0.029(5) -0.054(4)
C10 0.116(4) 0.085(4) 0.128(5) -0.004(4) 0.010(4) -0.028(3)
C123 0.117(5) 0.115(6) 0.131(6) -0.024(4) 0.001(4) -0.040(4)
C102 0.157(5) 0.121(5) 0.131(5) -0.022(5) -0.018(5) -0.039(4)
C153 0.111(5) 0.078(4) 0.136(5) -0.013(4) -0.022(4) -0.015(4)
C341 0.108(4) 0.103(5) 0.170(6) 0.029(5) -0.025(4) -0.048(4)
C49 0.117(5) 0.088(5) 0.122(5) -0.007(4) -0.023(4) -0.020(4)
C2 0.131(5) 0.079(4) 0.151(6) 0.009(4) -0.023(5) -0.022(4)
C41 0.110(4) 0.125(5) 0.122(5) 0.036(4) -0.024(4) -0.048(4)
C241 0.113(5) 0.177(6) 0.151(6) 0.062(5) -0.042(4) -0.047(5)
C311 0.145(5) 0.166(6) 0.170(6) 0.028(6) 0.003(5) -0.052(5)
C314 0.143(6) 0.194(8) 0.185(7) 0.029(7) -0.005(6) -0.055(6)
C313 0.144(7) 0.231(8) 0.215(8) 0.034(8) 0.002(6) -0.036(7)
C312 0.149(6) 0.188(8) 0.184(7) 0.021(7) 0.012(6) -0.049(7)
C71 0.160(7) 0.127(6) 0.106(5) 0.000(5) -0.013(5) -0.058(5)
C34 0.116(5) 0.102(5) 0.117(5) -0.022(4) 0.011(4) -0.011(4)
C30 0.176(5) 0.094(5) 0.128(5) -0.007(4) -0.025(5) -0.018(5)
C104 0.159(6) 0.118(6) 0.143(6) -0.023(5) -0.017(6) -0.046(5)
C111 0.142(5) 0.115(5) 0.131(5) 0.027(5) 0.012(5) -0.048(4)
C68 0.127(5) 0.062(4) 0.104(5) -0.021(3) 0.007(4) -0.031(4)
C344 0.119(5) 0.121(5) 0.175(7) 0.023(5) -0.019(5) -0.068(4)
C211 0.127(4) 0.113(5) 0.123(5) -0.017(4) -0.005(4) -0.031(4)
C40 0.133(5) 0.150(5) 0.107(4) -0.037(4) 0.001(4) -0.057(5)
C121 0.126(5) 0.114(5) 0.137(5) -0.024(4) -0.001(4) -0.036(4)
C54 0.117(5) 0.113(5) 0.108(5) -0.012(4) -0.006(4) -0.011(4)
C352 0.121(5) 0.104(5) 0.179(7) -0.002(5) -0.050(5) -0.031(5)
C126 0.123(4) 0.098(5) 0.121(5) -0.027(4) 0.010(4) -0.021(4)
C72 0.135(6) 0.117(6) 0.102(5) 0.007(4) -0.007(5) -0.052(5)
C113 0.139(6) 0.119(5) 0.122(6) 0.025(5) 0.003(5) -0.065(4)
C4 0.132(5) 0.082(4) 0.145(6) 0.012(5) -0.002(5) -0.026(4)
C3 0.138(5) 0.077(4) 0.152(6) 0.012(5) -0.011(5) -0.025(4)
C169 0.133(6) 0.102(5) 0.122(5) -0.016(4) 0.010(5) -0.018(5)
C133 0.130(6) 0.101(6) 0.170(7) -0.037(5) 0.003(5) -0.031(4)
C168 0.149(6) 0.084(5) 0.143(6) -0.024(4) 0.004(5) -0.036(5)
C124 0.116(5) 0.116(5) 0.123(6) -0.021(4) 0.004(4) -0.043(4)
C212 0.138(5) 0.135(6) 0.134(6) -0.011(5) -0.010(5) -0.044(5)
C353 0.121(5) 0.124(6) 0.187(7) -0.017(5) -0.049(5) -0.022(5)
C106 0.164(5) 0.092(4) 0.136(5) 0.001(4) -0.002(5) -0.040(4)
C170 0.133(6) 0.106(6) 0.119(5) -0.014(5) 0.008(5) -0.013(5)
C26 0.185(5) 0.122(5) 0.112(5) -0.017(5) -0.006(4) -0.063(5)
C39 0.124(5) 0.154(6) 0.105(5) -0.039(5) 0.002(4) -0.051(5)
C214 0.116(5) 0.144(6) 0.138(6) -0.013(5) -0.020(5) -0.022(5)
C27 0.182(5) 0.099(5) 0.113(5) -0.009(4) -0.015(4) -0.044(5)
C70 0.169(7) 0.134(6) 0.107(5) -0.007(5) -0.017(5) -0.060(5)
C244 0.107(5) 0.205(8) 0.176(7) 0.063(6) -0.048(5) -0.058(6)
C254 0.095(4) 0.110(5) 0.135(6) 0.008(4) -0.025(4) -0.032(4)
C31 0.168(5) 0.111(5) 0.143(5) -0.020(5) -0.022(5) -0.013(5)
C533 0.103(5) 0.062(5) 0.083(6) -0.005(4) 0.010(5) -0.025(4)
C532 0.105(5) 0.061(5) 0.088(6) -0.007(4) 0.016(5) -0.024(4)
C632 0.133(5) 0.069(4) 0.079(5) -0.008(4) -0.002(5) -0.038(4)
C302 0.164(6) 0.189(8) 0.244(9) -0.080(7) -0.014(7) -0.039(7)
C342 0.097(5) 0.124(5) 0.200(7) 0.041(6) -0.034(5) -0.047(4)
C131 0.120(4) 0.115(5) 0.169(6) -0.047(4) 0.000(4) -0.033(4)
C445 0.150(6) 0.106(5) 0.134(6) 0.029(5) 0.014(5) -0.033(5)
C120 0.151(5) 0.113(5) 0.131(5) -0.007(5) -0.018(5) -0.033(4)
C107 0.153(5) 0.092(4) 0.142(6) 0.007(5) -0.009(5) -0.037(4)
C19 0.133(6) 0.092(5) 0.170(7) 0.000(5) -0.028(5) -0.034(4)
C69 0.190(7) 0.130(6) 0.112(5) -0.010(5) -0.008(5) -0.059(6)
C11 0.121(4) 0.087(4) 0.110(5) -0.014(4) 0.011(4) -0.022(3)
C8 0.121(5) 0.089(5) 0.161(6) -0.014(5) 0.001(5) -0.030(4)
C432 0.134(5) 0.070(4) 0.083(5) -0.010(4) -0.004(4) -0.038(4)
C334 0.116(5) 0.186(8) 0.234(8) -0.071(7) -0.012(6) -0.032(6)
C101 0.153(5) 0.130(5) 0.151(6) -0.032(5) -0.018(5) -0.036(4)
C515 0.106(5) 0.063(5) 0.079(4) 0.007(5) 0.004(4) -0.021(5)
C9 0.121(5) 0.099(5) 0.162(7) -0.007(5) 0.007(5) -0.029(4)
C455 0.149(6) 0.077(5) 0.076(5) 0.000(4) 0.000(5) -0.055(5)
C129 0.126(6) 0.129(6) 0.147(6) -0.032(5) -0.007(5) -0.019(5)
C128 0.121(5) 0.127(6) 0.136(6) -0.022(5) -0.006(5) -0.012(5)
C21 0.139(5) 0.197(6) 0.115(5) -0.040(5) 0.000(4) -0.080(5)
C1 0.147(5) 0.090(4) 0.212(7) 0.008(5) -0.038(5) -0.033(4)
C223 0.158(7) 0.284(9) 0.199(8) -0.049(8) -0.038(7) -0.081(7)
C222 0.170(7) 0.256(9) 0.180(8) -0.044(8) -0.027(7) -0.089(6)
C221 0.158(6) 0.248(8) 0.156(6) -0.051(7) -0.022(5) -0.076(6)
C224 0.166(7) 0.268(9) 0.177(7) -0.063(8) -0.033(7) -0.064(6)
C456 0.151(6) 0.079(5) 0.075(5) 0.000(4) 0.002(5) -0.056(5)
C322 0.145(6) 0.205(8) 0.187(8) -0.028(7) -0.021(6) -0.076(6)
C421 0.142(6) 0.084(5) 0.115(6) -0.025(5) -0.012(5) -0.030(5)
C29 0.184(7) 0.108(6) 0.133(6) 0.003(5) -0.028(5) -0.016(6)
C109 0.152(6) 0.112(5) 0.171(7) 0.019(6) 0.007(6) -0.035(5)
C24 0.172(6) 0.202(7) 0.108(5) -0.026(6) 0.001(5) -0.089(6)
C167 0.159(7) 0.091(5) 0.156(7) -0.010(5) 0.002(6) -0.037(5)
C343 0.127(6) 0.170(6) 0.205(8) 0.051(7) -0.039(6) -0.071(5)
C453 0.150(6) 0.072(5) 0.077(5) 0.002(4) 0.004(5) -0.054(4)
C28 0.195(7) 0.114(6) 0.129(6) 0.003(5) -0.024(5) -0.026(6)
C103 0.162(6) 0.129(6) 0.148(6) -0.026(6) -0.027(6) -0.038(5)
C108 0.165(6) 0.104(5) 0.172(7) 0.011(6) -0.007(6) -0.031(5)
C213 0.131(6) 0.173(7) 0.158(7) -0.013(6) -0.030(5) -0.044(6)
C444 0.162(6) 0.108(5) 0.130(6) 0.024(5) 0.016(5) -0.033(5)
C301 0.162(6) 0.173(7) 0.211(7) -0.065(6) -0.022(6) -0.034(6)
C744 0.099(5) 0.057(4) 0.119(5) 0.016(4) -0.001(5) -0.028(4)
C118 0.156(6) 0.111(5) 0.133(6) -0.001(5) -0.029(5) -0.027(5)
C201 0.170(6) 0.127(6) 0.321(9) 0.013(6) -0.077(7) -0.033(5)
C202 0.198(8) 0.148(8) 0.358(11) 0.027(8) -0.095(8) -0.021(7)
C203 0.206(9) 0.189(9) 0.410(12) 0.018(8) -0.083(9) -0.018(8)
C204 0.177(7) 0.159(8) 0.371(11) 0.019(8) -0.067(8) -0.036(7)
C752 0.092(5) 0.060(4) 0.084(5) 0.004(4) -0.006(4) -0.025(4)
C119 0.162(6) 0.113(5) 0.149(6) -0.001(5) -0.029(6) -0.029(5)
C516 0.100(5) 0.061(5) 0.079(4) 0.008(5) 0.002(4) -0.031(5)
C324 0.142(6) 0.209(8) 0.184(8) -0.031(7) -0.002(6) -0.052(7)
C331 0.123(5) 0.166(7) 0.221(7) -0.072(6) -0.011(5) -0.040(5)
C166 0.172(7) 0.093(5) 0.156(7) -0.009(5) 0.003(6) -0.042(5)
C536 0.107(5) 0.065(5) 0.090(6) -0.008(4) 0.008(5) -0.038(4)
C633 0.134(5) 0.069(4) 0.080(5) -0.007(4) -0.004(5) -0.041(4)
C544 0.099(5) 0.057(4) 0.118(5) 0.012(4) -0.013(4) -0.025(4)
C541 0.101(5) 0.057(4) 0.124(6) 0.015(5) -0.015(5) -0.026(4)
C635 0.135(5) 0.069(4) 0.077(5) -0.013(4) 0.001(5) -0.043(4)
C333 0.132(7) 0.241(9) 0.274(9) -0.067(8) -0.029(6) -0.040(7)
C512 0.098(5) 0.073(5) 0.084(5) 0.004(5) 0.009(4) -0.023(5)
C636 0.133(5) 0.069(4) 0.078(5) -0.009(4) 0.002(5) -0.041(4)
C753 0.095(5) 0.057(4) 0.082(5) -0.001(4) -0.006(4) -0.021(4)
C542 0.100(5) 0.058(4) 0.122(5) 0.012(4) -0.009(4) -0.026(4)
C304 0.172(7) 0.216(8) 0.235(9) -0.075(8) -0.039(7) -0.034(7)
C553 0.095(5) 0.054(4) 0.082(5) 0.000(4) -0.006(5) -0.023(4)
C441 0.173(7) 0.109(5) 0.140(6) 0.018(5) 0.031(6) -0.035(5)
C323 0.154(7) 0.256(9) 0.221(9) -0.033(8) -0.022(6) -0.065(7)
C422 0.143(6) 0.080(5) 0.115(6) -0.018(5) -0.017(5) -0.030(5)
C513 0.098(5) 0.070(5) 0.080(5) 0.007(5) 0.004(4) -0.023(5)
C452 0.149(6) 0.073(5) 0.081(5) 0.001(4) 0.005(5) -0.053(5)
C165 0.182(7) 0.087(4) 0.148(6) -0.007(5) 0.002(6) -0.038(5)
C424 0.143(6) 0.080(5) 0.111(6) -0.016(5) -0.021(5) -0.037(5)
C442 0.183(7) 0.101(5) 0.137(6) 0.021(5) 0.034(5) -0.031(5)
C745 0.102(5) 0.058(4) 0.124(5) 0.017(4) -0.004(4) -0.024(4)
C332 0.130(6) 0.213(8) 0.246(9) -0.079(7) -0.027(6) -0.040(6)
C433 0.138(5) 0.071(4) 0.082(5) -0.012(4) -0.006(4) -0.039(4)
C704 0.129(6) 0.088(5) 0.091(5) 0.005(5) 0.013(5) -0.047(4)
C505 0.135(5) 0.096(5) 0.092(5) 0.013(5) 0.008(5) -0.039(5)
C545 0.100(5) 0.055(4) 0.122(5) 0.013(4) -0.010(4) -0.026(4)
C402 0.134(5) 0.086(5) 0.080(4) -0.020(4) 0.014(4) -0.038(4)
C705 0.132(6) 0.091(5) 0.088(5) 0.009(4) 0.011(5) -0.048(5)
C243 0.147(6) 0.252(9) 0.186(7) 0.071(7) -0.065(6) -0.057(7)
C604 0.137(5) 0.088(5) 0.079(4) -0.014(4) 0.013(5) -0.028(5)
C742 0.097(5) 0.056(4) 0.123(5) 0.014(4) -0.005(4) -0.022(4)
C23 0.164(6) 0.214(8) 0.118(6) -0.024(6) -0.001(5) -0.094(6)
C741 0.097(5) 0.057(4) 0.125(6) 0.015(5) -0.006(5) -0.021(4)
C605 0.138(6) 0.087(5) 0.080(4) -0.016(4) 0.014(5) -0.028(5)
C701 0.136(6) 0.095(5) 0.092(5) 0.003(5) 0.008(5) -0.048(5)
C404 0.133(5) 0.084(5) 0.082(4) -0.020(4) 0.013(5) -0.037(4)
C702 0.131(6) 0.095(5) 0.091(5) 0.004(4) 0.005(5) -0.047(5)
C401 0.139(5) 0.088(5) 0.077(4) -0.021(4) 0.012(5) -0.034(4)
C242 0.144(6) 0.232(8) 0.162(7) 0.077(7) -0.037(5) -0.045(7)
C436 0.131(6) 0.071(4) 0.077(5) -0.012(4) 0.002(5) -0.043(4)
C502 0.128(5) 0.093(5) 0.092(5) 0.007(5) 0.009(4) -0.043(5)
C405 0.135(5) 0.085(5) 0.081(4) -0.019(4) 0.014(5) -0.034(4)
C504 0.133(6) 0.098(5) 0.093(5) 0.006(5) 0.008(5) -0.036(5)
C435 0.134(6) 0.067(4) 0.074(5) -0.010(4) -0.001(4) -0.041(4)
C303 0.175(7) 0.236(9) 0.273(9) -0.083(9) -0.031(7) -0.036(8)
C525 0.163(7) 0.120(6) 0.149(6) -0.041(5) -0.007(6) -0.006(5)
C524 0.165(7) 0.121(6) 0.146(6) -0.039(5) -0.008(5) -0.002(5)
C523 0.135(5) 0.084(4) 0.119(5) -0.028(4) 0.008(4) -0.025(4)
C521 0.169(7) 0.120(6) 0.151(6) -0.044(5) -0.013(6) -0.004(5)
N502 0.137(5) 0.088(4) 0.129(5) -0.043(4) 0.005(4) -0.020(4)
C425 0.140(6) 0.079(5) 0.113(6) -0.012(5) -0.019(5) -0.039(5)
C602 0.133(5) 0.084(5) 0.082(4) -0.018(4) 0.011(5) -0.032(5)
C601 0.135(5) 0.085(5) 0.084(4) -0.014(4) 0.017(5) -0.030(4)
C233 0.220(9) 0.278(11) 0.292(11) -0.046(8) -0.068(8) -0.004(9)
C234 0.202(8) 0.224(10) 0.257(10) -0.049(8) -0.050(8) 0.012(8)
C231 0.188(6) 0.189(8) 0.214(8) -0.029(7) -0.042(6) 0.004(6)
C232 0.204(8) 0.229(10) 0.251(10) -0.034(8) -0.058(8) -0.014(8)
C756 0.089(5) 0.057(4) 0.088(5) 0.001(4) -0.004(4) -0.025(4)
C755 0.090(5) 0.052(4) 0.085(5) 0.000(4) -0.007(4) -0.022(4)
C552 0.094(5) 0.056(4) 0.088(6) 0.003(5) -0.006(5) -0.023(4)
C535 0.103(5) 0.063(5) 0.084(6) -0.005(4) 0.012(5) -0.036(4)
C556 0.087(5) 0.056(4) 0.089(6) 0.002(5) -0.006(5) -0.026(4)
C555 0.089(5) 0.055(4) 0.084(5) 0.004(5) -0.002(5) -0.021(4)
C501 0.133(6) 0.100(5) 0.091(5) 0.008(5) 0.011(5) -0.038(5)
C713 0.095(5) 0.059(5) 0.077(4) -0.001(5) 0.002(4) -0.028(4)
C712 0.096(5) 0.063(5) 0.082(4) 0.003(5) 0.006(4) -0.034(5)
C716 0.099(5) 0.065(5) 0.076(4) 0.002(5) -0.004(4) -0.032(4)
C715 0.101(5) 0.060(5) 0.078(4) 0.005(5) 0.002(4) -0.033(4)
C651 0.150(6) 0.072(5) 0.078(6) 0.001(4) 0.008(5) -0.054(5)
C652 0.149(5) 0.067(5) 0.078(6) -0.002(4) 0.004(5) -0.058(5)
C655 0.146(5) 0.073(5) 0.070(5) -0.001(4) 0.001(5) -0.058(5)
C654 0.145(6) 0.072(5) 0.069(5) -0.003(4) 0.000(5) -0.061(4)
C413 0.137(5) 0.180(7) 0.086(5) -0.036(5) -0.007(4) -0.020(6)
C412 0.132(6) 0.182(7) 0.096(5) -0.041(5) 0.001(4) -0.011(6)
C411 0.128(5) 0.109(5) 0.079(4) -0.024(4) 0.010(3) -0.032(4)
C416 0.136(5) 0.195(7) 0.096(5) -0.044(5) 0.005(4) -0.035(6)
C415 0.133(6) 0.200(7) 0.089(5) -0.038(5) 0.007(4) -0.033(6)
C414 0.138(5) 0.113(5) 0.070(4) -0.020(4) 0.009(3) -0.051(4)
C625 0.134(6) 0.082(5) 0.115(6) -0.018(5) -0.015(6) -0.041(4)
C624 0.138(6) 0.078(5) 0.114(6) -0.012(5) -0.012(6) -0.043(4)
C622 0.135(6) 0.076(5) 0.113(6) -0.016(5) -0.001(6) -0.039(4)
C621 0.136(6) 0.078(5) 0.114(6) -0.018(5) -0.007(6) -0.039(5)
C522 0.170(7) 0.125(6) 0.143(6) -0.037(5) -0.008(6) -0.003(5)
Cl2 0.225(5) 0.327(7) 0.168(4) -0.001(4) -0.038(3) -0.145(5)
Cl1 0.320(8) 0.394(10) 0.229(6) 0.043(6) -0.041(6) -0.201(8)
C983 0.263(10) 0.373(12) 0.167(9) 0.011(10) -0.046(8) -0.154(10)
C982 0.269(11) 0.378(13) 0.177(9) 0.012(10) -0.050(9) -0.163(10)
C987 0.266(11) 0.382(14) 0.177(9) 0.012(11) -0.056(9) -0.158(11)
C986 0.272(11) 0.383(14) 0.181(10) 0.023(11) -0.055(9) -0.145(11)
C985 0.272(12) 0.380(14) 0.182(10) 0.026(11) -0.045(10) -0.141(11)
C984 0.273(11) 0.375(13) 0.171(9) 0.016(10) -0.042(9) -0.141(11)
C736 0.111(5) 0.065(5) 0.086(6) -0.011(4) 0.005(5) -0.030(4)
C735 0.106(5) 0.066(5) 0.085(6) -0.011(4) 0.005(4) -0.025(5)
C732 0.107(5) 0.061(5) 0.084(6) -0.007(4) 0.011(4) -0.018(5)
C733 0.106(5) 0.062(5) 0.085(6) -0.009(4) 0.007(5) -0.023(4)
C5_1 0.175(13) 0.302(15) 0.253(14) 0.047(12) -0.034(11) -0.014(13)
C1_1 0.126(5) 0.237(8) 0.197(7) 0.074(6) -0.061(5) -0.052(6)
C4_1 0.140(10) 0.307(17) 0.276(15) 0.094(13) -0.078(10) -0.036(12)
C2_1 0.130(6) 0.266(10) 0.223(9) 0.082(8) -0.054(6) -0.044(7)
C3_1 0.127(9) 0.279(12) 0.221(13) 0.095(11) -0.067(9) -0.074(9)
C1_2 0.166(6) 0.268(9) 0.180(7) 0.072(7) -0.054(6) -0.054(7)
C5_2 0.246(16) 0.344(17) 0.185(12) 0.027(12) -0.067(11) -0.058(13)
C4_2 0.246(15) 0.303(16) 0.232(15) 0.098(13) -0.033(13) -0.080(12)
C2_2 0.216(9) 0.300(11) 0.189(8) 0.069(9) -0.046(7) -0.057(9)
C3_2 0.244(14) 0.357(19) 0.199(14) 0.062(15) -0.058(11) -0.050(14)
C1_3 0.098(4) 0.135(5) 0.144(5) 0.012(4) -0.023(4) -0.029(4)
C5_3 0.187(12) 0.215(13) 0.168(10) 0.027(8) -0.007(9) -0.056(10)
C4_3 0.175(10) 0.170(11) 0.212(13) 0.029(9) -0.035(10) -0.007(8)
C2_3 0.132(6) 0.163(7) 0.161(7) 0.038(6) -0.021(6) -0.016(5)
C3_3 0.174(9) 0.206(12) 0.192(12) 0.087(10) -0.032(9) -0.047(9)
C1_4 0.090(4) 0.131(5) 0.153(6) -0.013(4) -0.019(4) -0.047(4)
C5_4 0.118(8) 0.161(8) 0.219(12) 0.007(8) -0.026(8) -0.069(7)
C4_4 0.140(9) 0.253(14) 0.191(9) -0.005(10) -0.009(8) -0.082(10)
C2_4 0.100(5) 0.167(6) 0.187(7) -0.006(6) -0.025(5) -0.065(5)
C3_4 0.118(8) 0.226(13) 0.241(13) 0.019(12) -0.051(9) -0.048(8)
C5_5 0.218(15) 0.320(17) 0.268(15) -0.027(13) -0.037(13) -0.072(13)
C1_5 0.170(7) 0.282(9) 0.202(8) -0.059(8) -0.036(7) -0.069(6)
C4_5 0.201(11) 0.311(18) 0.270(16) -0.050(15) -0.058(13) -0.074(12)
C2_5 0.180(8) 0.295(11) 0.223(9) -0.055(9) -0.055(8) -0.060(8)
C3_5 0.198(13) 0.304(17) 0.249(14) -0.091(13) -0.032(13) -0.039(13)
C5_6 0.252(16) 0.311(18) 0.323(16) 0.003(17) 0.008(13) -0.084(14)
C1_6 0.175(7) 0.279(9) 0.215(8) -0.041(8) -0.038(7) -0.084(6)
C4_6 0.241(16) 0.310(18) 0.301(15) -0.070(15) -0.063(12) -0.093(14)
C2_6 0.201(10) 0.286(10) 0.268(10) -0.040(10) -0.035(8) -0.096(8)
C3_6 0.243(16) 0.284(15) 0.323(19) -0.040(16) -0.016(14) -0.091(12)
C5_7 0.276(17) 0.320(18) 0.36(2) -0.107(15) -0.024(17) -0.026(15)
C1_7 0.214(8) 0.266(10) 0.290(10) -0.056(8) -0.055(8) 0.000(8)
C4_7 0.277(18) 0.323(19) 0.319(17) -0.048(14) -0.065(15) -0.023(16)
C2_7 0.238(10) 0.291(13) 0.304(12) -0.069(10) -0.046(10) -0.007(10)
C3_7 0.256(14) 0.32(2) 0.321(19) -0.079(17) -0.052(15) 0.015(15)
C5_8 0.271(17) 0.35(2) 0.34(2) -0.035(16) -0.048(15) -0.064(14)
C1_8 0.220(9) 0.274(10) 0.285(10) -0.039(8) -0.062(8) -0.016(8)
C4_8 0.266(17) 0.326(19) 0.328(19) -0.078(15) -0.058(14) -0.064(14)
C2_8 0.245(11) 0.304(13) 0.311(12) -0.045(10) -0.067(10) -0.045(9)
C3_8 0.278(18) 0.35(2) 0.327(19) -0.027(15) -0.084(15) -0.052(16)
C1_9 0.207(8) 0.178(8) 0.393(11) 0.023(8) -0.099(8) -0.014(7)
C5_9 0.268(17) 0.236(17) 0.416(17) 0.011(15) -0.089(16) -0.006(15)
C4_9 0.233(15) 0.201(13) 0.39(2) 0.039(13) -0.146(15) -0.011(11)
C2_9 0.231(10) 0.199(10) 0.402(13) 0.027(10) -0.110(10) -0.003(9)
C3_9 0.239(13) 0.226(16) 0.44(2) 0.031(17) -0.124(14) -0.010(13)
C4_10 0.240(16) 0.247(17) 0.45(2) -0.042(15) -0.059(16) -0.048(13)
C5_10 0.196(14) 0.251(16) 0.45(2) -0.036(15) -0.079(14) -0.061(12)
C1_10 0.195(8) 0.195(9) 0.407(12) 0.018(8) -0.076(8) -0.030(7)
C2_10 0.201(9) 0.218(11) 0.432(14) 0.005(10) -0.070(10) -0.049(8)
C3_10 0.247(17) 0.249(17) 0.44(2) 0.024(15) -0.058(15) -0.053(14)
C3_11 0.165(9) 0.319(18) 0.259(16) 0.037(15) -0.053(11) -0.075(11)
C5_11 0.213(14) 0.288(16) 0.244(14) 0.052(14) 0.005(13) -0.066(13)
C4_11 0.197(13) 0.279(14) 0.232(14) 0.014(12) -0.015(12) -0.094(12)
C2_11 0.154(7) 0.265(10) 0.216(8) 0.030(9) -0.016(7) -0.065(8)
C1_11 0.138(6) 0.227(8) 0.203(7) 0.032(7) -0.011(6) -0.054(7)
C1_12 0.149(6) 0.222(8) 0.211(7) 0.022(8) 0.013(6) -0.043(6)
C5_12 0.198(13) 0.242(14) 0.288(17) 0.010(15) 0.023(12) -0.009(11)
C4_12 0.234(15) 0.228(15) 0.219(12) 0.020(13) 0.024(10) -0.042(12)
C2_12 0.167(8) 0.232(9) 0.232(9) 0.018(9) 0.026(7) -0.032(7)
C3_12 0.150(11) 0.229(12) 0.226(14) 0.038(12) 0.028(10) -0.027(9)
C3_13 0.160(12) 0.271(15) 0.308(17) -0.059(12) 0.013(12) -0.023(13)
C5_13 0.161(10) 0.276(17) 0.322(18) -0.056(15) 0.015(11) 0.007(12)
C4_13 0.224(15) 0.231(14) 0.331(18) -0.086(13) 0.025(14) -0.030(13)
C2_13 0.177(7) 0.238(10) 0.293(11) -0.081(9) 0.004(8) -0.018(9)
C1_13 0.169(6) 0.224(8) 0.271(9) -0.080(8) -0.013(7) -0.035(7)
C5_14 0.250(16) 0.332(17) 0.316(18) -0.068(16) -0.067(14) -0.020(14)
C1_14 0.174(7) 0.253(9) 0.270(9) -0.077(8) -0.036(7) -0.035(7)
C4_14 0.250(16) 0.341(17) 0.314(18) -0.107(16) -0.038(15) -0.080(14)
C2_14 0.201(10) 0.291(11) 0.283(10) -0.088(10) -0.041(8) -0.037(9)
C3_14 0.247(15) 0.329(19) 0.313(16) -0.089(17) -0.011(13) -0.058(14)
C1_15 0.137(6) 0.252(9) 0.276(9) -0.073(7) -0.034(6) -0.039(6)
C5_15 0.190(14) 0.328(18) 0.329(18) -0.057(14) -0.058(13) -0.014(13)
C4_15 0.190(14) 0.320(18) 0.347(19) -0.067(14) -0.053(13) -0.066(12)
C2_15 0.165(9) 0.288(11) 0.298(11) -0.078(9) -0.053(8) -0.039(8)
C3_15 0.190(13) 0.312(18) 0.305(17) -0.101(14) -0.055(12) -0.034(12)
C5_16 0.130(10) 0.267(15) 0.298(16) -0.129(12) 0.014(10) 0.011(10)
C1_16 0.125(6) 0.225(8) 0.263(9) -0.068(7) -0.012(6) -0.030(6)
C4_16 0.161(10) 0.307(18) 0.296(17) -0.080(15) -0.028(11) -0.011(12)
C2_16 0.148(7) 0.254(11) 0.278(10) -0.071(8) -0.001(8) -0.016(8)
C3_16 0.232(16) 0.302(17) 0.311(17) -0.024(13) -0.002(14) -0.037(14)
C1_17 0.156(6) 0.254(9) 0.211(8) -0.036(7) -0.010(6) -0.051(7)
C5_17 0.207(12) 0.300(18) 0.253(16) -0.021(14) -0.011(12) -0.028(13)
C4_17 0.261(17) 0.312(18) 0.244(15) -0.014(13) 0.035(13) -0.014(15)
C2_17 0.184(8) 0.283(11) 0.235(10) -0.040(8) 0.011(8) -0.034(9)
C3_17 0.197(14) 0.314(17) 0.285(17) -0.075(13) 0.027(13) -0.047(13)
C3_18 0.240(14) 0.343(18) 0.217(12) -0.036(14) -0.053(11) -0.046(15)
C5_18 0.193(11) 0.310(17) 0.268(16) -0.007(15) -0.087(11) -0.067(12)
C4_18 0.257(16) 0.274(13) 0.261(16) -0.077(13) -0.061(14) -0.041(13)
C2_18 0.188(8) 0.280(10) 0.232(9) -0.043(9) -0.055(7) -0.061(9)
C1_18 0.155(6) 0.247(8) 0.211(8) -0.035(7) -0.034(6) -0.072(7)
C5_19 0.243(14) 0.282(15) 0.211(14) -0.058(13) -0.076(11) -0.010(13)
C1_19 0.151(6) 0.167(7) 0.160(6) -0.023(6) -0.030(5) -0.039(6)
C4_19 0.268(16) 0.233(12) 0.230(15) -0.058(12) -0.044(12) -0.093(12)
C2_19 0.199(8) 0.210(9) 0.184(8) -0.043(7) -0.044(6) -0.049(7)
C3_19 0.231(13) 0.285(16) 0.203(12) -0.062(12) -0.030(10) -0.072(12)
C5_20 0.184(12) 0.242(13) 0.186(12) -0.055(10) 0.008(10) -0.046(10)
C1_20 0.112(5) 0.169(7) 0.150(6) -0.009(5) -0.027(4) -0.040(5)
C4_20 0.128(9) 0.254(13) 0.175(10) 0.007(9) -0.017(8) -0.039(9)
C2_20 0.114(5) 0.214(8) 0.168(7) -0.013(6) -0.019(5) -0.041(6)
C3_20 0.126(8) 0.287(16) 0.224(14) -0.009(13) -0.042(9) -0.016(10)
C3_21 0.131(9) 0.194(12) 0.307(15) 0.096(11) -0.055(10) -0.017(8)
C5_21 0.148(11) 0.201(13) 0.308(14) 0.028(11) -0.013(11) -0.030(10)
C4_21 0.133(9) 0.243(15) 0.338(17) 0.071(13) -0.065(11) -0.048(9)
C2_21 0.124(6) 0.183(8) 0.270(10) 0.068(7) -0.042(7) -0.032(6)
C1_21 0.111(5) 0.159(6) 0.224(7) 0.053(6) -0.048(5) -0.051(5)
C1_22 0.136(5) 0.150(5) 0.189(7) 0.036(6) -0.032(5) -0.081(4)
C5_22 0.251(15) 0.241(15) 0.222(12) 0.001(12) -0.084(11) -0.086(12)
C4_22 0.204(11) 0.151(9) 0.239(14) 0.003(10) -0.045(10) -0.084(7)
C2_22 0.156(7) 0.166(6) 0.199(8) 0.032(7) -0.046(6) -0.101(5)
C3_22 0.204(11) 0.167(11) 0.238(12) 0.045(10) 0.004(10) -0.103(9)
C1_23 0.113(5) 0.113(5) 0.172(6) -0.029(4) -0.033(4) -0.021(4)
C5_23 0.131(8) 0.166(10) 0.189(9) -0.048(8) -0.010(7) -0.043(8)
C4_23 0.156(10) 0.132(7) 0.223(12) -0.039(8) -0.006(9) -0.048(7)
C2_23 0.125(5) 0.136(6) 0.180(7) -0.032(6) -0.034(5) -0.032(5)
C3_23 0.100(6) 0.181(10) 0.212(11) -0.052(9) -0.013(7) -0.039(7)
C3_24 0.180(10) 0.248(15) 0.256(15) 0.003(13) -0.079(10) 0.003(11)
C5_24 0.240(14) 0.174(10) 0.245(15) 0.028(10) -0.049(12) -0.041(11)
C4_24 0.220(13) 0.233(14) 0.220(13) 0.042(11) -0.042(10) 0.013(13)
C2_24 0.155(7) 0.167(7) 0.212(8) 0.021(7) -0.070(6) -0.031(7)
C1_24 0.128(5) 0.130(6) 0.196(7) -0.001(5) -0.062(5) -0.030(5)

loop_
_atom_type_symbol
_atom_type_description
_atom_type_scat_dispersion_real
_atom_type_scat_dispersion_imag
_atom_type_scat_source
C C 0.0181 0.0091 'International Tables Vol C Tables 4.2.6.8 and 6.1.1.4'
H H 0.0000 0.0000 'International Tables Vol C Tables 4.2.6.8 and 6.1.1.4'
Cl Cl 0.3639 0.7018 'International Tables Vol C Tables 4.2.6.8 and 6.1.1.4'
N N 0.0311 0.0180 'International Tables Vol C Tables 4.2.6.8 and 6.1.1.4'
Zn Zn -1.5491 0.6778 'International Tables Vol C Tables 4.2.6.8 and 6.1.1.4'

loop_
_geom_angle_atom_site_label_1
_geom_angle_atom_site_label_2
_geom_angle_atom_site_label_3
_geom_angle
_geom_angle_site_symmetry_1
_geom_angle_site_symmetry_3
_geom_angle_publ_flag
N12 Zn3 N403 98.9(2) . . ?
N12 Zn3 N11 89.5(3) . . ?
N12 Zn3 N9 87.3(3) . . ?
N12 Zn3 N10 160.6(3) . . ?
N11 Zn3 N403 102.9(2) . . ?
N11 Zn3 N9 161.4(3) . . ?
N11 Zn3 N10 88.4(3) . . ?
N9 Zn3 N403 95.7(2) . . ?
N10 Zn3 N403 100.4(2) . . ?
N10 Zn3 N9 88.5(3) . . ?
N2 Zn1 N401 100.3(2) . . ?
N2 Zn1 N4 163.2(3) . . ?
N1 Zn1 N2 89.3(3) . . ?
N1 Zn1 N3 161.8(3) . . ?
N1 Zn1 N401 97.3(3) . . ?
N1 Zn1 N4 88.8(3) . . ?
N3 Zn1 N2 88.7(3) . . ?
N3 Zn1 N401 100.9(3) . . ?
N3 Zn1 N4 88.0(3) . . ?
N4 Zn1 N401 96.5(3) . . ?
N109 Zn6 N503 97.0(2) . . ?
N111 Zn6 N503 100.8(2) . . ?
N111 Zn6 N109 162.1(2) . . ?
N111 Zn6 N110 87.6(3) . . ?
N112 Zn6 N503 100.0(2) . . ?
N112 Zn6 N109 88.0(3) . . ?
N112 Zn6 N111 89.4(3) . . ?
N112 Zn6 N110 160.7(3) . . ?
N110 Zn6 N503 99.3(2) . . ?
N110 Zn6 N109 89.1(3) . . ?
N8 Zn2 N402 98.2(2) . . ?
N8 Zn2 N6 161.7(3) . . ?
N5 Zn2 N8 88.0(3) . . ?
N5 Zn2 N402 101.6(3) . . ?
N5 Zn2 N6 89.9(4) . . ?
N7 Zn2 N8 88.2(3) . . ?
N7 Zn2 N5 158.7(3) . . ?
N7 Zn2 N402 99.7(2) . . ?
N7 Zn2 N6 87.2(4) . . ?
N6 Zn2 N402 100.1(3) . . ?
N106 Zn5 N107 89.6(4) . . ?
N106 Zn5 N108 161.4(3) . . ?
N106 Zn5 N105 88.3(4) . . ?
N106 Zn5 N502 101.2(3) . . ?
N107 Zn5 N108 87.8(4) . . ?
N107 Zn5 N105 164.0(3) . . ?
N107 Zn5 N502 98.2(3) . . ?
N108 Zn5 N502 97.4(3) . . ?
N105 Zn5 N108 89.1(4) . . ?
N105 Zn5 N502 97.8(3) . . ?
N103 Zn4 N501 100.3(3) . 2_567 ?
N103 Zn4 N102 87.7(4) . . ?
N103 Zn4 N104 89.9(4) . . ?
N101 Zn4 N501 99.2(3) . 2_567 ?
N101 Zn4 N103 160.5(3) . . ?
N101 Zn4 N102 88.7(4) . . ?
N101 Zn4 N104 87.3(4) . . ?
N102 Zn4 N501 101.5(3) . 2_567 ?
N104 Zn4 N501 97.5(3) . 2_567 ?
N104 Zn4 N102 160.9(3) . . ?
C15 N2 Zn1 124.9(6) . . ?
C15 N2 C12 107.0(7) . . ?
C12 N2 Zn1 127.0(6) . . ?
C37 N8 Zn2 127.3(7) . . ?
C37 N8 C40 102.5(9) . . ?
C40 N8 Zn2 129.3(7) . . ?
C541 N503 Zn6 117.7(4) . . ?
C745 N503 Zn6 118.4(5) . . ?
C545 N503 Zn6 120.3(5) . . ?
C545 N503 C541 121.9(6) . . ?
C741 N503 Zn6 118.1(4) . . ?
C741 N503 C745 123.5(6) . . ?
C142 N109 Zn6 128.7(7) . . ?
C145 N109 Zn6 125.5(7) . . ?
C145 N109 C142 105.1(8) . . ?
C57 N12 Zn3 126.8(6) . . ?
C60 N12 Zn3 129.5(8) . . ?
C60 N12 C57 102.3(9) . . ?
C445 N403 Zn3 121.3(5) . . ?
C445 N403 C441 120.9(6) . . ?
C441 N403 Zn3 117.4(4) . . ?
C52 N11 Zn3 126.2(6) . . ?
C55 N11 Zn3 127.3(6) . . ?
C55 N11 C52 105.5(8) . . ?
C155 N111 Zn6 126.3(6) . . ?
C155 N111 C152 105.9(7) . . ?
C152 N111 Zn6 127.6(6) . . ?
C157 N112 Zn6 126.7(6) . . ?
C157 N112 C160 104.2(8) . . ?
C160 N112 Zn6 127.7(7) . . ?
C147 N110 Zn6 125.4(7) . . ?
C147 N110 C150 105.0(8) . . ?
C150 N110 Zn6 127.8(6) . . ?
C17 N1 Zn1 125.6(7) . . ?
C20 N1 Zn1 128.1(7) . . ?
C20 N1 C17 105.7(8) . . ?
C562 C563 C554 119.0(6) . . ?
C561 C563 C562 120.1(6) . . ?
C561 C563 C554 120.9(6) . . ?
C45 N9 Zn3 125.0(7) . . ?
C45 N9 C42 106.4(9) . . ?
C42 N9 Zn3 126.0(8) . . ?
C127 N106 Zn5 127.0(7) . . ?
C127 N106 C130 103.2(10) . . ?
C130 N106 Zn5 129.2(8) . . ?
C25 N5 Zn2 128.1(8) . . ?
C22 N5 Zn2 131.7(8) . . ?
C22 N5 C25 99.0(10) . . ?
C533 C534 C562 121.0(7) . . ?
C535 C534 C562 120.7(6) . . ?
C535 C534 C533 118.3(8) . . ?
C735 C534 C562 120.1(6) . . ?
C733 C534 C562 121.1(7) . . ?
C733 C534 C735 118.8(7) . . ?
C7 N3 Zn1 128.5(7) . . ?
C7 N3 C10 102.6(8) . . ?
C10 N3 Zn1 128.5(6) . . ?
C605 N401 Zn1 121.0(5) . . ?
C605 N401 C601 122.0(7) . . ?
C401 N401 Zn1 120.1(5) . . ?
C405 N401 Zn1 117.4(5) . . ?
C405 N401 C401 122.3(7) . . ?
C601 N401 Zn1 117.0(5) . . ?
C563 C562 C534 119.4(5) . . ?
C561 C562 C563 119.7(6) 2_567 . ?
C561 C562 C534 121.0(6) 2_567 . ?
C421 N402 Zn2 117.6(5) . . ?
C425 N402 Zn2 121.7(6) . . ?
C425 N402 C421 120.7(7) . . ?
C625 N402 Zn2 119.6(5) . . ?
C621 N402 Zn2 119.3(6) . . ?
C621 N402 C625 121.1(7) . . ?
C505 N501 Zn4 115.0(5) . 2_567 ?
C701 N501 C705 119.9(7) . . ?
C501 N501 Zn4 123.7(5) . 2_567 ?
C501 N501 C505 121.3(7) . . ?
C47 N10 Zn3 125.7(6) . . ?
C47 N10 C50 107.7(8) . . ?
C50 N10 Zn3 126.1(6) . . ?
C135 N107 Zn5 126.8(8) . . ?
C135 N107 C132 106.6(9) . . ?
C132 N107 Zn5 125.8(8) . . ?
C752 C551 C543 121.0(6) . . ?
C752 C551 C756 118.8(8) . . ?
C756 C551 C543 120.2(7) . . ?
C552 C551 C543 119.2(6) . . ?
C552 C551 C556 118.6(8) . . ?
C556 C551 C543 122.2(6) . . ?
C115 N103 Zn4 124.9(8) . . ?
C115 N103 C112 108.5(9) . . ?
C112 N103 Zn4 125.7(7) . . ?
C5 N4 Zn1 126.2(7) . . ?
C5 N4 C2 105.4(8) . . ?
C2 N4 Zn1 124.5(6) . . ?
C551 C543 C742 123.6(6) . . ?
C744 C543 C551 128.6(6) . . ?
C744 C543 C742 107.7(6) . . ?
C544 C543 C551 125.5(6) . . ?
C542 C543 C551 125.4(6) . . ?
C542 C543 C544 109.0(6) . . ?
C423 C431 C632 117.9(8) . . ?
C423 C431 C436 119.3(8) . . ?
C432 C431 C423 125.3(10) . . ?
C432 C431 C436 115.4(11) . . ?
C636 C431 C423 119.7(10) . . ?
C636 C431 C632 122.4(10) . . ?
C105 N101 Zn4 123.8(8) . . ?
C102 N101 Zn4 127.1(8) . . ?
C102 N101 C105 107.1(10) . . ?
C35 N7 Zn2 126.2(6) . . ?
C35 N7 C32 104.0(8) . . ?
C32 N7 Zn2 127.6(7) . . ?
N8 C37 C36 121.7(9) . . ?
N8 C37 C38 112.3(9) . . ?
C38 C37 C36 126.0(9) . . ?
C137 N108 Zn5 128.6(8) . . ?
C137 N108 C140 104.5(10) . . ?
C140 N108 Zn5 125.7(8) . . ?
C30 N6 Zn2 128.0(8) . . ?
C30 N6 C27 107.1(10) . . ?
C27 N6 Zn2 124.7(9) . . ?
C503 C511 C516 119.3(7) . . ?
C503 C511 C712 121.0(7) . . ?
C503 C511 C716 120.2(7) . . ?
C512 C511 C503 121.0(6) . . ?
C512 C511 C516 119.7(7) . . ?
C716 C511 C712 118.7(8) . . ?
C563 C561 C562 120.3(6) . 2_567 ?
C563 C561 C514 121.0(5) . . ?
C562 C561 C514 118.7(6) 2_567 . ?
C455 C454 C463 120.9(6) . . ?
C455 C454 C453 121.3(6) . . ?
C453 C454 C463 117.7(6) . . ?
C652 C454 C463 120.8(7) . . ?
C652 C454 C654 120.1(7) . . ?
C654 C454 C463 119.1(7) . . ?
N111 C155 C156 124.8(9) . . ?
N111 C155 C154 112.1(9) . . ?
C156 C155 C154 123.1(10) . . ?
C125 N105 Zn5 125.7(7) . . ?
C122 N105 Zn5 127.8(7) . . ?
C122 N105 C125 105.1(8) . . ?
C753 C554 C563 121.6(6) . . ?
C753 C554 C755 118.0(7) . . ?
C553 C554 C563 120.1(6) . . ?
C755 C554 C563 120.4(6) . . ?
C555 C554 C563 121.7(6) . . ?
C555 C554 C553 118.3(7) . . ?
C515 C514 C561 119.3(7) . . ?
C513 C514 C561 121.2(6) . . ?
C513 C514 C515 119.5(7) . . ?
C713 C514 C561 119.4(7) . . ?
C713 C514 C715 120.5(7) . . ?
C715 C514 C561 120.1(6) . . ?
C431 C423 C422 128.1(7) . . ?
C431 C423 C424 126.6(7) . . ?
C431 C423 C624 126.5(7) . . ?
C431 C423 C622 128.2(8) . . ?
C424 C423 C422 105.3(7) . . ?
C622 C423 C624 105.3(7) . . ?
C511 C503 C704 126.9(7) . . ?
C511 C503 C504 126.0(6) . . ?
C702 C503 C511 126.9(6) . . ?
C702 C503 C704 106.2(7) . . ?
C502 C503 C511 128.3(6) . . ?
C502 C503 C504 105.8(6) . . ?
N9 C45 C46 125.0(9) . . ?
N9 C45 C44 110.5(10) . . ?
C46 C45 C44 124.5(11) . . ?
N2 C15 C16 126.1(8) . . ?
N2 C15 C14 108.3(8) . . ?
C16 C15 C14 125.5(8) . . ?
C532 C531 C536 117.6(7) . . ?
C532 C531 C523 122.1(7) . . ?
C536 C531 C523 120.3(6) . . ?
C736 C531 C523 119.2(6) . . ?
C732 C531 C523 122.8(7) . . ?
C732 C531 C736 118.0(7) . . ?
N110 C147 C146 123.9(10) . . ?
N110 C147 C148 108.7(9) . . ?
C146 C147 C148 127.4(10) . . ?
N1 C17 C18 110.1(9) . . ?
C16 C17 N1 125.9(9) . . ?
C16 C17 C18 124.0(9) . . ?
C633 C434 C462 120.4(8) . . ?
C635 C434 C462 124.9(9) . . ?
C635 C434 C633 114.7(11) . . ?
C433 C434 C462 121.4(8) . . ?
C433 C434 C435 121.6(9) . . ?
C435 C434 C462 117.0(7) . . ?
C463 C461 C414 119.0(7) 2_656 . ?
C462 C461 C463 120.8(7) . 2_656 ?
C462 C461 C414 120.1(7) . . ?
C110 N102 Zn4 125.8(8) . . ?
C107 N102 Zn4 124.9(9) . . ?
C107 N102 C110 107.7(10) . . ?
N11 C52 C53 106.1(8) . . ?
C51 C52 N11 126.2(8) . . ?
C51 C52 C53 127.6(9) . . ?
C164 C163 C162 169.2(11) . . ?
C17 C16 C15 123.5(8) . . ?
C17 C16 C65 120.2(9) . . ?
C65 C16 C15 116.2(8) . . ?
C52 C51 C251 117.9(8) . . ?
C52 C51 C50 125.2(9) . . ?
C50 C51 C251 116.9(8) . . ?
N112 C157 C156 121.5(9) . . ?
C158 C157 N112 112.2(10) . . ?
C158 C157 C156 125.9(11) . . ?
N106 C127 C126 127.1(11) . . ?
N106 C127 C128 110.5(10) . . ?
C126 C127 C128 122.3(11) . . ?
N110 C150 C149 112.0(9) . . ?
N110 C150 C151 123.7(9) . . ?
C151 C150 C149 124.3(9) . . ?
C461 C463 C454 120.3(6) 2_656 . ?
C462 C463 C454 121.4(6) . . ?
C462 C463 C461 118.3(6) . 2_656 ?
C62 C61 C46 174.0(10) . 2_656 ?
N103 C115 C116 124.4(10) . . ?
N103 C115 C114 110.3(10) . . ?
C116 C115 C114 125.2(10) . . ?
C45 C46 C61 118.6(9) . 2_656 ?
C45 C46 C47 126.1(10) . . ?
C47 C46 C61 114.9(9) . 2_656 ?
C461 C462 C434 121.1(6) . . ?
C461 C462 C463 120.9(7) . . ?
C463 C462 C434 118.0(6) . . ?
C402 C403 C411 125.8(7) . . ?
C604 C403 C602 109.3(6) . . ?
C604 C403 C411 125.2(7) . . ?
C404 C403 C402 108.6(6) . . ?
C404 C403 C411 125.5(6) . . ?
C602 C403 C411 125.5(6) . . ?
C35 C36 C37 127.2(9) . . ?
C35 C36 C68 117.9(9) . . ?
C68 C36 C37 114.8(9) . . ?
C252 C251 C51 117.8(6) . . ?
C254 C251 C51 120.0(7) . . ?
C254 C251 C252 122.2(8) . . ?
C141 C142 N109 122.1(9) . . ?
C141 C142 C143 130.8(11) . . ?
C143 C142 N109 107.2(11) . . ?
C63 C62 C61 165.8(11) . . ?
C155 C156 C157 126.4(9) . . ?
C172 C156 C155 118.1(9) . . ?
C172 C156 C157 114.8(9) . . ?
N109 C145 C146 124.0(9) . . ?
N109 C145 C144 111.0(11) . . ?
C144 C145 C146 125.0(11) . . ?
N108 C137 C136 122.1(11) . . ?
C138 C137 N108 113.0(12) . . ?
C138 C137 C136 124.7(11) . . ?
N2 C12 C13 112.2(8) . . ?
N2 C12 C11 126.9(8) . . ?
C11 C12 C13 120.8(10) . . ?
C117 N104 Zn4 124.7(8) . . ?
C117 N104 C120 108.4(10) . . ?
C120 N104 Zn4 126.3(8) . . ?
N111 C152 C153 107.2(9) . . ?
C151 C152 N111 125.9(9) . . ?
C151 C152 C153 126.7(9) . . ?
N107 C135 C134 109.5(11) . . ?
C136 C135 N107 125.1(10) . . ?
C136 C135 C134 125.0(12) . . ?
C443 C451 C456 117.8(5) . . ?
C443 C451 C452 122.5(7) . . ?
C443 C451 C651 121.6(6) . . ?
C443 C451 C655 116.3(6) . . ?
C456 C451 C452 119.7(6) . . ?
C651 C451 C655 122.1(6) . . ?
C5 C6 C7 124.0(9) . . ?
C64 C6 C7 117.6(10) . . ?
C64 C6 C5 118.1(9) . . ?
N12 C57 C56 122.5(9) . . ?
N12 C57 C58 109.6(10) . . ?
C56 C57 C58 127.9(11) . . ?
N7 C35 C34 110.4(9) . . ?
C36 C35 N7 123.2(9) . . ?
C36 C35 C34 126.3(9) . . ?
C142 C141 C341 115.8(9) . . ?
C160 C141 C142 130.3(10) . . ?
C160 C141 C341 113.9(10) . . ?
C135 C134 H134 126.8 . . ?
C133 C134 C135 106.5(12) . . ?
C133 C134 H134 126.8 . . ?
N3 C7 C6 122.2(9) . . ?
C8 C7 N3 114.3(10) . . ?
C8 C7 C6 123.5(9) . . ?
C161 C162 C163 177.0(11) . . ?
C163 C164 C116 175.0(11) . . ?
N10 C47 C46 125.7(9) . . ?
N10 C47 C48 110.6(8) . . ?
C46 C47 C48 123.7(9) . . ?
N10 C50 C51 126.1(9) . . ?
C49 C50 N10 108.1(8) . . ?
C49 C50 C51 125.7(9) . . ?
C147 C146 C145 127.1(10) . . ?
C147 C146 C161 115.3(10) . 2_567 ?
C145 C146 C161 117.5(10) . 2_567 ?
N103 C112 C113 106.2(10) . . ?
C111 C112 N103 129.0(11) . . ?
C111 C112 C113 124.4(12) . . ?
N101 C105 C104 108.5(11) . . ?
C106 C105 N101 123.3(11) . . ?
C106 C105 C104 127.9(12) . . ?
N5 C25 C22 39.3(6) . . ?
N5 C25 C26 119.2(11) . . ?
C26 C25 C22 157.7(11) . . ?
C24 C25 N5 117.8(12) . . ?
C24 C25 C22 78.7(10) . . ?
C24 C25 C26 121.0(12) . . ?
C42 C43 H 125.6 . . ?
C42 C43 C44 108.7(11) . . ?
C44 C43 H 125.6 . . ?
C115 C116 C164 114.3(10) . . ?
C117 C116 C115 127.9(10) . . ?
C117 C116 C164 116.5(10) . . ?
C52 C53 HA 125.4 . . ?
C54 C53 C52 109.2(10) . . ?
C54 C53 HA 125.4 . . ?
N4 C5 C6 125.5(9) . . ?
N4 C5 C4 113.5(10) . . ?
C6 C5 C4 121.0(9) . . ?
C43 C42 N9 109.0(11) . . ?
C41 C42 N9 123.2(10) . . ?
C41 C42 C43 127.6(11) . . ?
C354 C351 C151 120.7(4) . . ?
C352 C351 C354 121.5(6) . . ?
C352 C351 C151 117.8(6) . . ?
C145 C144 H144 127.0 . . ?
C143 C144 C145 106.1(11) . . ?
C143 C144 H144 127.0 . . ?
C135 C136 C137 126.3(11) . . ?
C135 C136 C168 118.5(11) . . ?
C168 C136 C137 114.9(11) . . ?
C37 C38 HB 128.0 . . ?
C39 C38 C37 103.9(11) . . ?
C39 C38 HB 128.0 . . ?
N11 C55 C56 123.2(9) . . ?
N11 C55 C54 113.5(9) . . ?
C54 C55 C56 123.2(10) . . ?
C33 C32 N7 108.5(10) . . ?
C31 C32 N7 126.6(12) . . ?
C31 C32 C33 124.9(13) . . ?
C65 C66 C67 174.6(10) . . ?
C45 C44 HC 127.3 . . ?
C43 C44 C45 105.3(11) . . ?
C43 C44 HC 127.3 . . ?
C171 C172 C156 171.9(11) . . ?
C351 C354 H354 120.8 . . ?
C351 C354 C1_23 118.5(3) . . ?
C1_23 C354 H354 120.8 . . ?
C57 C56 C55 127.2(10) . . ?
C72 C56 C57 114.2(10) . . ?
C72 C56 C55 118.3(10) . . ?
C133 C132 N107 106.4(12) . . ?
C131 C132 N107 126.1(11) . . ?
C131 C132 C133 127.4(13) . . ?
C251 C252 HD 120.2 . . ?
C251 C252 C1_4 119.6(6) . . ?
C1_4 C252 HD 120.2 . . ?
C59 C60 N12 112.2(11) . . ?
C59 C60 C41 126.3(11) . . ?
C41 C60 N12 121.5(10) . . ?
C141 C160 N112 122.3(10) . . ?
C141 C160 C159 130.7(10) . . ?
C159 C160 N112 106.7(9) . . ?
C147 C148 H148 124.6 . . ?
C149 C148 C147 110.9(10) . . ?
C149 C148 H148 124.6 . . ?
C162 C161 C146 170.3(10) . 2_567 ?
N105 C125 C126 124.4(9) . . ?
N105 C125 C124 112.2(10) . . ?
C124 C125 C126 123.4(11) . . ?
C57 C58 HE 125.9 . . ?
C59 C58 C57 108.3(12) . . ?
C59 C58 HE 125.9 . . ?
C444 C443 C451 128.2(6) . . ?
C442 C443 C451 123.3(6) . . ?
C442 C443 C444 108.3(6) . . ?
C115 C114 H114 126.4 . . ?
C113 C114 C115 107.2(11) . . ?
C113 C114 H114 126.4 . . ?
C142 C143 H143 124.7 . . ?
C144 C143 C142 110.6(11) . . ?
C144 C143 H143 124.7 . . ?
N105 C122 C123 110.0(11) . . ?
N105 C122 C121 123.0(10) . . ?
C123 C122 C121 126.9(11) . . ?
C137 C138 H138 126.0 . . ?
C137 C138 C139 108.0(13) . . ?
C139 C138 H138 126.0 . . ?
C47 C48 HF 128.6 . . ?
C49 C48 C47 102.8(9) . . ?
C49 C48 HF 128.6 . . ?
N106 C130 C131 123.7(12) . . ?
N106 C130 C129 113.7(12) . . ?
C129 C130 C131 122.5(12) . . ?
C172 C171 C170 169.8(12) . . ?
C15 C14 HG 123.9 . . ?
C13 C14 C15 112.3(8) . . ?
C13 C14 HG 123.9 . . ?
C322 C321 C121 123.6(9) . . ?
C324 C321 C121 120.5(10) . . ?
C324 C321 C322 115.9(11) . . ?
C68 C67 C66 176.1(10) . . ?
C155 C154 H154 126.6 . . ?
C153 C154 C155 106.8(10) . . ?
C153 C154 H154 126.6 . . ?
C150 C149 H149 128.4 . . ?
C148 C149 C150 103.2(10) . . ?
C148 C149 H149 128.4 . . ?
C62 C63 C64 172.3(11) . . ?
C138 C139 H139 127.2 . . ?
C138 C139 C140 105.6(13) . . ?
C140 C139 H139 127.2 . . ?
N104 C117 C116 124.2(11) . . ?
N104 C117 C118 109.0(11) . . ?
C116 C117 C118 126.4(11) . . ?
C63 C64 C6 169.3(12) . . ?
C12 C13 HH 129.9 . . ?
C14 C13 C12 100.2(9) . . ?
C14 C13 HH 129.9 . . ?
N5 C22 C25 41.6(6) . . ?
N5 C22 C21 123.1(11) . . ?
N5 C22 C23 114.4(12) . . ?
C21 C22 C25 163.2(10) . . ?
C23 C22 C25 72.8(9) . . ?
C23 C22 C21 122.1(13) . . ?
N102 C110 C111 127.2(12) . . ?
N102 C110 C109 110.0(11) . . ?
C111 C110 C109 122.5(13) . . ?
C66 C65 C16 166.7(9) . . ?
N1 C20 C19 109.5(9) . . ?
N1 C20 C1 126.9(11) . . ?
C1 C20 C19 123.5(11) . . ?
C157 C158 H158 126.0 . . ?
C159 C158 C157 108.1(11) . . ?
C159 C158 H158 126.0 . . ?
C17 C18 HI 124.5 . . ?
C19 C18 C17 111.0(10) . . ?
C19 C18 HI 124.5 . . ?
C1_3 C253 HJ 119.2 . . ?
C1_4 C253 HJ 119.2 . . ?
C1_4 C253 C1_3 121.7(8) . . ?
N108 C140 C139 108.8(11) . . ?
N108 C140 C121 126.3(11) . . ?
C139 C140 C121 124.7(12) . . ?
C150 C151 C351 115.7(9) . . ?
C152 C151 C150 126.2(9) . . ?
C152 C151 C351 118.0(8) . . ?
C32 C33 HK 124.7 . . ?
C34 C33 C32 110.5(12) . . ?
C34 C33 HK 124.7 . . ?
C160 C159 H159 125.6 . . ?
C158 C159 C160 108.8(10) . . ?
C158 C159 H159 125.6 . . ?
C60 C59 HL 126.2 . . ?
C58 C59 C60 107.6(11) . . ?
C58 C59 HL 126.2 . . ?
N3 C10 C11 124.3(9) . . ?
N3 C10 C9 108.2(9) . . ?
C9 C10 C11 127.4(11) . . ?
C122 C123 H123 124.9 . . ?
C122 C123 C124 110.1(11) . . ?
C124 C123 H123 124.9 . . ?
N101 C102 C103 104.9(12) . . ?
C101 C102 N101 122.0(12) . . ?
C101 C102 C103 132.8(14) . . ?
C152 C153 H153 126.0 . . ?
C154 C153 C152 108.0(9) . . ?
C154 C153 H153 126.0 . . ?
C344 C341 C141 120.5(9) . . ?
C342 C341 C141 119.0(8) . . ?
C342 C341 C344 120.5(9) . . ?
C50 C49 HM 124.8 . . ?
C48 C49 C50 110.5(9) . . ?
C48 C49 HM 124.8 . . ?
N4 C2 C3 105.8(9) . . ?
C1 C2 N4 124.6(9) . . ?
C1 C2 C3 129.5(11) . . ?
C42 C41 C60 129.2(10) . . ?
C42 C41 C241 118.2(11) . . ?
C60 C41 C241 112.4(11) . . ?
C244 C241 C41 120.6(7) . . ?
C242 C241 C41 118.8(9) . . ?
C242 C241 C244 120.6(8) . . ?
C314 C311 C111 120.2(11) . . ?
C312 C311 C314 116.7(15) . . ?
C312 C311 C111 123.1(14) . . ?
C311 C314 H314 119.0 . . ?
C311 C314 C1_11 121.9(14) . . ?
C1_11 C314 H314 119.0 . . ?
C1_11 C313 H313 117.3 . . ?
C1_12 C313 H313 117.3 . . ?
C1_12 C313 C1_11 125.3(15) . . ?
C311 C312 H312 117.2 . . ?
C1_12 C312 C311 125.7(15) . . ?
C1_12 C312 H312 117.2 . . ?
C72 C71 C70 172.3(13) . . ?
C35 C34 HN 126.8 . . ?
C33 C34 C35 106.4(11) . . ?
C33 C34 HN 126.8 . . ?
N6 C30 C31 125.2(12) . . ?
N6 C30 C29 107.6(13) . . ?
C31 C30 C29 127.2(15) . . ?
C105 C104 H104 127.4 . . ?
C103 C104 C105 105.1(12) . . ?
C103 C104 H104 127.4 . . ?
C112 C111 C110 123.1(13) . . ?
C112 C111 C311 118.6(11) . . ?
C110 C111 C311 118.2(11) . . ?
C67 C68 C36 173.0(10) . . ?
C341 C344 H344 119.0 . . ?
C1_22 C344 C341 122.0(10) . . ?
C1_22 C344 H344 119.0 . . ?
C212 C211 C214 115.0(10) . . ?
C212 C211 C11 124.1(8) . . ?
C214 C211 C11 120.8(9) . . ?
N8 C40 C39 112.1(10) . . ?
N8 C40 C21 124.6(11) . . ?
C39 C40 C21 123.2(12) . . ?
C122 C121 C321 116.9(10) . . ?
C140 C121 C122 125.7(11) . . ?
C140 C121 C321 117.4(11) . . ?
C53 C54 C55 105.7(10) . . ?
C53 C54 HO 127.1 . . ?
C55 C54 HO 127.1 . . ?
C351 C352 H352 120.5 . . ?
C351 C352 C1_24 119.0(6) . . ?
C1_24 C352 H352 120.5 . . ?
C127 C126 C125 123.6(11) . . ?
C127 C126 C169 121.0(12) . . ?
C169 C126 C125 115.4(10) . . ?
C71 C72 C56 170.5(12) . . ?
C112 C113 H113 126.1 . . ?
C114 C113 C112 107.8(11) . . ?
C114 C113 H113 126.1 . . ?
C5 C4 HP 127.4 . . ?
C3 C4 C5 105.2(10) . . ?
C3 C4 HP 127.4 . . ?
C2 C3 HQ 124.9 . . ?
C4 C3 C2 110.1(11) . . ?
C4 C3 HQ 124.9 . . ?
C170 C169 C126 169.2(12) . . ?
C134 C133 C132 111.0(12) . . ?
C134 C133 H133 124.5 . . ?
C132 C133 H133 124.5 . . ?
C167 C168 C136 175.5(13) . . ?
C125 C124 H124 128.7 . . ?
C123 C124 C125 102.5(10) . . ?
C123 C124 H124 128.7 . . ?
C211 C212 HR 118.1 . . ?
C1_19 C212 C211 123.8(10) . . ?
C1_19 C212 HR 118.1 . . ?
C1_23 C353 H353 120.7 . . ?
C1_24 C353 H353 120.7 . . ?
C1_24 C353 C1_23 118.5(8) . . ?
C105 C106 C107 130.4(11) . . ?
C105 C106 C165 113.7(10) . . ?
C107 C106 C165 115.7(10) . . ?
C169 C170 C171 173.4(13) . . ?
C27 C26 C25 129.9(12) . . ?
C27 C26 C69 115.8(13) . . ?
C69 C26 C25 114.2(13) . . ?
C38 C39 C40 108.4(11) . . ?
C38 C39 HS 125.8 . . ?
C40 C39 HS 125.8 . . ?
C211 C214 HT 117.6 . . ?
C1_20 C214 C211 124.8(10) . . ?
C1_20 C214 HT 117.6 . . ?
N6 C27 C26 122.8(12) . . ?
C28 C27 N6 110.3(13) . . ?
C28 C27 C26 126.8(13) . . ?
C69 C70 C71 168.6(14) . . ?
C241 C244 HU 121.5 . . ?
C241 C244 C1_1 116.9(7) . . ?
C1_1 C244 HU 121.5 . . ?
C251 C254 HV 120.8 . . ?
C251 C254 C1_3 118.5(8) . . ?
C1_3 C254 HV 120.8 . . ?
C32 C31 C30 124.0(13) . . ?
C32 C31 C231 114.4(12) . . ?
C30 C31 C231 121.4(12) . . ?
C534 C533 H533 119.8 . . ?
C532 C533 C534 120.4(10) . . ?
C532 C533 H533 119.8 . . ?
C531 C532 C533 121.6(10) . . ?
C531 C532 H532 119.2 . . ?
C533 C532 H532 119.2 . . ?
C431 C632 HW 122.9 . . ?
C633 C632 C431 114.1(11) . . ?
C633 C632 HW 122.9 . . ?
C301 C302 H302 116.3 . . ?
C301 C302 C1_13 127.5(16) . . ?
C1_13 C302 H302 116.3 . . ?
C341 C342 H342 119.4 . . ?
C341 C342 C1_21 121.2(10) . . ?
C1_21 C342 H342 119.4 . . ?
C132 C131 C130 124.3(12) . . ?
C132 C131 C331 120.0(12) . . ?
C331 C131 C130 115.6(12) . . ?
N403 C445 HX 120.9 . . ?
N403 C445 C444 118.1(7) . . ?
C444 C445 HX 120.9 . . ?
N104 C120 C101 124.2(12) . . ?
N104 C120 C119 109.0(11) . . ?
C101 C120 C119 126.2(14) . . ?
N102 C107 C106 123.1(11) . . ?
N102 C107 C108 114.7(12) . . ?
C106 C107 C108 121.2(12) . . ?
C20 C19 HY 128.4 . . ?
C18 C19 C20 103.3(10) . . ?
C18 C19 HY 128.4 . . ?
C70 C69 C26 168.2(15) . . ?
C12 C11 C10 123.3(10) . . ?
C12 C11 C211 120.8(8) . . ?
C10 C11 C211 115.7(8) . . ?
C7 C8 HZ 128.1 . . ?
C9 C8 C7 103.8(10) . . ?
C9 C8 HZ 128.1 . . ?
C431 C432 H1 116.8 . . ?
C431 C432 C433 126.5(14) . . ?
C433 C432 H1 116.8 . . ?
C331 C334 H334 122.0 . . ?
C1_16 C334 H334 122.0 . . ?
C1_16 C334 C331 116.0(11) . . ?
C102 C101 C120 130.9(14) . . ?
C102 C101 C301 111.8(11) . . ?
C120 C101 C301 117.3(12) . . ?
C514 C515 H515 120.0 . . ?
C516 C515 C514 119.9(10) . . ?
C516 C515 H515 120.0 . . ?
C10 C9 H2 124.5 . . ?
C8 C9 C10 110.9(11) . . ?
C8 C9 H2 124.5 . . ?
C454 C455 H3 119.5 . . ?
C454 C455 C456 121.0(8) . . ?
C456 C455 H3 119.5 . . ?
C130 C129 H129 126.0 . . ?
C128 C129 C130 107.9(13) . . ?
C128 C129 H129 126.0 . . ?
C127 C128 H128 127.7 . . ?
C129 C128 C127 104.5(12) . . ?
C129 C128 H128 127.7 . . ?
C40 C21 C22 122.3(11) . . ?
C221 C21 C22 117.3(10) . . ?
C221 C21 C40 120.1(11) . . ?
C20 C1 C2 123.5(12) . . ?
C20 C1 C201 119.4(10) . . ?
C2 C1 C201 115.8(10) . . ?
C1_5 C223 H4 118.2 . . ?
C1_5 C223 C1_6 123.5(12) . . ?
C1_6 C223 H4 118.2 . . ?
C221 C222 H5 116.1 . . ?
C1_6 C222 H5 116.1 . . ?
C1_6 C222 C221 127.7(13) . . ?
C222 C221 C21 122.5(13) . . ?
C224 C221 C21 117.8(12) . . ?
C224 C221 C222 119.5(12) . . ?
C221 C224 H6 122.8 . . ?
C221 C224 C1_5 114.4(12) . . ?
C1_5 C224 H6 122.8 . . ?
C451 C456 C455 119.4(7) . . ?
C451 C456 H7 120.3 . . ?
C455 C456 H7 120.3 . . ?
C321 C322 H322 119.2 . . ?
C321 C322 C1_18 121.6(11) . . ?
C1_18 C322 H322 119.2 . . ?
N402 C421 H8 121.9 . . ?
N402 C421 C422 116.1(6) . . ?
C422 C421 H8 121.9 . . ?
C30 C29 H9 125.8 . . ?
C28 C29 C30 108.3(14) . . ?
C28 C29 H9 125.8 . . ?
C110 C109 H109 129.0 . . ?
C108 C109 C110 102.0(12) . . ?
C108 C109 H109 129.0 . . ?
C25 C24 H10 128.6 . . ?
C23 C24 C25 102.9(13) . . ?
C23 C24 H10 128.6 . . ?
C168 C167 C166 167.8(14) . . ?
C1_21 C343 H343 115.8 . . ?
C1_22 C343 H343 115.8 . . ?
C1_22 C343 C1_21 128.4(11) . . ?
C454 C453 H11 121.0 . . ?
C454 C453 C452 118.1(9) . . ?
C452 C453 H11 121.0 . . ?
C27 C28 H12 126.7 . . ?
C29 C28 C27 106.5(13) . . ?
C29 C28 H12 126.7 . . ?
C102 C103 H103 123.1 . . ?
C104 C103 C102 113.9(14) . . ?
C104 C103 H103 123.1 . . ?
C107 C108 C109 105.0(12) . . ?
C107 C108 H108 127.5 . . ?
C109 C108 H108 127.5 . . ?
C1_19 C213 H13 119.9 . . ?
C1_19 C213 C1_20 120.2(11) . . ?
C1_20 C213 H13 119.9 . . ?
C443 C444 C445 126.7(8) . . ?
C443 C444 H14 116.6 . . ?
C445 C444 H14 116.6 . . ?
C302 C301 C101 122.0(13) . . ?
C302 C301 C304 118.2(16) . . ?
C304 C301 C101 119.7(13) . . ?
C543 C744 H744 115.6 . . ?
C543 C744 C745 128.9(7) . . ?
C745 C744 H744 115.6 . . ?
C117 C118 H118 126.3 . . ?
C119 C118 C117 107.3(12) . . ?
C119 C118 H118 126.3 . . ?
C202 C201 C1 113.8(11) . . ?
C204 C201 C1 127.6(9) . . ?
C204 C201 C202 118.3(11) . . ?
C201 C202 H15 119.3 . . ?
C201 C202 C1_9 121.4(10) . . ?
C1_9 C202 H15 119.3 . . ?
C1_9 C203 H16 119.9 . . ?
C1_9 C203 C1_10 120.3(11) . . ?
C1_10 C203 H16 119.9 . . ?
C201 C204 H17 119.2 . . ?
C201 C204 C1_10 121.6(10) . . ?
C1_10 C204 H17 119.2 . . ?
C551 C752 H752 120.6 . . ?
C753 C752 C551 118.7(9) . . ?
C753 C752 H752 120.6 . . ?
C120 C119 H119 127.0 . . ?
C118 C119 C120 105.9(13) . . ?
C118 C119 H119 127.0 . . ?
C511 C516 H516 120.5 . . ?
C515 C516 C511 119.0(9) . . ?
C515 C516 H516 120.5 . . ?
C321 C324 H324 117.1 . . ?
C1_17 C324 C321 125.7(13) . . ?
C1_17 C324 H324 117.1 . . ?
C334 C331 C131 118.7(11) . . ?
C332 C331 C131 118.4(10) . . ?
C332 C331 C334 122.7(12) . . ?
C165 C166 C167 169.5(16) . . ?
C531 C536 H536 119.0 . . ?
C535 C536 C531 122.1(9) . . ?
C535 C536 H536 119.0 . . ?
C434 C633 H18 118.5 . . ?
C632 C633 C434 123.0(13) . . ?
C632 C633 H18 118.5 . . ?
C543 C544 H544 116.5 . . ?
C543 C544 C545 127.0(9) . . ?
C545 C544 H544 116.5 . . ?
N503 C541 H541 121.8 . . ?
N503 C541 C542 116.3(7) . . ?
C542 C541 H541 121.8 . . ?
C434 C635 H19 116.7 . . ?
C434 C635 C636 126.6(16) . . ?
C636 C635 H19 116.7 . . ?
C1_15 C333 H333 116.8 . . ?
C1_16 C333 H333 116.8 . . ?
C1_16 C333 C1_15 126.5(13) . . ?
C511 C512 H512 119.6 . . ?
C511 C512 C513 120.8(8) . . ?
C513 C512 H512 119.6 . . ?
C431 C636 C635 119.2(15) . . ?
C431 C636 H20 120.4 . . ?
C635 C636 H20 120.4 . . ?
C554 C753 H753 118.0 . . ?
C752 C753 C554 124.0(9) . . ?
C752 C753 H753 118.0 . . ?
C543 C542 C541 128.2(8) . . ?
C543 C542 H542 115.9 . . ?
C541 C542 H542 115.9 . . ?
C301 C304 H304 122.7 . . ?
C1_14 C304 C301 114.5(16) . . ?
C1_14 C304 H304 122.7 . . ?
C554 C553 H553 119.6 . . ?
C552 C553 C554 120.7(9) . . ?
C552 C553 H553 119.6 . . ?
N403 C441 H21 121.5 . . ?
N403 C441 C442 117.0(5) . . ?
C442 C441 H21 121.5 . . ?
C1_17 C323 H323 117.5 . . ?
C1_18 C323 H323 117.5 . . ?
C1_18 C323 C1_17 125.0(15) . . ?
C423 C422 C421 130.7(7) . . ?
C423 C422 H22 114.6 . . ?
C421 C422 H22 114.6 . . ?
C514 C513 C512 121.1(7) . . ?
C514 C513 H513 119.4 . . ?
C512 C513 H513 119.4 . . ?
C451 C452 H23 119.8 . . ?
C453 C452 C451 120.4(9) . . ?
C453 C452 H23 119.8 . . ?
C166 C165 C106 170.3(15) . . ?
C423 C424 H24 115.2 . . ?
C423 C424 C425 129.6(9) . . ?
C425 C424 H24 115.2 . . ?
C443 C442 C441 128.9(7) . . ?
C443 C442 H25 115.5 . . ?
C441 C442 H25 115.5 . . ?
N503 C745 C744 115.8(7) . . ?
N503 C745 H745 122.1 . . ?
C744 C745 H745 122.1 . . ?
C331 C332 H332 118.8 . . ?
C331 C332 C1_15 122.4(12) . . ?
C1_15 C332 H332 118.8 . . ?
C434 C433 C432 118.9(11) . . ?
C434 C433 H26 120.6 . . ?
C432 C433 H26 120.6 . . ?
C503 C704 H704 115.6 . . ?
C503 C704 C705 128.7(10) . . ?
C705 C704 H704 115.6 . . ?
N501 C505 H505 121.8 . . ?
N501 C505 C504 116.3(8) . . ?
C504 C505 H505 121.8 . . ?
N503 C545 C544 117.5(8) . . ?
N503 C545 H545 121.3 . . ?
C544 C545 H545 121.3 . . ?
C403 C402 H27 115.6 . . ?
C403 C402 C401 128.9(9) . . ?
C401 C402 H27 115.6 . . ?
N501 C705 C704 117.7(9) . . ?
N501 C705 H705 121.1 . . ?
C704 C705 H705 121.1 . . ?
C1_1 C243 H28 119.8 . . ?
C1_1 C243 C1_2 120.4(9) . . ?
C1_2 C243 H28 119.8 . . ?
C403 C604 H29 116.2 . . ?
C403 C604 C605 127.5(9) . . ?
C605 C604 H29 116.2 . . ?
C543 C742 H742 115.9 . . ?
C741 C742 C543 128.3(6) . . ?
C741 C742 H742 115.9 . . ?
C22 C23 H30 127.4 . . ?
C24 C23 C22 105.1(14) . . ?
C24 C23 H30 127.4 . . ?
N503 C741 C742 115.8(6) . . ?
N503 C741 H741 122.1 . . ?
C742 C741 H741 122.1 . . ?
N401 C605 C604 116.9(8) . . ?
N401 C605 H31 121.6 . . ?
C604 C605 H31 121.6 . . ?
N501 C701 H701 120.9 . . ?
N501 C701 C702 118.2(8) . . ?
C702 C701 H701 120.9 . . ?
C403 C404 H32 116.7 . . ?
C403 C404 C405 126.6(7) . . ?
C405 C404 H32 116.7 . . ?
C503 C702 C701 129.2(8) . . ?
C503 C702 H702 115.4 . . ?
C701 C702 H702 115.4 . . ?
N401 C401 C402 115.6(9) . . ?
N401 C401 H33 122.2 . . ?
C402 C401 H33 122.2 . . ?
C241 C242 H34 119.5 . . ?
C241 C242 C1_2 121.1(9) . . ?
C1_2 C242 H34 119.5 . . ?
C431 C436 H35 118.5 . . ?
C431 C436 C435 123.1(12) . . ?
C435 C436 H35 118.5 . . ?
C503 C502 H502 115.0 . . ?
C503 C502 C501 130.0(8) . . ?
C501 C502 H502 115.0 . . ?
N401 C405 C404 118.0(7) . . ?
N401 C405 H36 121.0 . . ?
C404 C405 H36 121.0 . . ?
C503 C504 C505 129.4(8) . . ?
C503 C504 H504 115.3 . . ?
C505 C504 H504 115.3 . . ?
C434 C435 C436 114.7(10) . . ?
C434 C435 H37 122.7 . . ?
C436 C435 H37 122.7 . . ?
C1_13 C303 H303 118.9 . . ?
C1_13 C303 C1_14 122.2(18) . . ?
C1_14 C303 H303 118.9 . . ?
C524 C525 H525 122.4 . . ?
N502 C525 H525 122.4 . . ?
N502 C525 C524 115.1(8) . . ?
C525 C524 H524 115.7 . . ?
C523 C524 C525 128.5(7) . . ?
C523 C524 H524 115.7 . . ?
C524 C523 C531 126.3(6) . . ?
C522 C523 C531 125.4(7) . . ?
C522 C523 C524 108.3(6) . . ?
N502 C521 H521 121.6 . . ?
N502 C521 C522 116.7(8) . . ?
C522 C521 H521 121.6 . . ?
C525 N502 Zn5 116.3(6) . . ?
C521 N502 Zn5 120.6(6) . . ?
C521 N502 C525 123.1(7) . . ?
N402 C425 C424 117.6(9) . . ?
N402 C425 H38 121.2 . . ?
C424 C425 H38 121.2 . . ?
C403 C602 H39 116.4 . . ?
C403 C602 C601 127.2(6) . . ?
C601 C602 H39 116.4 . . ?
N401 C601 C602 117.1(7) . . ?
N401 C601 H40 121.4 . . ?
C602 C601 H40 121.4 . . ?
C1_7 C233 H41 119.4 . . ?
C1_8 C233 H41 119.4 . . ?
C1_8 C233 C1_7 121.3(13) . . ?
C231 C234 H42 119.6 . . ?
C1_7 C234 H42 119.6 . . ?
C1_7 C234 C231 120.8(11) . . ?
C234 C231 C31 122.6(11) . . ?
C232 C231 C31 120.2(10) . . ?
C232 C231 C234 116.7(12) . . ?
C231 C232 H43 117.9 . . ?
C231 C232 C1_8 124.3(12) . . ?
C1_8 C232 H43 117.9 . . ?
C551 C756 H756 118.9 . . ?
C755 C756 C551 122.1(9) . . ?
C755 C756 H756 118.9 . . ?
C554 C755 H755 120.8 . . ?
C756 C755 C554 118.4(8) . . ?
C756 C755 H755 120.8 . . ?
C551 C552 H552 119.8 . . ?
C553 C552 C551 120.3(10) . . ?
C553 C552 H552 119.8 . . ?
C534 C535 H535 120.0 . . ?
C536 C535 C534 120.1(9) . . ?
C536 C535 H535 120.0 . . ?
C551 C556 H556 119.1 . . ?
C555 C556 C551 121.8(10) . . ?
C555 C556 H556 119.1 . . ?
C554 C555 H555 119.8 . . ?
C556 C555 C554 120.3(9) . . ?
C556 C555 H555 119.8 . . ?
N501 C501 C502 117.3(8) . . ?
N501 C501 H501 121.4 . . ?
C502 C501 H501 121.4 . . ?
C514 C713 H713 120.2 . . ?
C514 C713 C712 119.6(10) . . ?
C712 C713 H713 120.2 . . ?
C511 C712 H712 120.0 . . ?
C713 C712 C511 120.0(9) . . ?
C713 C712 H712 120.0 . . ?
C511 C716 H716 119.0 . . ?
C715 C716 C511 122.1(9) . . ?
C715 C716 H716 119.0 . . ?
C514 C715 H715 120.5 . . ?
C716 C715 C514 119.0(8) . . ?
C716 C715 H715 120.5 . . ?
C451 C651 H44 120.3 . . ?
C451 C651 C652 119.3(9) . . ?
C652 C651 H44 120.3 . . ?
C454 C652 C651 120.7(10) . . ?
C454 C652 H45 119.7 . . ?
C651 C652 H45 119.7 . . ?
C451 C655 H46 121.3 . . ?
C654 C655 C451 117.4(8) . . ?
C654 C655 H46 121.3 . . ?
C454 C654 H47 119.8 . . ?
C655 C654 C454 120.4(9) . . ?
C655 C654 H47 119.8 . . ?
C412 C413 H48 120.0 . . ?
C412 C413 C414 120.0 . . ?
C414 C413 H48 120.0 . . ?
C413 C412 H49 120.0 . . ?
C413 C412 C411 120.0 . . ?
C411 C412 H49 120.0 . . ?
C412 C411 C403 120.7(5) . . ?
C416 C411 C403 119.3(5) . . ?
C416 C411 C412 120.0 . . ?
C411 C416 H50 120.0 . . ?
C411 C416 C415 120.0 . . ?
C415 C416 H50 120.0 . . ?
C416 C415 H51 120.0 . . ?
C414 C415 C416 120.0 . . ?
C414 C415 H51 120.0 . . ?
C413 C414 C461 121.2(6) . . ?
C415 C414 C461 118.8(6) . . ?
C415 C414 C413 120.0 . . ?
N402 C625 H52 121.7 . . ?
N402 C625 C624 116.7(9) . . ?
C624 C625 H52 121.7 . . ?
C423 C624 C625 129.8(10) . . ?
C423 C624 H53 115.1 . . ?
C625 C624 H53 115.1 . . ?
C423 C622 H54 115.0 . . ?
C423 C622 C621 130.0(10) . . ?
C621 C622 H54 115.0 . . ?
N402 C621 C622 117.0(9) . . ?
N402 C621 H55 121.5 . . ?
C622 C621 H55 121.5 . . ?
C523 C522 C521 128.3(8) . . ?
C523 C522 H522 115.8 . . ?
C521 C522 H522 115.8 . . ?
C982 C983 Cl2 119.5(10) . . ?
C982 C983 C984 120.1(11) . . ?
C984 C983 Cl2 120.4(11) . . ?
C983 C982 Cl1 119.4(10) . . ?
C983 C982 C987 123.3(11) . . ?
C987 C982 Cl1 117.4(11) . . ?
C982 C987 H56 121.7 . . ?
C986 C987 C982 116.5(13) . . ?
C986 C987 H56 121.7 . . ?
C987 C986 H57 120.0 . . ?
C985 C986 C987 119.9(13) . . ?
C985 C986 H57 120.0 . . ?
C986 C985 H58 118.1 . . ?
C986 C985 C984 123.7(14) . . ?
C984 C985 H58 118.1 . . ?
C983 C984 C985 116.4(13) . . ?
C983 C984 H59 121.8 . . ?
C985 C984 H59 121.8 . . ?
C531 C736 H736 119.5 . . ?
C735 C736 C531 121.0(8) . . ?
C735 C736 H736 119.5 . . ?
C534 C735 H735 119.9 . . ?
C736 C735 C534 120.1(8) . . ?
C736 C735 H735 119.9 . . ?
C531 C732 H732 119.3 . . ?
C531 C732 C733 121.5(10) . . ?
C733 C732 H732 119.3 . . ?
C534 C733 C732 120.7(11) . . ?
C534 C733 H733 119.6 . . ?
C732 C733 H733 119.6 . . ?
H_1 C5_1 HA_1 109.5 . . ?
H_1 C5_1 HB_1 109.5 . . ?
HA_1 C5_1 HB_1 109.5 . . ?
C2_1 C5_1 H_1 109.5 . . ?
C2_1 C5_1 HA_1 109.5 . . ?
C2_1 C5_1 HB_1 109.5 . . ?
C244 C1_1 C2_1 115.1(8) . . ?
C243 C1_1 C244 122.3(9) . . ?
C243 C1_1 C2_1 122.6(9) . . ?
HC_1 C4_1 HD_1 109.5 . . ?
HC_1 C4_1 HE_1 109.5 . . ?
HD_1 C4_1 HE_1 109.5 . . ?
C2_1 C4_1 HC_1 109.5 . . ?
C2_1 C4_1 HD_1 109.5 . . ?
C2_1 C4_1 HE_1 109.5 . . ?
C5_1 C2_1 C1_1 108.0(11) . . ?
C5_1 C2_1 C4_1 108.8(13) . . ?
C5_1 C2_1 C3_1 108.8(12) . . ?
C4_1 C2_1 C1_1 112.7(10) . . ?
C3_1 C2_1 C1_1 109.3(9) . . ?
C3_1 C2_1 C4_1 109.1(11) . . ?
C2_1 C3_1 HF_1 109.5 . . ?
C2_1 C3_1 HG_1 109.5 . . ?
C2_1 C3_1 HH_1 109.5 . . ?
HF_1 C3_1 HG_1 109.5 . . ?
HF_1 C3_1 HH_1 109.5 . . ?
HG_1 C3_1 HH_1 109.5 . . ?
C243 C1_2 C242 118.6(9) . . ?
C243 C1_2 C2_2 121.8(9) . . ?
C242 C1_2 C2_2 119.6(9) . . ?
H_2 C5_2 HA_2 109.5 . . ?
H_2 C5_2 HB_2 109.5 . . ?
HA_2 C5_2 HB_2 109.5 . . ?
C2_2 C5_2 H_2 109.5 . . ?
C2_2 C5_2 HA_2 109.5 . . ?
C2_2 C5_2 HB_2 109.5 . . ?
HC_2 C4_2 HD_2 109.5 . . ?
HC_2 C4_2 HE_2 109.5 . . ?
HD_2 C4_2 HE_2 109.5 . . ?
C2_2 C4_2 HC_2 109.5 . . ?
C2_2 C4_2 HD_2 109.5 . . ?
C2_2 C4_2 HE_2 109.5 . . ?
C1_2 C2_2 C5_2 107.6(9) . . ?
C4_2 C2_2 C1_2 111.6(10) . . ?
C4_2 C2_2 C5_2 108.5(14) . . ?
C3_2 C2_2 C1_2 111.7(11) . . ?
C3_2 C2_2 C5_2 107.1(13) . . ?
C3_2 C2_2 C4_2 110.2(13) . . ?
C2_2 C3_2 HF_2 109.5 . . ?
C2_2 C3_2 HG_2 109.5 . . ?
C2_2 C3_2 HH_2 109.5 . . ?
HF_2 C3_2 HG_2 109.5 . . ?
HF_2 C3_2 HH_2 109.5 . . ?
HG_2 C3_2 HH_2 109.5 . . ?
C253 C1_3 C254 120.3(7) . . ?
C253 C1_3 C2_3 116.6(8) . . ?
C254 C1_3 C2_3 122.8(8) . . ?
H_3 C5_3 HA_3 109.5 . . ?
H_3 C5_3 HB_3 109.5 . . ?
HA_3 C5_3 HB_3 109.5 . . ?
C2_3 C5_3 H_3 109.5 . . ?
C2_3 C5_3 HA_3 109.5 . . ?
C2_3 C5_3 HB_3 109.5 . . ?
HC_3 C4_3 HD_3 109.5 . . ?
HC_3 C4_3 HE_3 109.5 . . ?
HD_3 C4_3 HE_3 109.5 . . ?
C2_3 C4_3 HC_3 109.5 . . ?
C2_3 C4_3 HD_3 109.5 . . ?
C2_3 C4_3 HE_3 109.5 . . ?
C1_3 C2_3 C5_3 108.0(9) . . ?
C4_3 C2_3 C1_3 112.9(9) . . ?
C4_3 C2_3 C5_3 108.0(11) . . ?
C3_3 C2_3 C1_3 110.1(8) . . ?
C3_3 C2_3 C5_3 104.5(11) . . ?
C3_3 C2_3 C4_3 112.9(11) . . ?
C2_3 C3_3 HF_3 109.5 . . ?
C2_3 C3_3 HG_3 109.5 . . ?
C2_3 C3_3 HH_3 109.5 . . ?
HF_3 C3_3 HG_3 109.5 . . ?
HF_3 C3_3 HH_3 109.5 . . ?
HG_3 C3_3 HH_3 109.5 . . ?
C252 C1_4 C2_4 115.7(7) . . ?
C253 C1_4 C252 117.6(7) . . ?
C253 C1_4 C2_4 126.7(8) . . ?
H_4 C5_4 HA_4 109.5 . . ?
H_4 C5_4 HB_4 109.5 . . ?
HA_4 C5_4 HB_4 109.5 . . ?
C2_4 C5_4 H_4 109.5 . . ?
C2_4 C5_4 HA_4 109.5 . . ?
C2_4 C5_4 HB_4 109.5 . . ?
HC_4 C4_4 HD_4 109.5 . . ?
HC_4 C4_4 HE_4 109.5 . . ?
HD_4 C4_4 HE_4 109.5 . . ?
C2_4 C4_4 HC_4 109.5 . . ?
C2_4 C4_4 HD_4 109.5 . . ?
C2_4 C4_4 HE_4 109.5 . . ?
C5_4 C2_4 C1_4 111.5(8) . . ?
C5_4 C2_4 C4_4 103.6(10) . . ?
C4_4 C2_4 C1_4 111.3(8) . . ?
C3_4 C2_4 C1_4 114.0(9) . . ?
C3_4 C2_4 C5_4 110.0(10) . . ?
C3_4 C2_4 C4_4 105.9(10) . . ?
C2_4 C3_4 HF_4 109.5 . . ?
C2_4 C3_4 HG_4 109.5 . . ?
C2_4 C3_4 HH_4 109.5 . . ?
HF_4 C3_4 HG_4 109.5 . . ?
HF_4 C3_4 HH_4 109.5 . . ?
HG_4 C3_4 HH_4 109.5 . . ?
H_5 C5_5 HA_5 109.5 . . ?
H_5 C5_5 HB_5 109.5 . . ?
HA_5 C5_5 HB_5 109.5 . . ?
C2_5 C5_5 H_5 109.5 . . ?
C2_5 C5_5 HA_5 109.5 . . ?
C2_5 C5_5 HB_5 109.5 . . ?
C223 C1_5 C224 123.2(12) . . ?
C223 C1_5 C2_5 121.1(12) . . ?
C224 C1_5 C2_5 115.6(12) . . ?
HC_5 C4_5 HD_5 109.5 . . ?
HC_5 C4_5 HE_5 109.5 . . ?
HD_5 C4_5 HE_5 109.5 . . ?
C2_5 C4_5 HC_5 109.5 . . ?
C2_5 C4_5 HD_5 109.5 . . ?
C2_5 C4_5 HE_5 109.5 . . ?
C5_5 C2_5 C4_5 115.7(13) . . ?
C5_5 C2_5 C3_5 102.7(13) . . ?
C1_5 C2_5 C5_5 109.4(10) . . ?
C1_5 C2_5 C4_5 112.1(12) . . ?
C1_5 C2_5 C3_5 110.9(10) . . ?
C4_5 C2_5 C3_5 105.5(11) . . ?
C2_5 C3_5 HF_5 109.5 . . ?
C2_5 C3_5 HG_5 109.5 . . ?
C2_5 C3_5 HH_5 109.5 . . ?
HF_5 C3_5 HG_5 109.5 . . ?
HF_5 C3_5 HH_5 109.5 . . ?
HG_5 C3_5 HH_5 109.5 . . ?
H_6 C5_6 HA_6 109.5 . . ?
H_6 C5_6 HB_6 109.5 . . ?
HA_6 C5_6 HB_6 109.5 . . ?
C2_6 C5_6 H_6 109.5 . . ?
C2_6 C5_6 HA_6 109.5 . . ?
C2_6 C5_6 HB_6 109.5 . . ?
C223 C1_6 C2_6 118.0(11) . . ?
C222 C1_6 C223 111.6(11) . . ?
C222 C1_6 C2_6 130.4(12) . . ?
HC_6 C4_6 HD_6 109.5 . . ?
HC_6 C4_6 HE_6 109.5 . . ?
HD_6 C4_6 HE_6 109.5 . . ?
C2_6 C4_6 HC_6 109.5 . . ?
C2_6 C4_6 HD_6 109.5 . . ?
C2_6 C4_6 HE_6 109.5 . . ?
C1_6 C2_6 C5_6 108.1(11) . . ?
C4_6 C2_6 C5_6 101.3(13) . . ?
C4_6 C2_6 C1_6 112.1(11) . . ?
C3_6 C2_6 C5_6 103.5(13) . . ?
C3_6 C2_6 C1_6 116.3(12) . . ?
C3_6 C2_6 C4_6 113.8(14) . . ?
C2_6 C3_6 HF_6 109.5 . . ?
C2_6 C3_6 HG_6 109.5 . . ?
C2_6 C3_6 HH_6 109.5 . . ?
HF_6 C3_6 HG_6 109.5 . . ?
HF_6 C3_6 HH_6 109.5 . . ?
HG_6 C3_6 HH_6 109.5 . . ?
H_7 C5_7 HA_7 109.5 . . ?
H_7 C5_7 HB_7 109.5 . . ?
HA_7 C5_7 HB_7 109.5 . . ?
C2_7 C5_7 H_7 109.5 . . ?
C2_7 C5_7 HA_7 109.5 . . ?
C2_7 C5_7 HB_7 109.5 . . ?
C233 C1_7 C234 120.2(11) . . ?
C233 C1_7 C2_7 120.5(13) . . ?
C234 C1_7 C2_7 118.5(11) . . ?
HC_7 C4_7 HD_7 109.5 . . ?
HC_7 C4_7 HE_7 109.5 . . ?
HD_7 C4_7 HE_7 109.5 . . ?
C2_7 C4_7 HC_7 109.5 . . ?
C2_7 C4_7 HD_7 109.5 . . ?
C2_7 C4_7 HE_7 109.5 . . ?
C5_7 C2_7 C4_7 112.9(16) . . ?
C1_7 C2_7 C5_7 107.6(13) . . ?
C1_7 C2_7 C4_7 109.2(13) . . ?
C3_7 C2_7 C5_7 106.5(14) . . ?
C3_7 C2_7 C1_7 115.4(13) . . ?
C3_7 C2_7 C4_7 105.3(14) . . ?
C2_7 C3_7 HF_7 109.5 . . ?
C2_7 C3_7 HG_7 109.5 . . ?
C2_7 C3_7 HH_7 109.5 . . ?
HF_7 C3_7 HG_7 109.5 . . ?
HF_7 C3_7 HH_7 109.5 . . ?
HG_7 C3_7 HH_7 109.5 . . ?
H_8 C5_8 HA_8 109.5 . . ?
H_8 C5_8 HB_8 109.5 . . ?
HA_8 C5_8 HB_8 109.5 . . ?
C2_8 C5_8 H_8 109.5 . . ?
C2_8 C5_8 HA_8 109.5 . . ?
C2_8 C5_8 HB_8 109.5 . . ?
C233 C1_8 C232 116.8(12) . . ?
C233 C1_8 C2_8 121.9(12) . . ?
C232 C1_8 C2_8 121.4(11) . . ?
HC_8 C4_8 HD_8 109.5 . . ?
HC_8 C4_8 HE_8 109.5 . . ?
HD_8 C4_8 HE_8 109.5 . . ?
C2_8 C4_8 HC_8 109.5 . . ?
C2_8 C4_8 HD_8 109.5 . . ?
C2_8 C4_8 HE_8 109.5 . . ?
C1_8 C2_8 C5_8 111.9(12) . . ?
C4_8 C2_8 C5_8 107.4(14) . . ?
C4_8 C2_8 C1_8 111.7(12) . . ?
C3_8 C2_8 C5_8 102.5(14) . . ?
C3_8 C2_8 C1_8 115.2(12) . . ?
C3_8 C2_8 C4_8 107.5(14) . . ?
C2_8 C3_8 HF_8 109.5 . . ?
C2_8 C3_8 HG_8 109.5 . . ?
C2_8 C3_8 HH_8 109.5 . . ?
HF_8 C3_8 HG_8 109.5 . . ?
HF_8 C3_8 HH_8 109.5 . . ?
HG_8 C3_8 HH_8 109.5 . . ?
C202 C1_9 C2_9 120.3(10) . . ?
C203 C1_9 C202 119.1(8) . . ?
C203 C1_9 C2_9 120.6(11) . . ?
H_9 C5_9 HA_9 109.5 . . ?
H_9 C5_9 HB_9 109.5 . . ?
HA_9 C5_9 HB_9 109.5 . . ?
C2_9 C5_9 H_9 109.5 . . ?
C2_9 C5_9 HA_9 109.5 . . ?
C2_9 C5_9 HB_9 109.5 . . ?
HC_9 C4_9 HD_9 109.5 . . ?
HC_9 C4_9 HE_9 109.5 . . ?
HD_9 C4_9 HE_9 109.5 . . ?
C2_9 C4_9 HC_9 109.5 . . ?
C2_9 C4_9 HD_9 109.5 . . ?
C2_9 C4_9 HE_9 109.5 . . ?
C1_9 C2_9 C4_9 108.4(10) . . ?
C5_9 C2_9 C1_9 113.9(10) . . ?
C5_9 C2_9 C4_9 106.2(14) . . ?
C3_9 C2_9 C1_9 114.4(13) . . ?
C3_9 C2_9 C5_9 107.0(14) . . ?
C3_9 C2_9 C4_9 106.5(12) . . ?
C2_9 C3_9 HF_9 109.5 . . ?
C2_9 C3_9 HG_9 109.5 . . ?
C2_9 C3_9 HH_9 109.5 . . ?
HF_9 C3_9 HG_9 109.5 . . ?
HF_9 C3_9 HH_9 109.5 . . ?
HG_9 C3_9 HH_9 109.5 . . ?
H_10 C4_10 HA_10 109.5 . . ?
H_10 C4_10 HB_10 109.5 . . ?
HA_10 C4_10 HB_10 109.5 . . ?
C2_10 C4_10 H_10 109.5 . . ?
C2_10 C4_10 HA_10 109.5 . . ?
C2_10 C4_10 HB_10 109.5 . . ?
HC_10 C5_10 HD_10 109.5 . . ?
HC_10 C5_10 HE_10 109.5 . . ?
HD_10 C5_10 HE_10 109.5 . . ?
C2_10 C5_10 HC_10 109.5 . . ?
C2_10 C5_10 HD_10 109.5 . . ?
C2_10 C5_10 HE_10 109.5 . . ?
C203 C1_10 C204 119.3(11) . . ?
C203 C1_10 C2_10 120.6(12) . . ?
C204 C1_10 C2_10 120.1(10) . . ?
C4_10 C2_10 C3_10 104.7(14) . . ?
C5_10 C2_10 C4_10 109.2(14) . . ?
C5_10 C2_10 C1_10 116.2(11) . . ?
C5_10 C2_10 C3_10 105.6(14) . . ?
C1_10 C2_10 C4_10 109.6(12) . . ?
C1_10 C2_10 C3_10 110.9(12) . . ?
C2_10 C3_10 HF_10 109.5 . . ?
C2_10 C3_10 HG_10 109.5 . . ?
C2_10 C3_10 HH_10 109.5 . . ?
HF_10 C3_10 HG_10 109.5 . . ?
HF_10 C3_10 HH_10 109.5 . . ?
HG_10 C3_10 HH_10 109.5 . . ?
H3A_11 C3_11 H3B_11 109.5 . . ?
H3A_11 C3_11 H3C_11 109.5 . . ?
H3B_11 C3_11 H3C_11 109.5 . . ?
C2_11 C3_11 H3A_11 109.5 . . ?
C2_11 C3_11 H3B_11 109.5 . . ?
C2_11 C3_11 H3C_11 109.5 . . ?
H5A_11 C5_11 H5B_11 109.5 . . ?
H5A_11 C5_11 H5C_11 109.5 . . ?
H5B_11 C5_11 H5C_11 109.5 . . ?
C2_11 C5_11 H5A_11 109.5 . . ?
C2_11 C5_11 H5B_11 109.5 . . ?
C2_11 C5_11 H5C_11 109.5 . . ?
H4A_11 C4_11 H4B_11 109.5 . . ?
H4A_11 C4_11 H4C_11 109.5 . . ?
H4B_11 C4_11 H4C_11 109.5 . . ?
C2_11 C4_11 H4A_11 109.5 . . ?
C2_11 C4_11 H4B_11 109.5 . . ?
C2_11 C4_11 H4C_11 109.5 . . ?
C3_11 C2_11 C5_11 104.8(12) . . ?
C3_11 C2_11 C4_11 110.9(14) . . ?
C3_11 C2_11 C1_11 112.0(11) . . ?
C4_11 C2_11 C5_11 103.8(13) . . ?
C4_11 C2_11 C1_11 111.9(11) . . ?
C1_11 C2_11 C5_11 112.9(12) . . ?
C314 C1_11 C313 116.5(14) . . ?
C314 C1_11 C2_11 118.4(12) . . ?
C313 C1_11 C2_11 125.0(13) . . ?
C313 C1_12 C312 113.9(14) . . ?
C313 C1_12 C2_12 121.1(13) . . ?
C312 C1_12 C2_12 124.3(13) . . ?
H5A_12 C5_12 H5B_12 109.5 . . ?
H5A_12 C5_12 H5C_12 109.5 . . ?
H5B_12 C5_12 H5C_12 109.5 . . ?
C2_12 C5_12 H5A_12 109.5 . . ?
C2_12 C5_12 H5B_12 109.5 . . ?
C2_12 C5_12 H5C_12 109.5 . . ?
H4A_12 C4_12 H4B_12 109.5 . . ?
H4A_12 C4_12 H4C_12 109.5 . . ?
H4B_12 C4_12 H4C_12 109.5 . . ?
C2_12 C4_12 H4A_12 109.5 . . ?
C2_12 C4_12 H4B_12 109.5 . . ?
C2_12 C4_12 H4C_12 109.5 . . ?
C5_12 C2_12 C1_12 110.1(11) . . ?
C5_12 C2_12 C4_12 106.6(13) . . ?
C5_12 C2_12 C3_12 110.6(13) . . ?
C4_12 C2_12 C1_12 112.4(12) . . ?
C3_12 C2_12 C1_12 111.7(11) . . ?
C3_12 C2_12 C4_12 105.2(13) . . ?
C2_12 C3_12 H3A_12 109.5 . . ?
C2_12 C3_12 H3B_12 109.5 . . ?
C2_12 C3_12 H3C_12 109.5 . . ?
H3A_12 C3_12 H3B_12 109.5 . . ?
H3A_12 C3_12 H3C_12 109.5 . . ?
H3B_12 C3_12 H3C_12 109.5 . . ?
H3A_13 C3_13 H3B_13 109.5 . . ?
H3A_13 C3_13 H3C_13 109.5 . . ?
H3B_13 C3_13 H3C_13 109.5 . . ?
C2_13 C3_13 H3A_13 109.5 . . ?
C2_13 C3_13 H3B_13 109.5 . . ?
C2_13 C3_13 H3C_13 109.5 . . ?
H5A_13 C5_13 H5B_13 109.5 . . ?
H5A_13 C5_13 H5C_13 109.5 . . ?
H5B_13 C5_13 H5C_13 109.5 . . ?
C2_13 C5_13 H5A_13 109.5 . . ?
C2_13 C5_13 H5B_13 109.5 . . ?
C2_13 C5_13 H5C_13 109.5 . . ?
H4A_13 C4_13 H4B_13 109.5 . . ?
H4A_13 C4_13 H4C_13 109.5 . . ?
H4B_13 C4_13 H4C_13 109.5 . . ?
C2_13 C4_13 H4A_13 109.5 . . ?
C2_13 C4_13 H4B_13 109.5 . . ?
C2_13 C4_13 H4C_13 109.5 . . ?
C3_13 C2_13 C5_13 106.6(14) . . ?
C3_13 C2_13 C4_13 107.1(14) . . ?
C4_13 C2_13 C5_13 106.5(13) . . ?
C1_13 C2_13 C3_13 113.3(12) . . ?
C1_13 C2_13 C5_13 111.5(12) . . ?
C1_13 C2_13 C4_13 111.4(12) . . ?
C302 C1_13 C2_13 124.3(14) . . ?
C303 C1_13 C302 112.2(15) . . ?
C303 C1_13 C2_13 123.5(14) . . ?
H5A_14 C5_14 H5B_14 109.5 . . ?
H5A_14 C5_14 H5C_14 109.5 . . ?
H5B_14 C5_14 H5C_14 109.5 . . ?
C2_14 C5_14 H5A_14 109.5 . . ?
C2_14 C5_14 H5B_14 109.5 . . ?
C2_14 C5_14 H5C_14 109.5 . . ?
C304 C1_14 C2_14 114.8(14) . . ?
C303 C1_14 C304 125.5(17) . . ?
C303 C1_14 C2_14 119.4(15) . . ?
H4A_14 C4_14 H4B_14 109.5 . . ?
H4A_14 C4_14 H4C_14 109.5 . . ?
H4B_14 C4_14 H4C_14 109.5 . . ?
C2_14 C4_14 H4A_14 109.5 . . ?
C2_14 C4_14 H4B_14 109.5 . . ?
C2_14 C4_14 H4C_14 109.5 . . ?
C1_14 C2_14 C5_14 109.9(12) . . ?
C1_14 C2_14 C4_14 111.4(13) . . ?
C1_14 C2_14 C3_14 113.0(13) . . ?
C4_14 C2_14 C5_14 107.5(14) . . ?
C4_14 C2_14 C3_14 107.3(14) . . ?
C3_14 C2_14 C5_14 107.5(15) . . ?
C2_14 C3_14 H3A_14 109.5 . . ?
C2_14 C3_14 H3B_14 109.5 . . ?
C2_14 C3_14 H3C_14 109.5 . . ?
H3A_14 C3_14 H3B_14 109.5 . . ?
H3A_14 C3_14 H3C_14 109.5 . . ?
H3B_14 C3_14 H3C_14 109.5 . . ?
C333 C1_15 C332 112.6(12) . . ?
C333 C1_15 C2_15 116.6(11) . . ?
C332 C1_15 C2_15 130.3(11) . . ?
H5A_15 C5_15 H5B_15 109.5 . . ?
H5A_15 C5_15 H5C_15 109.5 . . ?
H5B_15 C5_15 H5C_15 109.5 . . ?
C2_15 C5_15 H5A_15 109.5 . . ?
C2_15 C5_15 H5B_15 109.5 . . ?
C2_15 C5_15 H5C_15 109.5 . . ?
H4A_15 C4_15 H4B_15 109.5 . . ?
H4A_15 C4_15 H4C_15 109.5 . . ?
H4B_15 C4_15 H4C_15 109.5 . . ?
C2_15 C4_15 H4A_15 109.5 . . ?
C2_15 C4_15 H4B_15 109.5 . . ?
C2_15 C4_15 H4C_15 109.5 . . ?
C5_15 C2_15 C1_15 116.2(13) . . ?
C5_15 C2_15 C4_15 104.5(13) . . ?
C4_15 C2_15 C1_15 108.4(12) . . ?
C3_15 C2_15 C1_15 112.8(12) . . ?
C3_15 C2_15 C5_15 107.1(14) . . ?
C3_15 C2_15 C4_15 107.2(14) . . ?
C2_15 C3_15 H3A_15 109.5 . . ?
C2_15 C3_15 H3B_15 109.5 . . ?
C2_15 C3_15 H3C_15 109.5 . . ?
H3A_15 C3_15 H3B_15 109.5 . . ?
H3A_15 C3_15 H3C_15 109.5 . . ?
H3B_15 C3_15 H3C_15 109.5 . . ?
H5A_16 C5_16 H5B_16 109.5 . . ?
H5A_16 C5_16 H5C_16 109.5 . . ?
H5B_16 C5_16 H5C_16 109.5 . . ?
C2_16 C5_16 H5A_16 109.5 . . ?
C2_16 C5_16 H5B_16 109.5 . . ?
C2_16 C5_16 H5C_16 109.5 . . ?
C334 C1_16 C2_16 115.7(10) . . ?
C333 C1_16 C334 119.8(10) . . ?
C333 C1_16 C2_16 124.5(11) . . ?
H4A_16 C4_16 H4B_16 109.5 . . ?
H4A_16 C4_16 H4C_16 109.5 . . ?
H4B_16 C4_16 H4C_16 109.5 . . ?
C2_16 C4_16 H4A_16 109.5 . . ?
C2_16 C4_16 H4B_16 109.5 . . ?
C2_16 C4_16 H4C_16 109.5 . . ?
C5_16 C2_16 C1_16 112.0(10) . . ?
C5_16 C2_16 C3_16 106.0(14) . . ?
C1_16 C2_16 C3_16 109.7(10) . . ?
C4_16 C2_16 C5_16 109.5(11) . . ?
C4_16 C2_16 C1_16 114.2(11) . . ?
C4_16 C2_16 C3_16 105.0(13) . . ?
C2_16 C3_16 H3A_16 109.5 . . ?
C2_16 C3_16 H3B_16 109.5 . . ?
C2_16 C3_16 H3C_16 109.5 . . ?
H3A_16 C3_16 H3B_16 109.5 . . ?
H3A_16 C3_16 H3C_16 109.5 . . ?
H3B_16 C3_16 H3C_16 109.5 . . ?
C324 C1_17 C323 114.5(13) . . ?
C324 C1_17 C2_17 123.8(12) . . ?
C323 C1_17 C2_17 121.4(13) . . ?
H5A_17 C5_17 H5B_17 109.5 . . ?
H5A_17 C5_17 H5C_17 109.5 . . ?
H5B_17 C5_17 H5C_17 109.5 . . ?
C2_17 C5_17 H5A_17 109.5 . . ?
C2_17 C5_17 H5B_17 109.5 . . ?
C2_17 C5_17 H5C_17 109.5 . . ?
H4A_17 C4_17 H4B_17 109.5 . . ?
H4A_17 C4_17 H4C_17 109.5 . . ?
H4B_17 C4_17 H4C_17 109.5 . . ?
C2_17 C4_17 H4A_17 109.5 . . ?
C2_17 C4_17 H4B_17 109.5 . . ?
C2_17 C4_17 H4C_17 109.5 . . ?
C1_17 C2_17 C5_17 114.4(12) . . ?
C1_17 C2_17 C4_17 107.1(12) . . ?
C4_17 C2_17 C5_17 108.5(14) . . ?
C3_17 C2_17 C1_17 116.7(13) . . ?
C3_17 C2_17 C5_17 102.8(13) . . ?
C3_17 C2_17 C4_17 107.0(14) . . ?
C2_17 C3_17 H3A_17 109.5 . . ?
C2_17 C3_17 H3B_17 109.5 . . ?
C2_17 C3_17 H3C_17 109.5 . . ?
H3A_17 C3_17 H3B_17 109.5 . . ?
H3A_17 C3_17 H3C_17 109.5 . . ?
H3B_17 C3_17 H3C_17 109.5 . . ?
H3A_18 C3_18 H3B_18 109.5 . . ?
H3A_18 C3_18 H3C_18 109.5 . . ?
H3B_18 C3_18 H3C_18 109.5 . . ?
C2_18 C3_18 H3A_18 109.5 . . ?
C2_18 C3_18 H3B_18 109.5 . . ?
C2_18 C3_18 H3C_18 109.5 . . ?
H5A_18 C5_18 H5B_18 109.5 . . ?
H5A_18 C5_18 H5C_18 109.5 . . ?
H5B_18 C5_18 H5C_18 109.5 . . ?
C2_18 C5_18 H5A_18 109.5 . . ?
C2_18 C5_18 H5B_18 109.5 . . ?
C2_18 C5_18 H5C_18 109.5 . . ?
H4A_18 C4_18 H4B_18 109.5 . . ?
H4A_18 C4_18 H4C_18 109.5 . . ?
H4B_18 C4_18 H4C_18 109.5 . . ?
C2_18 C4_18 H4A_18 109.5 . . ?
C2_18 C4_18 H4B_18 109.5 . . ?
C2_18 C4_18 H4C_18 109.5 . . ?
C5_18 C2_18 C3_18 104.1(12) . . ?
C5_18 C2_18 C4_18 105.9(13) . . ?
C5_18 C2_18 C1_18 114.4(11) . . ?
C4_18 C2_18 C3_18 106.7(14) . . ?
C4_18 C2_18 C1_18 112.9(10) . . ?
C1_18 C2_18 C3_18 112.0(11) . . ?
C322 C1_18 C2_18 121.6(11) . . ?
C323 C1_18 C322 117.1(13) . . ?
C323 C1_18 C2_18 121.2(12) . . ?
H_19 C5_19 HA_19 109.5 . . ?
H_19 C5_19 HB_19 109.5 . . ?
HA_19 C5_19 HB_19 109.5 . . ?
C2_19 C5_19 H_19 109.5 . . ?
C2_19 C5_19 HA_19 109.5 . . ?
C2_19 C5_19 HB_19 109.5 . . ?
C212 C1_19 C213 118.7(10) . . ?
C212 C1_19 C2_19 122.2(10) . . ?
C213 C1_19 C2_19 118.6(10) . . ?
HC_19 C4_19 HD_19 109.5 . . ?
HC_19 C4_19 HE_19 109.5 . . ?
HD_19 C4_19 HE_19 109.5 . . ?
C2_19 C4_19 HC_19 109.5 . . ?
C2_19 C4_19 HD_19 109.5 . . ?
C2_19 C4_19 HE_19 109.5 . . ?
C5_19 C2_19 C1_19 112.9(11) . . ?
C5_19 C2_19 C4_19 108.7(13) . . ?
C5_19 C2_19 C3_19 108.9(13) . . ?
C1_19 C2_19 C4_19 109.0(10) . . ?
C3_19 C2_19 C1_19 113.7(11) . . ?
C3_19 C2_19 C4_19 102.9(12) . . ?
C2_19 C3_19 HF_19 109.5 . . ?
C2_19 C3_19 HG_19 109.5 . . ?
C2_19 C3_19 HH_19 109.5 . . ?
HF_19 C3_19 HG_19 109.5 . . ?
HF_19 C3_19 HH_19 109.5 . . ?
HG_19 C3_19 HH_19 109.5 . . ?
H_20 C5_20 HA_20 109.5 . . ?
H_20 C5_20 HB_20 109.5 . . ?
HA_20 C5_20 HB_20 109.5 . . ?
C2_20 C5_20 H_20 109.5 . . ?
C2_20 C5_20 HA_20 109.5 . . ?
C2_20 C5_20 HB_20 109.5 . . ?
C214 C1_20 C213 117.4(10) . . ?
C214 C1_20 C2_20 118.7(9) . . ?
C213 C1_20 C2_20 123.8(9) . . ?
HC_20 C4_20 HD_20 109.5 . . ?
HC_20 C4_20 HE_20 109.5 . . ?
HD_20 C4_20 HE_20 109.5 . . ?
C2_20 C4_20 HC_20 109.5 . . ?
C2_20 C4_20 HD_20 109.5 . . ?
C2_20 C4_20 HE_20 109.5 . . ?
C5_20 C2_20 C4_20 105.2(11) . . ?
C1_20 C2_20 C5_20 113.9(10) . . ?
C1_20 C2_20 C4_20 110.4(9) . . ?
C3_20 C2_20 C5_20 107.5(12) . . ?
C3_20 C2_20 C1_20 114.2(10) . . ?
C3_20 C2_20 C4_20 104.9(11) . . ?
C2_20 C3_20 HF_20 109.5 . . ?
C2_20 C3_20 HG_20 109.5 . . ?
C2_20 C3_20 HH_20 109.5 . . ?
HF_20 C3_20 HG_20 109.5 . . ?
HF_20 C3_20 HH_20 109.5 . . ?
HG_20 C3_20 HH_20 109.5 . . ?
H3A_21 C3_21 H3B_21 109.5 . . ?
H3A_21 C3_21 H3C_21 109.5 . . ?
H3B_21 C3_21 H3C_21 109.5 . . ?
C2_21 C3_21 H3A_21 109.5 . . ?
C2_21 C3_21 H3B_21 109.5 . . ?
C2_21 C3_21 H3C_21 109.5 . . ?
H5A_21 C5_21 H5B_21 109.5 . . ?
H5A_21 C5_21 H5C_21 109.5 . . ?
H5B_21 C5_21 H5C_21 109.5 . . ?
C2_21 C5_21 H5A_21 109.5 . . ?
C2_21 C5_21 H5B_21 109.5 . . ?
C2_21 C5_21 H5C_21 109.5 . . ?
H4A_21 C4_21 H4B_21 109.5 . . ?
H4A_21 C4_21 H4C_21 109.5 . . ?
H4B_21 C4_21 H4C_21 109.5 . . ?
C2_21 C4_21 H4A_21 109.5 . . ?
C2_21 C4_21 H4B_21 109.5 . . ?
C2_21 C4_21 H4C_21 109.5 . . ?
C3_21 C2_21 C5_21 107.7(13) . . ?
C3_21 C2_21 C4_21 112.5(11) . . ?
C3_21 C2_21 C1_21 110.9(9) . . ?
C5_21 C2_21 C1_21 111.6(10) . . ?
C4_21 C2_21 C5_21 103.0(12) . . ?
C4_21 C2_21 C1_21 110.9(10) . . ?
C342 C1_21 C343 113.7(10) . . ?
C342 C1_21 C2_21 116.3(9) . . ?
C343 C1_21 C2_21 129.8(10) . . ?
C344 C1_22 C343 114.2(10) . . ?
C344 C1_22 C2_22 121.0(10) . . ?
C343 C1_22 C2_22 124.8(10) . . ?
H5A_22 C5_22 H5B_22 109.5 . . ?
H5A_22 C5_22 H5C_22 109.5 . . ?
H5B_22 C5_22 H5C_22 109.5 . . ?
C2_22 C5_22 H5A_22 109.5 . . ?
C2_22 C5_22 H5B_22 109.5 . . ?
C2_22 C5_22 H5C_22 109.5 . . ?
H4A_22 C4_22 H4B_22 109.5 . . ?
H4A_22 C4_22 H4C_22 109.5 . . ?
H4B_22 C4_22 H4C_22 109.5 . . ?
C2_22 C4_22 H4A_22 109.5 . . ?
C2_22 C4_22 H4B_22 109.5 . . ?
C2_22 C4_22 H4C_22 109.5 . . ?
C5_22 C2_22 C1_22 112.3(10) . . ?
C5_22 C2_22 C4_22 105.3(12) . . ?
C5_22 C2_22 C3_22 107.4(11) . . ?
C4_22 C2_22 C1_22 115.2(9) . . ?
C3_22 C2_22 C1_22 109.8(9) . . ?
C3_22 C2_22 C4_22 106.3(11) . . ?
C2_22 C3_22 H3A_22 109.5 . . ?
C2_22 C3_22 H3B_22 109.5 . . ?
C2_22 C3_22 H3C_22 109.5 . . ?
H3A_22 C3_22 H3B_22 109.5 . . ?
H3A_22 C3_22 H3C_22 109.5 . . ?
H3B_22 C3_22 H3C_22 109.5 . . ?
C354 C1_23 C2_23 118.3(5) . . ?
C353 C1_23 C354 120.8(7) . . ?
C353 C1_23 C2_23 120.9(8) . . ?
H5A_23 C5_23 H5B_23 109.5 . . ?
H5A_23 C5_23 H5C_23 109.5 . . ?
H5B_23 C5_23 H5C_23 109.5 . . ?
C2_23 C5_23 H5A_23 109.5 . . ?
C2_23 C5_23 H5B_23 109.5 . . ?
C2_23 C5_23 H5C_23 109.5 . . ?
H4A_23 C4_23 H4B_23 109.5 . . ?
H4A_23 C4_23 H4C_23 109.5 . . ?
H4B_23 C4_23 H4C_23 109.5 . . ?
C2_23 C4_23 H4A_23 109.5 . . ?
C2_23 C4_23 H4B_23 109.5 . . ?
C2_23 C4_23 H4C_23 109.5 . . ?
C1_23 C2_23 C3_23 111.6(8) . . ?
C5_23 C2_23 C1_23 110.0(8) . . ?
C5_23 C2_23 C3_23 107.1(9) . . ?
C4_23 C2_23 C1_23 111.4(8) . . ?
C4_23 C2_23 C5_23 109.6(10) . . ?
C4_23 C2_23 C3_23 106.9(9) . . ?
C2_23 C3_23 H3A_23 109.5 . . ?
C2_23 C3_23 H3B_23 109.5 . . ?
C2_23 C3_23 H3C_23 109.5 . . ?
H3A_23 C3_23 H3B_23 109.5 . . ?
H3A_23 C3_23 H3C_23 109.5 . . ?
H3B_23 C3_23 H3C_23 109.5 . . ?
H3A_24 C3_24 H3B_24 109.5 . . ?
H3A_24 C3_24 H3C_24 109.5 . . ?
H3B_24 C3_24 H3C_24 109.5 . . ?
C2_24 C3_24 H3A_24 109.5 . . ?
C2_24 C3_24 H3B_24 109.5 . . ?
C2_24 C3_24 H3C_24 109.5 . . ?
H5A_24 C5_24 H5B_24 109.5 . . ?
H5A_24 C5_24 H5C_24 109.5 . . ?
H5B_24 C5_24 H5C_24 109.5 . . ?
C2_24 C5_24 H5A_24 109.5 . . ?
C2_24 C5_24 H5B_24 109.5 . . ?
C2_24 C5_24 H5C_24 109.5 . . ?
H4A_24 C4_24 H4B_24 109.5 . . ?
H4A_24 C4_24 H4C_24 109.5 . . ?
H4B_24 C4_24 H4C_24 109.5 . . ?
C2_24 C4_24 H4A_24 109.5 . . ?
C2_24 C4_24 H4B_24 109.5 . . ?
C2_24 C4_24 H4C_24 109.5 . . ?
C3_24 C2_24 C5_24 101.6(12) . . ?
C4_24 C2_24 C3_24 109.6(12) . . ?
C4_24 C2_24 C5_24 105.2(13) . . ?
C1_24 C2_24 C3_24 115.2(11) . . ?
C1_24 C2_24 C5_24 112.6(10) . . ?
C1_24 C2_24 C4_24 111.7(10) . . ?
C352 C1_24 C2_24 118.6(7) . . ?
C353 C1_24 C352 121.8(4) . . ?
C353 C1_24 C2_24 119.5(7) . . ?

loop_
_geom_bond_atom_site_label_1
_geom_bond_atom_site_label_2
_geom_bond_distance
_geom_bond_site_symmetry_2
_geom_bond_publ_flag
Zn3 N12 2.038(8) . ?
Zn3 N403 2.130(6) . ?
Zn3 N11 2.071(7) . ?
Zn3 N9 2.088(8) . ?
Zn3 N10 2.079(8) . ?
Zn1 N2 2.051(7) . ?
Zn1 N1 2.014(8) . ?
Zn1 N3 2.040(8) . ?
Zn1 N401 2.144(6) . ?
Zn1 N4 2.060(7) . ?
Zn6 N503 2.128(5) . ?
Zn6 N109 2.090(8) . ?
Zn6 N111 2.046(7) . ?
Zn6 N112 2.033(8) . ?
Zn6 N110 2.057(8) . ?
Zn2 N8 2.051(8) . ?
Zn2 N5 2.043(9) . ?
Zn2 N402 2.119(5) . ?
Zn2 N7 2.023(8) . ?
Zn2 N6 2.091(9) . ?
Zn5 N106 2.032(9) . ?
Zn5 N107 2.054(9) . ?
Zn5 N108 2.068(10) . ?
Zn5 N105 2.067(8) . ?
Zn5 N502 2.139(7) . ?
Zn4 N501 2.130(6) 2_567 ?
Zn4 N103 2.076(8) . ?
Zn4 N101 2.067(10) . ?
Zn4 N102 2.111(10) . ?
Zn4 N104 2.094(10) . ?
N2 C15 1.341(11) . ?
N2 C12 1.374(12) . ?
N8 C37 1.338(12) . ?
N8 C40 1.358(14) . ?
N503 C541 1.365(8) . ?
N503 C745 1.360(8) . ?
N503 C545 1.356(8) . ?
N503 C741 1.355(7) . ?
N109 C142 1.387(12) . ?
N109 C145 1.356(13) . ?
N12 C57 1.402(13) . ?
N12 C60 1.401(13) . ?
N403 C445 1.349(8) . ?
N403 C441 1.364(7) . ?
N11 C52 1.395(11) . ?
N11 C55 1.330(12) . ?
N111 C155 1.354(12) . ?
N111 C152 1.418(12) . ?
N112 C157 1.385(13) . ?
N112 C160 1.451(12) . ?
N110 C147 1.374(12) . ?
N110 C150 1.403(12) . ?
N1 C17 1.408(11) . ?
N1 C20 1.363(14) . ?
C563 C562 1.418(10) . ?
C563 C561 1.383(10) . ?
C563 C554 1.515(8) . ?
N9 C45 1.336(13) . ?
N9 C42 1.414(13) . ?
N106 C127 1.336(14) . ?
N106 C130 1.365(14) . ?
N5 C25 1.355(14) . ?
N5 C22 1.294(15) . ?
C534 C562 1.493(10) . ?
C534 C533 1.409(11) . ?
C534 C535 1.406(11) . ?
C534 C735 1.416(10) . ?
C534 C733 1.388(11) . ?
N3 C7 1.354(12) . ?
N3 C10 1.365(13) . ?
N401 C605 1.354(8) . ?
N401 C401 1.353(8) . ?
N401 C405 1.349(8) . ?
N401 C601 1.363(6) . ?
C562 C561 1.394(10) 2_567 ?
N402 C421 1.363(7) . ?
N402 C425 1.356(8) . ?
N402 C625 1.363(9) . ?
N402 C621 1.346(9) . ?
N501 C505 1.371(8) . ?
N501 C705 1.360(9) . ?
N501 C701 1.339(7) . ?
N501 C501 1.332(8) . ?
N10 C47 1.327(12) . ?
N10 C50 1.397(11) . ?
N107 C135 1.372(14) . ?
N107 C132 1.448(15) . ?
C551 C543 1.409(8) . ?
C551 C752 1.392(11) . ?
C551 C756 1.397(10) . ?
C551 C552 1.392(11) . ?
C551 C556 1.392(11) . ?
N103 C115 1.332(13) . ?
N103 C112 1.376(14) . ?
N4 C5 1.306(12) . ?
N4 C2 1.425(14) . ?
C543 C744 1.392(8) . ?
C543 C544 1.398(8) . ?
C543 C542 1.395(7) . ?
C543 C742 1.421(7) . ?
C431 C423 1.359(10) . ?
C431 C632 1.543(17) . ?
C431 C432 1.315(17) . ?
C431 C636 1.274(19) . ?
C431 C436 1.407(11) . ?
N101 C105 1.391(14) . ?
N101 C102 1.386(16) . ?
N7 C35 1.380(12) . ?
N7 C32 1.404(14) . ?
C37 C36 1.467(13) . ?
C37 C38 1.430(15) . ?
N108 C137 1.336(14) . ?
N108 C140 1.349(14) . ?
N6 C30 1.364(16) . ?
N6 C27 1.381(15) . ?
C511 C503 1.394(9) . ?
C511 C516 1.446(11) . ?
C511 C512 1.381(9) . ?
C511 C712 1.430(11) . ?
C511 C716 1.404(10) . ?
C561 C514 1.512(9) . ?
C454 C463 1.497(9) . ?
C454 C455 1.402(9) . ?
C454 C453 1.428(11) . ?
C454 C652 1.397(11) . ?
C454 C654 1.459(11) . ?
C155 C156 1.412(14) . ?
C155 C154 1.467(14) . ?
N105 C125 1.366(13) . ?
N105 C122 1.358(13) . ?
C554 C753 1.376(9) . ?
C554 C553 1.414(10) . ?
C554 C755 1.417(10) . ?
C554 C555 1.396(10) . ?
C514 C515 1.425(11) . ?
C514 C513 1.388(8) . ?
C514 C713 1.414(11) . ?
C514 C715 1.419(10) . ?
C423 C422 1.406(7) . ?
C423 C424 1.392(8) . ?
C423 C624 1.406(9) . ?
C423 C622 1.399(9) . ?
C503 C704 1.401(8) . ?
C503 C702 1.390(8) . ?
C503 C502 1.389(7) . ?
C503 C504 1.406(7) . ?
C45 C46 1.409(14) . ?
C45 C44 1.438(14) . ?
C15 C16 1.444(13) . ?
C15 C14 1.451(13) . ?
C531 C532 1.393(11) . ?
C531 C536 1.396(10) . ?
C531 C523 1.417(9) . ?
C531 C736 1.412(8) . ?
C531 C732 1.392(11) . ?
C147 C146 1.414(14) . ?
C147 C148 1.440(15) . ?
C17 C16 1.344(13) . ?
C17 C18 1.425(15) . ?
C434 C462 1.534(10) . ?
C434 C633 1.505(15) . ?
C434 C635 1.298(18) . ?
C434 C433 1.332(12) . ?
C434 C435 1.445(12) . ?
C461 C463 1.414(11) 2_656 ?
C461 C462 1.371(11) . ?
C461 C414 1.545(8) . ?
N102 C110 1.355(15) . ?
N102 C107 1.306(14) . ?
C52 C51 1.380(13) . ?
C52 C53 1.461(14) . ?
C163 C162 1.391(16) . ?
C163 C164 1.155(13) . ?
C16 C65 1.420(13) . ?
C51 C251 1.512(12) . ?
C51 C50 1.398(13) . ?
C157 C156 1.455(14) . ?
C157 C158 1.359(14) . ?
C127 C126 1.370(15) . ?
C127 C128 1.535(17) . ?
C150 C149 1.451(14) . ?
C150 C151 1.410(14) . ?
C463 C462 1.387(11) . ?
C61 C46 1.425(14) 2_656 ?
C61 C62 1.272(14) . ?
C115 C116 1.428(15) . ?
C115 C114 1.453(16) . ?
C46 C47 1.412(13) . ?
C403 C402 1.397(8) . ?
C403 C604 1.390(8) . ?
C403 C404 1.393(8) . ?
C403 C602 1.402(8) . ?
C403 C411 1.422(7) . ?
C36 C35 1.372(13) . ?
C36 C68 1.439(13) . ?
C251 C252 1.377(9) . ?
C251 C254 1.359(8) . ?
C142 C141 1.379(15) . ?
C142 C143 1.379(15) . ?
C62 C63 1.260(14) . ?
C156 C172 1.398(15) . ?
C145 C146 1.425(15) . ?
C145 C144 1.377(14) . ?
C137 C136 1.492(16) . ?
C137 C138 1.318(16) . ?
C12 C13 1.502(13) . ?
C12 C11 1.381(14) . ?
N104 C117 1.331(13) . ?
N104 C120 1.342(15) . ?
C152 C151 1.332(14) . ?
C152 C153 1.511(15) . ?
C135 C134 1.460(16) . ?
C135 C136 1.354(16) . ?
C451 C443 1.402(8) . ?
C451 C456 1.410(9) . ?
C451 C452 1.454(10) . ?
C451 C651 1.413(9) . ?
C451 C655 1.449(10) . ?
C6 C7 1.481(15) . ?
C6 C5 1.420(15) . ?
C6 C64 1.373(14) . ?
C57 C56 1.422(15) . ?
C57 C58 1.428(15) . ?
C35 C34 1.426(14) . ?
C141 C160 1.378(15) . ?
C141 C341 1.549(14) . ?
C134 H134 0.9500 . ?
C134 C133 1.338(17) . ?
C7 C8 1.350(15) . ?
C162 C161 1.163(14) . ?
C164 C116 1.464(15) . ?
C47 C48 1.485(14) . ?
C50 C49 1.397(14) . ?
C146 C161 1.447(15) 2_567 ?
C112 C111 1.348(16) . ?
C112 C113 1.500(17) . ?
C105 C104 1.454(17) . ?
C105 C106 1.371(11) . ?
C25 C22 2.015(19) . ?
C25 C26 1.471(19) . ?
C25 C24 1.340(17) . ?
C43 H 0.9500 . ?
C43 C42 1.375(16) . ?
C43 C44 1.378(16) . ?
C116 C117 1.424(16) . ?
C53 HA 0.9500 . ?
C53 C54 1.309(15) . ?
C5 C4 1.438(15) . ?
C42 C41 1.374(16) . ?
C351 C354 1.376(7) . ?
C351 C151 1.553(12) . ?
C351 C352 1.3741(16) . ?
C144 H144 0.9500 . ?
C144 C143 1.311(16) . ?
C136 C168 1.367(16) . ?
C38 HB 0.9500 . ?
C38 C39 1.315(15) . ?
C55 C56 1.460(14) . ?
C55 C54 1.398(14) . ?
C32 C33 1.398(16) . ?
C32 C31 1.365(17) . ?
C66 C67 1.345(13) . ?
C66 C65 1.208(12) . ?
C44 HC 0.9500 . ?
C172 C171 1.193(14) . ?
C354 H354 0.9500 . ?
C354 C1_23 1.414(9) . ?
C56 C72 1.418(16) . ?
C132 C133 1.421(17) . ?
C132 C131 1.353(18) . ?
C252 HD 0.9500 . ?
C252 C1_4 1.414(9) . ?
C60 C59 1.385(16) . ?
C60 C41 1.399(16) . ?
C160 C159 1.420(15) . ?
C148 H148 0.9500 . ?
C148 C149 1.356(15) . ?
C125 C126 1.442(16) . ?
C125 C124 1.418(14) . ?
C58 HE 0.9500 . ?
C58 C59 1.315(16) . ?
C443 C444 1.400(8) . ?
C443 C442 1.391(7) . ?
C114 H114 0.9500 . ?
C114 C113 1.309(16) . ?
C143 H143 0.9500 . ?
C122 C123 1.371(15) . ?
C122 C121 1.433(16) . ?
C138 H138 0.9500 . ?
C138 C139 1.330(17) . ?
C48 HF 0.9500 . ?
C48 C49 1.374(14) . ?
C130 C131 1.504(18) . ?
C130 C129 1.415(18) . ?
C171 C170 1.323(16) . ?
C14 HG 0.9500 . ?
C14 C13 1.360(14) . ?
C321 C121 1.515(17) . ?
C321 C322 1.381(11) . ?
C321 C324 1.376(10) . ?
C67 C68 1.203(12) . ?
C154 H154 0.9500 . ?
C154 C153 1.322(14) . ?
C149 H149 0.9500 . ?
C63 C64 1.272(14) . ?
C139 H139 0.9500 . ?
C139 C140 1.420(17) . ?
C117 C118 1.468(17) . ?
C13 HH 0.9500 . ?
C22 C21 1.541(19) . ?
C22 C23 1.420(18) . ?
C110 C111 1.420(18) . ?
C110 C109 1.524(18) . ?
C20 C19 1.557(16) . ?
C20 C1 1.392(16) . ?
C158 H158 0.9500 . ?
C158 C159 1.359(16) . ?
C18 HI 0.9500 . ?
C18 C19 1.329(15) . ?
C253 HJ 0.9500 . ?
C253 C1_3 1.382(10) . ?
C253 C1_4 1.371(9) . ?
C140 C121 1.428(16) . ?
C33 HK 0.9500 . ?
C33 C34 1.299(15) . ?
C159 H159 0.9500 . ?
C59 HL 0.9500 . ?
C10 C11 1.469(14) . ?
C10 C9 1.377(15) . ?
C123 H123 0.9500 . ?
C123 C124 1.380(16) . ?
C102 C101 1.330(17) . ?
C102 C103 1.426(18) . ?
C153 H153 0.9500 . ?
C341 C344 1.377(10) . ?
C341 C342 1.364(10) . ?
C49 HM 0.9500 . ?
C2 C3 1.457(14) . ?
C2 C1 1.397(17) . ?
C41 C241 1.543(14) . ?
C241 C244 1.377(10) . ?
C241 C242 1.357(10) . ?
C311 C314 1.378(12) . ?
C311 C312 1.371(12) . ?
C311 C111 1.488(19) . ?
C314 H314 0.9500 . ?
C314 C1_11 1.380(12) . ?
C313 H313 0.9500 . ?
C313 C1_11 1.383(12) . ?
C313 C1_12 1.366(12) . ?
C312 H312 0.9500 . ?
C312 C1_12 1.370(12) . ?
C71 C72 1.193(15) . ?
C71 C70 1.322(17) . ?
C34 HN 0.9500 . ?
C30 C31 1.412(19) . ?
C30 C29 1.423(17) . ?
C104 H104 0.9500 . ?
C104 C103 1.269(17) . ?
C344 H344 0.9500 . ?
C344 C1_22 1.346(15) . ?
C211 C212 1.370(10) . ?
C211 C214 1.372(10) . ?
C211 C11 1.498(15) . ?
C40 C39 1.365(16) . ?
C40 C21 1.434(17) . ?
C54 HO 0.9500 . ?
C352 H352 0.9500 . ?
C352 C1_24 1.387(10) . ?
C126 C169 1.421(16) . ?
C113 H113 0.9500 . ?
C4 HP 0.9500 . ?
C4 C3 1.295(16) . ?
C3 HQ 0.9500 . ?
C169 C170 1.220(15) . ?
C133 H133 0.9500 . ?
C168 C167 1.267(16) . ?
C124 H124 0.9500 . ?
C212 HR 0.9500 . ?
C212 C1_19 1.364(11) . ?
C353 H353 0.9500 . ?
C353 C1_23 1.385(4) . ?
C353 C1_24 1.376(10) . ?
C106 C107 1.400(11) . ?
C106 C165 1.555(17) . ?
C26 C27 1.422(19) . ?
C26 C69 1.451(18) . ?
C39 HS 0.9500 . ?
C214 HT 0.9500 . ?
C214 C1_20 1.369(10) . ?
C27 C28 1.379(18) . ?
C70 C69 1.215(16) . ?
C244 HU 0.9500 . ?
C244 C1_1 1.385(10) . ?
C254 HV 0.9500 . ?
C254 C1_3 1.384(10) . ?
C31 C231 1.54(2) . ?
C533 H533 0.9500 . ?
C533 C532 1.394(12) . ?
C532 H532 0.9500 . ?
C632 HW 0.9500 . ?
C632 C633 1.387(19) . ?
C302 H302 0.9500 . ?
C302 C301 1.386(12) . ?
C302 C1_13 1.387(12) . ?
C342 H342 0.9500 . ?
C342 C1_21 1.369(10) . ?
C131 C331 1.477(17) . ?
C445 HX 0.9500 . ?
C445 C444 1.424(8) . ?
C120 C101 1.379(18) . ?
C120 C119 1.478(18) . ?
C107 C108 1.418(18) . ?
C19 HY 0.9500 . ?
C8 HZ 0.9500 . ?
C8 C9 1.307(15) . ?
C432 H1 0.9500 . ?
C432 C433 1.41(2) . ?
C334 H334 0.9500 . ?
C334 C331 1.399(10) . ?
C334 C1_16 1.374(11) . ?
C101 C301 1.54(2) . ?
C515 H515 0.9500 . ?
C515 C516 1.423(12) . ?
C9 H2 0.9500 . ?
C455 H3 0.9500 . ?
C455 C456 1.425(8) . ?
C129 H129 0.9500 . ?
C129 C128 1.292(17) . ?
C128 H128 0.9500 . ?
C21 C221 1.421(17) . ?
C1 C201 1.526(19) . ?
C223 H4 0.9500 . ?
C223 C1_5 1.320(12) . ?
C223 C1_6 1.386(12) . ?
C222 H5 0.9500 . ?
C222 C221 1.360(12) . ?
C222 C1_6 1.348(11) . ?
C221 C224 1.360(12) . ?
C224 H6 0.9500 . ?
C224 C1_5 1.409(12) . ?
C456 H7 0.9500 . ?
C322 H322 0.9500 . ?
C322 C1_18 1.390(12) . ?
C421 H8 0.9500 . ?
C421 C422 1.415(8) . ?
C29 H9 0.9500 . ?
C29 C28 1.37(2) . ?
C109 H109 0.9500 . ?
C109 C108 1.46(2) . ?
C24 H10 0.9500 . ?
C24 C23 1.339(19) . ?
C167 C166 1.335(17) . ?
C343 H343 0.9500 . ?
C343 C1_21 1.381(11) . ?
C343 C1_22 1.360(11) . ?
C453 H11 0.9500 . ?
C453 C452 1.432(11) . ?
C28 H12 0.9500 . ?
C103 H103 0.9500 . ?
C108 H108 0.9500 . ?
C213 H13 0.9500 . ?
C213 C1_19 1.384(11) . ?
C213 C1_20 1.385(11) . ?
C444 H14 0.9500 . ?
C301 C304 1.401(12) . ?
C744 H744 0.9500 . ?
C744 C745 1.416(8) . ?
C118 H118 0.9500 . ?
C118 C119 1.320(18) . ?
C201 C202 1.367(9) . ?
C201 C204 1.367(12) . ?
C202 H15 0.9500 . ?
C202 C1_9 1.391(12) . ?
C203 H16 0.9500 . ?
C203 C1_9 1.368(12) . ?
C203 C1_10 1.376(11) . ?
C204 H17 0.9500 . ?
C204 C1_10 1.379(12) . ?
C752 H752 0.9500 . ?
C752 C753 1.372(11) . ?
C119 H119 0.9500 . ?
C516 H516 0.9500 . ?
C324 H324 0.9500 . ?
C324 C1_17 1.352(12) . ?
C331 C332 1.368(11) . ?
C166 C165 1.127(15) . ?
C536 H536 0.9500 . ?
C536 C535 1.390(9) . ?
C633 H18 0.9500 . ?
C544 H544 0.9500 . ?
C544 C545 1.417(9) . ?
C541 H541 0.9500 . ?
C541 C542 1.415(8) . ?
C635 H19 0.9500 . ?
C635 C636 1.44(2) . ?
C333 H333 0.9500 . ?
C333 C1_15 1.388(11) . ?
C333 C1_16 1.362(11) . ?
C512 H512 0.9500 . ?
C512 C513 1.409(10) . ?
C636 H20 0.9500 . ?
C753 H753 0.9500 . ?
C542 H542 0.9500 . ?
C304 H304 0.9500 . ?
C304 C1_14 1.371(13) . ?
C553 H553 0.9500 . ?
C553 C552 1.386(11) . ?
C441 H21 0.9500 . ?
C441 C442 1.401(7) . ?
C323 H323 0.9500 . ?
C323 C1_17 1.372(12) . ?
C323 C1_18 1.350(12) . ?
C422 H22 0.9500 . ?
C513 H513 0.9500 . ?
C452 H23 0.9500 . ?
C424 H24 0.9500 . ?
C424 C425 1.419(9) . ?
C442 H25 0.9500 . ?
C745 H745 0.9500 . ?
C332 H332 0.9500 . ?
C332 C1_15 1.396(12) . ?
C433 H26 0.9500 . ?
C704 H704 0.9500 . ?
C704 C705 1.413(9) . ?
C505 H505 0.9500 . ?
C505 C504 1.419(9) . ?
C545 H545 0.9500 . ?
C402 H27 0.9500 . ?
C402 C401 1.417(9) . ?
C705 H705 0.9500 . ?
C243 H28 0.9500 . ?
C243 C1_1 1.337(10) . ?
C243 C1_2 1.361(11) . ?
C604 H29 0.9500 . ?
C604 C605 1.421(9) . ?
C742 H742 0.9500 . ?
C742 C741 1.416(8) . ?
C23 H30 0.9500 . ?
C741 H741 0.9500 . ?
C605 H31 0.9500 . ?
C701 H701 0.9500 . ?
C701 C702 1.410(9) . ?
C404 H32 0.9500 . ?
C404 C405 1.418(8) . ?
C702 H702 0.9500 . ?
C401 H33 0.9500 . ?
C242 H34 0.9500 . ?
C242 C1_2 1.371(11) . ?
C436 H35 0.9500 . ?
C436 C435 1.47(2) . ?
C502 H502 0.9500 . ?
C502 C501 1.418(9) . ?
C405 H36 0.9500 . ?
C504 H504 0.9500 . ?
C435 H37 0.9500 . ?
C303 H303 0.9500 . ?
C303 C1_13 1.367(13) . ?
C303 C1_14 1.370(13) . ?
C525 H525 0.9500 . ?
C525 C524 1.427(8) . ?
C525 N502 1.363(8) . ?
C524 H524 0.9500 . ?
C524 C523 1.395(8) . ?
C523 C522 1.386(7) . ?
C521 H521 0.9500 . ?
C521 N502 1.345(8) . ?
C521 C522 1.411(8) . ?
C425 H38 0.9500 . ?
C602 H39 0.9500 . ?
C602 C601 1.410(8) . ?
C601 H40 0.9500 . ?
C233 H41 0.9500 . ?
C233 C1_7 1.364(12) . ?
C233 C1_8 1.361(12) . ?
C234 H42 0.9500 . ?
C234 C231 1.381(10) . ?
C234 C1_7 1.375(12) . ?
C231 C232 1.359(11) . ?
C232 H43 0.9500 . ?
C232 C1_8 1.390(12) . ?
C756 H756 0.9500 . ?
C756 C755 1.394(11) . ?
C755 H755 0.9500 . ?
C552 H552 0.9500 . ?
C535 H535 0.9500 . ?
C556 H556 0.9500 . ?
C556 C555 1.374(11) . ?
C555 H555 0.9500 . ?
C501 H501 0.9500 . ?
C713 H713 0.9500 . ?
C713 C712 1.420(12) . ?
C712 H712 0.9500 . ?
C716 H716 0.9500 . ?
C716 C715 1.398(11) . ?
C715 H715 0.9500 . ?
C651 H44 0.9500 . ?
C651 C652 1.436(11) . ?
C652 H45 0.9500 . ?
C655 H46 0.9500 . ?
C655 C654 1.435(10) . ?
C654 H47 0.9500 . ?
C413 H48 0.9500 . ?
C413 C412 1.3900 . ?
C413 C414 1.3900 . ?
C412 H49 0.9500 . ?
C412 C411 1.3900 . ?
C411 C416 1.3900 . ?
C416 H50 0.9500 . ?
C416 C415 1.3900 . ?
C415 H51 0.9500 . ?
C415 C414 1.3900 . ?
C625 H52 0.9500 . ?
C625 C624 1.420(9) . ?
C624 H53 0.9500 . ?
C622 H54 0.9500 . ?
C622 C621 1.423(9) . ?
C621 H55 0.9500 . ?
C522 H522 0.9500 . ?
Cl2 C983 1.706(13) . ?
Cl1 C982 1.696(13) . ?
C983 C982 1.389(11) . ?
C983 C984 1.391(11) . ?
C982 C987 1.397(11) . ?
C987 H56 0.9500 . ?
C987 C986 1.393(11) . ?
C986 H57 0.9500 . ?
C986 C985 1.384(11) . ?
C985 H58 0.9500 . ?
C985 C984 1.393(11) . ?
C984 H59 0.9500 . ?
C736 H736 0.9500 . ?
C736 C735 1.400(9) . ?
C735 H735 0.9500 . ?
C732 H732 0.9500 . ?
C732 C733 1.401(12) . ?
C733 H733 0.9500 . ?
C5_1 H_1 0.9800 . ?
C5_1 HA_1 0.9800 . ?
C5_1 HB_1 0.9800 . ?
C5_1 C2_1 1.540(11) . ?
C1_1 C2_1 1.544(9) . ?
C4_1 HC_1 0.9800 . ?
C4_1 HD_1 0.9800 . ?
C4_1 HE_1 0.9800 . ?
C4_1 C2_1 1.542(10) . ?
C2_1 C3_1 1.541(9) . ?
C3_1 HF_1 0.9800 . ?
C3_1 HG_1 0.9800 . ?
C3_1 HH_1 0.9800 . ?
C1_2 C2_2 1.551(10) . ?
C5_2 H_2 0.9800 . ?
C5_2 HA_2 0.9800 . ?
C5_2 HB_2 0.9800 . ?
C5_2 C2_2 1.552(10) . ?
C4_2 HC_2 0.9800 . ?
C4_2 HD_2 0.9800 . ?
C4_2 HE_2 0.9800 . ?
C4_2 C2_2 1.538(10) . ?
C2_2 C3_2 1.533(10) . ?
C3_2 HF_2 0.9800 . ?
C3_2 HG_2 0.9800 . ?
C3_2 HH_2 0.9800 . ?
C1_3 C2_3 1.550(9) . ?
C5_3 H_3 0.9800 . ?
C5_3 HA_3 0.9800 . ?
C5_3 HB_3 0.9800 . ?
C5_3 C2_3 1.555(10) . ?
C4_3 HC_3 0.9800 . ?
C4_3 HD_3 0.9800 . ?
C4_3 HE_3 0.9800 . ?
C4_3 C2_3 1.526(10) . ?
C2_3 C3_3 1.525(10) . ?
C3_3 HF_3 0.9800 . ?
C3_3 HG_3 0.9800 . ?
C3_3 HH_3 0.9800 . ?
C1_4 C2_4 1.555(9) . ?
C5_4 H_4 0.9800 . ?
C5_4 HA_4 0.9800 . ?
C5_4 HB_4 0.9800 . ?
C5_4 C2_4 1.545(10) . ?
C4_4 HC_4 0.9800 . ?
C4_4 HD_4 0.9800 . ?
C4_4 HE_4 0.9800 . ?
C4_4 C2_4 1.554(10) . ?
C2_4 C3_4 1.531(10) . ?
C3_4 HF_4 0.9800 . ?
C3_4 HG_4 0.9800 . ?
C3_4 HH_4 0.9800 . ?
C5_5 H_5 0.9800 . ?
C5_5 HA_5 0.9800 . ?
C5_5 HB_5 0.9800 . ?
C5_5 C2_5 1.541(10) . ?
C1_5 C2_5 1.535(10) . ?
C4_5 HC_5 0.9800 . ?
C4_5 HD_5 0.9800 . ?
C4_5 HE_5 0.9800 . ?
C4_5 C2_5 1.552(10) . ?
C2_5 C3_5 1.557(10) . ?
C3_5 HF_5 0.9800 . ?
C3_5 HG_5 0.9800 . ?
C3_5 HH_5 0.9800 . ?
C5_6 H_6 0.9800 . ?
C5_6 HA_6 0.9800 . ?
C5_6 HB_6 0.9800 . ?
C5_6 C2_6 1.570(10) . ?
C1_6 C2_6 1.547(10) . ?
C4_6 HC_6 0.9800 . ?
C4_6 HD_6 0.9800 . ?
C4_6 HE_6 0.9800 . ?
C4_6 C2_6 1.537(10) . ?
C2_6 C3_6 1.536(11) . ?
C3_6 HF_6 0.9800 . ?
C3_6 HG_6 0.9800 . ?
C3_6 HH_6 0.9800 . ?
C5_7 H_7 0.9800 . ?
C5_7 HA_7 0.9800 . ?
C5_7 HB_7 0.9800 . ?
C5_7 C2_7 1.549(11) . ?
C1_7 C2_7 1.546(11) . ?
C4_7 HC_7 0.9800 . ?
C4_7 HD_7 0.9800 . ?
C4_7 HE_7 0.9800 . ?
C4_7 C2_7 1.552(11) . ?
C2_7 C3_7 1.538(11) . ?
C3_7 HF_7 0.9800 . ?
C3_7 HG_7 0.9800 . ?
C3_7 HH_7 0.9800 . ?
C5_8 H_8 0.9800 . ?
C5_8 HA_8 0.9800 . ?
C5_8 HB_8 0.9800 . ?
C5_8 C2_8 1.549(11) . ?
C1_8 C2_8 1.546(11) . ?
C4_8 HC_8 0.9800 . ?
C4_8 HD_8 0.9800 . ?
C4_8 HE_8 0.9800 . ?
C4_8 C2_8 1.543(11) . ?
C2_8 C3_8 1.543(11) . ?
C3_8 HF_8 0.9800 . ?
C3_8 HG_8 0.9800 . ?
C3_8 HH_8 0.9800 . ?
C1_9 C2_9 1.541(10) . ?
C5_9 H_9 0.9800 . ?
C5_9 HA_9 0.9800 . ?
C5_9 HB_9 0.9800 . ?
C5_9 C2_9 1.536(10) . ?
C4_9 HC_9 0.9800 . ?
C4_9 HD_9 0.9800 . ?
C4_9 HE_9 0.9800 . ?
C4_9 C2_9 1.559(10) . ?
C2_9 C3_9 1.532(11) . ?
C3_9 HF_9 0.9800 . ?
C3_9 HG_9 0.9800 . ?
C3_9 HH_9 0.9800 . ?
C4_10 H_10 0.9800 . ?
C4_10 HA_10 0.9800 . ?
C4_10 HB_10 0.9800 . ?
C4_10 C2_10 1.552(11) . ?
C5_10 HC_10 0.9800 . ?
C5_10 HD_10 0.9800 . ?
C5_10 HE_10 0.9800 . ?
C5_10 C2_10 1.530(10) . ?
C1_10 C2_10 1.550(11) . ?
C2_10 C3_10 1.556(11) . ?
C3_10 HF_10 0.9800 . ?
C3_10 HG_10 0.9800 . ?
C3_10 HH_10 0.9800 . ?
C3_11 H3A_11 0.9800 . ?
C3_11 H3B_11 0.9800 . ?
C3_11 H3C_11 0.9800 . ?
C3_11 C2_11 1.534(10) . ?
C5_11 H5A_11 0.9800 . ?
C5_11 H5B_11 0.9800 . ?
C5_11 H5C_11 0.9800 . ?
C5_11 C2_11 1.551(11) . ?
C4_11 H4A_11 0.9800 . ?
C4_11 H4B_11 0.9800 . ?
C4_11 H4C_11 0.9800 . ?
C4_11 C2_11 1.536(11) . ?
C2_11 C1_11 1.549(10) . ?
C1_12 C2_12 1.556(10) . ?
C5_12 H5A_12 0.9800 . ?
C5_12 H5B_12 0.9800 . ?
C5_12 H5C_12 0.9800 . ?
C5_12 C2_12 1.528(10) . ?
C4_12 H4A_12 0.9800 . ?
C4_12 H4B_12 0.9800 . ?
C4_12 H4C_12 0.9800 . ?
C4_12 C2_12 1.548(11) . ?
C2_12 C3_12 1.531(11) . ?
C3_12 H3A_12 0.9800 . ?
C3_12 H3B_12 0.9800 . ?
C3_12 H3C_12 0.9800 . ?
C3_13 H3A_13 0.9800 . ?
C3_13 H3B_13 0.9800 . ?
C3_13 H3C_13 0.9800 . ?
C3_13 C2_13 1.542(11) . ?
C5_13 H5A_13 0.9800 . ?
C5_13 H5B_13 0.9800 . ?
C5_13 H5C_13 0.9800 . ?
C5_13 C2_13 1.556(11) . ?
C4_13 H4A_13 0.9800 . ?
C4_13 H4B_13 0.9800 . ?
C4_13 H4C_13 0.9800 . ?
C4_13 C2_13 1.542(11) . ?
C2_13 C1_13 1.536(10) . ?
C5_14 H5A_14 0.9800 . ?
C5_14 H5B_14 0.9800 . ?
C5_14 H5C_14 0.9800 . ?
C5_14 C2_14 1.553(11) . ?
C1_14 C2_14 1.540(11) . ?
C4_14 H4A_14 0.9800 . ?
C4_14 H4B_14 0.9800 . ?
C4_14 H4C_14 0.9800 . ?
C4_14 C2_14 1.548(11) . ?
C2_14 C3_14 1.548(11) . ?
C3_14 H3A_14 0.9800 . ?
C3_14 H3B_14 0.9800 . ?
C3_14 H3C_14 0.9800 . ?
C1_15 C2_15 1.555(10) . ?
C5_15 H5A_15 0.9800 . ?
C5_15 H5B_15 0.9800 . ?
C5_15 H5C_15 0.9800 . ?
C5_15 C2_15 1.535(11) . ?
C4_15 H4A_15 0.9800 . ?
C4_15 H4B_15 0.9800 . ?
C4_15 H4C_15 0.9800 . ?
C4_15 C2_15 1.549(11) . ?
C2_15 C3_15 1.534(11) . ?
C3_15 H3A_15 0.9800 . ?
C3_15 H3B_15 0.9800 . ?
C3_15 H3C_15 0.9800 . ?
C5_16 H5A_16 0.9800 . ?
C5_16 H5B_16 0.9800 . ?
C5_16 H5C_16 0.9800 . ?
C5_16 C2_16 1.532(10) . ?
C1_16 C2_16 1.536(10) . ?
C4_16 H4A_16 0.9800 . ?
C4_16 H4B_16 0.9800 . ?
C4_16 H4C_16 0.9800 . ?
C4_16 C2_16 1.530(10) . ?
C2_16 C3_16 1.562(10) . ?
C3_16 H3A_16 0.9800 . ?
C3_16 H3B_16 0.9800 . ?
C3_16 H3C_16 0.9800 . ?
C1_17 C2_17 1.540(10) . ?
C5_17 H5A_17 0.9800 . ?
C5_17 H5B_17 0.9800 . ?
C5_17 H5C_17 0.9800 . ?
C5_17 C2_17 1.547(11) . ?
C4_17 H4A_17 0.9800 . ?
C4_17 H4B_17 0.9800 . ?
C4_17 H4C_17 0.9800 . ?
C4_17 C2_17 1.546(11) . ?
C2_17 C3_17 1.539(11) . ?
C3_17 H3A_17 0.9800 . ?
C3_17 H3B_17 0.9800 . ?
C3_17 H3C_17 0.9800 . ?
C3_18 H3A_18 0.9800 . ?
C3_18 H3B_18 0.9800 . ?
C3_18 H3C_18 0.9800 . ?
C3_18 C2_18 1.541(10) . ?
C5_18 H5A_18 0.9800 . ?
C5_18 H5B_18 0.9800 . ?
C5_18 H5C_18 0.9800 . ?
C5_18 C2_18 1.535(10) . ?
C4_18 H4A_18 0.9800 . ?
C4_18 H4B_18 0.9800 . ?
C4_18 H4C_18 0.9800 . ?
C4_18 C2_18 1.538(10) . ?
C2_18 C1_18 1.541(10) . ?
C5_19 H_19 0.9800 . ?
C5_19 HA_19 0.9800 . ?
C5_19 HB_19 0.9800 . ?
C5_19 C2_19 1.528(10) . ?
C1_19 C2_19 1.536(10) . ?
C4_19 HC_19 0.9800 . ?
C4_19 HD_19 0.9800 . ?
C4_19 HE_19 0.9800 . ?
C4_19 C2_19 1.554(11) . ?
C2_19 C3_19 1.531(10) . ?
C3_19 HF_19 0.9800 . ?
C3_19 HG_19 0.9800 . ?
C3_19 HH_19 0.9800 . ?
C5_20 H_20 0.9800 . ?
C5_20 HA_20 0.9800 . ?
C5_20 HB_20 0.9800 . ?
C5_20 C2_20 1.547(10) . ?
C1_20 C2_20 1.547(10) . ?
C4_20 HC_20 0.9800 . ?
C4_20 HD_20 0.9800 . ?
C4_20 HE_20 0.9800 . ?
C4_20 C2_20 1.556(10) . ?
C2_20 C3_20 1.539(10) . ?
C3_20 HF_20 0.9800 . ?
C3_20 HG_20 0.9800 . ?
C3_20 HH_20 0.9800 . ?
C3_21 H3A_21 0.9800 . ?
C3_21 H3B_21 0.9800 . ?
C3_21 H3C_21 0.9800 . ?
C3_21 C2_21 1.539(10) . ?
C5_21 H5A_21 0.9800 . ?
C5_21 H5B_21 0.9800 . ?
C5_21 H5C_21 0.9800 . ?
C5_21 C2_21 1.559(11) . ?
C4_21 H4A_21 0.9800 . ?
C4_21 H4B_21 0.9800 . ?
C4_21 H4C_21 0.9800 . ?
C4_21 C2_21 1.542(10) . ?
C2_21 C1_21 1.561(10) . ?
C1_22 C2_22 1.551(9) . ?
C5_22 H5A_22 0.9800 . ?
C5_22 H5B_22 0.9800 . ?
C5_22 H5C_22 0.9800 . ?
C5_22 C2_22 1.534(10) . ?
C4_22 H4A_22 0.9800 . ?
C4_22 H4B_22 0.9800 . ?
C4_22 H4C_22 0.9800 . ?
C4_22 C2_22 1.540(10) . ?
C2_22 C3_22 1.539(10) . ?
C3_22 H3A_22 0.9800 . ?
C3_22 H3B_22 0.9800 . ?
C3_22 H3C_22 0.9800 . ?
C1_23 C2_23 1.546(9) . ?
C5_23 H5A_23 0.9800 . ?
C5_23 H5B_23 0.9800 . ?
C5_23 H5C_23 0.9800 . ?
C5_23 C2_23 1.531(10) . ?
C4_23 H4A_23 0.9800 . ?
C4_23 H4B_23 0.9800 . ?
C4_23 H4C_23 0.9800 . ?
C4_23 C2_23 1.529(10) . ?
C2_23 C3_23 1.546(10) . ?
C3_23 H3A_23 0.9800 . ?
C3_23 H3B_23 0.9800 . ?
C3_23 H3C_23 0.9800 . ?
C3_24 H3A_24 0.9800 . ?
C3_24 H3B_24 0.9800 . ?
C3_24 H3C_24 0.9800 . ?
C3_24 C2_24 1.541(10) . ?
C5_24 H5A_24 0.9800 . ?
C5_24 H5B_24 0.9800 . ?
C5_24 H5C_24 0.9800 . ?
C5_24 C2_24 1.550(10) . ?
C4_24 H4A_24 0.9800 . ?
C4_24 H4B_24 0.9800 . ?
C4_24 H4C_24 0.9800 . ?
C4_24 C2_24 1.533(10) . ?
C2_24 C1_24 1.529(9) . ?

loop_
_geom_torsion_atom_site_label_1
_geom_torsion_atom_site_label_2
_geom_torsion_atom_site_label_3
_geom_torsion_atom_site_label_4
_geom_torsion
_geom_torsion_site_symmetry_1
_geom_torsion_site_symmetry_2
_geom_torsion_site_symmetry_3
_geom_torsion_site_symmetry_4
_geom_torsion_publ_flag
Zn3 N12 C57 C56 -10.8(11) . . . . ?
Zn3 N12 C57 C58 167.8(6) . . . . ?
Zn3 N12 C60 C59 -169.6(6) . . . . ?
Zn3 N12 C60 C41 8.8(12) . . . . ?
Zn3 N403 C445 C444 -172.8(4) . . . . ?
Zn3 N403 C441 C442 173.1(4) . . . . ?
Zn3 N11 C52 C51 -11.1(12) . . . . ?
Zn3 N11 C52 C53 171.4(6) . . . . ?
Zn3 N11 C55 C56 10.9(12) . . . . ?
Zn3 N11 C55 C54 -171.3(6) . . . . ?
Zn3 N9 C45 C46 16.2(11) . . . . ?
Zn3 N9 C45 C44 -162.8(6) . . . . ?
Zn3 N9 C42 C43 163.2(6) . . . . ?
Zn3 N9 C42 C41 -14.1(13) . . . . ?
Zn3 N10 C47 C46 -6.9(12) . . . . ?
Zn3 N10 C47 C48 175.4(5) . . . . ?
Zn3 N10 C50 C51 3.9(12) . . . . ?
Zn3 N10 C50 C49 -172.7(6) . . . . ?
Zn1 N2 C15 C16 -11.3(11) . . . . ?
Zn1 N2 C15 C14 166.0(5) . . . . ?
Zn1 N2 C12 C13 -166.7(6) . . . . ?
Zn1 N2 C12 C11 10.1(13) . . . . ?
Zn1 N1 C17 C16 3.3(14) . . . . ?
Zn1 N1 C17 C18 -175.0(7) . . . . ?
Zn1 N1 C20 C19 178.0(8) . . . . ?
Zn1 N1 C20 C1 -5(2) . . . . ?
Zn1 N3 C7 C6 3.8(15) . . . . ?
Zn1 N3 C7 C8 -175.5(8) . . . . ?
Zn1 N3 C10 C11 -2.3(15) . . . . ?
Zn1 N3 C10 C9 176.8(8) . . . . ?
Zn1 N401 C605 C604 176.7(3) . . . . ?
Zn1 N401 C401 C402 -176.6(3) . . . . ?
Zn1 N401 C405 C404 176.7(3) . . . . ?
Zn1 N401 C601 C602 -176.8(3) . . . . ?
Zn1 N4 C5 C6 -23.2(15) . . . . ?
Zn1 N4 C5 C4 158.1(7) . . . . ?
Zn1 N4 C2 C3 -159.2(7) . . . . ?
Zn1 N4 C2 C1 23.9(17) . . . . ?
Zn6 N503 C541 C542 -179.7(3) . . . . ?
Zn6 N503 C745 C744 -178.7(3) . . . . ?
Zn6 N503 C545 C544 179.7(3) . . . . ?
Zn6 N503 C741 C742 178.7(3) . . . . ?
Zn6 N109 C142 C141 6.8(11) . . . . ?
Zn6 N109 C142 C143 -172.2(6) . . . . ?
Zn6 N109 C145 C146 -7.8(11) . . . . ?
Zn6 N109 C145 C144 173.5(6) . . . . ?
Zn6 N111 C155 C156 -8.4(12) . . . . ?
Zn6 N111 C155 C154 173.7(5) . . . . ?
Zn6 N111 C152 C151 1.4(12) . . . . ?
Zn6 N111 C152 C153 -174.0(5) . . . . ?
Zn6 N112 C157 C156 17.4(12) . . . . ?
Zn6 N112 C157 C158 -168.8(6) . . . . ?
Zn6 N112 C160 C141 -6.2(12) . . . . ?
Zn6 N112 C160 C159 167.8(6) . . . . ?
Zn6 N110 C147 C146 15.2(11) . . . . ?
Zn6 N110 C147 C148 -164.0(6) . . . . ?
Zn6 N110 C150 C149 166.3(6) . . . . ?
Zn6 N110 C150 C151 -13.7(11) . . . . ?
Zn2 N8 C37 C36 -12.3(12) . . . . ?
Zn2 N8 C37 C38 168.9(6) . . . . ?
Zn2 N8 C40 C39 -174.0(8) . . . . ?
Zn2 N8 C40 C21 9.3(17) . . . . ?
Zn2 N5 C25 C22 -168.7(14) . . . . ?
Zn2 N5 C25 C26 19.4(16) . . . . ?
Zn2 N5 C25 C24 -176.6(11) . . . . ?
Zn2 N5 C22 C25 168.1(14) . . . . ?
Zn2 N5 C22 C21 -3(2) . . . . ?
Zn2 N5 C22 C23 170.8(10) . . . . ?
Zn2 N402 C421 C422 178.5(3) . . . . ?
Zn2 N402 C425 C424 -178.4(3) . . . . ?
Zn2 N402 C625 C624 -177.6(3) . . . . ?
Zn2 N402 C621 C622 177.6(3) . . . . ?
Zn2 N7 C35 C36 17.7(12) . . . . ?
Zn2 N7 C35 C34 -167.4(6) . . . . ?
Zn2 N7 C32 C33 167.5(7) . . . . ?
Zn2 N7 C32 C31 -13.2(15) . . . . ?
Zn2 N6 C30 C31 6.2(18) . . . . ?
Zn2 N6 C30 C29 -175.2(8) . . . . ?
Zn2 N6 C27 C26 -4.3(15) . . . . ?
Zn2 N6 C27 C28 173.3(8) . . . . ?
Zn5 N106 C127 C126 4.7(15) . . . . ?
Zn5 N106 C127 C128 -173.7(7) . . . . ?
Zn5 N106 C130 C131 -8.9(15) . . . . ?
Zn5 N106 C130 C129 173.2(8) . . . . ?
Zn5 N107 C135 C134 172.2(6) . . . . ?
Zn5 N107 C135 C136 -14.6(14) . . . . ?
Zn5 N107 C132 C133 -172.4(7) . . . . ?
Zn5 N107 C132 C131 11.5(15) . . . . ?
Zn5 N108 C137 C136 8.1(13) . . . . ?
Zn5 N108 C137 C138 -166.5(8) . . . . ?
Zn5 N108 C140 C139 166.9(7) . . . . ?
Zn5 N108 C140 C121 -7.6(15) . . . . ?
Zn5 N105 C125 C126 -8.7(13) . . . . ?
Zn5 N105 C125 C124 170.3(6) . . . . ?
Zn5 N105 C122 C123 -169.7(7) . . . . ?
Zn5 N105 C122 C121 12.2(14) . . . . ?
Zn4 N501 C505 C504 177.6(3) 2_567 . . . ?
Zn4 N501 C705 C704 -174.9(3) 2_567 . . . ?
Zn4 N501 C701 C702 174.7(3) 2_567 . . . ?
Zn4 N501 C501 C502 -177.4(4) 2_567 . . . ?
Zn4 N103 C115 C116 -13.7(13) . . . . ?
Zn4 N103 C115 C114 169.3(6) . . . . ?
Zn4 N103 C112 C111 5.5(16) . . . . ?
Zn4 N103 C112 C113 -168.1(6) . . . . ?
Zn4 N101 C105 C104 165.5(8) . . . . ?
Zn4 N101 C105 C106 -9.7(16) . . . . ?
Zn4 N101 C102 C101 16.9(18) . . . . ?
Zn4 N101 C102 C103 -168.6(8) . . . . ?
Zn4 N102 C110 C111 -3.7(17) . . . . ?
Zn4 N102 C110 C109 169.5(8) . . . . ?
Zn4 N102 C107 C106 17.2(17) . . . . ?
Zn4 N102 C107 C108 -173.8(9) . . . . ?
Zn4 N104 C117 C116 13.3(14) . . . . ?
Zn4 N104 C117 C118 -173.1(7) . . . . ?
Zn4 N104 C120 C101 -2.6(18) . . . . ?
Zn4 N104 C120 C119 169.3(8) . . . . ?
N2 C15 C16 C17 -10.2(13) . . . . ?
N2 C15 C16 C65 166.8(8) . . . . ?
N2 C15 C14 C13 2.7(10) . . . . ?
N2 C12 C13 C14 0.4(10) . . . . ?
N2 C12 C11 C10 0.3(16) . . . . ?
N2 C12 C11 C211 -175.5(8) . . . . ?
N8 C37 C36 C35 -6.9(14) . . . . ?
N8 C37 C36 C68 168.5(8) . . . . ?
N8 C37 C38 C39 5.8(12) . . . . ?
N8 C40 C39 C38 8.7(14) . . . . ?
N8 C40 C21 C22 0(2) . . . . ?
N8 C40 C21 C221 174.1(12) . . . . ?
N503 C541 C542 C543 0.00(3) . . . . ?
N109 C142 C141 C160 2.0(15) . . . . ?
N109 C142 C141 C341 179.4(7) . . . . ?
N109 C142 C143 C144 -0.2(10) . . . . ?
N109 C145 C146 C147 -9.6(14) . . . . ?
N109 C145 C146 C161 167.3(8) . . . 2_567 ?
N109 C145 C144 C143 -2.2(11) . . . . ?
N12 C57 C56 C55 -4.6(14) . . . . ?
N12 C57 C56 C72 168.5(8) . . . . ?
N12 C57 C58 C59 2.1(12) . . . . ?
N12 C60 C59 C58 4.2(12) . . . . ?
N12 C60 C41 C42 4.3(16) . . . . ?
N12 C60 C41 C241 -171.6(7) . . . . ?
N403 C445 C444 C443 0.00(9) . . . . ?
N403 C441 C442 C443 -0.01(3) . . . . ?
N11 C52 C51 C251 179.4(7) . . . . ?
N11 C52 C51 C50 -0.9(14) . . . . ?
N11 C52 C53 C54 -1.4(11) . . . . ?
N11 C55 C56 C57 4.5(14) . . . . ?
N11 C55 C56 C72 -168.3(8) . . . . ?
N11 C55 C54 C53 1.1(12) . . . . ?
N111 C155 C156 C157 -6.7(14) . . . . ?
N111 C155 C156 C172 163.7(8) . . . . ?
N111 C155 C154 C153 1.3(10) . . . . ?
N111 C152 C151 C150 1.1(15) . . . . ?
N111 C152 C151 C351 179.3(7) . . . . ?
N111 C152 C153 C154 -0.2(10) . . . . ?
N112 C157 C156 C155 2.1(14) . . . . ?
N112 C157 C156 C172 -168.7(8) . . . . ?
N112 C157 C158 C159 1.9(12) . . . . ?
N112 C160 C159 C158 0.4(11) . . . . ?
N110 C147 C146 C145 5.7(14) . . . . ?
N110 C147 C146 C161 -171.3(8) . . . 2_567 ?
N110 C147 C148 C149 -4.3(11) . . . . ?
N110 C150 C149 C148 -3.3(10) . . . . ?
N110 C150 C151 C152 5.2(14) . . . . ?
N110 C150 C151 C351 -172.9(6) . . . . ?
N1 C17 C16 C15 14.5(14) . . . . ?
N1 C17 C16 C65 -162.4(9) . . . . ?
N1 C17 C18 C19 -2.3(13) . . . . ?
N1 C20 C19 C18 -7.2(14) . . . . ?
N1 C20 C1 C2 6(2) . . . . ?
N1 C20 C1 C201 171.8(12) . . . . ?
C563 C561 C514 C515 63.8(8) . . . . ?
C563 C561 C514 C513 -116.1(7) . . . . ?
C563 C561 C514 C713 -68.8(8) . . . . ?
C563 C561 C514 C715 111.2(7) . . . . ?
C563 C554 C753 C752 -179.4(5) . . . . ?
C563 C554 C553 C552 179.7(5) . . . . ?
C563 C554 C755 C756 179.4(5) . . . . ?
C563 C554 C555 C556 -179.7(5) . . . . ?
N9 C45 C46 C61 -170.1(8) . . . 2_656 ?
N9 C45 C46 C47 2.1(14) . . . . ?
N9 C45 C44 C43 -0.4(10) . . . . ?
N9 C42 C41 C60 -1.1(17) . . . . ?
N9 C42 C41 C241 174.5(7) . . . . ?
N106 C127 C126 C125 12.5(17) . . . . ?
N106 C127 C126 C169 -165.0(10) . . . . ?
N106 C127 C128 C129 1.6(13) . . . . ?
N106 C130 C131 C132 5.1(18) . . . . ?
N106 C130 C131 C331 -173.5(9) . . . . ?
N106 C130 C129 C128 -0.5(15) . . . . ?
N5 C25 C26 C27 3.9(19) . . . . ?
N5 C25 C26 C69 -171.9(11) . . . . ?
N5 C25 C24 C23 9.8(18) . . . . ?
N5 C22 C21 C40 -3(2) . . . . ?
N5 C22 C21 C221 -177.9(13) . . . . ?
N5 C22 C23 C24 2.7(19) . . . . ?
C534 C533 C532 C531 0.00(9) . . . . ?
N3 C7 C8 C9 -0.1(15) . . . . ?
N3 C10 C11 C12 -4.5(17) . . . . ?
N3 C10 C11 C211 171.5(9) . . . . ?
N3 C10 C9 C8 -3.9(15) . . . . ?
C562 C563 C561 C562 -0.5(12) . . . 2_567 ?
C562 C563 C561 C514 -179.4(7) . . . . ?
C562 C563 C554 C753 118.6(6) . . . . ?
C562 C563 C554 C553 71.4(7) . . . . ?
C562 C563 C554 C755 -60.8(8) . . . . ?
C562 C563 C554 C555 -108.9(6) . . . . ?
C562 C534 C533 C532 -179.6(5) . . . . ?
C562 C534 C535 C536 179.6(5) . . . . ?
C562 C534 C735 C736 179.7(5) . . . . ?
C562 C534 C733 C732 -179.7(5) . . . . ?
C562 C561 C514 C515 -115.0(7) 2_567 . . . ?
C562 C561 C514 C513 65.0(8) 2_567 . . . ?
C562 C561 C514 C713 112.3(7) 2_567 . . . ?
C562 C561 C514 C715 -67.7(8) 2_567 . . . ?
N402 C421 C422 C423 0.00(2) . . . . ?
N402 C625 C624 C423 0.00(3) . . . . ?
N501 C505 C504 C503 0.00(6) . . . . ?
N501 C701 C702 C503 -0.01(3) . . . . ?
N10 C47 C48 C49 -4.4(10) . . . . ?
N10 C50 C49 C48 -2.4(11) . . . . ?
N107 C135 C134 C133 -1.2(12) . . . . ?
N107 C135 C136 C137 -1.6(16) . . . . ?
N107 C135 C136 C168 172.1(9) . . . . ?
N107 C132 C133 C134 1.4(12) . . . . ?
N107 C132 C131 C130 -6.7(18) . . . . ?
N107 C132 C131 C331 171.9(9) . . . . ?
C551 C543 C744 C745 178.2(6) . . . . ?
C551 C543 C544 C545 -176.4(5) . . . . ?
C551 C543 C542 C541 176.4(5) . . . . ?
C551 C543 C742 C741 -178.3(5) . . . . ?
C551 C752 C753 C554 0.00(7) . . . . ?
C551 C756 C755 C554 0.00(6) . . . . ?
C551 C556 C555 C554 -0.01(7) . . . . ?
N103 C115 C116 C164 165.7(9) . . . . ?
N103 C115 C116 C117 -0.8(16) . . . . ?
N103 C115 C114 C113 -1.1(12) . . . . ?
N103 C112 C111 C110 6.8(19) . . . . ?
N103 C112 C111 C311 -177.0(11) . . . . ?
N103 C112 C113 C114 -2.1(12) . . . . ?
N4 C5 C4 C3 0.8(14) . . . . ?
N4 C2 C3 C4 0.9(14) . . . . ?
N4 C2 C1 C20 -16(2) . . . . ?
N4 C2 C1 C201 177.7(10) . . . . ?
C543 C551 C752 C753 177.9(5) . . . . ?
C543 C551 C756 C755 -177.9(5) . . . . ?
C543 C551 C552 C553 178.1(5) . . . . ?
C543 C551 C556 C555 -178.0(5) . . . . ?
C543 C744 C745 N503 0.00(4) . . . . ?
C543 C544 C545 N503 0.00(9) . . . . ?
C543 C742 C741 N503 0.00(2) . . . . ?
C431 C423 C422 C421 -179.4(6) . . . . ?
C431 C423 C424 C425 179.4(6) . . . . ?
C431 C423 C624 C625 180.0(6) . . . . ?
C431 C423 C622 C621 -180.0(6) . . . . ?
C431 C632 C633 C434 0.00(2) . . . . ?
C431 C432 C433 C434 0.00(8) . . . . ?
C431 C436 C435 C434 0.00(7) . . . . ?
N101 C105 C104 C103 3.8(15) . . . . ?
N101 C105 C106 C107 -8(2) . . . . ?
N101 C105 C106 C165 165.8(10) . . . . ?
N101 C102 C101 C120 -5(2) . . . . ?
N101 C102 C101 C301 175.1(11) . . . . ?
N101 C102 C103 C104 7.4(17) . . . . ?
N7 C35 C34 C33 1.5(12) . . . . ?
N7 C32 C33 C34 -2.8(13) . . . . ?
N7 C32 C31 C30 7(2) . . . . ?
N7 C32 C31 C231 -179.3(9) . . . . ?
C37 N8 C40 C39 -4.7(12) . . . . ?
C37 N8 C40 C21 178.7(12) . . . . ?
C37 C36 C35 N7 4.0(14) . . . . ?
C37 C36 C35 C34 -170.1(9) . . . . ?
C37 C38 C39 C40 -8.3(13) . . . . ?
N108 C137 C136 C135 5.1(15) . . . . ?
N108 C137 C136 C168 -168.8(10) . . . . ?
N108 C137 C138 C139 -0.6(14) . . . . ?
N108 C140 C121 C122 -3.2(18) . . . . ?
N108 C140 C121 C321 173.6(9) . . . . ?
N6 C30 C31 C32 -3(2) . . . . ?
N6 C30 C31 C231 -176.7(10) . . . . ?
N6 C30 C29 C28 1.5(15) . . . . ?
N6 C27 C28 C29 3.7(15) . . . . ?
C511 C503 C704 C705 179.3(5) . . . . ?
C511 C503 C702 C701 -179.3(5) . . . . ?
C511 C503 C502 C501 -179.7(5) . . . . ?
C511 C503 C504 C505 179.7(5) . . . . ?
C511 C512 C513 C514 0.00(3) . . . . ?
C511 C716 C715 C514 0.01(3) . . . . ?
C561 C563 C562 C534 180.0(7) . . . . ?
C561 C563 C562 C561 0.5(12) . . . 2_567 ?
C561 C563 C554 C753 -62.6(8) . . . . ?
C561 C563 C554 C553 -109.8(7) . . . . ?
C561 C563 C554 C755 118.1(7) . . . . ?
C561 C563 C554 C555 69.9(8) . . . . ?
C561 C514 C515 C516 -180.0(5) . . . . ?
C561 C514 C513 C512 180.0(5) . . . . ?
C561 C514 C713 C712 180.0(4) . . . . ?
C561 C514 C715 C716 180.0(4) . . . . ?
C454 C463 C462 C434 -0.4(12) . . . . ?
C454 C463 C462 C461 178.6(9) . . . . ?
C454 C455 C456 C451 0.000(14) . . . . ?
C454 C453 C452 C451 0.00(3) . . . . ?
C155 N111 C152 C151 176.3(9) . . . . ?
C155 N111 C152 C153 1.0(9) . . . . ?
C155 C154 C153 C152 -0.6(10) . . . . ?
N105 C125 C126 C127 -10.0(16) . . . . ?
N105 C125 C126 C169 167.6(9) . . . . ?
N105 C125 C124 C123 -2.1(11) . . . . ?
N105 C122 C123 C124 1.6(12) . . . . ?
N105 C122 C121 C321 -176.0(8) . . . . ?
N105 C122 C121 C140 0.9(17) . . . . ?
C554 C563 C562 C534 -1.2(10) . . . . ?
C554 C563 C562 C561 179.4(6) . . . 2_567 ?
C554 C563 C561 C562 -179.3(7) . . . 2_567 ?
C554 C563 C561 C514 1.8(11) . . . . ?
C554 C553 C552 C551 0.01(6) . . . . ?
C514 C515 C516 C511 0.00(8) . . . . ?
C514 C713 C712 C511 -0.01(8) . . . . ?
C423 C431 C632 C633 -179.2(5) . . . . ?
C423 C431 C432 C433 179.7(6) . . . . ?
C423 C431 C636 C635 179.2(5) . . . . ?
C423 C431 C436 C435 -179.7(6) . . . . ?
C423 C424 C425 N402 0.00(7) . . . . ?
C423 C622 C621 N402 0.00(9) . . . . ?
C503 C511 C516 C515 -179.0(5) . . . . ?
C503 C511 C512 C513 179.0(5) . . . . ?
C503 C511 C712 C713 179.6(5) . . . . ?
C503 C511 C716 C715 -179.6(5) . . . . ?
C503 C704 C705 N501 0.01(10) . . . . ?
C503 C502 C501 N501 0.00(6) . . . . ?
C45 N9 C42 C43 1.0(10) . . . . ?
C45 N9 C42 C41 -176.3(9) . . . . ?
C45 C46 C47 N10 -7.3(14) . . . . ?
C45 C46 C47 C48 170.1(8) . . . . ?
C15 N2 C12 C13 1.2(9) . . . . ?
C15 N2 C12 C11 178.0(9) . . . . ?
C15 C16 C65 C66 -86(5) . . . . ?
C15 C14 C13 C12 -1.8(10) . . . . ?
C531 C536 C535 C534 0.00(3) . . . . ?
C531 C523 C522 C521 -178.5(6) . . . . ?
C531 C736 C735 C534 0.00(3) . . . . ?
C531 C732 C733 C534 0.00(9) . . . . ?
C147 N110 C150 C149 0.8(9) . . . . ?
C147 N110 C150 C151 -179.2(8) . . . . ?
C147 C148 C149 C150 4.4(11) . . . . ?
C17 N1 C20 C19 5.8(13) . . . . ?
C17 N1 C20 C1 -177.5(14) . . . . ?
C17 C16 C65 C66 91(5) . . . . ?
C17 C18 C19 C20 5.4(14) . . . . ?
C434 C635 C636 C431 0.00(8) . . . . ?
C461 C463 C462 C434 -179.4(8) 2_656 . . . ?
C461 C463 C462 C461 -0.4(15) 2_656 . . . ?
N102 C110 C111 C112 -7.6(19) . . . . ?
N102 C110 C111 C311 176.1(11) . . . . ?
N102 C110 C109 C108 1.5(14) . . . . ?
N102 C107 C108 C109 8.5(16) . . . . ?
C52 N11 C55 C56 -179.8(8) . . . . ?
C52 N11 C55 C54 -2.0(10) . . . . ?
C52 C51 C251 C252 -88.2(8) . . . . ?
C52 C51 C251 C254 93.8(8) . . . . ?
C52 C51 C50 N10 4.7(14) . . . . ?
C52 C51 C50 C49 -179.2(9) . . . . ?
C52 C53 C54 C55 0.2(12) . . . . ?
C16 C15 C14 C13 -180.0(8) . . . . ?
C16 C17 C18 C19 179.4(10) . . . . ?
C51 C52 C53 C54 -178.9(9) . . . . ?
C51 C251 C252 C1_4 -178.0(6) . . . . ?
C51 C251 C254 C1_3 177.9(6) . . . . ?
C51 C50 C49 C48 -179.1(9) . . . . ?
C157 N112 C160 C141 -173.3(8) . . . . ?
C157 N112 C160 C159 0.6(9) . . . . ?
C157 C158 C159 C160 -1.4(12) . . . . ?
C127 N106 C130 C131 179.5(10) . . . . ?
C127 N106 C130 C129 1.5(12) . . . . ?
C127 C126 C169 C170 112(7) . . . . ?
C150 N110 C147 C146 -178.8(8) . . . . ?
C150 N110 C147 C148 2.0(9) . . . . ?
C463 C454 C455 C456 178.2(5) . . . . ?
C463 C454 C453 C452 -178.3(5) . . . . ?
C463 C454 C652 C651 -178.3(5) . . . . ?
C463 C454 C654 C655 178.4(5) . . . . ?
C463 C461 C462 C434 179.4(8) 2_656 . . . ?
C463 C461 C462 C463 0.4(16) 2_656 . . . ?
C463 C461 C414 C413 -82.8(10) 2_656 . . . ?
C463 C461 C414 C415 96.5(9) 2_656 . . . ?
C61 C46 C47 N10 165.1(8) 2_656 . . . ?
C61 C46 C47 C48 -17.4(12) 2_656 . . . ?
C115 N103 C112 C111 175.0(11) . . . . ?
C115 N103 C112 C113 1.4(10) . . . . ?
C115 C116 C117 N104 1.0(17) . . . . ?
C115 C116 C117 C118 -171.5(10) . . . . ?
C115 C114 C113 C112 1.9(12) . . . . ?
C46 C45 C44 C43 -179.4(8) . . . . ?
C46 C47 C48 C49 177.8(8) . . . . ?
C462 C434 C633 C632 179.8(5) . . . . ?
C462 C434 C635 C636 -179.8(5) . . . . ?
C462 C434 C433 C432 -179.8(5) . . . . ?
C462 C434 C435 C436 179.8(5) . . . . ?
C462 C461 C414 C413 96.8(9) . . . . ?
C462 C461 C414 C415 -83.9(10) . . . . ?
C403 C402 C401 N401 -0.01(10) . . . . ?
C403 C604 C605 N401 0.00(9) . . . . ?
C403 C404 C405 N401 0.00(3) . . . . ?
C403 C602 C601 N401 0.00(3) . . . . ?
C403 C411 C416 C415 179.6(7) . . . . ?
C36 C37 C38 C39 -173.0(9) . . . . ?
C36 C35 C34 C33 176.2(9) . . . . ?
C251 C51 C50 N10 -175.5(7) . . . . ?
C251 C51 C50 C49 0.5(13) . . . . ?
C251 C252 C1_4 C2_4 -179.1(7) . . . . ?
C251 C254 C1_3 C253 0.00(4) . . . . ?
C251 C254 C1_3 C2_3 -174.1(8) . . . . ?
C142 N109 C145 C146 -179.2(8) . . . . ?
C142 N109 C145 C144 2.1(9) . . . . ?
C142 C141 C160 N112 -2.3(15) . . . . ?
C142 C141 C160 C159 -174.7(10) . . . . ?
C142 C141 C341 C344 -112.2(8) . . . . ?
C142 C141 C341 C342 67.6(9) . . . . ?
C156 C155 C154 C153 -176.7(9) . . . . ?
C156 C157 C158 C159 175.3(9) . . . . ?
C145 N109 C142 C141 177.8(8) . . . . ?
C145 N109 C142 C143 -1.2(9) . . . . ?
C145 C144 C143 C142 1.4(11) . . . . ?
C137 N108 C140 C139 -1.4(11) . . . . ?
C137 N108 C140 C121 -175.9(10) . . . . ?
C137 C138 C139 C140 -0.3(14) . . . . ?
C12 N2 C15 C16 -179.5(8) . . . . ?
C12 N2 C15 C14 -2.2(9) . . . . ?
N104 C117 C118 C119 4.8(14) . . . . ?
N104 C120 C101 C102 -3(2) . . . . ?
N104 C120 C101 C301 177.4(11) . . . . ?
N104 C120 C119 C118 5.4(15) . . . . ?
C152 N111 C155 C156 176.6(8) . . . . ?
C152 N111 C155 C154 -1.4(9) . . . . ?
C135 N107 C132 C133 -2.1(10) . . . . ?
C135 N107 C132 C131 -178.2(11) . . . . ?
C135 C134 C133 C132 -0.2(13) . . . . ?
C451 C443 C444 C445 175.8(7) . . . . ?
C451 C443 C442 C441 -176.0(7) . . . . ?
C451 C651 C652 C454 0.00(6) . . . . ?
C451 C655 C654 C454 0.00(6) . . . . ?
C6 C7 C8 C9 -179.4(11) . . . . ?
C6 C5 C4 C3 -178.0(11) . . . . ?
C57 N12 C60 C59 -2.8(10) . . . . ?
C57 N12 C60 C41 175.7(8) . . . . ?
C57 C58 C59 C60 -3.7(12) . . . . ?
C35 N7 C32 C33 3.5(10) . . . . ?
C35 N7 C32 C31 -177.2(11) . . . . ?
C141 C142 C143 C144 -179.1(9) . . . . ?
C141 C160 C159 C158 173.7(10) . . . . ?
C141 C341 C344 C1_22 179.7(7) . . . . ?
C141 C341 C342 C1_21 -179.7(7) . . . . ?
C134 C135 C136 C137 170.6(9) . . . . ?
C134 C135 C136 C168 -15.7(15) . . . . ?
C7 N3 C10 C11 -175.7(10) . . . . ?
C7 N3 C10 C9 3.5(12) . . . . ?
C7 C6 C5 N4 1.5(17) . . . . ?
C7 C6 C5 C4 -179.8(10) . . . . ?
C7 C6 C64 C63 58(6) . . . . ?
C7 C8 C9 C10 2.4(15) . . . . ?
C164 C116 C117 N104 -165.3(9) . . . . ?
C164 C116 C117 C118 22.3(15) . . . . ?
C47 N10 C50 C51 176.1(8) . . . . ?
C47 N10 C50 C49 -0.5(10) . . . . ?
C47 C48 C49 C50 4.0(11) . . . . ?
C50 N10 C47 C46 -179.2(8) . . . . ?
C50 N10 C47 C48 3.1(9) . . . . ?
C50 C51 C251 C252 92.0(8) . . . . ?
C50 C51 C251 C254 -86.0(8) . . . . ?
C146 C147 C148 C149 176.5(9) . . . . ?
C146 C145 C144 C143 179.1(9) . . . . ?
C112 N103 C115 C116 176.8(9) . . . . ?
C112 N103 C115 C114 -0.3(11) . . . . ?
C105 N101 C102 C101 -178.9(12) . . . . ?
C105 N101 C102 C103 -4.3(13) . . . . ?
C105 C104 C103 C102 -6.8(17) . . . . ?
C105 C106 C107 N102 4(2) . . . . ?
C105 C106 C107 C108 -164.0(13) . . . . ?
C25 N5 C22 C21 -170.6(13) . . . . ?
C25 N5 C22 C23 2.7(15) . . . . ?
C25 C22 C21 C40 -25(5) . . . . ?
C25 C22 C21 C221 160(4) . . . . ?
C25 C22 C23 C24 4.6(11) . . . . ?
C25 C26 C27 N6 -11(2) . . . . ?
C25 C26 C27 C28 171.4(13) . . . . ?
C25 C26 C69 C70 53(7) . . . . ?
C25 C24 C23 C22 -6.8(17) . . . . ?
C43 C42 C41 C60 -177.9(10) . . . . ?
C43 C42 C41 C241 -2.2(16) . . . . ?
C116 C115 C114 C113 -178.1(10) . . . . ?
C116 C117 C118 C119 178.2(11) . . . . ?
C53 C52 C51 C251 -3.7(13) . . . . ?
C53 C52 C51 C50 176.1(9) . . . . ?
C5 N4 C2 C3 -0.3(12) . . . . ?
C5 N4 C2 C1 -177.2(13) . . . . ?
C5 C6 C7 N3 8.8(17) . . . . ?
C5 C6 C7 C8 -171.9(11) . . . . ?
C5 C6 C64 C63 -117(6) . . . . ?
C5 C4 C3 C2 -1.0(14) . . . . ?
C42 N9 C45 C46 178.7(8) . . . . ?
C42 N9 C45 C44 -0.4(9) . . . . ?
C42 C43 C44 C45 1.0(11) . . . . ?
C42 C41 C241 C244 65.6(10) . . . . ?
C42 C41 C241 C242 -113.9(9) . . . . ?
C351 C354 C1_23 C353 0.000(9) . . . . ?
C351 C354 C1_23 C2_23 178.9(5) . . . . ?
C351 C352 C1_24 C353 0.000(10) . . . . ?
C351 C352 C1_24 C2_24 -175.6(7) . . . . ?
C144 C145 C146 C147 168.9(9) . . . . ?
C144 C145 C146 C161 -14.1(13) . . . 2_567 ?
C136 C137 C138 C139 -175.1(10) . . . . ?
C136 C135 C134 C133 -174.4(10) . . . . ?
C38 C37 C36 C35 171.8(9) . . . . ?
C38 C37 C36 C68 -12.9(13) . . . . ?
C55 N11 C52 C51 179.5(8) . . . . ?
C55 N11 C52 C53 2.0(9) . . . . ?
C32 N7 C35 C36 -178.0(8) . . . . ?
C32 N7 C35 C34 -3.1(10) . . . . ?
C32 C33 C34 C35 0.8(13) . . . . ?
C32 C31 C231 C234 59.5(13) . . . . ?
C32 C31 C231 C232 -112.2(10) . . . . ?
C44 C45 C46 C61 8.8(13) . . . 2_656 ?
C44 C45 C46 C47 -179.0(8) . . . . ?
C44 C43 C42 N9 -1.2(11) . . . . ?
C44 C43 C42 C41 175.9(10) . . . . ?
C354 C351 C151 C150 -118.6(7) . . . . ?
C354 C351 C151 C152 63.1(8) . . . . ?
C354 C351 C352 C1_24 0.000(5) . . . . ?
C354 C1_23 C2_23 C5_23 -57.0(9) . . . . ?
C354 C1_23 C2_23 C4_23 64.8(10) . . . . ?
C354 C1_23 C2_23 C3_23 -175.8(7) . . . . ?
C56 C57 C58 C59 -179.4(9) . . . . ?
C56 C55 C54 C53 178.9(9) . . . . ?
C132 N107 C135 C134 2.0(10) . . . . ?
C132 N107 C135 C136 175.3(9) . . . . ?
C132 C131 C331 C334 -65.6(12) . . . . ?
C132 C131 C331 C332 110.1(11) . . . . ?
C252 C251 C254 C1_3 0.00(3) . . . . ?
C252 C1_4 C2_4 C5_4 -64.9(10) . . . . ?
C252 C1_4 C2_4 C4_4 50.3(11) . . . . ?
C252 C1_4 C2_4 C3_4 169.9(9) . . . . ?
C60 N12 C57 C56 -178.1(8) . . . . ?
C60 N12 C57 C58 0.4(9) . . . . ?
C60 C41 C241 C244 -118.1(8) . . . . ?
C60 C41 C241 C242 62.5(9) . . . . ?
C160 N112 C157 C156 -175.3(8) . . . . ?
C160 N112 C157 C158 -1.5(10) . . . . ?
C160 C141 C341 C344 65.7(9) . . . . ?
C160 C141 C341 C342 -114.6(7) . . . . ?
C148 C147 C146 C145 -175.2(9) . . . . ?
C148 C147 C146 C161 7.8(13) . . . 2_567 ?
C125 N105 C122 C123 -2.8(11) . . . . ?
C125 N105 C122 C121 179.1(10) . . . . ?
C125 C126 C169 C170 -65(8) . . . . ?
C58 C57 C56 C55 177.1(9) . . . . ?
C58 C57 C56 C72 -9.8(14) . . . . ?
C443 C451 C456 C455 -179.9(5) . . . . ?
C443 C451 C452 C453 179.9(5) . . . . ?
C443 C451 C651 C652 -178.4(5) . . . . ?
C443 C451 C655 C654 178.4(5) . . . . ?
C114 C115 C116 C164 -17.7(13) . . . . ?
C114 C115 C116 C117 175.8(10) . . . . ?
C143 C142 C141 C160 -179.3(9) . . . . ?
C143 C142 C141 C341 -1.9(14) . . . . ?
C122 N105 C125 C126 -176.0(9) . . . . ?
C122 N105 C125 C124 3.0(11) . . . . ?
C122 C123 C124 C125 0.3(12) . . . . ?
C138 C137 C136 C135 179.1(11) . . . . ?
C138 C137 C136 C168 5.2(16) . . . . ?
C138 C139 C140 N108 1.1(13) . . . . ?
C138 C139 C140 C121 175.7(11) . . . . ?
C130 N106 C127 C126 176.6(10) . . . . ?
C130 N106 C127 C128 -1.8(11) . . . . ?
C130 C131 C331 C334 113.1(9) . . . . ?
C130 C131 C331 C332 -71.2(10) . . . . ?
C130 C129 C128 C127 -0.6(13) . . . . ?
C14 C15 C16 C17 173.0(9) . . . . ?
C14 C15 C16 C65 -10.0(12) . . . . ?
C321 C322 C1_18 C2_18 -180.0(3) . . . . ?
C321 C324 C1_17 C2_17 -174.9(11) . . . . ?
C154 C155 C156 C157 171.0(9) . . . . ?
C154 C155 C156 C172 -18.5(13) . . . . ?
C149 C150 C151 C152 -174.8(9) . . . . ?
C149 C150 C151 C351 7.1(12) . . . . ?
C139 C140 C121 C122 -176.8(11) . . . . ?
C139 C140 C121 C321 0.0(16) . . . . ?
C117 N104 C120 C101 -174.3(12) . . . . ?
C117 N104 C120 C119 -2.3(13) . . . . ?
C117 C118 C119 C120 -5.9(14) . . . . ?
C64 C6 C7 N3 -165.3(10) . . . . ?
C64 C6 C7 C8 13.9(17) . . . . ?
C64 C6 C5 N4 175.6(10) . . . . ?
C64 C6 C5 C4 -5.7(16) . . . . ?
C13 C12 C11 C10 176.9(9) . . . . ?
C13 C12 C11 C211 1.1(14) . . . . ?
C22 N5 C25 C26 -171.9(12) . . . . ?
C22 N5 C25 C24 -7.9(16) . . . . ?
C22 C25 C26 C27 -10(3) . . . . ?
C22 C25 C26 C69 175(2) . . . . ?
C22 C25 C24 C23 4.7(12) . . . . ?
C22 C21 C221 C222 71.2(12) . . . . ?
C22 C21 C221 C224 -104.1(12) . . . . ?
C110 N102 C107 C106 -176.6(12) . . . . ?
C110 N102 C107 C108 -7.6(15) . . . . ?
C110 C109 C108 C107 -5.4(14) . . . . ?
C20 N1 C17 C16 175.7(10) . . . . ?
C20 N1 C17 C18 -2.6(12) . . . . ?
C20 C1 C201 C202 134.6(12) . . . . ?
C20 C1 C201 C204 -38.7(17) . . . . ?
C158 C157 C156 C155 -170.8(10) . . . . ?
C158 C157 C156 C172 18.4(14) . . . . ?
C18 C17 C16 C15 -167.5(9) . . . . ?
C18 C17 C16 C65 15.6(14) . . . . ?
C253 C1_3 C2_3 C5_3 -59.5(10) . . . . ?
C253 C1_3 C2_3 C4_3 59.8(12) . . . . ?
C253 C1_3 C2_3 C3_3 -173.0(10) . . . . ?
C253 C1_4 C2_4 C5_4 116.2(9) . . . . ?
C253 C1_4 C2_4 C4_4 -128.7(9) . . . . ?
C253 C1_4 C2_4 C3_4 -9.0(13) . . . . ?
C140 N108 C137 C136 175.9(9) . . . . ?
C140 N108 C137 C138 1.3(12) . . . . ?
C151 C150 C149 C148 176.7(9) . . . . ?
C151 C152 C153 C154 -175.5(9) . . . . ?
C151 C351 C354 C1_23 179.5(5) . . . . ?
C151 C351 C352 C1_24 -179.5(4) . . . . ?
C33 C32 C31 C30 -174.0(12) . . . . ?
C33 C32 C31 C231 -0.1(17) . . . . ?
C59 C60 C41 C42 -177.5(10) . . . . ?
C59 C60 C41 C241 6.6(14) . . . . ?
C10 N3 C7 C6 177.1(10) . . . . ?
C10 N3 C7 C8 -2.2(13) . . . . ?
C123 C122 C121 C321 6.3(16) . . . . ?
C123 C122 C121 C140 -176.9(11) . . . . ?
C102 N101 C105 C104 0.7(13) . . . . ?
C102 N101 C105 C106 -174.6(12) . . . . ?
C102 C101 C301 C302 113.2(11) . . . . ?
C102 C101 C301 C304 -62.2(14) . . . . ?
C153 C152 C151 C150 175.6(8) . . . . ?
C153 C152 C151 C351 -6.3(13) . . . . ?
C341 C141 C160 N112 -179.8(7) . . . . ?
C341 C141 C160 C159 7.9(14) . . . . ?
C341 C344 C1_22 C2_22 -177.5(8) . . . . ?
C341 C342 C1_21 C343 0.00(6) . . . . ?
C341 C342 C1_21 C2_21 176.3(8) . . . . ?
C2 N4 C5 C6 178.5(10) . . . . ?
C2 N4 C5 C4 -0.3(12) . . . . ?
C2 C1 C201 C202 -58.3(14) . . . . ?
C2 C1 C201 C204 128.4(10) . . . . ?
C41 C60 C59 C58 -174.1(10) . . . . ?
C41 C241 C244 C1_1 -179.4(8) . . . . ?
C41 C241 C242 C1_2 179.4(8) . . . . ?
C241 C244 C1_1 C2_1 -178.2(9) . . . . ?
C241 C242 C1_2 C2_2 179.8(3) . . . . ?
C311 C314 C1_11 C313 0.00(3) . . . . ?
C311 C314 C1_11 C2_11 177.0(8) . . . . ?
C311 C312 C1_12 C313 0.00(4) . . . . ?
C311 C312 C1_12 C2_12 -170.2(9) . . . . ?
C314 C311 C312 C1_12 0.00(4) . . . . ?
C314 C311 C111 C112 74.3(11) . . . . ?
C314 C311 C111 C110 -109.3(11) . . . . ?
C313 C1_12 C2_12 C5_12 60.8(15) . . . . ?
C313 C1_12 C2_12 C4_12 179.5(10) . . . . ?
C313 C1_12 C2_12 C3_12 -62.5(13) . . . . ?
C312 C311 C314 C1_11 0.00(2) . . . . ?
C312 C311 C111 C112 -106.7(11) . . . . ?
C312 C311 C111 C110 69.8(11) . . . . ?
C312 C1_12 C2_12 C5_12 -129.7(12) . . . . ?
C312 C1_12 C2_12 C4_12 -10.9(15) . . . . ?
C312 C1_12 C2_12 C3_12 107.1(12) . . . . ?
C71 C70 C69 C26 24(13) . . . . ?
C30 N6 C27 C26 179.6(11) . . . . ?
C30 N6 C27 C28 -2.8(13) . . . . ?
C30 C31 C231 C234 -126.4(11) . . . . ?
C30 C31 C231 C232 61.8(14) . . . . ?
C30 C29 C28 C27 -3.1(16) . . . . ?
C104 C105 C106 C107 177.2(13) . . . . ?
C104 C105 C106 C165 -8.5(19) . . . . ?
C111 C112 C113 C114 -176.0(11) . . . . ?
C111 C110 C109 C108 175.1(12) . . . . ?
C111 C311 C314 C1_11 179.1(7) . . . . ?
C111 C311 C312 C1_12 -179.1(7) . . . . ?
C68 C36 C35 N7 -171.2(7) . . . . ?
C68 C36 C35 C34 14.8(13) . . . . ?
C344 C341 C342 C1_21 0.00(3) . . . . ?
C344 C1_22 C2_22 C5_22 -126.7(11) . . . . ?
C344 C1_22 C2_22 C4_22 -6.0(13) . . . . ?
C344 C1_22 C2_22 C3_22 113.9(10) . . . . ?
C211 C212 C1_19 C213 -0.01(7) . . . . ?
C211 C212 C1_19 C2_19 -171.7(9) . . . . ?
C211 C214 C1_20 C2_20 176.9(8) . . . . ?
C40 N8 C37 C36 178.1(9) . . . . ?
C40 N8 C37 C38 -0.7(11) . . . . ?
C40 C21 C221 C222 -103.5(13) . . . . ?
C40 C21 C221 C224 81.2(13) . . . . ?
C121 C122 C123 C124 179.6(10) . . . . ?
C121 C321 C322 C1_18 -179.6(8) . . . . ?
C121 C321 C324 C1_17 179.6(8) . . . . ?
C54 C55 C56 C57 -173.1(9) . . . . ?
C54 C55 C56 C72 14.1(14) . . . . ?
C352 C351 C354 C1_23 0.000(5) . . . . ?
C352 C351 C151 C150 61.0(7) . . . . ?
C352 C351 C151 C152 -117.4(7) . . . . ?
C126 C127 C128 C129 -176.9(11) . . . . ?
C126 C125 C124 C123 176.9(10) . . . . ?
C113 C112 C111 C110 179.3(10) . . . . ?
C113 C112 C111 C311 -4.4(17) . . . . ?
C3 C2 C1 C20 168.2(14) . . . . ?
C3 C2 C1 C201 2(2) . . . . ?
C133 C132 C131 C130 178.0(11) . . . . ?
C133 C132 C131 C331 -3.4(18) . . . . ?
C168 C167 C166 C165 -5(15) . . . . ?
C124 C125 C126 C127 171.1(10) . . . . ?
C124 C125 C126 C169 -11.3(15) . . . . ?
C212 C211 C11 C12 99.3(9) . . . . ?
C212 C211 C11 C10 -76.8(10) . . . . ?
C212 C1_19 C2_19 C5_19 -147.7(12) . . . . ?
C212 C1_19 C2_19 C4_19 91.4(13) . . . . ?
C212 C1_19 C2_19 C3_19 -22.8(15) . . . . ?
C353 C1_23 C2_23 C5_23 121.9(7) . . . . ?
C353 C1_23 C2_23 C4_23 -116.3(8) . . . . ?
C353 C1_23 C2_23 C3_23 3.1(10) . . . . ?
C106 C105 C104 C103 178.8(13) . . . . ?
C106 C107 C108 C109 177.7(12) . . . . ?
C26 C25 C24 C23 173.5(13) . . . . ?
C26 C27 C28 C29 -178.8(12) . . . . ?
C39 C40 C21 C22 -176.5(12) . . . . ?
C39 C40 C21 C221 -2(2) . . . . ?
C214 C211 C212 C1_19 0.00(3) . . . . ?
C214 C211 C11 C12 -85.4(10) . . . . ?
C214 C211 C11 C10 98.5(9) . . . . ?
C214 C1_20 C2_20 C5_20 55.5(12) . . . . ?
C214 C1_20 C2_20 C4_20 -62.6(11) . . . . ?
C214 C1_20 C2_20 C3_20 179.6(10) . . . . ?
C27 N6 C30 C31 -177.8(12) . . . . ?
C27 N6 C30 C29 0.8(13) . . . . ?
C27 C26 C69 C70 -124(7) . . . . ?
C244 C1_1 C2_1 C5_1 -62.0(12) . . . . ?
C244 C1_1 C2_1 C4_1 177.7(11) . . . . ?
C244 C1_1 C2_1 C3_1 56.2(12) . . . . ?
C254 C251 C252 C1_4 0.00(2) . . . . ?
C254 C1_3 C2_3 C5_3 114.8(9) . . . . ?
C254 C1_3 C2_3 C4_3 -125.9(10) . . . . ?
C254 C1_3 C2_3 C3_3 1.3(13) . . . . ?
C31 C32 C33 C34 177.9(12) . . . . ?
C31 C30 C29 C28 180.0(13) . . . . ?
C31 C231 C232 C1_8 172.2(9) . . . . ?
C533 C534 C562 C563 -111.7(7) . . . . ?
C533 C534 C562 C561 67.7(8) . . . 2_567 ?
C533 C534 C535 C536 0.00(6) . . . . ?
C532 C531 C536 C535 0.00(3) . . . . ?
C532 C531 C523 C524 -113.5(5) . . . . ?
C532 C531 C523 C522 64.6(6) . . . . ?
C632 C431 C423 C624 -8.8(7) . . . . ?
C632 C431 C423 C622 171.1(4) . . . . ?
C632 C431 C636 C635 0.00(6) . . . . ?
C131 C132 C133 C134 177.4(11) . . . . ?
C131 C130 C129 C128 -178.5(11) . . . . ?
C131 C331 C332 C1_15 -175.5(8) . . . . ?
C120 N104 C117 C116 -174.9(10) . . . . ?
C120 N104 C117 C118 -1.3(12) . . . . ?
C120 C101 C301 C302 -67.0(14) . . . . ?
C120 C101 C301 C304 117.6(11) . . . . ?
C107 N102 C110 C111 -169.8(12) . . . . ?
C107 N102 C110 C109 3.4(13) . . . . ?
C19 C20 C1 C2 -178.0(14) . . . . ?
C19 C20 C1 C201 -12(2) . . . . ?
C69 C26 C27 N6 164.2(11) . . . . ?
C69 C26 C27 C28 -12.9(19) . . . . ?
C11 C12 C13 C14 -176.6(9) . . . . ?
C11 C10 C9 C8 175.2(11) . . . . ?
C11 C211 C212 C1_19 175.5(7) . . . . ?
C11 C211 C214 C1_20 -175.7(7) . . . . ?
C432 C431 C423 C422 -179.3(4) . . . . ?
C432 C431 C423 C424 1.4(8) . . . . ?
C432 C431 C436 C435 0.00(9) . . . . ?
C334 C1_16 C2_16 C5_16 -35.0(11) . . . . ?
C334 C1_16 C2_16 C4_16 -160.2(12) . . . . ?
C334 C1_16 C2_16 C3_16 82.3(13) . . . . ?
C101 C102 C103 C104 -178.9(16) . . . . ?
C101 C120 C119 C118 177.1(14) . . . . ?
C101 C301 C304 C1_14 175.6(8) . . . . ?
C515 C514 C513 C512 0.00(3) . . . . ?
C9 C10 C11 C12 176.5(11) . . . . ?
C9 C10 C11 C211 -7.4(17) . . . . ?
C455 C454 C463 C461 69.0(10) . . . 2_656 ?
C455 C454 C463 C462 -109.9(8) . . . . ?
C455 C454 C453 C452 0.00(3) . . . . ?
C129 C130 C131 C132 -177.1(12) . . . . ?
C129 C130 C131 C331 4.3(16) . . . . ?
C128 C127 C126 C125 -169.3(10) . . . . ?
C128 C127 C126 C169 13.2(16) . . . . ?
C21 C22 C23 C24 176.1(13) . . . . ?
C21 C40 C39 C38 -174.6(12) . . . . ?
C21 C221 C224 C1_5 175.4(7) . . . . ?
C1 C20 C19 C18 176.0(14) . . . . ?
C1 C2 C3 C4 177.5(15) . . . . ?
C1 C201 C202 C1_9 -174.0(7) . . . . ?
C1 C201 C204 C1_10 173.0(9) . . . . ?
C223 C1_5 C2_5 C5_5 116.9(12) . . . . ?
C223 C1_5 C2_5 C4_5 -12.9(10) . . . . ?
C223 C1_5 C2_5 C3_5 -130.5(11) . . . . ?
C223 C1_6 C2_6 C5_6 63.2(12) . . . . ?
C223 C1_6 C2_6 C4_6 -47.6(12) . . . . ?
C223 C1_6 C2_6 C3_6 179.1(12) . . . . ?
C222 C221 C224 C1_5 0.000(16) . . . . ?
C222 C1_6 C2_6 C5_6 -116.8(12) . . . . ?
C222 C1_6 C2_6 C4_6 132.4(12) . . . . ?
C222 C1_6 C2_6 C3_6 -0.9(12) . . . . ?
C221 C222 C1_6 C223 0.00(2) . . . . ?
C221 C222 C1_6 C2_6 180.00(4) . . . . ?
C221 C224 C1_5 C223 0.00(3) . . . . ?
C221 C224 C1_5 C2_5 -179.99(4) . . . . ?
C224 C1_5 C2_5 C5_5 -63.1(12) . . . . ?
C224 C1_5 C2_5 C4_5 167.1(10) . . . . ?
C224 C1_5 C2_5 C3_5 49.5(11) . . . . ?
C456 C451 C443 C444 76.7(6) . . . . ?
C456 C451 C443 C442 -108.1(6) . . . . ?
C456 C451 C452 C453 0.00(3) . . . . ?
C322 C321 C121 C122 -112.5(9) . . . . ?
C322 C321 C121 C140 70.4(11) . . . . ?
C421 N402 C425 C424 0.00(4) . . . . ?
C29 C30 C31 C32 178.4(13) . . . . ?
C29 C30 C31 C231 5(2) . . . . ?
C109 C110 C111 C112 179.9(11) . . . . ?
C109 C110 C111 C311 3.6(17) . . . . ?
C24 C25 C26 C27 -159.6(14) . . . . ?
C24 C25 C26 C69 24.7(18) . . . . ?
C343 C1_22 C2_22 C5_22 56.1(13) . . . . ?
C343 C1_22 C2_22 C4_22 176.8(9) . . . . ?
C343 C1_22 C2_22 C3_22 -63.3(12) . . . . ?
C453 C454 C463 C461 -112.7(8) . . . 2_656 ?
C453 C454 C463 C462 68.4(9) . . . . ?
C453 C454 C455 C456 -0.001(17) . . . . ?
C103 C102 C101 C120 -177.4(15) . . . . ?
C103 C102 C101 C301 2(2) . . . . ?
C213 C1_19 C2_19 C5_19 40.6(15) . . . . ?
C213 C1_19 C2_19 C4_19 -80.4(12) . . . . ?
C213 C1_19 C2_19 C3_19 165.4(11) . . . . ?
C213 C1_20 C2_20 C5_20 -127.8(10) . . . . ?
C213 C1_20 C2_20 C4_20 114.1(9) . . . . ?
C213 C1_20 C2_20 C3_20 -3.7(14) . . . . ?
C301 C302 C1_13 C2_13 176.8(10) . . . . ?
C301 C304 C1_14 C2_14 173.7(10) . . . . ?
C744 C543 C742 C741 0.00(3) . . . . ?
C201 C202 C1_9 C2_9 180.00(4) . . . . ?
C201 C204 C1_10 C2_10 -179.9(3) . . . . ?
C202 C1_9 C2_9 C5_9 -59.5(14) . . . . ?
C202 C1_9 C2_9 C4_9 58.5(12) . . . . ?
C202 C1_9 C2_9 C3_9 177.1(12) . . . . ?
C203 C1_9 C2_9 C5_9 120.5(14) . . . . ?
C203 C1_9 C2_9 C4_9 -121.5(12) . . . . ?
C203 C1_9 C2_9 C3_9 -2.9(12) . . . . ?
C203 C1_10 C2_10 C4_10 -58.9(13) . . . . ?
C203 C1_10 C2_10 C5_10 65.4(14) . . . . ?
C203 C1_10 C2_10 C3_10 -174.0(13) . . . . ?
C204 C1_10 C2_10 C4_10 120.9(12) . . . . ?
C204 C1_10 C2_10 C5_10 -114.7(14) . . . . ?
C204 C1_10 C2_10 C3_10 5.9(13) . . . . ?
C752 C551 C543 C744 -75.5(6) . . . . ?
C752 C551 C543 C742 102.4(5) . . . . ?
C752 C551 C756 C755 0.00(9) . . . . ?
C119 C120 C101 C102 -173.4(15) . . . . ?
C119 C120 C101 C301 7(2) . . . . ?
C516 C511 C503 C502 176.3(4) . . . . ?
C516 C511 C503 C504 -3.4(6) . . . . ?
C516 C511 C512 C513 -0.01(6) . . . . ?
C324 C321 C121 C122 68.0(11) . . . . ?
C324 C321 C121 C140 -109.2(10) . . . . ?
C324 C1_17 C2_17 C5_17 157.5(13) . . . . ?
C324 C1_17 C2_17 C4_17 -82.3(15) . . . . ?
C324 C1_17 C2_17 C3_17 37.5(18) . . . . ?
C331 C332 C1_15 C333 0.00(4) . . . . ?
C331 C332 C1_15 C2_15 171.5(11) . . . . ?
C536 C531 C532 C533 -0.01(7) . . . . ?
C536 C531 C523 C524 65.4(7) . . . . ?
C536 C531 C523 C522 -116.4(5) . . . . ?
C633 C434 C462 C461 -60.5(10) . . . . ?
C633 C434 C462 C463 118.5(8) . . . . ?
C633 C434 C635 C636 0.01(8) . . . . ?
C544 C543 C542 C541 0.00(6) . . . . ?
C541 N503 C545 C544 0.00(6) . . . . ?
C635 C434 C462 C461 119.3(8) . . . . ?
C635 C434 C462 C463 -61.7(9) . . . . ?
C635 C434 C633 C632 0.00(5) . . . . ?
C333 C1_15 C2_15 C5_15 -65.8(15) . . . . ?
C333 C1_15 C2_15 C4_15 51.4(14) . . . . ?
C333 C1_15 C2_15 C3_15 169.9(13) . . . . ?
C333 C1_16 C2_16 C5_16 145.0(11) . . . . ?
C333 C1_16 C2_16 C4_16 19.8(12) . . . . ?
C333 C1_16 C2_16 C3_16 -97.7(13) . . . . ?
C512 C511 C503 C502 -2.7(7) . . . . ?
C512 C511 C503 C504 177.6(4) . . . . ?
C512 C511 C516 C515 0.01(8) . . . . ?
C636 C431 C423 C624 172.0(4) . . . . ?
C636 C431 C423 C622 -8.1(6) . . . . ?
C636 C431 C632 C633 0.00(3) . . . . ?
C753 C554 C755 C756 0.00(3) . . . . ?
C542 C543 C544 C545 0.00(8) . . . . ?
C304 C1_14 C2_14 C5_14 -119.2(14) . . . . ?
C304 C1_14 C2_14 C4_14 121.8(13) . . . . ?
C304 C1_14 C2_14 C3_14 0.9(17) . . . . ?
C553 C554 C555 C556 0.00(3) . . . . ?
C323 C1_17 C2_17 C5_17 -17.1(17) . . . . ?
C323 C1_17 C2_17 C4_17 103.1(14) . . . . ?
C323 C1_17 C2_17 C3_17 -137.1(14) . . . . ?
C422 C423 C424 C425 0.00(6) . . . . ?
C513 C514 C515 C516 0.00(6) . . . . ?
C452 C451 C443 C444 -103.1(6) . . . . ?
C452 C451 C443 C442 72.1(7) . . . . ?
C452 C451 C456 C455 0.000(16) . . . . ?
C165 C106 C107 N102 -169.9(11) . . . . ?
C165 C106 C107 C108 21.8(18) . . . . ?
C424 C423 C422 C421 0.00(4) . . . . ?
C745 N503 C741 C742 0.00(4) . . . . ?
C332 C1_15 C2_15 C5_15 122.9(14) . . . . ?
C332 C1_15 C2_15 C4_15 -119.9(13) . . . . ?
C332 C1_15 C2_15 C3_15 -1.4(19) . . . . ?
C433 C434 C462 C461 -114.3(8) . . . . ?
C433 C434 C462 C463 64.7(9) . . . . ?
C433 C434 C435 C436 0.00(3) . . . . ?
C704 C503 C702 C701 0.01(6) . . . . ?
C505 N501 C501 C502 0.01(8) . . . . ?
C545 N503 C541 C542 0.00(3) . . . . ?
C402 C403 C404 C405 0.00(3) . . . . ?
C402 C403 C411 C412 55.1(7) . . . . ?
C402 C403 C411 C416 -124.5(6) . . . . ?
C705 N501 C701 C702 0.00(3) . . . . ?
C243 C1_1 C2_1 C5_1 119.8(10) . . . . ?
C243 C1_1 C2_1 C4_1 -0.5(15) . . . . ?
C243 C1_1 C2_1 C3_1 -122.0(9) . . . . ?
C243 C1_2 C2_2 C5_2 114.8(11) . . . . ?
C243 C1_2 C2_2 C4_2 -126.3(12) . . . . ?
C243 C1_2 C2_2 C3_2 -2.5(12) . . . . ?
C604 C403 C602 C601 0.00(6) . . . . ?
C604 C403 C411 C412 -55.3(7) . . . . ?
C604 C403 C411 C416 125.1(6) . . . . ?
C742 C543 C744 C745 0.00(3) . . . . ?
C23 C22 C21 C40 -176.2(14) . . . . ?
C23 C22 C21 C221 9(2) . . . . ?
C741 N503 C745 C744 0.00(4) . . . . ?
C605 N401 C601 C602 0.00(3) . . . . ?
C701 N501 C705 C704 0.00(6) . . . . ?
C404 C403 C402 C401 0.00(7) . . . . ?
C404 C403 C411 C412 -124.3(6) . . . . ?
C404 C403 C411 C416 56.1(8) . . . . ?
C702 C503 C704 C705 -0.02(9) . . . . ?
C401 N401 C405 C404 -0.01(7) . . . . ?
C242 C1_2 C2_2 C5_2 -65.0(12) . . . . ?
C242 C1_2 C2_2 C4_2 53.9(12) . . . . ?
C242 C1_2 C2_2 C3_2 177.7(12) . . . . ?
C436 C431 C423 C422 0.3(8) . . . . ?
C436 C431 C423 C424 -178.9(4) . . . . ?
C436 C431 C432 C433 0.00(9) . . . . ?
C502 C503 C504 C505 0.00(3) . . . . ?
C405 N401 C401 C402 0.01(9) . . . . ?
C504 C503 C502 C501 0.00(3) . . . . ?
C435 C434 C462 C461 65.9(10) . . . . ?
C435 C434 C462 C463 -115.1(8) . . . . ?
C435 C434 C433 C432 0.00(3) . . . . ?
C303 C1_14 C2_14 C5_14 54.9(16) . . . . ?
C303 C1_14 C2_14 C4_14 -64.1(15) . . . . ?
C303 C1_14 C2_14 C3_14 175.0(13) . . . . ?
C525 C524 C523 C531 178.4(6) . . . . ?
C524 C525 N502 Zn5 177.1(4) . . . . ?
C524 C525 N502 C521 0.00(8) . . . . ?
C524 C523 C522 C521 0.00(3) . . . . ?
C523 C531 C532 C533 178.9(5) . . . . ?
C523 C531 C536 C535 -179.0(5) . . . . ?
C523 C531 C736 C735 180.0(5) . . . . ?
C523 C531 C732 C733 180.0(5) . . . . ?
C425 N402 C421 C422 0.00(2) . . . . ?
C602 C403 C604 C605 0.00(9) . . . . ?
C602 C403 C411 C412 124.0(6) . . . . ?
C602 C403 C411 C416 -55.6(8) . . . . ?
C601 N401 C605 C604 0.00(6) . . . . ?
C233 C1_7 C2_7 C5_7 -149.8(13) . . . . ?
C233 C1_7 C2_7 C4_7 87.4(15) . . . . ?
C233 C1_7 C2_7 C3_7 -31.0(18) . . . . ?
C233 C1_8 C2_8 C5_8 -51.4(14) . . . . ?
C233 C1_8 C2_8 C4_8 -171.8(14) . . . . ?
C233 C1_8 C2_8 C3_8 65.2(15) . . . . ?
C234 C1_7 C2_7 C5_7 40.7(16) . . . . ?
C234 C1_7 C2_7 C4_7 -82.1(15) . . . . ?
C234 C1_7 C2_7 C3_7 159.5(14) . . . . ?
C231 C234 C1_7 C233 0.00(3) . . . . ?
C231 C234 C1_7 C2_7 169.6(11) . . . . ?
C231 C232 C1_8 C2_8 -179.9(3) . . . . ?
C232 C1_8 C2_8 C5_8 128.5(14) . . . . ?
C232 C1_8 C2_8 C4_8 8.1(14) . . . . ?
C232 C1_8 C2_8 C3_8 -114.9(15) . . . . ?
C756 C551 C543 C744 102.4(5) . . . . ?
C756 C551 C543 C742 -79.7(6) . . . . ?
C756 C551 C752 C753 0.00(8) . . . . ?
C755 C554 C753 C752 0.00(3) . . . . ?
C552 C551 C543 C544 -145.2(4) . . . . ?
C552 C551 C543 C542 38.9(7) . . . . ?
C552 C551 C556 C555 0.02(9) . . . . ?
C535 C534 C562 C563 68.7(8) . . . . ?
C535 C534 C562 C561 -111.9(7) . . . 2_567 ?
C535 C534 C533 C532 0.00(9) . . . . ?
C556 C551 C543 C544 32.8(7) . . . . ?
C556 C551 C543 C542 -143.1(4) . . . . ?
C556 C551 C552 C553 -0.02(8) . . . . ?
C555 C554 C553 C552 0.00(3) . . . . ?
C501 N501 C505 C504 -0.01(8) . . . . ?
C713 C514 C715 C716 0.00(3) . . . . ?
C712 C511 C503 C704 28.1(6) . . . . ?
C712 C511 C503 C702 -152.7(4) . . . . ?
C712 C511 C716 C715 -0.02(6) . . . . ?
C716 C511 C503 C704 -152.3(4) . . . . ?
C716 C511 C503 C702 26.8(7) . . . . ?
C716 C511 C712 C713 0.02(8) . . . . ?
C715 C514 C713 C712 0.00(6) . . . . ?
C651 C451 C443 C444 -147.5(5) . . . . ?
C651 C451 C443 C442 27.7(8) . . . . ?
C651 C451 C655 C654 0.00(3) . . . . ?
C652 C454 C463 C461 -69.2(9) . . . 2_656 ?
C652 C454 C463 C462 111.8(8) . . . . ?
C652 C454 C654 C655 0.00(8) . . . . ?
C655 C451 C443 C444 34.0(7) . . . . ?
C655 C451 C443 C442 -150.8(5) . . . . ?
C655 C451 C651 C652 0.00(3) . . . . ?
C654 C454 C463 C461 112.4(8) . . . 2_656 ?
C654 C454 C463 C462 -66.5(9) . . . . ?
C654 C454 C652 C651 0.00(8) . . . . ?
C413 C412 C411 C403 -179.6(7) . . . . ?
C413 C412 C411 C416 0.0 . . . . ?
C412 C413 C414 C461 179.3(7) . . . . ?
C412 C413 C414 C415 0.0 . . . . ?
C412 C411 C416 C415 0.0 . . . . ?
C411 C403 C402 C401 -179.5(6) . . . . ?
C411 C403 C604 C605 179.4(6) . . . . ?
C411 C403 C404 C405 179.5(6) . . . . ?
C411 C403 C602 C601 -179.4(6) . . . . ?
C411 C416 C415 C414 0.0 . . . . ?
C416 C415 C414 C461 -179.3(7) . . . . ?
C416 C415 C414 C413 0.0 . . . . ?
C414 C461 C462 C434 -0.2(13) . . . . ?
C414 C461 C462 C463 -179.2(8) . . . . ?
C414 C413 C412 C411 0.0 . . . . ?
C625 N402 C621 C622 0.00(6) . . . . ?
C624 C423 C622 C621 0.00(8) . . . . ?
C622 C423 C624 C625 0.00(6) . . . . ?
C621 N402 C625 C624 0.00(3) . . . . ?
C522 C521 N502 Zn5 -177.0(4) . . . . ?
Cl2 C983 C982 Cl1 0.8(14) . . . . ?
Cl2 C983 C982 C987 -178.4(12) . . . . ?
Cl2 C983 C984 C985 179.9(11) . . . . ?
Cl1 C982 C987 C986 177.7(12) . . . . ?
C983 C982 C987 C986 -3(2) . . . . ?
C982 C983 C984 C985 -0.6(19) . . . . ?
C982 C987 C986 C985 3(2) . . . . ?
C987 C986 C985 C984 -2(3) . . . . ?
C986 C985 C984 C983 0(2) . . . . ?
C984 C983 C982 Cl1 -178.7(10) . . . . ?
C984 C983 C982 C987 2(2) . . . . ?
C736 C531 C523 C524 27.3(7) . . . . ?
C736 C531 C523 C522 -154.5(5) . . . . ?
C736 C531 C732 C733 0.00(7) . . . . ?
C735 C534 C562 C563 107.2(7) . . . . ?
C735 C534 C562 C561 -73.4(8) . . . 2_567 ?
C735 C534 C733 C732 0.00(9) . . . . ?
C732 C531 C523 C524 -152.7(5) . . . . ?
C732 C531 C523 C522 25.5(7) . . . . ?
C732 C531 C736 C735 0.00(3) . . . . ?
C733 C534 C562 C563 -73.1(8) . . . . ?
C733 C534 C562 C561 106.3(7) . . . 2_567 ?
C733 C534 C735 C736 0.00(6) . . . . ?
C1_1 C243 C1_2 C2_2 -179.8(3) . . . . ?
C1_2 C243 C1_1 C2_1 178.1(9) . . . . ?
C1_3 C253 C1_4 C2_4 179.0(8) . . . . ?
C1_4 C253 C1_3 C254 0.00(4) . . . . ?
C1_4 C253 C1_3 C2_3 174.4(7) . . . . ?
C1_5 C223 C1_6 C222 0.01(5) . . . . ?
C1_5 C223 C1_6 C2_6 -179.99(5) . . . . ?
C1_6 C223 C1_5 C224 -0.01(5) . . . . ?
C1_6 C223 C1_5 C2_5 179.99(6) . . . . ?
C1_6 C222 C221 C21 -175.2(7) . . . . ?
C1_6 C222 C221 C224 0.000(19) . . . . ?
C1_7 C233 C1_8 C2_8 179.9(3) . . . . ?
C1_7 C234 C231 C31 -172.0(9) . . . . ?
C1_7 C234 C231 C232 0.00(2) . . . . ?
C1_8 C233 C1_7 C2_7 -169.3(11) . . . . ?
C1_9 C203 C1_10 C2_10 179.9(3) . . . . ?
C1_10 C203 C1_9 C2_9 180.00(4) . . . . ?
C3_11 C2_11 C1_11 C314 168.5(11) . . . . ?
C3_11 C2_11 C1_11 C313 -14.7(15) . . . . ?
C5_11 C2_11 C1_11 C314 50.5(14) . . . . ?
C5_11 C2_11 C1_11 C313 -132.8(11) . . . . ?
C4_11 C2_11 C1_11 C314 -66.3(13) . . . . ?
C4_11 C2_11 C1_11 C313 110.5(11) . . . . ?
C1_11 C313 C1_12 C312 0.00(4) . . . . ?
C1_11 C313 C1_12 C2_12 170.6(8) . . . . ?
C1_12 C313 C1_11 C314 0.00(3) . . . . ?
C1_12 C313 C1_11 C2_11 -176.8(9) . . . . ?
C3_13 C2_13 C1_13 C302 -68.6(16) . . . . ?
C3_13 C2_13 C1_13 C303 107.8(14) . . . . ?
C5_13 C2_13 C1_13 C302 171.1(11) . . . . ?
C5_13 C2_13 C1_13 C303 -12.5(16) . . . . ?
C4_13 C2_13 C1_13 C302 52.2(16) . . . . ?
C4_13 C2_13 C1_13 C303 -131.3(12) . . . . ?
C1_13 C302 C301 C101 -175.5(8) . . . . ?
C1_13 C303 C1_14 C304 0.00(10) . . . . ?
C1_13 C303 C1_14 C2_14 -173.4(10) . . . . ?
C1_14 C303 C1_13 C302 0.00(8) . . . . ?
C1_14 C303 C1_13 C2_13 -176.8(10) . . . . ?
C1_16 C334 C331 C131 175.5(8) . . . . ?
C1_16 C334 C331 C332 0.00(2) . . . . ?
C1_16 C333 C1_15 C332 0.00(4) . . . . ?
C1_17 C323 C1_18 C2_18 180.0(3) . . . . ?
C3_18 C2_18 C1_18 C322 -44.8(12) . . . . ?
C3_18 C2_18 C1_18 C323 135.2(12) . . . . ?
C5_18 C2_18 C1_18 C322 -163.1(12) . . . . ?
C5_18 C2_18 C1_18 C323 16.9(12) . . . . ?
C4_18 C2_18 C1_18 C322 75.7(13) . . . . ?
C4_18 C2_18 C1_18 C323 -104.3(13) . . . . ?
C1_18 C323 C1_17 C2_17 175.1(10) . . . . ?
C1_19 C213 C1_20 C2_20 -176.7(8) . . . . ?
C1_20 C213 C1_19 C212 0.00(9) . . . . ?
C1_20 C213 C1_19 C2_19 172.0(9) . . . . ?
C3_21 C2_21 C1_21 C342 55.5(13) . . . . ?
C3_21 C2_21 C1_21 C343 -128.9(11) . . . . ?
C5_21 C2_21 C1_21 C342 -64.5(11) . . . . ?
C5_21 C2_21 C1_21 C343 111.2(11) . . . . ?
C4_21 C2_21 C1_21 C342 -178.7(10) . . . . ?
C4_21 C2_21 C1_21 C343 -3.1(15) . . . . ?
C1_21 C343 C1_22 C2_22 177.4(8) . . . . ?
C1_22 C343 C1_21 C342 0.00(10) . . . . ?
C1_22 C343 C1_21 C2_21 -175.7(10) . . . . ?
C1_23 C353 C1_24 C352 0.000(13) . . . . ?
C1_23 C353 C1_24 C2_24 175.6(7) . . . . ?
C3_24 C2_24 C1_24 C352 179.7(10) . . . . ?
C3_24 C2_24 C1_24 C353 4.0(14) . . . . ?
C5_24 C2_24 C1_24 C352 63.8(12) . . . . ?
C5_24 C2_24 C1_24 C353 -111.9(10) . . . . ?
C4_24 C2_24 C1_24 C352 -54.3(13) . . . . ?
C4_24 C2_24 C1_24 C353 130.0(11) . . . . ?
C1_24 C353 C1_23 C354 0.000(12) . . . . ?
C1_24 C353 C1_23 C2_23 -178.9(5) . . . . ?

loop_
_smtbx_masks_void_nr
_smtbx_masks_void_average_x
_smtbx_masks_void_average_y
_smtbx_masks_void_average_z
_smtbx_masks_void_volume
_smtbx_masks_void_count_electrons
_smtbx_masks_void_content
1 -0.164 -0.109 -0.296 16643.4 4563.6 ?
